data_7205536
loop_
_publ_author_name
'Cao, Rui'
'O'Halloran, Kevin P.'
'Hillesheim, Daniel A.'
'Lense, Sheri'
'Hardcastle, Kenneth I.'
'Hill, Craig L.'

_publ_section_title
;
 Controlled synthesis of a functionalized polytungstate ligand and a
 {MaMbMc(PW9)2} sandwich complex
;
_journal_issue 3
_journal_name_full CrystEngComm
_journal_page_first 738
_journal_paper_doi 10.1039/c0ce00828a
_journal_volume 13
_journal_year 2011
_chemical_formula_moiety 'C6 H5 K9 O86 P2 Sn W19'
_chemical_formula_sum 'C6 H5 K9 O86 P2 Sn W19'
_chemical_formula_weight 5478.78
_chemical_name_systematic
;
?
;
_space_group_IT_number 2
_symmetry_cell_setting triclinic
_symmetry_space_group_name_Hall '-P 1'
_symmetry_space_group_name_H-M 'P -1'
_atom_sites_solution_hydrogens geom
_atom_sites_solution_primary direct
_atom_sites_solution_secondary difmap
_audit_creation_method SHELXL-97
_cell_angle_alpha 109.060(8)
_cell_angle_beta 92.994(8)
_cell_angle_gamma 108.872(5)
_cell_formula_units_Z 2
_cell_length_a 11.914(5)
_cell_length_b 18.028(7)
_cell_length_c 24.593(13)
_cell_measurement_reflns_used 9641
_cell_measurement_temperature 173(2)
_cell_measurement_theta_max 30.02
_cell_measurement_theta_min 2.18
_cell_volume 4650(4)
_computing_cell_refinement 'Bruker SAINT'
_computing_data_collection 'Bruker APEX2'
_computing_data_reduction 'Bruker SAINT'
_computing_molecular_graphics 'Bruker SHELXTL'
_computing_publication_material 'Bruker SHELXTL'
_computing_structure_refinement 'SHELXL-97 (Sheldrick, 1997)'
_computing_structure_solution 'SHELXS-97 (Sheldrick, 1990)'
_diffrn_ambient_temperature 173(2)
_diffrn_measured_fraction_theta_full 0.929
_diffrn_measured_fraction_theta_max 0.929
_diffrn_measurement_device_type 'Bruker APEX-II CCD'
_diffrn_measurement_method '\f and \w scans'
_diffrn_radiation_monochromator graphite
_diffrn_radiation_source 'fine-focus sealed tube'
_diffrn_radiation_type MoK\a
_diffrn_radiation_wavelength 0.71073
_diffrn_reflns_av_R_equivalents 0.0560
_diffrn_reflns_av_sigmaI/netI 0.0554
_diffrn_reflns_limit_h_max 16
_diffrn_reflns_limit_h_min -16
_diffrn_reflns_limit_k_max 25
_diffrn_reflns_limit_k_min -25
_diffrn_reflns_limit_l_max 33
_diffrn_reflns_limit_l_min -33
_diffrn_reflns_number 83570
_diffrn_reflns_theta_full 30.32
_diffrn_reflns_theta_max 30.32
_diffrn_reflns_theta_min 0.89
_diffrn_standards_number 0
_exptl_absorpt_coefficient_mu 24.200
_exptl_absorpt_correction_T_max 0.3246
_exptl_absorpt_correction_T_min 0.0911
_exptl_absorpt_correction_type multi-scan
_exptl_absorpt_process_details SADABS
_exptl_crystal_colour colourless
_exptl_crystal_density_diffrn 3.913
_exptl_crystal_density_method 'not measured'
_exptl_crystal_description block
_exptl_crystal_F_000 4772
_exptl_crystal_size_max 0.19
_exptl_crystal_size_mid 0.11
_exptl_crystal_size_min 0.06
_refine_diff_density_max 4.893
_refine_diff_density_min -3.208
_refine_diff_density_rms 0.453
_refine_ls_extinction_method none
_refine_ls_goodness_of_fit_ref 1.034
_refine_ls_hydrogen_treatment constr
_refine_ls_matrix_type full
_refine_ls_number_parameters 1049
_refine_ls_number_reflns 25921
_refine_ls_number_restraints 0
_refine_ls_restrained_S_all 1.034
_refine_ls_R_factor_all 0.0581
_refine_ls_R_factor_gt 0.0428
_refine_ls_shift/su_max 0.005
_refine_ls_shift/su_mean 0.000
_refine_ls_structure_factor_coef Fsqd
_refine_ls_weighting_details 'calc w=1/[\s^2^(Fo^2^)+(0.0486P)^2^+126.7400P] where P=(Fo^2^+2Fc^2^)/3'
_refine_ls_weighting_scheme calc
_refine_ls_wR_factor_gt 0.1103
_refine_ls_wR_factor_ref 0.1194
_reflns_number_gt 21012
_reflns_number_total 25921
_reflns_threshold_expression >2sigma(I)
_cod_data_source_file C0CE00828A.TXT
_cod_data_source_block 2b
_cod_depositor_comments
;
The following automatic conversions were performed:
'_symmetry_cell_setting' value 'Triclinic' changed to 'triclinic'
according to '/home/saulius/struct/CIF-dictionaries/cif_core.dic'
dictionary named 'cif_core.dic' version 2.4.1 from 2010-06-29.

Automatic conversion script
Id: cif_fix_enum 1555 2011-01-17 13:19:09Z saulius 
;
_cod_original_cell_volume 4650(3)
_cod_original_sg_symbol_H-M P-1
_cod_database_code 7205536

loop_
_symmetry_equiv_pos_as_xyz
'x, y, z'
'-x, -y, -z'

loop_
_atom_site_label
_atom_site_type_symbol
_atom_site_fract_x
_atom_site_fract_y
_atom_site_fract_z
_atom_site_U_iso_or_equiv
_atom_site_adp_type
_atom_site_occupancy
_atom_site_symmetry_multiplicity
_atom_site_calc_flag
_atom_site_refinement_flags
_atom_site_disorder_assembly
_atom_site_disorder_group
C1 C 0.3098(13) 0.0085(9) 0.5378(5) 0.029(3) Uani 1 1 d . . .
C2 C 0.2144(13) -0.0722(10) 0.5214(6) 0.037(3) Uani 1 1 d . . .
H2 H 0.1666 -0.0842 0.5493 0.045 Uiso 1 1 calc R . .
C3 C 0.1903(16) -0.1329(14) 0.4658(8) 0.063(6) Uani 1 1 d . . .
H3 H 0.1307 -0.1873 0.4562 0.075 Uiso 1 1 calc R . .
C4 C 0.2582(18) -0.1108(14) 0.4235(8) 0.064(6) Uani 1 1 d . . .
H4 H 0.2412 -0.1499 0.3845 0.077 Uiso 1 1 calc R . .
C5 C 0.3497(19) -0.0316(16) 0.4395(7) 0.065(6) Uani 1 1 d . . .
H5 H 0.3949 -0.0176 0.4113 0.078 Uiso 1 1 calc R . .
C6 C 0.3752(16) 0.0268(11) 0.4963(6) 0.044(4) Uani 1 1 d . . .
H6 H 0.4383 0.0799 0.5064 0.053 Uiso 1 1 calc R . .
K1 K 0.5050(2) 0.32735(16) 0.82317(12) 0.0101(5) Uani 0.80 1 d P . .
K1A K 0.5802(10) 0.3573(7) 0.8485(5) 0.013(2) Uiso 0.20 1 d P . .
K2 K 0.0094(3) 0.1017(2) 0.66149(14) 0.0328(6) Uani 1 1 d . . .
K3 K 0.6661(3) 0.2276(2) 0.70954(13) 0.0313(6) Uani 1 1 d . . .
K4 K 0.2069(2) 0.94346(19) 0.08049(13) 0.0280(6) Uani 1 1 d . . .
K5 K 0.1873(3) 0.70768(19) 0.95786(13) 0.0306(6) Uani 1 1 d . . .
K6 K 0.4891(4) 0.2277(2) 0.10408(15) 0.0426(8) Uani 1 1 d . . .
K7 K 0.6622(5) 0.6607(3) 0.5234(2) 0.0650(12) Uani 1 1 d . . .
K8 K 0.9413(6) 0.6613(4) 0.8212(3) 0.0434(17) Uani 0.50 1 d P . .
K9 K 0.5077(8) 0.7735(5) 0.6556(3) 0.0461(17) Uani 0.50 1 d P . .
K9A K 0.609(2) 0.8518(14) 0.7381(10) 0.072(5) Uiso 0.25 1 d P . .
K9B K 0.6734(18) 0.8417(12) 0.7658(9) 0.062(4) Uiso 0.25 1 d P . .
K10 K 0.7604(7) 0.7152(5) 0.7744(4) 0.054(2) Uani 0.50 1 d P . .
O1 O 0.0304(7) -0.1916(5) 0.8122(4) 0.0226(18) Uani 1 1 d . . .
O2 O 0.1738(7) -0.0484(5) 0.9099(3) 0.0148(15) Uani 1 1 d . . .
O3 O 0.3094(7) 0.0515(5) 1.0249(4) 0.0196(16) Uani 1 1 d . . .
O4 O 0.4101(7) -0.0122(5) 0.9289(3) 0.0151(15) Uani 1 1 d . . .
O5 O 0.5317(7) -0.1020(5) 0.8521(3) 0.0158(15) Uani 1 1 d . . .
O6 O 0.2807(7) -0.1256(4) 0.8281(3) 0.0146(14) Uani 1 1 d . . .
O7 O 0.0500(7) -0.0232(5) 0.8292(3) 0.0146(14) Uani 1 1 d . . .
O8 O 0.2033(7) 0.1131(5) 0.9511(3) 0.0137(14) Uani 1 1 d . . .
O9 O 0.4368(7) 0.1530(5) 0.9675(3) 0.0141(14) Uani 1 1 d . . .
O10 O 0.5682(6) 0.0653(4) 0.8711(3) 0.0118(13) Uani 1 1 d . . .
O11 O 0.4346(7) -0.0503(5) 0.7707(3) 0.0162(15) Uani 1 1 d . . .
O12 O 0.1534(7) -0.0950(5) 0.7496(3) 0.0147(14) Uani 1 1 d . . .
O13 O 0.3152(6) 0.0337(4) 0.8543(3) 0.0094(13) Uani 1 1 d . . .
O14 O -0.1441(7) 0.0095(5) 0.7891(4) 0.0202(16) Uani 1 1 d . . .
O15 O 0.0258(6) 0.1251(5) 0.8875(3) 0.0139(14) Uani 1 1 d . . .
O16 O 0.1334(7) 0.2521(5) 0.9981(4) 0.0214(17) Uani 1 1 d . . .
O17 O 0.3490(7) 0.2615(5) 0.9539(3) 0.0139(14) Uani 1 1 d . . .
O18 O 0.5742(7) 0.3201(5) 1.0339(3) 0.0183(16) Uani 1 1 d . . .
O19 O 0.6444(7) 0.2302(5) 0.9344(3) 0.0165(15) Uani 1 1 d . . .
O20 O 0.7905(7) 0.1685(5) 0.8622(4) 0.0166(15) Uani 1 1 d . . .
O21 O 0.5767(7) 0.0977(5) 0.7750(3) 0.0158(15) Uani 1 1 d . . .
O22 O 0.5494(8) -0.0462(6) 0.6767(4) 0.0247(18) Uani 1 1 d . . .
O23 O 0.3012(7) -0.0703(5) 0.6737(3) 0.0178(15) Uani 1 1 d . . .
O24 O 0.0503(8) -0.1288(5) 0.6364(4) 0.0251(18) Uani 1 1 d . . .
O25 O 0.0619(7) 0.0127(5) 0.7345(3) 0.0141(14) Uani 1 1 d . . .
O26 O 0.2214(6) 0.1340(4) 0.8425(3) 0.0105(13) Uani 1 1 d . . .
O27 O 0.4490(6) 0.1779(4) 0.8585(3) 0.0106(13) Uani 1 1 d . . .
O28 O 0.3235(7) 0.0668(4) 0.7625(3) 0.0120(13) Uani 1 1 d . . .
O29 O 0.0312(7) 0.1588(5) 0.7908(3) 0.0153(15) Uani 1 1 d . . .
O30 O 0.1671(7) 0.2751(5) 0.8920(3) 0.0161(15) Uani 1 1 d . . .
O31 O 0.5581(7) 0.3538(5) 0.9340(3) 0.0180(16) Uani 1 1 d . . .
O32 O 0.6794(7) 0.2641(5) 0.8344(4) 0.0206(17) Uani 1 1 d . . .
O33 O 0.4575(7) 0.0725(5) 0.6695(3) 0.0187(16) Uani 1 1 d . . .
O34 O 0.1999(7) 0.0339(5) 0.6547(3) 0.0193(16) Uani 1 1 d . . .
O35 O 0.0532(7) 0.2744(5) 0.7449(3) 0.0166(15) Uani 1 1 d . . .
O36 O 0.1900(7) 0.3967(5) 0.8436(3) 0.0177(16) Uani 1 1 d . . .
O37 O 0.5923(8) 0.4891(5) 0.8761(4) 0.0256(19) Uani 1 1 d . . .
O38 O 0.6878(8) 0.3902(6) 0.7714(5) 0.031(2) Uani 1 1 d . . .
O39 O 0.4730(8) 0.1978(5) 0.6139(4) 0.0222(17) Uani 1 1 d . . .
O40 O 0.2125(8) 0.1515(5) 0.6049(4) 0.0239(18) Uani 1 1 d . . .
O41 O 0.0888(9) 0.1734(6) 0.5162(4) 0.0278(19) Uani 1 1 d . . .
O42 O 0.0942(7) 0.2585(5) 0.6365(3) 0.0184(16) Uani 1 1 d . . .
O43 O -0.1001(7) 0.3066(5) 0.6751(4) 0.0200(16) Uani 1 1 d . . .
O44 O 0.0793(7) 0.4340(5) 0.7672(3) 0.0170(15) Uani 1 1 d . . .
O45 O 0.1898(7) 0.5588(5) 0.8752(4) 0.0234(18) Uani 1 1 d . . .
O46 O 0.3974(7) 0.5238(5) 0.8471(4) 0.0190(16) Uani 1 1 d . . .
O47 O 0.6312(8) 0.6544(6) 0.8978(5) 0.032(2) Uani 1 1 d . . .
O48 O 0.6985(7) 0.5555(6) 0.7985(4) 0.0265(19) Uani 1 1 d . . .
O49 O 0.8405(8) 0.4917(7) 0.7230(5) 0.039(3) Uani 1 1 d . . .
O50 O 0.6159(8) 0.3626(6) 0.6599(5) 0.032(2) Uani 1 1 d . . .
O51 O 0.5851(9) 0.2694(7) 0.5387(5) 0.040(3) Uani 1 1 d . . .
O52 O 0.3414(8) 0.2419(6) 0.5467(4) 0.0247(18) Uani 1 1 d . . .
O53 O 0.3599(7) 0.3188(5) 0.6604(3) 0.0168(15) Uani 1 1 d . . .
O54 O 0.2633(7) 0.3932(5) 0.7391(3) 0.0172(15) Uani 1 1 d . . .
O55 O 0.4901(7) 0.4339(5) 0.7530(3) 0.0174(16) Uani 1 1 d . . .
O56 O 0.2156(7) 0.3435(5) 0.5766(4) 0.0210(17) Uani 1 1 d . . .
O57 O 0.1113(7) 0.4143(5) 0.6572(3) 0.0191(16) Uani 1 1 d . . .
O58 O 0.2789(7) 0.5635(5) 0.7742(4) 0.0197(17) Uani 1 1 d . . .
O59 O 0.5122(8) 0.6079(5) 0.7855(4) 0.0253(19) Uani 1 1 d . . .
O60 O 0.6314(8) 0.5171(6) 0.6831(4) 0.027(2) Uani 1 1 d . . .
O61 O 0.4961(8) 0.3974(6) 0.5871(4) 0.028(2) Uani 1 1 d . . .
O62 O 0.3809(7) 0.4692(5) 0.6800(4) 0.0209(17) Uani 1 1 d . . .
O63 O 0.1199(8) 0.4611(6) 0.5579(4) 0.028(2) Uani 1 1 d . . .
O64 O 0.2661(8) 0.5661(5) 0.6676(4) 0.0222(17) Uani 1 1 d . . .
O65 O 0.4131(9) 0.7164(5) 0.7601(5) 0.033(2) Uani 1 1 d . . .
O66 O 0.5045(8) 0.6151(6) 0.6772(5) 0.032(2) Uani 1 1 d . . .
O67 O 0.6215(9) 0.5564(7) 0.5830(5) 0.042(3) Uani 1 1 d . . .
O68 O 0.3677(8) 0.4923(6) 0.5809(4) 0.029(2) Uani 1 1 d . . .
O69 O 0.2608(7) 0.2617(5) 0.7904(4) 0.0209(17) Uani 1 1 d . . .
O70 O -0.0337(7) 0.2950(5) 0.8504(4) 0.0190(16) Uani 1 1 d . . .
O71 O 0.3741(8) 0.2018(6) 0.7086(4) 0.032(2) Uani 1 1 d . . .
O1W O 0.0580(8) 0.0252(6) 0.0574(4) 0.030(2) Uiso 1 1 d . . .
O2W O 0.0829(9) 0.8298(6) 0.9662(4) 0.034(2) Uiso 1 1 d . . .
O3W O 0.2849(9) 0.7742(6) 0.6934(4) 0.031(2) Uiso 1 1 d . . .
O4W O 0.9016(9) 0.4171(6) 0.8361(5) 0.036(2) Uiso 1 1 d . . .
O5W O 0.8060(10) 0.1286(7) 0.7168(5) 0.043(3) Uiso 1 1 d . . .
O6W O 0.9252(10) 0.7131(7) 0.5490(5) 0.043(3) Uiso 1 1 d . . .
O7W O 0.3528(10) 0.8690(7) 0.9852(5) 0.043(3) Uiso 1 1 d . . .
O8W O 0.2416(13) 0.7253(9) 0.8544(6) 0.061(3) Uiso 1 1 d . . .
O9W O 0.163(2) 0.2034(14) 0.1009(10) 0.105(6) Uiso 1 1 d . . .
O10W O 0.0880(17) 0.6333(12) 0.6307(8) 0.091(5) Uiso 1 1 d . . .
O11W O 0.0696(14) 0.5970(10) 0.7324(7) 0.069(4) Uiso 1 1 d . . .
O12W O 0.4229(15) 0.6341(11) 0.5448(7) 0.078(4) Uiso 1 1 d . . .
O13W O 0.917(2) 0.3944(15) 0.4692(11) 0.123(7) Uiso 1 1 d . . .
O14W O 0.5000 0.5000 0.0000 0.137(12) Uiso 1 2 d S . .
O15W O 0.848(2) 0.5733(14) 0.9245(10) 0.040(5) Uiso 0.50 1 d P . .
O16W O 0.767(2) 0.8082(16) 0.8908(11) 0.050(6) Uiso 0.50 1 d P . .
O17W O 0.100(3) 0.4439(18) 0.9511(13) 0.063(7) Uiso 0.50 1 d P . .
P1 P 0.3280(2) 0.10489(15) 0.82901(10) 0.0064(4) Uiso 1 1 d . . .
P2 P 0.3737(2) 0.40255(16) 0.70862(11) 0.0116(5) Uiso 1 1 d . . .
Sn1 Sn 0.33662(7) 0.09951(5) 0.62292(3) 0.01707(15) Uani 1 1 d . . .
W1 W 0.14242(4) -0.09603(2) 0.825647(18) 0.01222(8) Uani 1 1 d . . .
W2 W 0.31225(4) 0.05414(3) 0.955641(18) 0.01164(8) Uani 1 1 d . . .
W3 W 0.45007(4) -0.03976(3) 0.849063(18) 0.01173(8) Uani 1 1 d . . .
W4 W 0.01083(3) 0.05814(2) 0.807232(18) 0.01083(8) Uani 1 1 d . . .
W5 W 0.18111(4) 0.20404(3) 0.935118(17) 0.01144(8) Uani 1 1 d . . .
W6 W 0.51627(4) 0.27019(3) 0.959497(17) 0.01172(8) Uani 1 1 d . . .
W7 W 0.64825(3) 0.17519(3) 0.854253(18) 0.01119(8) Uani 1 1 d . . .
W8 W 0.46245(4) 0.00698(3) 0.713025(18) 0.01312(8) Uani 1 1 d . . .
W9 W 0.15824(4) -0.04337(3) 0.690618(18) 0.01327(8) Uani 1 1 d . . .
W10 W 0.05246(4) 0.33876(3) 0.696744(19) 0.01368(8) Uani 1 1 d . . .
W11 W 0.23405(4) 0.49459(3) 0.81949(2) 0.01496(9) Uani 1 1 d . . .
W12 W 0.56885(4) 0.55654(3) 0.84221(2) 0.01979(10) Uani 1 1 d . . .
W13 W 0.69123(4) 0.45788(3) 0.73288(2) 0.02366(11) Uani 1 1 d . . .
W14 W 0.50025(4) 0.29013(3) 0.59267(2) 0.02314(10) Uani 1 1 d . . .
W15 W 0.19425(4) 0.23243(3) 0.57951(2) 0.01809(9) Uani 1 1 d . . .
W16 W 0.21986(4) 0.45633(3) 0.60878(2) 0.01931(10) Uani 1 1 d . . .
W17 W 0.40234(4) 0.61230(3) 0.73326(2) 0.02101(10) Uani 1 1 d . . .
W18 W 0.52829(4) 0.51238(3) 0.62446(2) 0.02590(11) Uani 1 1 d . . .
W19 W 0.13643(4) 0.27743(3) 0.816718(18) 0.01250(8) Uani 1 1 d . . .

loop_
_atom_site_aniso_label
_atom_site_aniso_U_11
_atom_site_aniso_U_22
_atom_site_aniso_U_33
_atom_site_aniso_U_23
_atom_site_aniso_U_13
_atom_site_aniso_U_12
C1 0.036(7) 0.038(7) 0.010(5) 0.008(5) -0.002(5) 0.010(6)
C2 0.035(8) 0.045(8) 0.022(6) 0.000(6) 0.014(6) 0.013(7)
C3 0.037(9) 0.075(14) 0.032(9) -0.013(9) -0.001(7) -0.003(9)
C4 0.053(11) 0.072(14) 0.035(9) -0.009(9) 0.008(8) 0.010(10)
C5 0.069(13) 0.117(19) 0.017(7) 0.020(10) 0.027(8) 0.047(13)
C6 0.059(10) 0.046(9) 0.018(7) 0.000(6) 0.017(7) 0.017(8)
K1 0.0085(11) 0.0100(11) 0.0137(12) 0.0086(10) 0.0005(9) 0.0018(9)
K2 0.0400(16) 0.0364(16) 0.0306(15) 0.0158(13) 0.0133(13) 0.0198(13)
K3 0.0337(15) 0.0345(15) 0.0296(14) 0.0136(12) 0.0119(12) 0.0145(12)
K4 0.0226(12) 0.0410(15) 0.0386(15) 0.0327(14) 0.0129(11) 0.0150(12)
K5 0.0364(15) 0.0293(14) 0.0263(14) 0.0083(12) 0.0041(12) 0.0139(12)
K6 0.070(2) 0.0363(17) 0.0380(17) 0.0278(15) 0.0143(17) 0.0251(17)
K7 0.074(3) 0.072(3) 0.061(3) 0.049(2) 0.014(2) 0.016(2)
K8 0.036(3) 0.021(3) 0.060(4) 0.022(3) -0.002(3) -0.013(2)
K9 0.066(5) 0.042(4) 0.048(4) 0.024(3) 0.028(4) 0.031(4)
K10 0.043(4) 0.044(4) 0.058(5) 0.017(4) 0.012(4) -0.003(3)
O1 0.018(4) 0.016(4) 0.032(5) 0.014(4) -0.002(3) -0.001(3)
O2 0.013(3) 0.016(4) 0.017(4) 0.012(3) 0.005(3) 0.002(3)
O3 0.019(4) 0.029(4) 0.020(4) 0.019(4) 0.006(3) 0.011(3)
O4 0.015(3) 0.016(4) 0.019(4) 0.013(3) 0.004(3) 0.005(3)
O5 0.021(4) 0.020(4) 0.017(4) 0.014(3) 0.005(3) 0.013(3)
O6 0.013(3) 0.010(3) 0.022(4) 0.008(3) 0.002(3) 0.004(3)
O7 0.017(4) 0.014(3) 0.019(4) 0.013(3) 0.004(3) 0.007(3)
O8 0.015(3) 0.019(4) 0.012(3) 0.010(3) 0.004(3) 0.007(3)
O9 0.016(3) 0.020(4) 0.011(3) 0.013(3) 0.000(3) 0.005(3)
O10 0.014(3) 0.013(3) 0.013(3) 0.009(3) 0.004(3) 0.007(3)
O11 0.018(4) 0.018(4) 0.016(4) 0.011(3) 0.007(3) 0.006(3)
O12 0.020(4) 0.012(3) 0.014(3) 0.007(3) 0.002(3) 0.006(3)
O13 0.011(3) 0.009(3) 0.012(3) 0.007(3) 0.002(3) 0.005(3)
O14 0.015(4) 0.018(4) 0.027(4) 0.010(3) 0.004(3) 0.004(3)
O15 0.012(3) 0.018(4) 0.014(3) 0.009(3) 0.004(3) 0.003(3)
O16 0.017(4) 0.028(4) 0.022(4) 0.011(4) 0.004(3) 0.009(3)
O17 0.019(4) 0.017(3) 0.011(3) 0.007(3) 0.006(3) 0.010(3)
O18 0.017(4) 0.019(4) 0.016(4) 0.007(3) 0.001(3) 0.002(3)
O19 0.012(3) 0.023(4) 0.019(4) 0.014(3) 0.008(3) 0.005(3)
O20 0.013(3) 0.020(4) 0.024(4) 0.012(3) 0.006(3) 0.009(3)
O21 0.017(4) 0.020(4) 0.016(4) 0.011(3) 0.007(3) 0.009(3)
O22 0.037(5) 0.027(4) 0.022(4) 0.013(4) 0.011(4) 0.021(4)
O23 0.025(4) 0.012(3) 0.012(4) 0.000(3) 0.002(3) 0.007(3)
O24 0.029(5) 0.024(4) 0.015(4) 0.002(3) -0.002(3) 0.006(4)
O25 0.017(4) 0.020(4) 0.009(3) 0.007(3) 0.005(3) 0.009(3)
O26 0.012(3) 0.014(3) 0.013(3) 0.008(3) 0.005(3) 0.011(3)
O27 0.009(3) 0.011(3) 0.008(3) 0.004(3) -0.001(3) -0.001(3)
O28 0.018(4) 0.011(3) 0.010(3) 0.004(3) 0.006(3) 0.008(3)
O29 0.017(4) 0.015(3) 0.016(4) 0.008(3) 0.001(3) 0.006(3)
O30 0.018(4) 0.016(4) 0.022(4) 0.011(3) 0.005(3) 0.010(3)
O31 0.022(4) 0.015(4) 0.018(4) 0.010(3) 0.004(3) 0.004(3)
O32 0.022(4) 0.024(4) 0.026(4) 0.018(4) 0.012(3) 0.010(3)
O33 0.022(4) 0.028(4) 0.014(4) 0.014(3) 0.009(3) 0.012(3)
O34 0.022(4) 0.021(4) 0.017(4) 0.011(3) 0.001(3) 0.008(3)
O35 0.016(4) 0.013(3) 0.018(4) 0.011(3) 0.003(3) -0.003(3)
O36 0.014(4) 0.016(4) 0.018(4) 0.011(3) -0.001(3) -0.004(3)
O37 0.024(4) 0.023(4) 0.034(5) 0.020(4) 0.000(4) 0.005(3)
O38 0.020(4) 0.040(5) 0.048(6) 0.033(5) 0.007(4) 0.013(4)
O39 0.025(4) 0.025(4) 0.025(4) 0.015(4) 0.007(3) 0.012(4)
O40 0.029(5) 0.027(4) 0.030(5) 0.022(4) 0.015(4) 0.017(4)
O41 0.036(5) 0.031(5) 0.016(4) 0.007(4) 0.008(4) 0.012(4)
O42 0.020(4) 0.022(4) 0.018(4) 0.013(3) 0.002(3) 0.007(3)
O43 0.016(4) 0.023(4) 0.021(4) 0.009(3) 0.001(3) 0.006(3)
O44 0.015(4) 0.014(3) 0.021(4) 0.003(3) -0.001(3) 0.007(3)
O45 0.019(4) 0.019(4) 0.029(5) 0.012(4) -0.001(3) 0.000(3)
O46 0.020(4) 0.016(4) 0.020(4) 0.011(3) 0.001(3) 0.001(3)
O47 0.020(4) 0.022(4) 0.046(6) 0.011(4) -0.002(4) 0.000(4)
O48 0.012(4) 0.027(4) 0.044(5) 0.022(4) 0.002(4) 0.003(3)
O49 0.020(4) 0.046(6) 0.064(7) 0.038(6) 0.012(5) 0.010(4)
O50 0.019(4) 0.040(5) 0.047(6) 0.030(5) 0.009(4) 0.011(4)
O51 0.038(6) 0.055(7) 0.051(7) 0.037(6) 0.026(5) 0.026(5)
O52 0.026(4) 0.036(5) 0.022(4) 0.020(4) 0.013(4) 0.014(4)
O53 0.018(4) 0.019(4) 0.020(4) 0.015(3) 0.005(3) 0.007(3)
O54 0.014(4) 0.019(4) 0.022(4) 0.013(3) 0.004(3) 0.003(3)
O55 0.012(3) 0.019(4) 0.022(4) 0.014(3) -0.001(3) 0.001(3)
O56 0.022(4) 0.026(4) 0.021(4) 0.016(4) 0.001(3) 0.010(3)
O57 0.024(4) 0.023(4) 0.019(4) 0.016(3) 0.006(3) 0.011(3)
O58 0.016(4) 0.015(4) 0.033(5) 0.016(3) 0.000(3) 0.003(3)
O59 0.020(4) 0.026(4) 0.035(5) 0.024(4) 0.003(4) 0.003(3)
O60 0.019(4) 0.028(5) 0.041(5) 0.026(4) 0.008(4) 0.003(3)
O61 0.022(4) 0.040(5) 0.032(5) 0.028(4) 0.009(4) 0.010(4)
O62 0.019(4) 0.029(4) 0.028(4) 0.025(4) 0.008(3) 0.010(3)
O63 0.030(5) 0.033(5) 0.030(5) 0.022(4) -0.001(4) 0.012(4)
O64 0.028(4) 0.019(4) 0.029(4) 0.020(4) 0.007(4) 0.009(3)
O65 0.032(5) 0.018(4) 0.054(6) 0.025(4) 0.007(5) 0.005(4)
O66 0.026(5) 0.033(5) 0.051(6) 0.035(5) 0.011(4) 0.006(4)
O67 0.037(5) 0.057(7) 0.062(7) 0.053(6) 0.029(5) 0.021(5)
O68 0.034(5) 0.034(5) 0.038(5) 0.032(4) 0.017(4) 0.015(4)
O69 0.018(4) 0.022(4) 0.019(4) 0.011(3) -0.002(3) 0.000(3)
O70 0.012(3) 0.019(4) 0.032(5) 0.015(4) 0.009(3) 0.007(3)
O71 0.026(5) 0.040(5) 0.028(5) 0.005(4) 0.009(4) 0.017(4)
Sn1 0.0238(4) 0.0217(4) 0.0138(3) 0.0114(3) 0.0076(3) 0.0129(3)
W1 0.01295(18) 0.01039(17) 0.01565(19) 0.00891(15) 0.00199(15) 0.00303(14)
W2 0.01183(18) 0.01476(18) 0.01247(18) 0.01133(15) 0.00372(14) 0.00336(15)
W3 0.01275(18) 0.01231(17) 0.01544(19) 0.01035(15) 0.00359(15) 0.00573(15)
W4 0.01028(17) 0.01175(17) 0.01321(18) 0.00765(15) 0.00274(14) 0.00420(14)
W5 0.01275(18) 0.01497(18) 0.00989(17) 0.00749(15) 0.00482(14) 0.00575(15)
W6 0.01260(18) 0.01294(18) 0.01121(18) 0.00728(15) 0.00291(14) 0.00355(14)
W7 0.00970(17) 0.01412(18) 0.01479(18) 0.01053(15) 0.00522(14) 0.00488(14)
W8 0.01612(19) 0.01571(19) 0.01267(18) 0.00831(16) 0.00613(15) 0.00852(15)
W9 0.01589(19) 0.01416(18) 0.01076(18) 0.00515(15) 0.00189(15) 0.00613(15)
W10 0.01208(18) 0.01567(19) 0.01517(19) 0.01031(16) 0.00054(15) 0.00295(15)
W11 0.01404(19) 0.01056(17) 0.0200(2) 0.00814(16) -0.00019(16) 0.00192(15)
W12 0.0145(2) 0.0152(2) 0.0295(2) 0.01411(19) -0.00325(18) 0.00005(16)
W13 0.0126(2) 0.0302(2) 0.0386(3) 0.0263(2) 0.00701(19) 0.00666(18)
W14 0.0218(2) 0.0325(3) 0.0293(2) 0.0241(2) 0.01349(19) 0.0135(2)
W15 0.0205(2) 0.0221(2) 0.0194(2) 0.01466(18) 0.00606(17) 0.00981(17)
W16 0.0212(2) 0.0230(2) 0.0235(2) 0.01969(19) 0.00543(18) 0.00880(18)
W17 0.0186(2) 0.0168(2) 0.0328(3) 0.0195(2) 0.00184(19) 0.00293(17)
W18 0.0223(2) 0.0329(3) 0.0390(3) 0.0324(2) 0.0136(2) 0.0101(2)
W19 0.01299(18) 0.01396(18) 0.01428(19) 0.00907(16) 0.00475(15) 0.00527(15)

loop_
_atom_type_symbol
_atom_type_description
_atom_type_scat_dispersion_real
_atom_type_scat_dispersion_imag
_atom_type_scat_source
C C 0.0033 0.0016 'International Tables Vol C Tables 4.2.6.8 and 6.1.1.4'
H H 0.0000 0.0000 'International Tables Vol C Tables 4.2.6.8 and 6.1.1.4'
O O 0.0106 0.0060 'International Tables Vol C Tables 4.2.6.8 and 6.1.1.4'
P P 0.1023 0.0942 'International Tables Vol C Tables 4.2.6.8 and 6.1.1.4'
K K 0.2009 0.2494 'International Tables Vol C Tables 4.2.6.8 and 6.1.1.4'
Sn Sn -0.6537 1.4246 'International Tables Vol C Tables 4.2.6.8 and 6.1.1.4'
W W -0.8490 6.8722 'International Tables Vol C Tables 4.2.6.8 and 6.1.1.4'

loop_
_geom_angle_atom_site_label_1
_geom_angle_atom_site_label_2
_geom_angle_atom_site_label_3
_geom_angle
_geom_angle_site_symmetry_1
_geom_angle_site_symmetry_3
_geom_angle_publ_flag
C6 C1 C2 118.7(13) . . ?
C6 C1 Sn1 121.7(11) . . ?
C2 C1 Sn1 119.4(9) . . ?
C3 C2 C1 121.8(14) . . ?
C3 C2 H2 119.1 . . ?
C1 C2 H2 119.1 . . ?
C2 C3 C4 117.8(18) . . ?
C2 C3 H3 121.1 . . ?
C4 C3 H3 121.1 . . ?
C5 C4 C3 120.0(16) . . ?
C5 C4 H4 120.0 . . ?
C3 C4 H4 120.0 . . ?
C6 C5 C4 120.9(16) . . ?
C6 C5 H5 119.5 . . ?
C4 C5 H5 119.5 . . ?
C1 C6 C5 120.6(17) . . ?
C1 C6 H6 119.7 . . ?
C5 C6 H6 119.7 . . ?
K1A K1 O37 55.8(7) . . ?
K1A K1 O31 51.1(7) . . ?
O37 K1 O31 74.2(3) . . ?
K1A K1 O38 65.9(7) . . ?
O37 K1 O38 72.2(3) . . ?
O31 K1 O38 117.0(3) . . ?
K1A K1 O32 54.5(7) . . ?
O37 K1 O32 109.2(3) . . ?
O31 K1 O32 72.7(3) . . ?
O38 K1 O32 70.5(2) . . ?
K1A K1 O69 157.8(7) . . ?
O37 K1 O69 114.0(3) . . ?
O31 K1 O69 108.8(3) . . ?
O38 K1 O69 133.3(3) . . ?
O32 K1 O69 135.3(3) . . ?
K1A K1 O71 146.5(7) . . ?
O37 K1 O71 139.3(3) . . ?
O31 K1 O71 145.0(3) . . ?
O38 K1 O71 89.2(3) . . ?
O32 K1 O71 97.3(3) . . ?
O69 K1 O71 55.0(3) . . ?
K1A K1 O27 94.8(7) . . ?
O37 K1 O27 136.2(3) . . ?
O31 K1 O27 62.1(2) . . ?
O38 K1 O27 128.9(3) . . ?
O32 K1 O27 60.6(2) . . ?
O69 K1 O27 80.3(2) . . ?
O71 K1 O27 83.6(3) . . ?
K1A K1 O55 104.8(7) . . ?
O37 K1 O55 62.2(2) . . ?
O31 K1 O55 135.7(3) . . ?
O38 K1 O55 57.8(2) . . ?
O32 K1 O55 127.9(2) . . ?
O69 K1 O55 83.4(2) . . ?
O71 K1 O55 77.2(3) . . ?
O27 K1 O55 159.7(2) . . ?
K1A K1 K3 88.1(7) . . ?
O37 K1 K3 118.4(2) . . ?
O31 K1 K3 122.7(2) . . ?
O38 K1 K3 46.6(2) . . ?
O32 K1 K3 50.04(19) . . ?
O69 K1 K3 113.2(2) . . ?
O71 K1 K3 58.46(19) . . ?
O27 K1 K3 88.53(16) . . ?
O55 K1 K3 86.85(18) . . ?
K1A K1 W12 75.5(7) . . ?
O37 K1 W12 23.27(19) . . ?
O31 K1 W12 96.40(18) . . ?
O38 K1 W12 66.5(2) . . ?
O32 K1 W12 123.79(19) . . ?
O69 K1 W12 100.72(19) . . ?
O71 K1 W12 116.1(2) . . ?
O27 K1 W12 156.96(16) . . ?
O55 K1 W12 39.40(16) . . ?
K3 K1 W12 111.57(8) . . ?
K1A K1 W6 67.4(7) . . ?
O37 K1 W6 97.1(2) . . ?
O31 K1 W6 23.18(17) . . ?
O38 K1 W6 129.1(2) . . ?
O32 K1 W6 66.74(17) . . ?
O69 K1 W6 96.92(18) . . ?
O71 K1 W6 121.9(2) . . ?
O27 K1 W6 39.09(14) . . ?
O55 K1 W6 156.80(19) . . ?
K3 K1 W6 113.83(8) . . ?
W12 K1 W6 118.76(7) . . ?
K1 K1A O31 108.9(8) . . ?
K1 K1A O37 103.4(8) . . ?
O31 K1A O37 92.2(5) . . ?
K1 K1A O32 105.9(8) . . ?
O31 K1A O32 90.5(5) . . ?
O37 K1A O32 147.9(6) . . ?
K1 K1A O38 93.7(8) . . ?
O31 K1A O38 157.4(6) . . ?
O37 K1A O38 83.6(5) . . ?
O32 K1A O38 81.8(4) . . ?
K1 K1A O27 68.1(6) . . ?
O31 K1A O27 62.1(3) . . ?
O37 K1A O27 145.6(5) . . ?
O32 K1A O27 60.6(3) . . ?
O38 K1A O27 128.9(5) . . ?
K1 K1A O55 59.5(6) . . ?
O31 K1A O55 140.0(5) . . ?
O37 K1A O55 58.6(4) . . ?
O32 K1A O55 129.0(5) . . ?
O38 K1A O55 54.0(3) . . ?
O27 K1A O55 127.4(4) . . ?
K1 K1A W6 98.5(7) . . ?
O31 K1A W6 21.5(2) . . ?
O37 K1A W6 113.3(5) . . ?
O32 K1A W6 75.1(3) . . ?
O38 K1A W6 156.0(5) . . ?
O27 K1A W6 41.28(18) . . ?
O55 K1A W6 149.2(4) . . ?
K1 K1A W7 97.7(7) . . ?
O31 K1A W7 73.8(4) . . ?
O37 K1A W7 157.7(5) . . ?
O32 K1A W7 21.8(2) . . ?
O38 K1A W7 102.5(4) . . ?
O27 K1A W7 40.11(18) . . ?
O55 K1A W7 141.6(4) . . ?
W6 K1A W7 55.52(16) . . ?
K1 K1A W12 90.2(7) . . ?
O31 K1A W12 109.7(4) . . ?
O37 K1A W12 19.0(3) . . ?
O32 K1A W12 148.8(5) . . ?
O38 K1A W12 70.5(3) . . ?
O27 K1A W12 150.0(4) . . ?
O55 K1A W12 39.76(18) . . ?
W6 K1A W12 129.7(3) . . ?
W7 K1A W12 169.9(3) . . ?
K1 K1A K3 77.7(7) . . ?
O31 K1A K3 137.4(5) . . ?
O37 K1A K3 128.1(5) . . ?
O32 K1A K3 48.6(3) . . ?
O38 K1A K3 45.1(3) . . ?
O27 K1A K3 84.0(3) . . ?
O55 K1A K3 80.6(3) . . ?
W6 K1A K3 117.9(3) . . ?
W7 K1A K3 63.56(18) . . ?
W12 K1A K3 112.4(3) . . ?
K1 K1A W13 87.8(7) . . ?
O31 K1A W13 156.9(5) . . ?
O37 K1A W13 67.8(4) . . ?
O32 K1A W13 100.4(4) . . ?
O38 K1A W13 18.7(2) . . ?
O27 K1A W13 140.9(4) . . ?
O55 K1A W13 37.52(17) . . ?
W6 K1A W13 173.1(3) . . ?
W7 K1A W13 120.9(3) . . ?
W12 K1A W13 52.80(14) . . ?
K3 K1A W13 60.34(17) . . ?
O40 K2 O34 56.6(2) . . ?
O40 K2 O25 109.2(2) . . ?
O34 K2 O25 54.5(2) . . ?
O40 K2 O5W 152.4(3) . 1_455 ?
O34 K2 O5W 148.4(3) . 1_455 ?
O25 K2 O5W 93.9(3) . 1_455 ?
O40 K2 O42 54.6(2) . . ?
O34 K2 O42 108.7(2) . . ?
O25 K2 O42 145.1(2) . . ?
O5W K2 O42 97.7(3) 1_455 . ?
O40 K2 O35 95.3(2) . . ?
O34 K2 O35 119.9(3) . . ?
O25 K2 O35 104.7(2) . . ?
O5W K2 O35 63.4(3) 1_455 . ?
O42 K2 O35 53.6(2) . . ?
O40 K2 O29 122.4(3) . . ?
O34 K2 O29 96.0(2) . . ?
O25 K2 O29 54.3(2) . . ?
O5W K2 O29 59.9(3) 1_455 . ?
O42 K2 O29 104.8(2) . . ?
O35 K2 O29 52.4(2) . . ?
O40 K2 W9 84.20(18) . . ?
O34 K2 W9 27.56(16) . . ?
O25 K2 W9 29.41(15) . . ?
O5W K2 W9 121.7(2) 1_455 . ?
O42 K2 W9 134.92(19) . . ?
O35 K2 W9 123.56(18) . . ?
O29 K2 W9 80.62(16) . . ?
O40 K2 W15 27.29(16) . . ?
O34 K2 W15 83.92(17) . . ?
O25 K2 W15 134.94(18) . . ?
O5W K2 W15 125.8(2) 1_455 . ?
O42 K2 W15 29.56(16) . . ?
O35 K2 W15 79.78(16) . . ?
O29 K2 W15 124.53(18) . . ?
W9 K2 W15 111.48(8) . . ?
O40 K2 W19 99.1(2) . . ?
O34 K2 W19 97.85(18) . . ?
O25 K2 W19 76.18(17) . . ?
O5W K2 W19 71.4(2) 1_455 . ?
O42 K2 W19 76.61(17) . . ?
O35 K2 W19 29.14(15) . . ?
O29 K2 W19 29.27(15) . . ?
W9 K2 W19 94.97(7) . . ?
W15 K2 W19 95.52(8) . . ?
O40 K2 W4 127.6(2) . . ?
O34 K2 W4 80.08(17) . . ?
O25 K2 W4 28.38(15) . . ?
O5W K2 W4 69.2(2) 1_455 . ?
O42 K2 W4 132.53(19) . . ?
O35 K2 W4 81.02(16) . . ?
O29 K2 W4 28.58(14) . . ?
W9 K2 W4 57.49(4) . . ?
W15 K2 W4 144.35(10) . . ?
W19 K2 W4 55.93(5) . . ?
O40 K2 W10 79.88(18) . . ?
O34 K2 W10 125.92(19) . . ?
O25 K2 W10 132.03(18) . . ?
O5W K2 W10 73.3(2) 1_455 . ?
O42 K2 W10 28.14(16) . . ?
O35 K2 W10 28.11(14) . . ?
O29 K2 W10 80.49(16) . . ?
W9 K2 W10 143.35(10) . . ?
W15 K2 W10 57.31(5) . . ?
W19 K2 W10 55.87(5) . . ?
W4 K2 W10 109.06(8) . . ?
O38 K3 O5W 133.6(3) . . ?
O38 K3 O33 130.8(3) . . ?
O5W K3 O33 86.9(3) . . ?
O38 K3 O32 67.0(3) . . ?
O5W K3 O32 84.0(3) . . ?
O33 K3 O32 97.9(2) . . ?
O38 K3 O39 95.5(3) . . ?
O5W K3 O39 129.9(3) . . ?
O33 K3 O39 60.4(2) . . ?
O32 K3 O39 133.6(3) . . ?
O38 K3 O43 84.8(3) . 1_655 ?
O5W K3 O43 74.6(3) . 1_655 ?
O33 K3 O43 140.3(2) . 1_655 ?
O32 K3 O43 114.2(2) . 1_655 ?
O39 K3 O43 105.9(2) . 1_655 ?
O38 K3 O21 115.7(3) . . ?
O5W K3 O21 61.9(3) . . ?
O33 K3 O21 52.6(2) . . ?
O32 K3 O21 51.9(2) . . ?
O39 K3 O21 111.2(2) . . ?
O43 K3 O21 134.7(2) 1_655 . ?
O38 K3 O50 51.9(3) . . ?
O5W K3 O50 149.3(3) . . ?
O33 K3 O50 110.0(2) . . ?
O32 K3 O50 117.1(3) . . ?
O39 K3 O50 51.2(2) . . ?
O43 K3 O50 76.3(2) 1_655 . ?
O21 K3 O50 148.5(2) . . ?
O38 K3 O71 80.2(3) . . ?
O5W K3 O71 134.4(3) . . ?
O33 K3 O71 51.2(2) . . ?
O32 K3 O71 84.9(2) . . ?
O39 K3 O71 49.0(2) . . ?
O43 K3 O71 148.6(3) 1_655 . ?
O21 K3 O71 76.6(2) . . ?
O50 K3 O71 72.8(2) . . ?
O38 K3 K1 45.6(2) . . ?
O5W K3 K1 128.5(3) . . ?
O33 K3 K1 89.50(18) . . ?
O32 K3 K1 45.72(17) . . ?
O39 K3 K1 90.72(19) . . ?
O43 K3 K1 129.46(19) 1_655 . ?
O21 K3 K1 75.57(16) . . ?
O50 K3 K1 78.58(19) . . ?
O71 K3 K1 48.11(17) . . ?
O38 K3 K1A 39.6(3) . . ?
O5W K3 K1A 120.3(3) . . ?
O33 K3 K1A 101.0(2) . . ?
O32 K3 K1A 36.4(2) . . ?
O39 K3 K1A 103.5(3) . . ?
O43 K3 K1A 118.6(3) 1_655 . ?
O21 K3 K1A 76.8(2) . . ?
O50 K3 K1A 82.5(3) . . ?
O71 K3 K1A 62.3(2) . . ?
K1 K3 K1A 14.16(17) . . ?
O38 K3 W13 23.34(19) . . ?
O5W K3 W13 142.6(3) . . ?
O33 K3 W13 130.47(18) . . ?
O32 K3 W13 90.38(18) . . ?
O39 K3 W13 78.81(17) . . ?
O43 K3 W13 74.18(17) 1_655 . ?
O21 K3 W13 137.33(17) . . ?
O50 K3 W13 29.84(19) . . ?
O71 K3 W13 81.44(19) . . ?
K1 K3 W13 62.61(6) . . ?
K1A K3 W13 60.56(16) . . ?
O3 K4 O1W 67.4(3) 1_564 1_565 ?
O3 K4 O20 153.5(2) 1_564 2_666 ?
O1W K4 O20 138.9(3) 1_565 2_666 ?
O3 K4 O2W 84.6(3) 1_564 1_554 ?
O1W K4 O2W 79.9(3) 1_565 1_554 ?
O20 K4 O2W 101.6(3) 2_666 1_554 ?
O3 K4 O15 138.0(2) 1_564 2_566 ?
O1W K4 O15 71.0(3) 1_565 2_566 ?
O20 K4 O15 68.5(2) 2_666 2_566 ?
O2W K4 O15 82.9(3) 1_554 2_566 ?
O3 K4 O10 97.1(2) 1_564 2_666 ?
O1W K4 O10 154.9(3) 1_565 2_666 ?
O20 K4 O10 57.3(2) 2_666 2_666 ?
O2W K4 O10 119.5(3) 1_554 2_666 ?
O15 K4 O10 123.9(2) 2_566 2_666 ?
O3 K4 O7W 67.8(3) 1_564 1_554 ?
O1W K4 O7W 121.2(3) 1_565 1_554 ?
O20 K4 O7W 92.8(3) 2_666 1_554 ?
O2W K4 O7W 60.0(3) 1_554 1_554 ?
O15 K4 O7W 134.6(3) 2_566 1_554 ?
O10 K4 O7W 65.2(3) 2_666 1_554 ?
O3 K4 O14 127.7(3) 1_564 2_566 ?
O1W K4 O14 86.9(3) 1_565 2_566 ?
O20 K4 O14 63.6(2) 2_666 2_566 ?
O2W K4 O14 136.4(3) 1_554 2_566 ?
O15 K4 O14 53.6(2) 2_566 2_566 ?
O10 K4 O14 88.0(2) 2_666 2_566 ?
O7W K4 O14 151.7(3) 1_554 2_566 ?
O3 K4 O5 61.7(2) 1_564 2_666 ?
O1W K4 O5 103.1(2) 1_565 2_666 ?
O20 K4 O5 100.9(2) 2_666 2_666 ?
O2W K4 O5 140.5(3) 1_554 2_666 ?
O15 K4 O5 135.9(2) 2_566 2_666 ?
O10 K4 O5 51.86(19) 2_666 2_666 ?
O7W K4 O5 86.9(3) 1_554 2_666 ?
O14 K4 O5 82.9(2) 2_566 2_666 ?
O3 K4 W7 128.16(19) 1_564 2_666 ?
O1W K4 W7 163.0(2) 1_565 2_666 ?
O20 K4 W7 25.37(15) 2_666 2_666 ?
O2W K4 W7 106.4(2) 1_554 2_666 ?
O15 K4 W7 93.87(16) 2_566 2_666 ?
O10 K4 W7 33.04(13) 2_666 2_666 ?
O7W K4 W7 74.8(2) 1_554 2_666 ?
O14 K4 W7 77.71(15) 2_566 2_666 ?
O5 K4 W7 82.19(13) 2_666 2_666 ?
O3 K4 W4 134.6(2) 1_564 2_566 ?
O1W K4 W4 73.6(2) 1_565 2_566 ?
O20 K4 W4 67.50(16) 2_666 2_566 ?
O2W K4 W4 110.9(2) 1_554 2_566 ?
O15 K4 W4 28.29(15) 2_566 2_566 ?
O10 K4 W4 109.59(16) 2_666 2_566 ?
O7W K4 W4 157.1(2) 1_554 2_566 ?
O14 K4 W4 26.07(14) 2_566 2_566 ?
O5 K4 W4 107.64(16) 2_666 2_566 ?
W7 K4 W4 89.41(6) 2_666 2_566 ?
O3 K4 W3 76.04(18) 1_564 2_666 ?
O1W K4 W3 128.8(2) 1_565 2_666 ?
O20 K4 W3 80.87(17) 2_666 2_666 ?
O2W K4 W3 131.6(2) 1_554 2_666 ?
O15 K4 W3 138.66(17) 2_566 2_666 ?
O10 K4 W3 26.47(14) 2_666 2_666 ?
O7W K4 W3 71.7(2) 1_554 2_666 ?
O14 K4 W3 88.40(16) 2_566 2_666 ?
O5 K4 W3 25.83(12) 2_666 2_666 ?
W7 K4 W3 58.61(4) 2_666 2_666 ?
W4 K4 W3 114.28(8) 2_566 2_666 ?
O8W K5 O7W 72.7(4) . . ?
O8W K5 O45 67.5(3) . . ?
O7W K5 O45 127.4(3) . . ?
O8W K5 O2W 85.0(4) . . ?
O7W K5 O2W 65.8(3) . . ?
O45 K5 O2W 139.1(3) . . ?
O8W K5 O19 126.3(4) . 2_667 ?
O7W K5 O19 65.8(3) . 2_667 ?
O45 K5 O19 114.3(3) . 2_667 ?
O2W K5 O19 106.3(3) . 2_667 ?
O8W K5 O18 83.8(3) . 2_667 ?
O7W K5 O18 78.2(3) . 2_667 ?
O45 K5 O18 64.8(2) . 2_667 ?
O2W K5 O18 144.0(3) . 2_667 ?
O19 K5 O18 56.1(2) 2_667 2_667 ?
O8W K5 W6 104.8(3) . 2_667 ?
O7W K5 W6 70.3(2) . 2_667 ?
O45 K5 W6 87.93(19) . 2_667 ?
O2W K5 W6 129.5(2) . 2_667 ?
O19 K5 W6 29.67(16) 2_667 2_667 ?
O18 K5 W6 26.44(15) 2_667 2_667 ?
O8W K5 K8 55.6(3) . 1_455 ?
O7W K5 K8 107.5(3) . 1_455 ?
O45 K5 K8 76.4(2) . 1_455 ?
O2W K5 K8 62.9(2) . 1_455 ?
O19 K5 K8 169.3(2) 2_667 1_455 ?
O18 K5 K8 132.4(2) 2_667 1_455 ?
W6 K5 K8 158.42(15) 2_667 1_455 ?
O8W K5 K6 47.2(3) . 2_666 ?
O7W K5 K6 53.9(2) . 2_666 ?
O45 K5 K6 73.75(19) . 2_666 ?
O2W K5 K6 109.6(2) . 2_666 ?
O19 K5 K6 80.36(17) 2_667 2_666 ?
O18 K5 K6 41.85(16) 2_667 2_666 ?
W6 K5 K6 57.95(7) 2_667 2_666 ?
K8 K5 K6 102.76(14) 1_455 2_666 ?
O8W K5 K4 109.7(3) . 1_556 ?
O7W K5 K4 48.6(2) . 1_556 ?
O45 K5 K4 175.9(2) . 1_556 ?
O2W K5 K4 41.6(2) . 1_556 ?
O19 K5 K4 64.74(17) 2_667 1_556 ?
O18 K5 K4 112.48(18) 2_667 1_556 ?
W6 K5 K4 90.12(7) 2_667 1_556 ?
K8 K5 K4 104.52(13) 1_455 1_556 ?
K6 K5 K4 102.20(9) 2_666 1_556 ?
O5 K6 O18 154.8(3) 2_656 1_554 ?
O5 K6 O16W 86.0(5) 2_656 2_666 ?
O18 K6 O16W 113.5(5) 1_554 2_666 ?
O5 K6 O47 138.8(3) 2_656 2_666 ?
O18 K6 O47 65.9(3) 1_554 2_666 ?
O16W K6 O47 56.8(5) 2_666 2_666 ?
O5 K6 O8W 82.6(3) 2_656 2_666 ?
O18 K6 O8W 82.9(3) 1_554 2_666 ?
O16W K6 O8W 159.2(6) 2_666 2_666 ?
O47 K6 O8W 125.9(3) 2_666 2_666 ?
O5 K6 O3 65.2(2) 2_656 1_554 ?
O18 K6 O3 108.5(2) 1_554 1_554 ?
O16W K6 O3 62.5(5) 2_666 1_554 ?
O47 K6 O3 105.6(3) 2_666 1_554 ?
O8W K6 O3 126.4(3) 2_666 1_554 ?
O5 K6 O9 110.3(2) 2_656 1_554 ?
O18 K6 O9 55.8(2) 1_554 1_554 ?
O16W K6 O9 91.9(5) 2_666 1_554 ?
O47 K6 O9 89.7(3) 2_666 1_554 ?
O8W K6 O9 108.4(3) 2_666 1_554 ?
O3 K6 O9 53.2(2) 1_554 1_554 ?
O5 K6 O65 62.6(2) 2_656 2_666 ?
O18 K6 O65 125.8(3) 1_554 2_666 ?
O16W K6 O65 98.4(5) 2_666 2_666 ?
O47 K6 O65 102.8(3) 2_666 2_666 ?
O8W K6 O65 60.9(3) 2_666 2_666 ?
O3 K6 O65 125.3(2) 1_554 2_666 ?
O9 K6 O65 166.9(3) 1_554 2_666 ?
O5 K6 O59 106.3(2) 2_656 2_666 ?
O18 K6 O59 94.2(2) 1_554 2_666 ?
O16W K6 O59 76.4(5) 2_666 2_666 ?
O47 K6 O59 52.2(3) 2_666 2_666 ?
O8W K6 O59 90.2(3) 2_666 2_666 ?
O3 K6 O59 138.1(2) 1_554 2_666 ?
O9 K6 O59 140.5(2) 1_554 2_666 ?
O65 K6 O59 51.0(2) 2_666 2_666 ?
O5 K6 O7W 82.5(3) 2_656 2_666 ?
O18 K6 O7W 72.4(3) 1_554 2_666 ?
O16W K6 O7W 134.8(6) 2_666 2_666 ?
O47 K6 O7W 135.4(3) 2_666 2_666 ?
O8W K6 O7W 60.7(3) 2_666 2_666 ?
O3 K6 O7W 73.0(3) 1_554 2_666 ?
O9 K6 O7W 52.8(2) 1_554 2_666 ?
O65 K6 O7W 114.2(3) 2_666 2_666 ?
O59 K6 O7W 148.7(3) 2_666 2_666 ?
O5 K6 W2 88.10(19) 2_656 1_554 ?
O18 K6 W2 82.86(18) 1_554 1_554 ?
O16W K6 W2 73.3(5) 2_666 1_554 ?
O47 K6 W2 96.3(2) 2_666 1_554 ?
O8W K6 W2 123.4(3) 2_666 1_554 ?
O3 K6 W2 25.61(14) 1_554 1_554 ?
O9 K6 W2 27.83(13) 1_554 1_554 ?
O65 K6 W2 150.26(17) 2_666 1_554 ?
O59 K6 W2 145.34(19) 2_666 1_554 ?
O7W K6 W2 62.7(2) 2_666 1_554 ?
O5 K6 W6 140.9(2) 2_656 1_554 ?
O18 K6 W6 23.66(16) 1_554 1_554 ?
O16W K6 W6 102.5(5) 2_666 1_554 ?
O47 K6 W6 71.2(2) 2_666 1_554 ?
O8W K6 W6 97.3(3) 2_666 1_554 ?
O3 K6 W6 84.80(16) 1_554 1_554 ?
O9 K6 W6 32.60(13) 1_554 1_554 ?
O65 K6 W6 149.16(19) 2_666 1_554 ?
O59 K6 W6 112.83(16) 2_666 1_554 ?
O7W K6 W6 64.3(2) 2_666 1_554 ?
W2 K6 W6 59.22(6) 1_554 1_554 ?
O67 K7 O12W 74.5(4) . . ?
O67 K7 O52 169.4(4) . 2_666 ?
O12W K7 O52 96.0(4) . 2_666 ?
O67 K7 O61 116.8(4) . 2_666 ?
O12W K7 O61 71.6(4) . 2_666 ?
O52 K7 O61 54.5(3) 2_666 2_666 ?
O67 K7 O56 129.2(4) . 2_666 ?
O12W K7 O56 136.7(4) . 2_666 ?
O52 K7 O56 55.4(2) 2_666 2_666 ?
O61 K7 O56 65.3(3) 2_666 2_666 ?
O67 K7 O6W 94.4(3) . . ?
O12W K7 O6W 158.6(5) . . ?
O52 K7 O6W 96.0(3) 2_666 . ?
O61 K7 O6W 129.6(3) 2_666 . ?
O56 K7 O6W 64.3(3) 2_666 . ?
O67 K7 O68 85.3(3) . 2_666 ?
O12W K7 O68 103.0(4) . 2_666 ?
O52 K7 O68 92.4(3) 2_666 2_666 ?
O61 K7 O68 53.9(3) 2_666 2_666 ?
O56 K7 O68 53.7(2) 2_666 2_666 ?
O6W K7 O68 94.2(3) . 2_666 ?
O67 K7 W15 158.0(3) . 2_666 ?
O12W K7 W15 125.2(4) . 2_666 ?
O52 K7 W15 29.73(18) 2_666 2_666 ?
O61 K7 W15 67.47(18) 2_666 2_666 ?
O56 K7 W15 30.31(17) 2_666 2_666 ?
O6W K7 W15 69.8(2) . 2_666 ?
O68 K7 W15 80.75(18) 2_666 2_666 ?
O67 K7 W14 141.1(3) . 2_666 ?
O12W K7 W14 73.4(4) . 2_666 ?
O52 K7 W14 28.52(19) 2_666 2_666 ?
O61 K7 W14 30.40(19) 2_666 2_666 ?
O56 K7 W14 67.61(18) 2_666 2_666 ?
O6W K7 W14 122.7(3) . 2_666 ?
O68 K7 W14 81.0(2) 2_666 2_666 ?
W15 K7 W14 52.92(6) 2_666 2_666 ?
O67 K7 W16 101.9(3) . 2_666 ?
O12W K7 W16 130.3(4) . 2_666 ?
O52 K7 W16 80.5(2) 2_666 2_666 ?
O61 K7 W16 66.4(2) 2_666 2_666 ?
O56 K7 W16 28.60(17) 2_666 2_666 ?
O6W K7 W16 69.3(2) . 2_666 ?
O68 K7 W16 29.09(18) 2_666 2_666 ?
W15 K7 W16 58.78(7) 2_666 2_666 ?
W14 K7 W16 82.97(10) 2_666 2_666 ?
O67 K7 W18 94.8(3) . 2_666 ?
O12W K7 W18 78.0(4) . 2_666 ?
O52 K7 W18 78.3(2) 2_666 2_666 ?
O61 K7 W18 27.0(2) 2_666 2_666 ?
O56 K7 W18 65.7(2) 2_666 2_666 ?
O6W K7 W18 121.9(3) . 2_666 ?
O68 K7 W18 30.28(19) 2_666 2_666 ?
W15 K7 W18 81.57(9) 2_666 2_666 ?
W14 K7 W18 57.27(7) 2_666 2_666 ?
W16 K7 W18 52.66(7) 2_666 2_666 ?
O67 K7 K9 78.1(3) . . ?
O12W K7 K9 44.8(4) . . ?
O52 K7 K9 98.7(2) 2_666 . ?
O61 K7 K9 109.2(3) 2_666 . ?
O56 K7 K9 152.5(2) 2_666 . ?
O6W K7 K9 115.6(3) . . ?
O68 K7 K9 146.6(3) 2_666 . ?
W15 K7 K9 122.18(16) 2_666 . ?
W14 K7 K9 94.00(16) 2_666 . ?
W16 K7 K9 175.07(19) 2_666 . ?
W18 K7 K9 122.42(18) 2_666 . ?
O1 K8 O48 128.2(4) 1_665 . ?
O1 K8 O11W 89.5(4) 1_665 1_655 ?
O48 K8 O11W 111.7(4) . 1_655 ?
O1 K8 K10 65.7(3) 1_665 . ?
O48 K8 K10 62.6(3) . . ?
O11W K8 K10 111.2(4) 1_655 . ?
O1 K8 O49 127.4(4) 1_665 . ?
O48 K8 O49 57.2(3) . . ?
O11W K8 O49 54.9(4) 1_655 . ?
K10 K8 O49 90.5(3) . . ?
O1 K8 O9W 66.4(5) 1_665 2_666 ?
O48 K8 O9W 81.9(5) . 2_666 ?
O11W K8 O9W 155.4(5) 1_655 2_666 ?
K10 K8 O9W 55.5(5) . 2_666 ?
O49 K8 O9W 136.8(5) . 2_666 ?
O1 K8 O8W 72.8(3) 1_665 1_655 ?
O48 K8 O8W 158.9(4) . 1_655 ?
O11W K8 O8W 61.6(4) 1_655 1_655 ?
K10 K8 O8W 138.1(3) . 1_655 ?
O49 K8 O8W 110.7(4) . 1_655 ?
O9W K8 O8W 112.4(5) 2_666 1_655 ?
O1 K8 W13 134.7(3) 1_665 . ?
O48 K8 W13 30.1(2) . . ?
O11W K8 W13 81.8(4) 1_655 . ?
K10 K8 W13 76.3(2) . . ?
O49 K8 W13 27.13(19) . . ?
O9W K8 W13 111.2(5) 2_666 . ?
O8W K8 W13 135.6(3) 1_655 . ?
O1 K8 K5 96.7(3) 1_665 1_655 ?
O48 K8 K5 125.3(3) . 1_655 ?
O11W K8 K5 96.0(4) 1_655 1_655 ?
K10 K8 K5 146.6(3) . 1_655 ?
O49 K8 K5 121.7(3) . 1_655 ?
O9W K8 K5 91.8(4) 2_666 1_655 ?
O8W K8 K5 42.6(3) 1_655 1_655 ?
W13 K8 K5 128.30(17) . 1_655 ?
K9A K9 O3W 93.0(7) . . ?
K9A K9 O12W 159.8(8) . . ?
O3W K9 O12W 101.1(5) . . ?
K9A K9 K9B 16.9(7) . . ?
O3W K9 K9B 102.2(5) . . ?
O12W K9 K9B 143.1(6) . . ?
K9A K9 O22 68.6(7) . 1_565 ?
O3W K9 O22 82.9(3) . 1_565 ?
O12W K9 O22 127.1(5) . 1_565 ?
K9B K9 O22 84.0(5) . 1_565 ?
K9A K9 O66 92.2(7) . . ?
O3W K9 O66 96.3(3) . . ?
O12W K9 O66 72.1(4) . . ?
K9B K9 O66 77.3(5) . . ?
O22 K9 O66 160.7(4) 1_565 . ?
K9A K9 O65 65.4(7) . . ?
O3W K9 O65 55.3(3) . . ?
O12W K9 O65 111.3(4) . . ?
K9B K9 O65 62.0(4) . . ?
O22 K9 O65 113.6(3) 1_565 . ?
O66 K9 O65 52.8(3) . . ?
K9A K9 W17 82.8(6) . . ?
O3W K9 W17 70.2(2) . . ?
O12W K9 W17 88.4(4) . . ?
K9B K9 W17 73.2(4) . . ?
O22 K9 W17 139.5(3) 1_565 . ?
O66 K9 W17 28.4(2) . . ?
O65 K9 W17 25.94(18) . . ?
K9A K9 K7 121.2(7) . . ?
O3W K9 K7 144.9(3) . . ?
O12W K9 K7 43.8(4) . . ?
K9B K9 K7 109.2(5) . . ?
O22 K9 K7 114.9(3) 1_565 . ?
O66 K9 K7 76.4(2) . . ?
O65 K9 K7 129.2(3) . . ?
W17 K9 K7 104.18(17) . . ?
K9A K9 K10 52.2(6) . . ?
O3W K9 K10 114.9(3) . . ?
O12W K9 K10 108.1(4) . . ?
K9B K9 K10 35.4(4) . . ?
O22 K9 K10 117.7(3) 1_565 . ?
O66 K9 K10 45.4(2) . . ?
O65 K9 K10 60.1(2) . . ?
W17 K9 K10 54.48(13) . . ?
K7 K9 K10 84.46(19) . . ?
K9B K9A K9 130(2) . . ?
K9B K9A O5 77.5(16) . 1_565 ?
K9 K9A O5 129.8(10) . 1_565 ?
K9B K9A O22 150.6(19) . 1_565 ?
K9 K9A O22 70.3(7) . 1_565 ?
O5 K9A O22 107.1(7) 1_565 1_565 ?
K9B K9A O65 87.8(16) . . ?
K9 K9A O65 75.5(7) . . ?
O5 K9A O65 63.1(5) 1_565 . ?
O22 K9A O65 120.6(8) 1_565 . ?
K9B K9A O11 130.7(19) . 1_565 ?
K9 K9A O11 94.4(8) . 1_565 ?
O5 K9A O11 55.2(4) 1_565 1_565 ?
O22 K9A O11 54.0(4) 1_565 1_565 ?
O65 K9A O11 82.9(6) . 1_565 ?
K9B K9A O14 67.3(15) . 1_665 ?
K9 K9A O14 136.3(10) . 1_665 ?
O5 K9A O14 90.5(6) 1_565 1_665 ?
O22 K9A O14 83.5(6) 1_565 1_665 ?
O65 K9A O14 147.6(8) . 1_665 ?
O11 K9A O14 97.6(6) 1_565 1_665 ?
K9B K9A K10 28.0(14) . . ?
K9 K9A K10 101.9(8) . . ?
O5 K9A K10 93.3(6) 1_565 . ?
O22 K9A K10 158.6(8) 1_565 . ?
O65 K9A K10 74.4(5) . . ?
O11 K9A K10 147.4(7) 1_565 . ?
O14 K9A K10 89.8(6) 1_665 . ?
K9B K9A W3 101.9(17) . 1_565 ?
K9 K9A W3 117.1(8) . 1_565 ?
O5 K9A W3 26.0(2) 1_565 1_565 ?
O22 K9A W3 81.4(5) 1_565 1_565 ?
O65 K9A W3 73.0(5) . 1_565 ?
O11 K9A W3 29.4(2) 1_565 1_565 ?
O14 K9A W3 91.6(5) 1_665 1_565 ?
K10 K9A W3 119.3(6) . 1_565 ?
K9B K9A W8 147.6(18) . 1_565 ?
K9 K9A W8 82.6(7) . 1_565 ?
O5 K9A W8 83.3(5) 1_565 1_565 ?
O22 K9A W8 24.1(3) 1_565 1_565 ?
O65 K9A W8 106.6(6) . 1_565 ?
O11 K9A W8 30.2(2) 1_565 1_565 ?
O14 K9A W8 87.2(5) 1_665 1_565 ?
K10 K9A W8 175.4(7) . 1_565 ?
W3 K9A W8 57.4(3) 1_565 1_565 ?
K9B K9A K4 61.0(15) . 2_676 ?
K9 K9A K4 169.3(9) . 2_676 ?
O5 K9A K4 46.3(4) 1_565 2_676 ?
O22 K9A K4 100.5(6) 1_565 2_676 ?
O65 K9A K4 105.9(6) . 2_676 ?
O11 K9A K4 75.4(5) 1_565 2_676 ?
O14 K9A K4 44.4(3) 1_665 2_676 ?
K10 K9A K4 88.6(5) . 2_676 ?
W3 K9A K4 54.7(3) 1_565 2_676 ?
W8 K9A K4 86.9(4) 1_565 2_676 ?
K9B K9A K6 57.5(15) . 2_666 ?
K9 K9A K6 118.3(8) . 2_666 ?
O5 K9A K6 34.3(3) 1_565 2_666 ?
O22 K9A K6 138.7(7) 1_565 2_666 ?
O65 K9A K6 43.0(4) . 2_666 ?
O11 K9A K6 84.7(5) 1_565 2_666 ?
O14 K9A K6 104.6(6) 1_665 2_666 ?
K10 K9A K6 62.7(3) . 2_666 ?
W3 K9A K6 58.3(3) 1_565 2_666 ?
W8 K9A K6 114.7(5) 1_565 2_666 ?
K4 K9A K6 64.8(3) 2_676 2_666 ?
K9A K9B K10 141.6(19) . . ?
K9A K9B K9 33.5(14) . . ?
K10 K9B K9 108.4(7) . . ?
K9A K9B O5 80.9(16) . 1_565 ?
K10 K9B O5 117.2(7) . 1_565 ?
K9 K9B O5 103.4(6) . 1_565 ?
K9A K9B O14 92.6(16) . 1_665 ?
K10 K9B O14 116.6(7) . 1_665 ?
K9 K9B O14 114.1(7) . 1_665 ?
O5 K9B O14 96.2(6) 1_565 1_665 ?
K9A K9B O65 71.9(15) . . ?
K10 K9B O65 87.0(6) . . ?
K9 K9B O65 63.5(5) . . ?
O5 K9B O65 61.6(5) 1_565 . ?
O14 K9B O65 154.1(8) 1_665 . ?
K9A K9B W17 84.8(16) . . ?
K10 K9B W17 66.6(4) . . ?
K9 K9B W17 64.5(4) . . ?
O5 K9B W17 81.5(5) 1_565 . ?
O14 K9B W17 176.8(7) 1_665 . ?
O65 K9B W17 22.8(2) . . ?
K9A K9B K6 109.7(17) . 2_666 ?
K10 K9B K6 76.2(4) . 2_666 ?
K9 K9B K6 112.6(6) . 2_666 ?
O5 K9B K6 41.5(3) 1_565 2_666 ?
O14 K9B K6 122.7(6) 1_665 2_666 ?
O65 K9B K6 49.5(3) . 2_666 ?
W17 K9B K6 56.7(3) . 2_666 ?
K9A K9B K4 105.8(17) . 2_676 ?
K10 K9B K4 111.9(6) . 2_676 ?
K9 K9B K4 139.3(6) . 2_676 ?
O5 K9B K4 52.5(4) 1_565 2_676 ?
O14 K9B K4 50.1(3) 1_665 2_676 ?
O65 K9B K4 113.1(6) . 2_676 ?
W17 K9B K4 128.8(5) . 2_676 ?
K6 K9B K4 72.9(3) 2_666 2_676 ?
O16W K10 K9B 77.0(7) . . ?
O16W K10 O9W 19.3(6) . 2_666 ?
K9B K10 O9W 93.1(6) . 2_666 ?
O16W K10 K8 85.5(6) . . ?
K9B K10 K8 152.0(5) . . ?
O9W K10 K8 66.7(5) 2_666 . ?
O16W K10 O48 91.6(6) . . ?
K9B K10 O48 144.6(5) . . ?
O9W K10 O48 84.6(5) 2_666 . ?
K8 K10 O48 56.3(2) . . ?
O16W K10 O1 80.5(6) . 1_665 ?
K9B K10 O1 103.3(5) . 1_665 ?
O9W K10 O1 66.0(5) 2_666 1_665 ?
K8 K10 O1 51.6(2) . 1_665 ?
O48 K10 O1 107.8(4) . 1_665 ?
O16W K10 O59 82.9(6) . . ?
K9B K10 O59 91.5(5) . . ?
O9W K10 O59 93.0(5) 2_666 . ?
K8 K10 O59 108.1(3) . . ?
O48 K10 O59 53.5(3) . . ?
O1 K10 O59 154.6(4) 1_665 . ?
O16W K10 O60 137.4(6) . . ?
K9B K10 O60 120.9(5) . . ?
O9W K10 O60 134.8(5) 2_666 . ?
K8 K10 O60 86.7(3) . . ?
O48 K10 O60 50.4(3) . . ?
O1 K10 O60 124.6(4) 1_665 . ?
O59 K10 O60 60.1(3) . . ?
O16W K10 O66 122.2(7) . . ?
K9B K10 O66 73.6(5) . . ?
O9W K10 O66 138.8(6) 2_666 . ?
K8 K10 O66 134.4(3) . . ?
O48 K10 O66 85.1(3) . . ?
O1 K10 O66 154.3(4) 1_665 . ?
O59 K10 O66 49.9(3) . . ?
O60 K10 O66 47.9(3) . . ?
O16W K10 K9A 85.6(7) . . ?
K9B K10 K9A 10.4(5) . . ?
O9W K10 K9A 102.5(6) 2_666 . ?
K8 K10 K9A 161.6(4) . . ?
O48 K10 K9A 140.1(5) . . ?
O1 K10 K9A 110.9(4) 1_665 . ?
O59 K10 K9A 86.7(4) . . ?
O60 K10 K9A 110.6(4) . . ?
O66 K10 K9A 63.6(4) . . ?
O16W K10 W12 73.0(6) . . ?
K9B K10 W12 117.4(5) . . ?
O9W K10 W12 74.0(5) 2_666 . ?
K8 K10 W12 77.0(2) . . ?
O48 K10 W12 28.43(19) . . ?
O1 K10 W12 123.5(3) 1_665 . ?
O59 K10 W12 31.92(17) . . ?
O60 K10 W12 64.4(2) . . ?
O66 K10 W12 78.1(2) . . ?
K9A K10 W12 115.5(4) . . ?
O16W K10 W17 95.5(6) . . ?
K9B K10 W17 72.3(4) . . ?
O9W K10 W17 110.8(5) 2_666 . ?
K8 K10 W17 131.8(3) . . ?
O48 K10 W17 75.6(2) . . ?
O1 K10 W17 174.8(3) 1_665 . ?
O59 K10 W17 25.99(17) . . ?
O60 K10 W17 60.7(2) . . ?
O66 K10 W17 28.15(18) . . ?
K9A K10 W17 65.1(4) . . ?
W12 K10 W17 57.77(10) . . ?
W1 O1 K8 153.5(5) . 1_445 ?
W1 O1 K10 142.8(4) . 1_445 ?
K8 O1 K10 62.7(3) 1_445 1_445 ?
W1 O2 W2 123.3(4) . . ?
W2 O3 K4 140.4(4) . 1_546 ?
W2 O3 K6 103.4(3) . 1_556 ?
K4 O3 K6 116.2(3) 1_546 1_556 ?
W2 O4 W3 122.9(4) . . ?
W3 O5 K6 135.8(4) . 2_656 ?
W3 O5 K9B 125.4(5) . 1_545 ?
K6 O5 K9B 94.2(5) 2_656 1_545 ?
W3 O5 K9A 105.4(5) . 1_545 ?
K6 O5 K9A 108.8(5) 2_656 1_545 ?
K9B O5 K9A 21.6(5) 1_545 1_545 ?
W3 O5 K4 96.2(3) . 2_666 ?
K6 O5 K4 108.2(2) 2_656 2_666 ?
K9B O5 K4 83.9(4) 1_545 2_666 ?
K9A O5 K4 94.2(5) 1_545 2_666 ?
W1 O6 W3 122.6(4) . . ?
W4 O7 W1 152.1(4) . . ?
W5 O8 W2 146.5(4) . . ?
W2 O9 W6 154.3(4) . . ?
W2 O9 K6 99.5(3) . 1_556 ?
W6 O9 K6 94.0(3) . 1_556 ?
W3 O10 W7 148.9(4) . . ?
W3 O10 K4 108.0(3) . 2_666 ?
W7 O10 K4 96.7(3) . 2_666 ?
W3 O11 W8 147.5(4) . . ?
W3 O11 K9A 95.6(5) . 1_545 ?
W8 O11 K9A 98.2(5) . 1_545 ?
W1 O12 W9 153.0(4) . . ?
P1 O13 W3 125.0(4) . . ?
P1 O13 W2 123.5(4) . . ?
W3 O13 W2 91.9(2) . . ?
P1 O13 W1 124.4(4) . . ?
W3 O13 W1 91.4(2) . . ?
W2 O13 W1 90.7(2) . . ?
W4 O14 K9B 138.1(6) . 1_445 ?
W4 O14 K9A 154.8(6) . 1_445 ?
K9B O14 K9A 20.1(5) 1_445 1_445 ?
W4 O14 K4 98.6(3) . 2_566 ?
K9B O14 K4 85.5(4) 1_445 2_566 ?
K9A O14 K4 91.9(4) 1_445 2_566 ?
W4 O15 W5 121.9(4) . . ?
W4 O15 K4 105.5(3) . 2_566 ?
W5 O15 K4 131.4(3) . 2_566 ?
W5 O17 W6 155.0(4) . . ?
W6 O18 K6 116.4(4) . 1_556 ?
W6 O18 K5 102.3(3) . 2_667 ?
K6 O18 K5 91.2(2) 1_556 2_667 ?
W7 O19 W6 122.7(4) . . ?
W7 O19 K5 134.2(4) . 2_667 ?
W6 O19 K5 102.8(3) . 2_667 ?
W7 O20 K4 110.7(3) . 2_666 ?
W8 O21 W7 158.6(4) . . ?
W8 O21 K3 99.1(3) . . ?
W7 O21 K3 98.1(3) . . ?
W8 O22 K9A 111.6(6) . 1_545 ?
W8 O22 K9 124.2(4) . 1_545 ?
K9A O22 K9 41.1(5) 1_545 1_545 ?
W8 O23 W9 122.5(4) . . ?
W9 O25 W4 150.7(4) . . ?
W9 O25 K2 101.9(3) . . ?
W4 O25 K2 105.3(3) . . ?
P1 O26 W5 128.3(4) . . ?
P1 O26 W4 129.4(4) . . ?
W5 O26 W4 90.4(2) . . ?
P1 O27 W7 127.9(4) . . ?
P1 O27 W6 129.2(4) . . ?
W7 O27 W6 89.1(2) . . ?
P1 O27 K1 117.4(3) . . ?
W7 O27 K1 92.6(2) . . ?
W6 O27 K1 89.7(2) . . ?
P1 O27 K1A 134.5(4) . . ?
W7 O27 K1A 80.5(3) . . ?
W6 O27 K1A 77.6(3) . . ?
K1 O27 K1A 17.1(2) . . ?
P1 O28 W9 127.5(4) . . ?
P1 O28 W8 127.5(4) . . ?
W9 O28 W8 89.8(2) . . ?
W4 O29 W19 141.2(4) . . ?
W4 O29 K2 103.8(3) . . ?
W19 O29 K2 102.9(3) . . ?
W19 O30 W5 144.3(4) . . ?
W6 O31 K1A 131.9(5) . . ?
W6 O31 K1 120.9(4) . . ?
K1A O31 K1 20.0(3) . . ?
W7 O32 K1A 129.0(5) . . ?
W7 O32 K1 120.3(4) . . ?
K1A O32 K1 19.5(3) . . ?
W7 O32 K3 114.3(4) . . ?
K1A O32 K3 95.0(4) . . ?
K1 O32 K3 84.2(2) . . ?
W8 O33 Sn1 141.2(4) . . ?
W8 O33 K3 111.3(3) . . ?
Sn1 O33 K3 102.8(3) . . ?
W9 O34 Sn1 143.7(5) . . ?
W9 O34 K2 105.6(3) . . ?
Sn1 O34 K2 110.0(3) . . ?
W10 O35 W19 143.2(4) . . ?
W10 O35 K2 104.8(3) . . ?
W19 O35 K2 103.1(3) . . ?
W19 O36 W11 144.7(4) . . ?
W12 O37 K1A 137.0(6) . . ?
W12 O37 K1 121.3(4) . . ?
K1A O37 K1 20.8(3) . . ?
W13 O38 K1A 134.7(6) . . ?
W13 O38 K1 125.6(4) . . ?
K1A O38 K1 20.4(3) . . ?
W13 O38 K3 118.6(5) . . ?
K1A O38 K3 95.4(4) . . ?
K1 O38 K3 87.8(3) . . ?
W14 O39 Sn1 142.3(5) . . ?
W14 O39 K3 111.8(4) . . ?
Sn1 O39 K3 100.0(3) . . ?
W15 O40 Sn1 143.7(5) . . ?
W15 O40 K2 106.3(4) . . ?
Sn1 O40 K2 108.5(3) . . ?
W10 O42 W15 150.6(4) . . ?
W10 O42 K2 105.2(3) . . ?
W15 O42 K2 101.3(3) . . ?
W10 O43 K3 141.1(4) . 1_455 ?
W10 O44 W11 122.9(4) . . ?
W11 O45 K5 158.8(4) . . ?
W11 O46 W12 155.1(5) . . ?
W12 O47 K6 114.5(4) . 2_666 ?
W12 O48 W13 122.6(4) . . ?
W12 O48 K8 132.9(5) . . ?
W13 O48 K8 103.1(4) . . ?
W12 O48 K10 103.8(4) . . ?
W13 O48 K10 114.8(4) . . ?
K8 O48 K10 61.2(3) . . ?
W13 O49 K8 100.6(5) . . ?
W14 O50 W13 158.5(5) . . ?
W14 O50 K3 100.8(4) . . ?
W13 O50 K3 94.0(3) . . ?
W14 O52 W15 124.1(4) . . ?
W14 O52 K7 106.5(4) . 2_666 ?
W15 O52 K7 104.0(4) . 2_666 ?
P2 O53 W15 127.5(4) . . ?
P2 O53 W14 127.9(4) . . ?
W15 O53 W14 88.5(3) . . ?
P2 O54 W11 127.7(4) . . ?
P2 O54 W10 129.2(5) . . ?
W11 O54 W10 91.1(3) . . ?
P2 O55 W13 127.2(4) . . ?
P2 O55 W12 129.6(5) . . ?
W13 O55 W12 89.3(2) . . ?
P2 O55 K1 117.0(4) . . ?
W13 O55 K1 94.5(2) . . ?
W12 O55 K1 88.5(2) . . ?
P2 O55 K1A 132.7(4) . . ?
W13 O55 K1A 83.6(3) . . ?
W12 O55 K1A 77.1(3) . . ?
K1 O55 K1A 15.70(19) . . ?
W16 O56 W15 153.5(5) . . ?
W16 O56 K7 104.4(3) . 2_666 ?
W15 O56 K7 101.1(3) . 2_666 ?
W10 O57 W16 151.1(5) . . ?
W11 O58 W17 146.3(4) . . ?
W17 O59 W12 154.0(5) . . ?
W17 O59 K10 107.0(4) . . ?
W12 O59 K10 98.0(3) . . ?
W17 O59 K6 95.9(4) . 2_666 ?
W12 O59 K6 92.0(3) . 2_666 ?
K10 O59 K6 88.6(3) . 2_666 ?
W18 O60 W13 150.3(5) . . ?
W18 O60 K10 109.1(4) . . ?
W13 O60 K10 99.0(4) . . ?
W18 O61 W14 148.2(5) . . ?
W18 O61 K7 108.3(4) . 2_666 ?
W14 O61 K7 102.5(4) . 2_666 ?
P2 O62 W18 125.1(5) . . ?
P2 O62 W17 124.3(5) . . ?
W18 O62 W17 91.5(3) . . ?
P2 O62 W16 123.9(5) . . ?
W18 O62 W16 91.8(3) . . ?
W17 O62 W16 90.3(3) . . ?
W16 O64 W17 123.5(4) . . ?
W17 O65 K9A 121.7(6) . . ?
W17 O65 K9B 112.3(6) . . ?
K9A O65 K9B 20.3(5) . . ?
W17 O65 K6 102.2(4) . 2_666 ?
K9A O65 K6 97.0(5) . 2_666 ?
K9B O65 K6 81.8(4) . 2_666 ?
W17 O65 K9 100.3(5) . . ?
K9A O65 K9 39.1(5) . . ?
K9B O65 K9 54.5(4) . . ?
K6 O65 K9 135.8(3) 2_666 . ?
W17 O66 W18 123.0(4) . . ?
W17 O66 K9 101.3(4) . . ?
W18 O66 K9 129.9(4) . . ?
W17 O66 K10 95.4(4) . . ?
W18 O66 K10 103.3(4) . . ?
K9 O66 K10 93.8(3) . . ?
W18 O67 K7 146.0(6) . . ?
W16 O68 W18 122.9(4) . . ?
W16 O68 K7 101.4(4) . 2_666 ?
W18 O68 K7 100.9(4) . 2_666 ?
W19 O69 K1 138.7(4) . . ?
Sn1 O71 K1 159.5(4) . . ?
Sn1 O71 K3 86.9(3) . . ?
K1 O71 K3 73.4(2) . . ?
K5 O2W K4 97.4(3) . 1_556 ?
K3 O5W K2 132.5(4) . 1_655 ?
K5 O7W K4 90.9(3) . 1_556 ?
K5 O7W K6 84.7(3) . 2_666 ?
K4 O7W K6 171.4(4) 1_556 2_666 ?
K5 O8W K6 91.6(4) . 2_666 ?
K5 O8W K8 81.8(4) . 1_455 ?
K6 O8W K8 172.7(5) 2_666 1_455 ?
O16W O9W K10 75(2) 2_666 2_666 ?
O16W O9W K8 131(2) 2_666 2_666 ?
K10 O9W K8 57.8(5) 2_666 2_666 ?
K7 O12W K9 91.4(5) . . ?
O9W O16W K10 86(2) 2_666 . ?
O9W O16W K6 147(3) 2_666 2_666 ?
K10 O16W K6 102.0(8) . 2_666 ?
O26 P1 O27 111.0(4) . . ?
O26 P1 O28 111.3(4) . . ?
O27 P1 O28 110.5(4) . . ?
O26 P1 O13 106.8(4) . . ?
O27 P1 O13 109.3(4) . . ?
O28 P1 O13 107.9(4) . . ?
O53 P2 O54 110.8(4) . . ?
O53 P2 O55 110.1(5) . . ?
O54 P2 O55 110.9(4) . . ?
O53 P2 O62 108.8(5) . . ?
O54 P2 O62 107.2(4) . . ?
O55 P2 O62 108.9(4) . . ?
O34 Sn1 O39 161.2(3) . . ?
O34 Sn1 O33 89.7(3) . . ?
O39 Sn1 O33 91.7(3) . . ?
O34 Sn1 O40 83.4(3) . . ?
O39 Sn1 O40 89.2(3) . . ?
O33 Sn1 O40 160.3(3) . . ?
O34 Sn1 C1 99.5(4) . . ?
O39 Sn1 C1 98.5(4) . . ?
O33 Sn1 C1 101.6(4) . . ?
O40 Sn1 C1 97.6(5) . . ?
O34 Sn1 O71 85.1(3) . . ?
O39 Sn1 O71 76.8(4) . . ?
O33 Sn1 O71 79.5(3) . . ?
O40 Sn1 O71 81.6(4) . . ?
C1 Sn1 O71 175.2(5) . . ?
O34 Sn1 K3 124.2(2) . . ?
O39 Sn1 K3 48.7(2) . . ?
O33 Sn1 K3 46.3(2) . . ?
O40 Sn1 K3 125.4(3) . . ?
C1 Sn1 K3 118.7(4) . . ?
O71 Sn1 K3 58.8(2) . . ?
O34 Sn1 K2 41.9(2) . . ?
O39 Sn1 K2 125.9(2) . . ?
O33 Sn1 K2 125.5(2) . . ?
O40 Sn1 K2 42.4(2) . . ?
C1 Sn1 K2 108.5(4) . . ?
O71 Sn1 K2 74.1(2) . . ?
K3 Sn1 K2 132.84(7) . . ?
O1 W1 O12 102.2(4) . . ?
O1 W1 O6 100.7(4) . . ?
O12 W1 O6 91.0(3) . . ?
O1 W1 O2 101.7(4) . . ?
O12 W1 O2 155.6(3) . . ?
O6 W1 O2 89.2(3) . . ?
O1 W1 O7 101.8(4) . . ?
O12 W1 O7 84.4(3) . . ?
O6 W1 O7 157.5(3) . . ?
O2 W1 O7 86.2(3) . . ?
O1 W1 O13 171.9(3) . . ?
O12 W1 O13 83.7(3) . . ?
O6 W1 O13 73.5(3) . . ?
O2 W1 O13 73.0(3) . . ?
O7 W1 O13 84.1(3) . . ?
O3 W2 O9 103.1(4) . . ?
O3 W2 O4 99.5(3) . . ?
O9 W2 O4 92.6(3) . . ?
O3 W2 O8 101.8(3) . . ?
O9 W2 O8 87.4(3) . . ?
O4 W2 O8 158.1(3) . . ?
O3 W2 O2 101.2(3) . . ?
O9 W2 O2 155.5(3) . . ?
O4 W2 O2 86.0(3) . . ?
O8 W2 O2 85.0(3) . . ?
O3 W2 O13 170.3(3) . . ?
O9 W2 O13 83.5(3) . . ?
O4 W2 O13 72.7(3) . . ?
O8 W2 O13 85.6(3) . . ?
O2 W2 O13 72.8(3) . . ?
O3 W2 K6 51.0(3) . 1_556 ?
O9 W2 K6 52.7(2) . 1_556 ?
O4 W2 K6 106.4(2) . 1_556 ?
O8 W2 K6 90.9(2) . 1_556 ?
O2 W2 K6 150.5(2) . 1_556 ?
O13 W2 K6 136.12(17) . 1_556 ?
O5 W3 O10 102.4(3) . . ?
O5 W3 O11 102.9(3) . . ?
O10 W3 O11 91.6(3) . . ?
O5 W3 O4 100.0(3) . . ?
O10 W3 O4 90.5(3) . . ?
O11 W3 O4 156.0(3) . . ?
O5 W3 O6 100.4(3) . . ?
O10 W3 O6 157.0(3) . . ?
O11 W3 O6 86.5(3) . . ?
O4 W3 O6 82.3(3) . . ?
O5 W3 O13 169.8(3) . . ?
O10 W3 O13 84.5(3) . . ?
O11 W3 O13 84.1(3) . . ?
O4 W3 O13 72.2(3) . . ?
O6 W3 O13 72.5(3) . . ?
O5 W3 K9A 48.6(4) . 1_545 ?
O10 W3 K9A 95.0(4) . 1_545 ?
O11 W3 K9A 55.0(4) . 1_545 ?
O4 W3 K9A 148.5(4) . 1_545 ?
O6 W3 K9A 102.6(4) . 1_545 ?
O13 W3 K9A 139.1(4) . 1_545 ?
O5 W3 K4 58.0(3) . 2_666 ?
O10 W3 K4 45.5(2) . 2_666 ?
O11 W3 K4 109.4(2) . 2_666 ?
O4 W3 K4 88.8(2) . 2_666 ?
O6 W3 K4 154.9(2) . 2_666 ?
O13 W3 K4 126.88(18) . 2_666 ?
K9A W3 K4 73.6(3) 1_545 2_666 ?
O14 W4 O7 99.7(3) . . ?
O14 W4 O15 99.8(4) . . ?
O7 W4 O15 90.6(3) . . ?
O14 W4 O29 100.3(3) . . ?
O7 W4 O29 160.0(3) . . ?
O15 W4 O29 86.8(3) . . ?
O14 W4 O25 102.4(4) . . ?
O7 W4 O25 86.2(3) . . ?
O15 W4 O25 157.9(3) . . ?
O29 W4 O25 88.8(3) . . ?
O14 W4 O26 173.7(3) . . ?
O7 W4 O26 81.1(3) . . ?
O15 W4 O26 73.9(3) . . ?
O29 W4 O26 79.1(3) . . ?
O25 W4 O26 83.9(3) . . ?
O14 W4 K4 55.3(3) . 2_566 ?
O7 W4 K4 86.6(2) . 2_566 ?
O15 W4 K4 46.2(2) . 2_566 ?
O29 W4 K4 105.5(2) . 2_566 ?
O25 W4 K4 154.8(2) . 2_566 ?
O26 W4 K4 118.64(18) . 2_566 ?
O14 W4 K2 88.8(3) . . ?
O7 W4 K2 132.3(2) . . ?
O15 W4 K2 134.4(2) . . ?
O29 W4 K2 47.6(2) . . ?
O25 W4 K2 46.3(2) . . ?
O26 W4 K2 95.31(17) . . ?
K4 W4 K2 133.37(6) 2_566 . ?
O16 W5 O17 102.3(4) . . ?
O16 W5 O8 101.1(4) . . ?
O17 W5 O8 89.2(3) . . ?
O16 W5 O30 98.8(4) . . ?
O17 W5 O30 89.8(3) . . ?
O8 W5 O30 159.8(3) . . ?
O16 W5 O15 99.7(4) . . ?
O17 W5 O15 157.9(3) . . ?
O8 W5 O15 87.9(3) . . ?
O30 W5 O15 85.5(3) . . ?
O16 W5 O26 172.7(3) . . ?
O17 W5 O26 84.3(3) . . ?
O8 W5 O26 81.9(3) . . ?
O30 W5 O26 77.9(3) . . ?
O15 W5 O26 73.6(3) . . ?
O18 W6 O31 102.7(4) . . ?
O18 W6 O19 98.9(4) . . ?
O31 W6 O19 95.8(3) . . ?
O18 W6 O17 104.1(3) . . ?
O31 W6 O17 92.9(3) . . ?
O19 W6 O17 153.0(3) . . ?
O18 W6 O9 92.5(3) . . ?
O31 W6 O9 164.4(3) . . ?
O19 W6 O9 85.0(3) . . ?
O17 W6 O9 80.0(3) . . ?
O18 W6 O27 168.0(3) . . ?
O31 W6 O27 86.9(3) . . ?
O19 W6 O27 72.6(3) . . ?
O17 W6 O27 82.4(3) . . ?
O9 W6 O27 78.5(3) . . ?
O18 W6 K1A 127.0(3) . . ?
O31 W6 K1A 26.7(3) . . ?
O19 W6 K1A 81.4(3) . . ?
O17 W6 K1A 95.7(3) . . ?
O9 W6 K1A 139.6(3) . . ?
O27 W6 K1A 61.2(2) . . ?
O18 W6 K5 51.3(3) . 2_667 ?
O31 W6 K5 103.4(3) . 2_667 ?
O19 W6 K5 47.6(2) . 2_667 ?
O17 W6 K5 152.7(2) . 2_667 ?
O9 W6 K5 88.6(2) . 2_667 ?
O27 W6 K5 119.77(18) . 2_667 ?
K1A W6 K5 108.79(19) . 2_667 ?
O18 W6 K1 138.6(3) . . ?
O31 W6 K1 35.9(3) . . ?
O19 W6 K1 88.0(2) . . ?
O17 W6 K1 84.2(2) . . ?
O9 W6 K1 128.9(2) . . ?
O27 W6 K1 51.21(17) . . ?
K1A W6 K1 14.14(19) . . ?
K5 W6 K1 121.62(6) 2_667 . ?
O18 W6 K6 40.0(3) . 1_556 ?
O31 W6 K6 140.8(3) . 1_556 ?
O19 W6 K6 101.1(2) . 1_556 ?
O17 W6 K6 87.9(2) . 1_556 ?
O9 W6 K6 53.4(2) . 1_556 ?
O27 W6 K6 131.94(17) . 1_556 ?
K1A W6 K6 166.88(19) . 1_556 ?
K5 W6 K6 65.62(8) 2_667 1_556 ?
K1 W6 K6 170.94(7) . 1_556 ?
O20 W7 O32 101.4(4) . . ?
O20 W7 O19 98.9(4) . . ?
O32 W7 O19 96.8(4) . . ?
O20 W7 O21 102.5(4) . . ?
O32 W7 O21 93.0(4) . . ?
O19 W7 O21 154.1(3) . . ?
O20 W7 O10 92.0(3) . . ?
O32 W7 O10 166.2(3) . . ?
O19 W7 O10 84.0(3) . . ?
O21 W7 O10 80.9(3) . . ?
O20 W7 O27 169.8(3) . . ?
O32 W7 O27 86.4(3) . . ?
O19 W7 O27 73.4(3) . . ?
O21 W7 O27 83.4(3) . . ?
O10 W7 O27 80.6(3) . . ?
O20 W7 K1A 126.7(3) . . ?
O32 W7 K1A 29.1(3) . . ?
O19 W7 K1A 79.0(3) . . ?
O21 W7 K1A 99.3(3) . . ?
O10 W7 K1A 139.4(3) . . ?
O27 W7 K1A 59.4(2) . . ?
O20 W7 K4 43.9(2) . 2_666 ?
O32 W7 K4 143.5(3) . 2_666 ?
O19 W7 K4 81.6(2) . 2_666 ?
O21 W7 K4 104.2(2) . 2_666 ?
O10 W7 K4 50.3(2) . 2_666 ?
O27 W7 K4 126.86(16) . 2_666 ?
K1A W7 K4 156.27(19) . 2_666 ?
O20 W7 K1 138.0(2) . . ?
O32 W7 K1 36.8(3) . . ?
O19 W7 K1 85.9(2) . . ?
O21 W7 K1 87.8(2) . . ?
O10 W7 K1 129.9(2) . . ?
O27 W7 K1 49.59(16) . . ?
K1A W7 K1 13.85(18) . . ?
K4 W7 K1 167.37(6) 2_666 . ?
O20 W7 K3 97.0(3) . . ?
O32 W7 K3 41.9(3) . . ?
O19 W7 K3 138.1(2) . . ?
O21 W7 K3 53.0(2) . . ?
O10 W7 K3 133.8(2) . . ?
O27 W7 K3 93.15(16) . . ?
K1A W7 K3 60.54(18) . . ?
K4 W7 K3 133.67(6) 2_666 . ?
K1 W7 K3 57.23(6) . . ?
O22 W8 O33 100.6(4) . . ?
O22 W8 O21 102.6(4) . . ?
O33 W8 O21 93.4(3) . . ?
O22 W8 O23 101.5(4) . . ?
O33 W8 O23 90.2(3) . . ?
O21 W8 O23 154.5(3) . . ?
O22 W8 O11 95.4(4) . . ?
O33 W8 O11 163.8(3) . . ?
O21 W8 O11 84.9(3) . . ?
O23 W8 O11 84.7(3) . . ?
O22 W8 O28 173.7(4) . . ?
O33 W8 O28 83.1(3) . . ?
O21 W8 O28 82.2(3) . . ?
O23 W8 O28 73.2(3) . . ?
O11 W8 O28 80.8(3) . . ?
O22 W8 K9A 44.3(4) . 1_545 ?
O33 W8 K9A 144.5(4) . 1_545 ?
O21 W8 K9A 90.6(4) . 1_545 ?
O23 W8 K9A 101.0(4) . 1_545 ?
O11 W8 K9A 51.7(4) . 1_545 ?
O28 W8 K9A 132.4(4) . 1_545 ?
O22 W8 K3 94.6(3) . . ?
O33 W8 K3 43.0(3) . . ?
O21 W8 K3 52.8(2) . . ?
O23 W8 K3 132.8(2) . . ?
O11 W8 K3 137.8(2) . . ?
O28 W8 K3 91.54(17) . . ?
K9A W8 K3 120.7(3) 1_545 . ?
O24 W9 O34 101.6(4) . . ?
O24 W9 O25 102.1(4) . . ?
O34 W9 O25 90.7(3) . . ?
O24 W9 O23 99.7(4) . . ?
O34 W9 O23 90.3(3) . . ?
O25 W9 O23 157.5(3) . . ?
O24 W9 O12 97.2(4) . . ?
O34 W9 O12 161.2(3) . . ?
O25 W9 O12 85.3(3) . . ?
O23 W9 O12 86.6(3) . . ?
O24 W9 O28 173.4(4) . . ?
O34 W9 O28 79.7(3) . . ?
O25 W9 O28 84.3(3) . . ?
O23 W9 O28 73.8(3) . . ?
O12 W9 O28 81.6(3) . . ?
O24 W9 K2 89.8(3) . . ?
O34 W9 K2 46.9(3) . . ?
O25 W9 K2 48.7(2) . . ?
O23 W9 K2 137.1(2) . . ?
O12 W9 K2 133.9(2) . . ?
O28 W9 K2 95.61(18) . . ?
O43 W10 O57 101.2(4) . . ?
O43 W10 O35 99.1(4) . . ?
O57 W10 O35 159.7(3) . . ?
O43 W10 O42 102.2(4) . . ?
O57 W10 O42 86.8(3) . . ?
O35 W10 O42 88.6(3) . . ?
O43 W10 O44 101.0(4) . . ?
O57 W10 O44 88.8(4) . . ?
O35 W10 O44 87.7(3) . . ?
O42 W10 O44 156.8(3) . . ?
O43 W10 O54 172.8(3) . . ?
O57 W10 O54 81.3(3) . . ?
O35 W10 O54 78.5(3) . . ?
O42 W10 O54 84.6(3) . . ?
O44 W10 O54 72.3(3) . . ?
O43 W10 K2 87.8(3) . . ?
O57 W10 K2 133.2(3) . . ?
O35 W10 K2 47.1(2) . . ?
O42 W10 K2 46.6(2) . . ?
O44 W10 K2 134.8(2) . . ?
O54 W10 K2 95.33(19) . . ?
O45 W11 O46 103.3(4) . . ?
O45 W11 O58 100.0(4) . . ?
O46 W11 O58 88.8(3) . . ?
O45 W11 O44 98.3(4) . . ?
O46 W11 O44 158.3(3) . . ?
O58 W11 O44 88.9(3) . . ?
O45 W11 O36 97.5(4) . . ?
O46 W11 O36 91.6(3) . . ?
O58 W11 O36 162.0(4) . . ?
O44 W11 O36 84.2(3) . . ?
O45 W11 O54 171.2(3) . . ?
O46 W11 O54 84.8(3) . . ?
O58 W11 O54 83.5(3) . . ?
O44 W11 O54 73.6(3) . . ?
O36 W11 O54 78.6(3) . . ?
O47 W12 O37 102.4(4) . . ?
O47 W12 O48 101.6(4) . . ?
O37 W12 O48 95.1(4) . . ?
O47 W12 O46 102.8(4) . . ?
O37 W12 O46 93.5(4) . . ?
O48 W12 O46 151.7(4) . . ?
O47 W12 O59 91.9(4) . . ?
O37 W12 O59 165.4(4) . . ?
O48 W12 O59 84.9(4) . . ?
O46 W12 O59 80.2(3) . . ?
O47 W12 O55 169.7(4) . . ?
O37 W12 O55 86.9(4) . . ?
O48 W12 O55 72.7(3) . . ?
O46 W12 O55 80.8(3) . . ?
O59 W12 O55 79.2(3) . . ?
O47 W12 K1A 125.8(4) . . ?
O37 W12 K1A 24.0(4) . . ?
O48 W12 K1A 84.8(3) . . ?
O46 W12 K1A 92.4(3) . . ?
O59 W12 K1A 142.3(3) . . ?
O55 W12 K1A 63.1(2) . . ?
O47 W12 K1 137.6(3) . . ?
O37 W12 K1 35.5(3) . . ?
O48 W12 K1 89.9(3) . . ?
O46 W12 K1 81.6(2) . . ?
O59 W12 K1 130.0(3) . . ?
O55 W12 K1 52.09(18) . . ?
K1A W12 K1 14.34(18) . . ?
O47 W12 K10 72.4(4) . . ?
O37 W12 K10 137.5(3) . . ?
O48 W12 K10 47.7(3) . . ?
O46 W12 K10 129.1(3) . . ?
O59 W12 K10 50.1(3) . . ?
O55 W12 K10 97.7(2) . . ?
K1A W12 K10 132.5(2) . . ?
K1 W12 K10 136.32(14) . . ?
O47 W12 K6 42.1(3) . 2_666 ?
O37 W12 K6 135.1(3) . 2_666 ?
O48 W12 K6 115.3(3) . 2_666 ?
O46 W12 K6 75.4(2) . 2_666 ?
O59 W12 K6 56.2(3) . 2_666 ?
O55 W12 K6 131.97(18) . 2_666 ?
K1A W12 K6 156.68(18) . 2_666 ?
K1 W12 K6 154.74(7) . 2_666 ?
K10 W12 K6 68.31(14) . 2_666 ?
O49 W13 O38 103.3(4) . . ?
O49 W13 O48 99.0(5) . . ?
O38 W13 O48 97.8(4) . . ?
O49 W13 O50 101.3(5) . . ?
O38 W13 O50 91.5(4) . . ?
O48 W13 O50 155.0(4) . . ?
O49 W13 O60 95.7(4) . . ?
O38 W13 O60 160.3(4) . . ?
O48 W13 O60 84.1(4) . . ?
O50 W13 O60 79.7(4) . . ?
O49 W13 O55 171.2(4) . . ?
O38 W13 O55 82.0(3) . . ?
O48 W13 O55 73.1(3) . . ?
O50 W13 O55 85.4(3) . . ?
O60 W13 O55 79.8(3) . . ?
O49 W13 K8 52.2(4) . . ?
O38 W13 K8 105.1(4) . . ?
O48 W13 K8 46.8(3) . . ?
O50 W13 K8 151.0(3) . . ?
O60 W13 K8 90.5(3) . . ?
O55 W13 K8 119.8(2) . . ?
O49 W13 K3 95.4(3) . . ?
O38 W13 K3 38.1(4) . . ?
O48 W13 K3 135.8(3) . . ?
O50 W13 K3 56.1(3) . . ?
O60 W13 K3 135.7(3) . . ?
O55 W13 K3 93.08(19) . . ?
K8 W13 K3 129.07(12) . . ?
O49 W13 K1A 124.2(4) . . ?
O38 W13 K1A 26.6(4) . . ?
O48 W13 K1A 78.5(3) . . ?
O50 W13 K1A 101.5(3) . . ?
O60 W13 K1A 138.3(3) . . ?
O55 W13 K1A 58.9(2) . . ?
K8 W13 K1A 103.8(2) . . ?
K3 W13 K1A 59.11(17) . . ?
O49 W13 K1 135.9(3) . . ?
O38 W13 K1 33.4(3) . . ?
O48 W13 K1 84.6(3) . . ?
O50 W13 K1 90.8(3) . . ?
O60 W13 K1 128.4(2) . . ?
O55 W13 K1 48.71(18) . . ?
K8 W13 K1 116.12(12) . . ?
K3 W13 K1 57.05(6) . . ?
K1A W13 K1 13.67(17) . . ?
O51 W14 O39 101.0(4) . . ?
O51 W14 O50 103.8(5) . . ?
O39 W14 O50 93.6(4) . . ?
O51 W14 O52 100.7(5) . . ?
O39 W14 O52 91.2(4) . . ?
O50 W14 O52 153.6(4) . . ?
O51 W14 O61 96.7(4) . . ?
O39 W14 O61 162.3(4) . . ?
O50 W14 O61 83.6(4) . . ?
O52 W14 O61 84.1(4) . . ?
O51 W14 O53 172.9(4) . . ?
O39 W14 O53 82.4(3) . . ?
O50 W14 O53 82.1(3) . . ?
O52 W14 O53 72.8(3) . . ?
O61 W14 O53 79.9(3) . . ?
O51 W14 K7 81.1(4) . 2_666 ?
O39 W14 K7 134.7(3) . 2_666 ?
O50 W14 K7 130.4(3) . 2_666 ?
O52 W14 K7 44.9(3) . 2_666 ?
O61 W14 K7 47.1(3) . 2_666 ?
O53 W14 K7 92.05(19) . 2_666 ?
O51 W14 K3 97.7(3) . . ?
O39 W14 K3 43.2(3) . . ?
O50 W14 K3 52.1(3) . . ?
O52 W14 K3 133.4(2) . . ?
O61 W14 K3 135.5(3) . . ?
O53 W14 K3 89.03(18) . . ?
K7 W14 K3 177.43(9) 2_666 . ?
O41 W15 O40 102.3(4) . . ?
O41 W15 O42 101.9(4) . . ?
O40 W15 O42 91.1(3) . . ?
O41 W15 O52 99.5(4) . . ?
O40 W15 O52 90.4(4) . . ?
O42 W15 O52 157.7(4) . . ?
O41 W15 O56 97.3(4) . . ?
O40 W15 O56 160.4(4) . . ?
O42 W15 O56 84.8(3) . . ?
O52 W15 O56 86.3(4) . . ?
O41 W15 O53 172.9(3) . . ?
O40 W15 O53 80.1(3) . . ?
O42 W15 O53 84.7(3) . . ?
O52 W15 O53 73.7(3) . . ?
O56 W15 O53 80.4(3) . . ?
O41 W15 K7 79.6(3) . 2_666 ?
O40 W15 K7 135.4(3) . 2_666 ?
O42 W15 K7 132.6(2) . 2_666 ?
O52 W15 K7 46.3(3) . 2_666 ?
O56 W15 K7 48.6(3) . 2_666 ?
O53 W15 K7 93.96(19) . 2_666 ?
O41 W15 K2 91.1(3) . . ?
O40 W15 K2 46.4(3) . . ?
O42 W15 K2 49.1(2) . . ?
O52 W15 K2 136.8(3) . . ?
O56 W15 K2 133.9(3) . . ?
O53 W15 K2 95.32(18) . . ?
K7 W15 K2 170.70(9) 2_666 . ?
O63 W16 O56 103.5(4) . . ?
O63 W16 O64 101.5(4) . . ?
O56 W16 O64 154.9(3) . . ?
O63 W16 O68 100.9(4) . . ?
O56 W16 O68 88.6(4) . . ?
O64 W16 O68 89.3(4) . . ?
O63 W16 O57 100.7(4) . . ?
O56 W16 O57 84.7(4) . . ?
O64 W16 O57 88.1(3) . . ?
O68 W16 O57 158.3(3) . . ?
O63 W16 O62 171.4(4) . . ?
O56 W16 O62 82.3(3) . . ?
O64 W16 O62 73.2(3) . . ?
O68 W16 O62 72.7(3) . . ?
O57 W16 O62 85.9(3) . . ?
O63 W16 K7 85.8(3) . 2_666 ?
O56 W16 K7 47.0(3) . 2_666 ?
O64 W16 K7 138.7(3) . 2_666 ?
O68 W16 K7 49.5(3) . 2_666 ?
O57 W16 K7 130.9(3) . 2_666 ?
O62 W16 K7 93.9(2) . 2_666 ?
O65 W17 O59 103.7(4) . . ?
O65 W17 O66 100.5(4) . . ?
O59 W17 O66 93.6(4) . . ?
O65 W17 O58 100.7(4) . . ?
O59 W17 O58 86.8(3) . . ?
O66 W17 O58 158.1(4) . . ?
O65 W17 O64 99.8(4) . . ?
O59 W17 O64 156.0(4) . . ?
O66 W17 O64 86.9(4) . . ?
O58 W17 O64 84.0(3) . . ?
O65 W17 O62 170.2(4) . . ?
O59 W17 O62 84.4(4) . . ?
O66 W17 O62 73.2(3) . . ?
O58 W17 O62 85.0(3) . . ?
O64 W17 O62 72.8(3) . . ?
O65 W17 K9 53.8(4) . . ?
O59 W17 K9 119.1(3) . . ?
O66 W17 K9 50.4(3) . . ?
O58 W17 K9 145.5(2) . . ?
O64 W17 K9 79.2(3) . . ?
O62 W17 K9 117.6(2) . . ?
O65 W17 K6 52.3(3) . 2_666 ?
O59 W17 K6 56.7(3) . 2_666 ?
O66 W17 K6 121.4(3) . 2_666 ?
O58 W17 K6 76.8(3) . 2_666 ?
O64 W17 K6 140.9(3) . 2_666 ?
O62 W17 K6 137.28(19) . 2_666 ?
K9 W17 K6 98.05(13) . 2_666 ?
O65 W17 K10 82.9(3) . . ?
O59 W17 K10 47.0(3) . . ?
O66 W17 K10 56.5(3) . . ?
O58 W17 K10 132.3(3) . . ?
O64 W17 K10 142.9(3) . . ?
O62 W17 K10 99.2(2) . . ?
K9 W17 K10 72.74(18) . . ?
K6 W17 K10 68.22(14) 2_666 . ?
O65 W17 K9B 44.9(4) . . ?
O59 W17 K9B 80.3(4) . . ?
O66 W17 K9B 64.3(4) . . ?
O58 W17 K9B 137.0(4) . . ?
O64 W17 K9B 120.9(4) . . ?
O62 W17 K9B 133.5(3) . . ?
K9 W17 K9B 42.3(3) . . ?
K6 W17 K9B 61.9(3) 2_666 . ?
K10 W17 K9B 41.1(3) . . ?
O67 W18 O60 103.9(5) . . ?
O67 W18 O61 102.7(5) . . ?
O60 W18 O61 90.8(4) . . ?
O67 W18 O66 99.5(5) . . ?
O60 W18 O66 90.3(4) . . ?
O61 W18 O66 156.8(4) . . ?
O67 W18 O68 99.7(4) . . ?
O60 W18 O68 156.2(4) . . ?
O61 W18 O68 87.0(4) . . ?
O66 W18 O68 82.7(4) . . ?
O67 W18 O62 169.1(4) . . ?
O60 W18 O62 83.6(3) . . ?
O61 W18 O62 84.9(3) . . ?
O66 W18 O62 72.2(3) . . ?
O68 W18 O62 72.6(3) . . ?
O67 W18 K7 86.5(4) . 2_666 ?
O60 W18 K7 135.3(3) . 2_666 ?
O61 W18 K7 44.7(3) . 2_666 ?
O66 W18 K7 131.3(3) . 2_666 ?
O68 W18 K7 48.8(3) . 2_666 ?
O62 W18 K7 93.7(2) . 2_666 ?
O69 W19 O30 100.0(3) . . ?
O69 W19 O36 100.2(4) . . ?
O30 W19 O36 93.9(3) . . ?
O69 W19 O35 97.6(4) . . ?
O30 W19 O35 161.6(3) . . ?
O36 W19 O35 88.1(3) . . ?
O69 W19 O29 97.4(4) . . ?
O30 W19 O29 88.3(3) . . ?
O36 W19 O29 161.6(3) . . ?
O35 W19 O29 84.3(3) . . ?
O69 W19 O70 178.4(4) . . ?
O30 W19 O70 80.5(3) . . ?
O36 W19 O70 81.2(3) . . ?
O35 W19 O70 81.7(3) . . ?
O29 W19 O70 81.2(3) . . ?
O69 W19 K2 75.1(3) . . ?
O30 W19 K2 133.3(2) . . ?
O36 W19 K2 132.9(2) . . ?
O35 W19 K2 47.7(2) . . ?
O29 W19 K2 47.9(2) . . ?
O70 W19 K2 103.5(2) . . ?

loop_
_geom_bond_atom_site_label_1
_geom_bond_atom_site_label_2
_geom_bond_distance
_geom_bond_site_symmetry_2
_geom_bond_publ_flag
C1 C6 1.378(19) . ?
C1 C2 1.44(2) . ?
C1 Sn1 2.127(13) . ?
C2 C3 1.39(2) . ?
C2 H2 0.9500 . ?
C3 C4 1.43(3) . ?
C3 H3 0.9500 . ?
C4 C5 1.40(3) . ?
C4 H4 0.9500 . ?
C5 C6 1.39(2) . ?
C5 H5 0.9500 . ?
C6 H6 0.9500 . ?
K1 K1A 0.945(12) . ?
K1 O37 2.588(9) . ?
K1 O31 2.614(8) . ?
K1 O38 2.700(9) . ?
K1 O32 2.715(9) . ?
K1 O69 2.724(8) . ?
K1 O71 2.931(10) . ?
K1 O27 2.980(7) . ?
K1 O55 3.009(8) . ?
K1 K3 3.773(4) . ?
K1 W12 3.813(3) . ?
K1 W6 3.823(3) . ?
K1A O31 2.151(13) . ?
K1A O37 2.201(14) . ?
K1A O32 2.299(14) . ?
K1A O38 2.469(14) . ?
K1A O27 3.201(13) . ?
K1A O55 3.376(13) . ?
K1A W6 3.569(11) . ?
K1A W7 3.670(11) . ?
K1A W12 3.691(11) . ?
K1A K3 3.859(12) . ?
K1A W13 3.916(11) . ?
K2 O40 2.892(9) . ?
K2 O34 2.894(9) . ?
K2 O25 2.933(8) . ?
K2 O5W 2.938(12) 1_455 ?
K2 O42 2.955(8) . ?
K2 O35 2.972(9) . ?
K2 O29 2.974(8) . ?
K2 W9 3.820(3) . ?
K2 W15 3.831(3) . ?
K2 W19 3.911(4) . ?
K2 W4 3.912(3) . ?
K2 W10 3.923(4) . ?
K3 O38 2.744(11) . ?
K3 O5W 2.847(12) . ?
K3 O33 2.902(9) . ?
K3 O32 2.907(9) . ?
K3 O39 2.987(9) . ?
K3 O43 2.995(9) 1_655 ?
K3 O21 3.200(8) . ?
K3 O50 3.253(10) . ?
K3 O71 3.356(10) . ?
K3 W13 3.908(3) . ?
K4 O3 2.743(8) 1_564 ?
K4 O1W 2.787(10) 1_565 ?
K4 O20 2.820(8) 2_666 ?
K4 O2W 2.851(11) 1_554 ?
K4 O15 2.911(7) 2_566 ?
K4 O10 2.947(8) 2_666 ?
K4 O7W 3.193(12) 1_554 ?
K4 O14 3.232(9) 2_566 ?
K4 O5 3.350(9) 2_666 ?
K4 W7 3.804(3) 2_666 ?
K4 W4 3.886(3) 2_566 ?
K4 W3 3.928(3) 2_666 ?
K5 O8W 2.749(14) . ?
K5 O7W 2.770(12) . ?
K5 O45 2.798(10) . ?
K5 O2W 2.818(11) . ?
K5 O19 2.889(8) 2_667 ?
K5 O18 3.049(9) 2_667 ?
K5 W6 3.817(3) 2_667 ?
K5 K8 4.016(8) 1_455 ?
K5 K6 4.172(5) 2_666 ?
K5 K4 4.258(5) 1_556 ?
K6 O5 2.760(7) 2_656 ?
K6 O18 2.784(8) 1_554 ?
K6 O16W 2.93(3) 2_666 ?
K6 O47 2.934(10) 2_666 ?
K6 O8W 3.064(15) 2_666 ?
K6 O3 3.097(9) 1_554 ?
K6 O9 3.125(8) 1_554 ?
K6 O65 3.189(11) 2_666 ?
K6 O59 3.307(10) 2_666 ?
K6 O7W 3.386(12) 2_666 ?
K6 W2 3.876(4) 1_554 ?
K6 W6 3.883(4) 1_554 ?
K7 O67 2.684(10) . ?
K7 O12W 2.842(18) . ?
K7 O52 2.841(9) 2_666 ?
K7 O61 2.893(10) 2_666 ?
K7 O56 2.915(10) 2_666 ?
K7 O6W 2.932(13) . ?
K7 O68 2.994(12) 2_666 ?
K7 W15 3.814(4) 2_666 ?
K7 W14 3.856(5) 2_666 ?
K7 W16 3.861(5) 2_666 ?
K7 W18 3.906(5) 2_666 ?
K7 K9 4.102(9) . ?
K8 O1 2.608(9) 1_665 ?
K8 O48 2.808(10) . ?
K8 O11W 2.880(18) 1_655 ?
K8 K10 2.958(12) . ?
K8 O49 3.020(14) . ?
K8 O9W 3.21(2) 2_666 ?
K8 O8W 3.347(16) 1_655 ?
K8 W13 3.754(6) . ?
K8 K5 4.016(8) 1_655 ?
K9 K9A 2.08(2) . ?
K9 O3W 2.860(12) . ?
K9 O12W 2.891(19) . ?
K9 K9B 2.91(2) . ?
K9 O22 2.984(11) 1_565 ?
K9 O66 3.061(11) . ?
K9 O65 3.195(12) . ?
K9 W17 3.897(7) . ?
K9 K10 4.673(12) . ?
K9A K9B 1.10(3) . ?
K9A O5 2.94(2) 1_565 ?
K9A O22 2.95(2) 1_565 ?
K9A O65 3.00(2) . ?
K9A O11 3.11(2) 1_565 ?
K9A O14 3.19(2) 1_665 ?
K9A K10 3.78(2) . ?
K9A W3 3.78(2) 1_565 ?
K9A W8 3.93(2) 1_565 ?
K9A K4 4.62(2) 2_676 ?
K9A K6 4.64(2) 2_666 ?
K9B K10 2.85(2) . ?
K9B O5 2.91(2) 1_565 ?
K9B O14 2.95(2) 1_665 ?
K9B O65 3.15(2) . ?
K9B W17 4.136(19) . ?
K9B K6 4.15(2) 2_666 ?
K9B K4 4.20(2) 2_676 ?
K10 O16W 2.79(3) . ?
K10 O9W 2.88(2) 2_666 ?
K10 O48 2.997(12) . ?
K10 O1 3.035(11) 1_665 ?
K10 O59 3.047(11) . ?
K10 O60 3.318(13) . ?
K10 O66 3.334(13) . ?
K10 W12 3.932(8) . ?
K10 W17 3.983(8) . ?
O1 W1 1.718(8) . ?
O1 K8 2.608(9) 1_445 ?
O1 K10 3.035(11) 1_445 ?
O2 W1 1.929(8) . ?
O2 W2 1.970(7) . ?
O3 W2 1.722(8) . ?
O3 K4 2.743(8) 1_546 ?
O3 K6 3.097(9) 1_556 ?
O4 W2 1.921(8) . ?
O4 W3 1.986(8) . ?
O5 W3 1.721(7) . ?
O5 K6 2.760(7) 2_656 ?
O5 K9B 2.91(2) 1_545 ?
O5 K9A 2.94(2) 1_545 ?
O5 K4 3.350(9) 2_666 ?
O6 W1 1.892(7) . ?
O6 W3 2.021(7) . ?
O7 W4 1.896(7) . ?
O7 W1 1.953(7) . ?
O8 W5 1.898(7) . ?
O8 W2 1.945(7) . ?
O9 W2 1.835(7) . ?
O9 W6 2.097(7) . ?
O9 K6 3.125(8) 1_556 ?
O10 W3 1.841(7) . ?
O10 W7 2.089(7) . ?
O10 K4 2.947(8) 2_666 ?
O11 W3 1.867(7) . ?
O11 W8 1.993(7) . ?
O11 K9A 3.11(2) 1_545 ?
O12 W1 1.887(7) . ?
O12 W9 1.957(7) . ?
O13 P1 1.570(7) . ?
O13 W3 2.375(7) . ?
O13 W2 2.400(7) . ?
O13 W1 2.421(7) . ?
O14 W4 1.728(8) . ?
O14 K9B 2.95(2) 1_445 ?
O14 K9A 3.19(2) 1_445 ?
O14 K4 3.232(9) 2_566 ?
O15 W4 1.912(8) . ?
O15 W5 1.950(7) . ?
O15 K4 2.911(7) 2_566 ?
O16 W5 1.733(8) . ?
O17 W5 1.881(8) . ?
O17 W6 1.942(7) . ?
O18 W6 1.739(8) . ?
O18 K6 2.784(8) 1_556 ?
O18 K5 3.049(9) 2_667 ?
O19 W7 1.906(8) . ?
O19 W6 1.937(8) . ?
O19 K5 2.889(8) 2_667 ?
O20 W7 1.743(7) . ?
O20 K4 2.820(8) 2_666 ?
O21 W8 1.889(8) . ?
O21 W7 1.937(8) . ?
O22 W8 1.723(9) . ?
O22 K9A 2.95(2) 1_545 ?
O22 K9 2.984(11) 1_545 ?
O23 W8 1.940(8) . ?
O23 W9 1.946(8) . ?
O24 W9 1.733(8) . ?
O25 W9 1.917(7) . ?
O25 W4 1.928(7) . ?
O26 P1 1.537(7) . ?
O26 W5 2.374(7) . ?
O26 W4 2.386(7) . ?
O27 P1 1.542(7) . ?
O27 W7 2.397(7) . ?
O27 W6 2.411(7) . ?
O28 P1 1.545(7) . ?
O28 W9 2.399(7) . ?
O28 W8 2.427(7) . ?
O29 W4 1.927(7) . ?
O29 W19 1.961(7) . ?
O30 W19 1.886(8) . ?
O30 W5 1.949(7) . ?
O31 W6 1.754(7) . ?
O32 W7 1.758(8) . ?
O33 W8 1.847(7) . ?
O33 Sn1 2.066(8) . ?
O34 W9 1.835(8) . ?
O34 Sn1 2.039(8) . ?
O35 W10 1.912(7) . ?
O35 W19 1.955(8) . ?
O36 W19 1.899(8) . ?
O36 W11 1.965(7) . ?
O37 W12 1.762(8) . ?
O38 W13 1.763(8) . ?
O39 W14 1.840(8) . ?
O39 Sn1 2.064(8) . ?
O40 W15 1.830(8) . ?
O40 Sn1 2.089(8) . ?
O41 W15 1.727(9) . ?
O42 W10 1.918(8) . ?
O42 W15 1.927(8) . ?
O43 W10 1.714(8) . ?
O43 K3 2.995(8) 1_455 ?
O44 W10 1.923(8) . ?
O44 W11 1.944(8) . ?
O45 W11 1.712(9) . ?
O46 W11 1.869(8) . ?
O46 W12 1.956(8) . ?
O47 W12 1.733(10) . ?
O47 K6 2.934(10) 2_666 ?
O48 W12 1.928(9) . ?
O48 W13 1.934(10) . ?
O49 W13 1.742(9) . ?
O50 W14 1.877(10) . ?
O50 W13 1.949(11) . ?
O51 W14 1.728(10) . ?
O52 W14 1.920(9) . ?
O52 W15 1.949(8) . ?
O52 K7 2.841(9) 2_666 ?
O53 P2 1.537(9) . ?
O53 W15 2.420(8) . ?
O53 W14 2.476(8) . ?
O54 P2 1.538(8) . ?
O54 W11 2.344(8) . ?
O54 W10 2.413(8) . ?
O55 P2 1.538(8) . ?
O55 W13 2.401(8) . ?
O55 W12 2.421(8) . ?
O56 W16 1.908(9) . ?
O56 W15 1.961(8) . ?
O56 K7 2.915(10) 2_666 ?
O57 W10 1.901(7) . ?
O57 W16 1.944(8) . ?
O58 W11 1.900(7) . ?
O58 W17 1.961(8) . ?
O59 W17 1.825(8) . ?
O59 W12 2.099(8) . ?
O59 K6 3.307(10) 2_666 ?
O60 W18 1.807(9) . ?
O60 W13 2.097(9) . ?
O61 W18 1.869(10) . ?
O61 W14 1.999(9) . ?
O61 K7 2.893(10) 2_666 ?
O62 P2 1.561(7) . ?
O62 W18 2.370(8) . ?
O62 W17 2.402(9) . ?
O62 W16 2.428(8) . ?
O63 W16 1.725(8) . ?
O64 W16 1.912(9) . ?
O64 W17 1.977(9) . ?
O65 W17 1.732(9) . ?
O65 K6 3.189(11) 2_666 ?
O66 W17 1.888(10) . ?
O66 W18 2.001(11) . ?
O67 W18 1.727(9) . ?
O68 W16 1.915(9) . ?
O68 W18 2.006(10) . ?
O68 K7 2.994(12) 2_666 ?
O69 W19 1.717(9) . ?
O70 W19 2.305(8) . ?
O71 Sn1 2.206(10) . ?
O1W K4 2.787(10) 1_545 ?
O2W K4 2.851(11) 1_556 ?
O5W K2 2.938(12) 1_655 ?
O7W K4 3.193(12) 1_556 ?
O7W K6 3.386(12) 2_666 ?
O8W K6 3.064(15) 2_666 ?
O8W K8 3.347(16) 1_455 ?
O9W O16W 0.95(3) 2_666 ?
O9W K10 2.88(2) 2_666 ?
O9W K8 3.21(2) 2_666 ?
O11W K8 2.880(18) 1_455 ?
O16W O9W 0.95(3) 2_666 ?
O16W K6 2.93(3) 2_666 ?
W2 K6 3.876(4) 1_556 ?
W3 K9A 3.78(2) 1_545 ?
W3 K4 3.928(3) 2_666 ?
W4 K4 3.886(3) 2_566 ?
W6 K5 3.817(3) 2_667 ?
W6 K6 3.883(4) 1_556 ?
W7 K4 3.804(3) 2_666 ?
W8 K9A 3.93(2) 1_545 ?
W12 K6 3.979(4) 2_666 ?
W14 K7 3.856(5) 2_666 ?
W15 K7 3.814(4) 2_666 ?
W16 K7 3.861(5) 2_666 ?
W17 K6 3.938(4) 2_666 ?
W18 K7 3.906(5) 2_666 ?

loop_
_geom_torsion_atom_site_label_1
_geom_torsion_atom_site_label_2
_geom_torsion_atom_site_label_3
_geom_torsion_atom_site_label_4
_geom_torsion
_geom_torsion_site_symmetry_1
_geom_torsion_site_symmetry_2
_geom_torsion_site_symmetry_3
_geom_torsion_site_symmetry_4
_geom_torsion_publ_flag
C6 C1 C2 C3 3(3) . . . . ?
Sn1 C1 C2 C3 177.8(15) . . . . ?
C1 C2 C3 C4 -4(3) . . . . ?
C2 C3 C4 C5 3(3) . . . . ?
C3 C4 C5 C6 -1(3) . . . . ?
C2 C1 C6 C5 0(3) . . . . ?
Sn1 C1 C6 C5 -175.0(14) . . . . ?
C4 C5 C6 C1 -1(3) . . . . ?
O37 K1 K1A O31 97.1(8) . . . . ?
O38 K1 K1A O31 -178.6(9) . . . . ?
O32 K1 K1A O31 -96.1(8) . . . . ?
O69 K1 K1A O31 28(2) . . . . ?
O71 K1 K1A O31 -133.5(9) . . . . ?
O27 K1 K1A O31 -47.8(6) . . . . ?
O55 K1 K1A O31 137.6(5) . . . . ?
K3 K1 K1A O31 -136.2(6) . . . . ?
W12 K1 K1A O31 110.9(7) . . . . ?
W6 K1 K1A O31 -19.4(4) . . . . ?
O31 K1 K1A O37 -97.1(8) . . . . ?
O38 K1 K1A O37 84.3(6) . . . . ?
O32 K1 K1A O37 166.7(9) . . . . ?
O69 K1 K1A O37 -68.9(19) . . . . ?
O71 K1 K1A O37 129.4(9) . . . . ?
O27 K1 K1A O37 -145.0(5) . . . . ?
O55 K1 K1A O37 40.4(7) . . . . ?
K3 K1 K1A O37 126.7(5) . . . . ?
W12 K1 K1A O37 13.8(4) . . . . ?
W6 K1 K1A O37 -116.5(7) . . . . ?
O37 K1 K1A O32 -166.7(9) . . . . ?
O31 K1 K1A O32 96.1(8) . . . . ?
O38 K1 K1A O32 -82.5(6) . . . . ?
O69 K1 K1A O32 124.4(15) . . . . ?
O71 K1 K1A O32 -37.3(15) . . . . ?
O27 K1 K1A O32 48.3(6) . . . . ?
O55 K1 K1A O32 -126.3(5) . . . . ?
K3 K1 K1A O32 -40.1(5) . . . . ?
W12 K1 K1A O32 -152.9(6) . . . . ?
W6 K1 K1A O32 76.8(5) . . . . ?
O37 K1 K1A O38 -84.3(6) . . . . ?
O31 K1 K1A O38 178.6(9) . . . . ?
O32 K1 K1A O38 82.5(6) . . . . ?
O69 K1 K1A O38 -153.2(15) . . . . ?
O71 K1 K1A O38 45.2(13) . . . . ?
O27 K1 K1A O38 130.8(4) . . . . ?
O55 K1 K1A O38 -43.8(5) . . . . ?
K3 K1 K1A O38 42.4(4) . . . . ?
W12 K1 K1A O38 -70.5(4) . . . . ?
W6 K1 K1A O38 159.3(6) . . . . ?
O37 K1 K1A O27 145.0(5) . . . . ?
O31 K1 K1A O27 47.8(6) . . . . ?
O38 K1 K1A O27 -130.8(4) . . . . ?
O32 K1 K1A O27 -48.3(6) . . . . ?
O69 K1 K1A O27 76.1(17) . . . . ?
O71 K1 K1A O27 -85.6(11) . . . . ?
O55 K1 K1A O27 -174.6(4) . . . . ?
K3 K1 K1A O27 -88.36(18) . . . . ?
W12 K1 K1A O27 158.8(2) . . . . ?
W6 K1 K1A O27 28.5(4) . . . . ?
O37 K1 K1A O55 -40.4(7) . . . . ?
O31 K1 K1A O55 -137.6(5) . . . . ?
O38 K1 K1A O55 43.8(5) . . . . ?
O32 K1 K1A O55 126.3(5) . . . . ?
O69 K1 K1A O55 -109.3(18) . . . . ?
O71 K1 K1A O55 89.0(11) . . . . ?
O27 K1 K1A O55 174.6(4) . . . . ?
K3 K1 K1A O55 86.2(3) . . . . ?
W12 K1 K1A O55 -26.6(4) . . . . ?
W6 K1 K1A O55 -156.9(2) . . . . ?
O37 K1 K1A W6 116.5(7) . . . . ?
O31 K1 K1A W6 19.4(4) . . . . ?
O38 K1 K1A W6 -159.3(6) . . . . ?
O32 K1 K1A W6 -76.8(5) . . . . ?
O69 K1 K1A W6 47.6(19) . . . . ?
O71 K1 K1A W6 -114.1(10) . . . . ?
O27 K1 K1A W6 -28.5(4) . . . . ?
O55 K1 K1A W6 156.9(2) . . . . ?
K3 K1 K1A W6 -116.9(3) . . . . ?
W12 K1 K1A W6 130.3(4) . . . . ?
O37 K1 K1A W7 172.6(7) . . . . ?
O31 K1 K1A W7 75.5(6) . . . . ?
O38 K1 K1A W7 -103.1(5) . . . . ?
O32 K1 K1A W7 -20.7(3) . . . . ?
O69 K1 K1A W7 103.7(17) . . . . ?
O71 K1 K1A W7 -58.0(12) . . . . ?
O27 K1 K1A W7 27.6(3) . . . . ?
O55 K1 K1A W7 -147.0(2) . . . . ?
K3 K1 K1A W7 -60.7(3) . . . . ?
W12 K1 K1A W7 -173.6(4) . . . . ?
W6 K1 K1A W7 56.1(2) . . . . ?
O37 K1 K1A W12 -13.8(4) . . . . ?
O31 K1 K1A W12 -110.9(7) . . . . ?
O38 K1 K1A W12 70.5(4) . . . . ?
O32 K1 K1A W12 152.9(6) . . . . ?
O69 K1 K1A W12 -82.7(17) . . . . ?
O71 K1 K1A W12 115.6(10) . . . . ?
O27 K1 K1A W12 -158.8(2) . . . . ?
O55 K1 K1A W12 26.6(4) . . . . ?
K3 K1 K1A W12 112.87(19) . . . . ?
W6 K1 K1A W12 -130.3(4) . . . . ?
O37 K1 K1A K3 -126.7(5) . . . . ?
O31 K1 K1A K3 136.2(6) . . . . ?
O38 K1 K1A K3 -42.4(4) . . . . ?
O32 K1 K1A K3 40.1(5) . . . . ?
O69 K1 K1A K3 164.4(17) . . . . ?
O71 K1 K1A K3 2.7(11) . . . . ?
O27 K1 K1A K3 88.36(18) . . . . ?
O55 K1 K1A K3 -86.2(3) . . . . ?
W12 K1 K1A K3 -112.87(19) . . . . ?
W6 K1 K1A K3 116.9(3) . . . . ?
O37 K1 K1A W13 -66.6(5) . . . . ?
O31 K1 K1A W13 -163.7(7) . . . . ?
O38 K1 K1A W13 17.7(3) . . . . ?
O32 K1 K1A W13 100.2(5) . . . . ?
O69 K1 K1A W13 -135.5(16) . . . . ?
O71 K1 K1A W13 62.9(11) . . . . ?
O27 K1 K1A W13 148.47(18) . . . . ?
O55 K1 K1A W13 -26.1(4) . . . . ?
K3 K1 K1A W13 60.11(14) . . . . ?
W12 K1 K1A W13 -52.76(14) . . . . ?
W6 K1 K1A W13 177.0(4) . . . . ?
K1A K1 K3 O38 -57.9(7) . . . . ?
O37 K1 K3 O38 -9.0(3) . . . . ?
O31 K1 K3 O38 -97.7(3) . . . . ?
O32 K1 K3 O38 -101.0(4) . . . . ?
O69 K1 K3 O38 128.4(3) . . . . ?
O71 K1 K3 O38 123.9(4) . . . . ?
O27 K1 K3 O38 -152.8(3) . . . . ?
O55 K1 K3 O38 47.0(3) . . . . ?
W12 K1 K3 O38 15.6(3) . . . . ?
W6 K1 K3 O38 -122.1(3) . . . . ?
K1A K1 K3 O5W 59.1(7) . . . . ?
O37 K1 K3 O5W 108.0(4) . . . . ?
O31 K1 K3 O5W 19.3(4) . . . . ?
O38 K1 K3 O5W 117.0(4) . . . . ?
O32 K1 K3 O5W 15.9(4) . . . . ?
O69 K1 K3 O5W -114.6(4) . . . . ?
O71 K1 K3 O5W -119.1(4) . . . . ?
O27 K1 K3 O5W -35.8(4) . . . . ?
O55 K1 K3 O5W 164.0(4) . . . . ?
W12 K1 K3 O5W 132.6(3) . . . . ?
W6 K1 K3 O5W -5.1(3) . . . . ?
K1A K1 K3 O33 144.7(7) . . . . ?
O37 K1 K3 O33 -166.3(3) . . . . ?
O31 K1 K3 O33 104.9(3) . . . . ?
O38 K1 K3 O33 -157.4(3) . . . . ?
O32 K1 K3 O33 101.6(3) . . . . ?
O69 K1 K3 O33 -28.9(3) . . . . ?
O71 K1 K3 O33 -33.5(3) . . . . ?
O27 K1 K3 O33 49.8(2) . . . . ?
O55 K1 K3 O33 -110.4(2) . . . . ?
W12 K1 K3 O33 -141.73(17) . . . . ?
W6 K1 K3 O33 80.52(17) . . . . ?
K1A K1 K3 O32 43.1(7) . . . . ?
O37 K1 K3 O32 92.1(3) . . . . ?
O31 K1 K3 O32 3.3(3) . . . . ?
O38 K1 K3 O32 101.0(4) . . . . ?
O69 K1 K3 O32 -130.5(3) . . . . ?
O71 K1 K3 O32 -135.1(3) . . . . ?
O27 K1 K3 O32 -51.7(3) . . . . ?
O55 K1 K3 O32 148.0(3) . . . . ?
W12 K1 K3 O32 116.7(2) . . . . ?
W6 K1 K3 O32 -21.1(2) . . . . ?
K1A K1 K3 O39 -154.9(7) . . . . ?
O37 K1 K3 O39 -106.0(3) . . . . ?
O31 K1 K3 O39 165.3(3) . . . . ?
O38 K1 K3 O39 -97.0(3) . . . . ?
O32 K1 K3 O39 162.0(3) . . . . ?
O69 K1 K3 O39 31.4(3) . . . . ?
O71 K1 K3 O39 26.9(3) . . . . ?
O27 K1 K3 O39 110.2(2) . . . . ?
O55 K1 K3 O39 -50.0(2) . . . . ?
W12 K1 K3 O39 -81.36(18) . . . . ?
W6 K1 K3 O39 140.89(18) . . . . ?
K1A K1 K3 O43 -43.4(7) . . . 1_655 ?
O37 K1 K3 O43 5.5(3) . . . 1_655 ?
O31 K1 K3 O43 -83.2(3) . . . 1_655 ?
O38 K1 K3 O43 14.5(3) . . . 1_655 ?
O32 K1 K3 O43 -86.6(3) . . . 1_655 ?
O69 K1 K3 O43 142.9(3) . . . 1_655 ?
O71 K1 K3 O43 138.3(3) . . . 1_655 ?
O27 K1 K3 O43 -138.3(3) . . . 1_655 ?
O55 K1 K3 O43 61.5(3) . . . 1_655 ?
W12 K1 K3 O43 30.1(3) . . . 1_655 ?
W6 K1 K3 O43 -107.6(2) . . . 1_655 ?
K1A K1 K3 O21 93.4(7) . . . . ?
O37 K1 K3 O21 142.3(3) . . . . ?
O31 K1 K3 O21 53.6(3) . . . . ?
O38 K1 K3 O21 151.3(3) . . . . ?
O32 K1 K3 O21 50.2(3) . . . . ?
O69 K1 K3 O21 -80.3(2) . . . . ?
O71 K1 K3 O21 -84.8(3) . . . . ?
O27 K1 K3 O21 -1.5(2) . . . . ?
O55 K1 K3 O21 -161.7(2) . . . . ?
W12 K1 K3 O21 166.92(16) . . . . ?
W6 K1 K3 O21 29.17(17) . . . . ?
K1A K1 K3 O50 -104.8(7) . . . . ?
O37 K1 K3 O50 -55.8(3) . . . . ?
O31 K1 K3 O50 -144.6(3) . . . . ?
O38 K1 K3 O50 -46.9(3) . . . . ?
O32 K1 K3 O50 -147.9(3) . . . . ?
O69 K1 K3 O50 81.6(3) . . . . ?
O71 K1 K3 O50 77.0(3) . . . . ?
O27 K1 K3 O50 160.3(2) . . . . ?
O55 K1 K3 O50 0.1(2) . . . . ?
W12 K1 K3 O50 -31.24(19) . . . . ?
W6 K1 K3 O50 -168.99(19) . . . . ?
K1A K1 K3 O71 178.2(7) . . . . ?
O37 K1 K3 O71 -132.8(3) . . . . ?
O31 K1 K3 O71 138.4(3) . . . . ?
O38 K1 K3 O71 -123.9(4) . . . . ?
O32 K1 K3 O71 135.1(3) . . . . ?
O69 K1 K3 O71 4.6(3) . . . . ?
O27 K1 K3 O71 83.3(3) . . . . ?
O55 K1 K3 O71 -76.9(3) . . . . ?
W12 K1 K3 O71 -108.2(3) . . . . ?
W6 K1 K3 O71 114.0(3) . . . . ?
O37 K1 K3 K1A 48.9(7) . . . . ?
O31 K1 K3 K1A -39.8(7) . . . . ?
O38 K1 K3 K1A 57.9(7) . . . . ?
O32 K1 K3 K1A -43.1(7) . . . . ?
O69 K1 K3 K1A -173.7(7) . . . . ?
O71 K1 K3 K1A -178.2(7) . . . . ?
O27 K1 K3 K1A -94.9(7) . . . . ?
O55 K1 K3 K1A 104.9(7) . . . . ?
W12 K1 K3 K1A 73.5(7) . . . . ?
W6 K1 K3 K1A -64.2(6) . . . . ?
K1A K1 K3 W13 -77.9(6) . . . . ?
O37 K1 K3 W13 -29.0(2) . . . . ?
O31 K1 K3 W13 -117.7(2) . . . . ?
O38 K1 K3 W13 -20.0(3) . . . . ?
O32 K1 K3 W13 -121.0(2) . . . . ?
O69 K1 K3 W13 108.4(2) . . . . ?
O71 K1 K3 W13 103.9(2) . . . . ?
O27 K1 K3 W13 -172.80(15) . . . . ?
O55 K1 K3 W13 26.99(15) . . . . ?
W12 K1 K3 W13 -4.37(6) . . . . ?
W6 K1 K3 W13 -142.12(8) . . . . ?
K1 K1A K3 O38 108.0(8) . . . . ?
O31 K1A K3 O38 -147.3(9) . . . . ?
O37 K1A K3 O38 10.5(5) . . . . ?
O32 K1A K3 O38 -127.5(6) . . . . ?
O27 K1A K3 O38 176.9(5) . . . . ?
O55 K1A K3 O38 47.4(4) . . . . ?
W6 K1A K3 O38 -158.8(6) . . . . ?
W7 K1A K3 O38 -146.9(4) . . . . ?
W12 K1A K3 O38 23.0(3) . . . . ?
W13 K1A K3 O38 13.6(3) . . . . ?
K1 K1A K3 O5W -128.9(7) . . . . ?
O31 K1A K3 O5W -24.2(8) . . . . ?
O37 K1A K3 O5W 133.6(6) . . . . ?
O32 K1A K3 O5W -4.5(5) . . . . ?
O38 K1A K3 O5W 123.0(4) . . . . ?
O27 K1A K3 O5W -60.1(4) . . . . ?
O55 K1A K3 O5W 170.4(3) . . . . ?
W6 K1A K3 O5W -35.7(5) . . . . ?
W7 K1A K3 O5W -23.8(3) . . . . ?
W12 K1A K3 O5W 146.0(3) . . . . ?
W13 K1A K3 O5W 136.6(3) . . . . ?
K1 K1A K3 O33 -36.0(7) . . . . ?
O31 K1A K3 O33 68.7(7) . . . . ?
O37 K1A K3 O33 -133.5(6) . . . . ?
O32 K1A K3 O33 88.4(4) . . . . ?
O38 K1A K3 O33 -144.1(4) . . . . ?
O27 K1A K3 O33 32.8(3) . . . . ?
O55 K1A K3 O33 -96.7(3) . . . . ?
W6 K1A K3 O33 57.1(4) . . . . ?
W7 K1A K3 O33 69.0(2) . . . . ?
W12 K1A K3 O33 -121.1(3) . . . . ?
W13 K1A K3 O33 -130.5(2) . . . . ?
K1 K1A K3 O32 -124.5(8) . . . . ?
O31 K1A K3 O32 -19.8(6) . . . . ?
O37 K1A K3 O32 138.0(8) . . . . ?
O38 K1A K3 O32 127.5(6) . . . . ?
O27 K1A K3 O32 -55.6(4) . . . . ?
O55 K1A K3 O32 174.9(5) . . . . ?
W6 K1A K3 O32 -31.3(3) . . . . ?
W7 K1A K3 O32 -19.4(3) . . . . ?
W12 K1A K3 O32 150.5(5) . . . . ?
W13 K1A K3 O32 141.1(4) . . . . ?
K1 K1A K3 O39 25.9(7) . . . . ?
O31 K1A K3 O39 130.6(7) . . . . ?
O37 K1A K3 O39 -71.6(6) . . . . ?
O32 K1A K3 O39 150.3(4) . . . . ?
O38 K1A K3 O39 -82.2(4) . . . . ?
O27 K1A K3 O39 94.7(3) . . . . ?
O55 K1A K3 O39 -34.8(3) . . . . ?
W6 K1A K3 O39 119.0(3) . . . . ?
W7 K1A K3 O39 130.9(2) . . . . ?
W12 K1A K3 O39 -59.2(3) . . . . ?
W13 K1A K3 O39 -68.6(2) . . . . ?
K1 K1A K3 O43 142.8(6) . . . 1_655 ?
O31 K1A K3 O43 -112.5(7) . . . 1_655 ?
O37 K1A K3 O43 45.3(7) . . . 1_655 ?
O32 K1A K3 O43 -92.8(4) . . . 1_655 ?
O38 K1A K3 O43 34.7(4) . . . 1_655 ?
O27 K1A K3 O43 -148.4(3) . . . 1_655 ?
O55 K1A K3 O43 82.1(3) . . . 1_655 ?
W6 K1A K3 O43 -124.0(3) . . . 1_655 ?
W7 K1A K3 O43 -112.1(2) . . . 1_655 ?
W12 K1A K3 O43 57.7(4) . . . 1_655 ?
W13 K1A K3 O43 48.3(3) . . . 1_655 ?
K1 K1A K3 O21 -83.1(6) . . . . ?
O31 K1A K3 O21 21.6(7) . . . . ?
O37 K1A K3 O21 179.4(6) . . . . ?
O32 K1A K3 O21 41.3(4) . . . . ?
O38 K1A K3 O21 168.8(4) . . . . ?
O27 K1A K3 O21 -14.3(2) . . . . ?
O55 K1A K3 O21 -143.8(3) . . . . ?
W6 K1A K3 O21 10.0(3) . . . . ?
W7 K1A K3 O21 21.94(17) . . . . ?
W12 K1A K3 O21 -168.2(3) . . . . ?
W13 K1A K3 O21 -177.6(2) . . . . ?
K1 K1A K3 O50 72.9(7) . . . . ?
O31 K1A K3 O50 177.6(7) . . . . ?
O37 K1A K3 O50 -24.6(6) . . . . ?
O32 K1A K3 O50 -162.6(4) . . . . ?
O38 K1A K3 O50 -35.1(4) . . . . ?
O27 K1A K3 O50 141.7(3) . . . . ?
O55 K1A K3 O50 12.3(3) . . . . ?
W6 K1A K3 O50 166.1(4) . . . . ?
W7 K1A K3 O50 178.0(2) . . . . ?
W12 K1A K3 O50 -12.2(3) . . . . ?
W13 K1A K3 O50 -21.53(18) . . . . ?
K1 K1A K3 O71 -1.5(6) . . . . ?
O31 K1A K3 O71 103.2(7) . . . . ?
O37 K1A K3 O71 -99.0(6) . . . . ?
O32 K1A K3 O71 123.0(4) . . . . ?
O38 K1A K3 O71 -109.5(4) . . . . ?
O27 K1A K3 O71 67.3(3) . . . . ?
O55 K1A K3 O71 -62.2(3) . . . . ?
W6 K1A K3 O71 91.7(4) . . . . ?
W7 K1A K3 O71 103.6(3) . . . . ?
W12 K1A K3 O71 -86.6(3) . . . . ?
W13 K1A K3 O71 -96.0(2) . . . . ?
O31 K1A K3 K1 104.7(10) . . . . ?
O37 K1A K3 K1 -97.5(9) . . . . ?
O32 K1A K3 K1 124.5(8) . . . . ?
O38 K1A K3 K1 -108.0(8) . . . . ?
O27 K1A K3 K1 68.8(6) . . . . ?
O55 K1A K3 K1 -60.7(6) . . . . ?
W6 K1A K3 K1 93.2(7) . . . . ?
W7 K1A K3 K1 105.1(7) . . . . ?
W12 K1A K3 K1 -85.1(7) . . . . ?
W13 K1A K3 K1 -94.5(6) . . . . ?
K1 K1A K3 W13 94.5(6) . . . . ?
O31 K1A K3 W13 -160.9(8) . . . . ?
O37 K1A K3 W13 -3.0(5) . . . . ?
O32 K1A K3 W13 -141.1(4) . . . . ?
O38 K1A K3 W13 -13.6(3) . . . . ?
O27 K1A K3 W13 163.3(3) . . . . ?
O55 K1A K3 W13 33.80(16) . . . . ?
W6 K1A K3 W13 -172.4(4) . . . . ?
W7 K1A K3 W13 -160.5(2) . . . . ?
W12 K1A K3 W13 9.37(18) . . . . ?
O67 K7 K9 K9A 82.4(8) . . . . ?
O12W K7 K9 K9A 162.4(9) . . . . ?
O52 K7 K9 K9A -107.8(8) 2_666 . . . ?
O61 K7 K9 K9A -163.1(8) 2_666 . . . ?
O56 K7 K9 K9A -89.9(9) 2_666 . . . ?
O6W K7 K9 K9A -6.8(8) . . . . ?
O68 K7 K9 K9A 144.2(8) 2_666 . . . ?
W15 K7 K9 K9A -88.2(8) 2_666 . . . ?
W14 K7 K9 K9A -136.1(8) 2_666 . . . ?
W16 K7 K9 K9A 172.0(17) 2_666 . . . ?
W18 K7 K9 K9A 170.6(7) 2_666 . . . ?
O67 K7 K9 O3W -83.3(6) . . . . ?
O12W K7 K9 O3W -3.3(7) . . . . ?
O52 K7 K9 O3W 86.5(6) 2_666 . . . ?
O61 K7 K9 O3W 31.2(6) 2_666 . . . ?
O56 K7 K9 O3W 104.4(7) 2_666 . . . ?
O6W K7 K9 O3W -172.5(5) . . . . ?
O68 K7 K9 O3W -21.5(8) 2_666 . . . ?
W15 K7 K9 O3W 106.1(5) 2_666 . . . ?
W14 K7 K9 O3W 58.2(5) 2_666 . . . ?
W16 K7 K9 O3W 6(2) 2_666 . . . ?
W18 K7 K9 O3W 4.9(6) 2_666 . . . ?
O67 K7 K9 O12W -80.0(6) . . . . ?
O52 K7 K9 O12W 89.8(5) 2_666 . . . ?
O61 K7 K9 O12W 34.5(5) 2_666 . . . ?
O56 K7 K9 O12W 107.7(7) 2_666 . . . ?
O6W K7 K9 O12W -169.2(6) . . . . ?
O68 K7 K9 O12W -18.2(6) 2_666 . . . ?
W15 K7 K9 O12W 109.4(5) 2_666 . . . ?
W14 K7 K9 O12W 61.5(5) 2_666 . . . ?
W16 K7 K9 O12W 9.6(18) 2_666 . . . ?
W18 K7 K9 O12W 8.2(5) 2_666 . . . ?
O67 K7 K9 K9B 69.2(5) . . . . ?
O12W K7 K9 K9B 149.2(7) . . . . ?
O52 K7 K9 K9B -121.0(5) 2_666 . . . ?
O61 K7 K9 K9B -176.3(5) 2_666 . . . ?
O56 K7 K9 K9B -103.1(7) 2_666 . . . ?
O6W K7 K9 K9B -20.0(5) . . . . ?
O68 K7 K9 K9B 131.0(6) 2_666 . . . ?
W15 K7 K9 K9B -101.4(5) 2_666 . . . ?
W14 K7 K9 K9B -149.3(4) 2_666 . . . ?
W16 K7 K9 K9B 158.8(17) 2_666 . . . ?
W18 K7 K9 K9B 157.4(4) 2_666 . . . ?
O67 K7 K9 O22 161.6(4) . . . 1_565 ?
O12W K7 K9 O22 -118.4(6) . . . 1_565 ?
O52 K7 K9 O22 -28.6(4) 2_666 . . 1_565 ?
O61 K7 K9 O22 -83.9(4) 2_666 . . 1_565 ?
O56 K7 K9 O22 -10.8(7) 2_666 . . 1_565 ?
O6W K7 K9 O22 72.3(4) . . . 1_565 ?
O68 K7 K9 O22 -136.7(4) 2_666 . . 1_565 ?
W15 K7 K9 O22 -9.0(4) 2_666 . . 1_565 ?
W14 K7 K9 O22 -57.0(3) 2_666 . . 1_565 ?
W16 K7 K9 O22 -108.8(17) 2_666 . . 1_565 ?
W18 K7 K9 O22 -110.3(3) 2_666 . . 1_565 ?
O67 K7 K9 O66 -1.8(3) . . . . ?
O12W K7 K9 O66 78.1(5) . . . . ?
O52 K7 K9 O66 167.9(3) 2_666 . . . ?
O61 K7 K9 O66 112.6(3) 2_666 . . . ?
O56 K7 K9 O66 -174.2(5) 2_666 . . . ?
O6W K7 K9 O66 -91.1(4) . . . . ?
O68 K7 K9 O66 59.9(5) 2_666 . . . ?
W15 K7 K9 O66 -172.5(3) 2_666 . . . ?
W14 K7 K9 O66 139.6(3) 2_666 . . . ?
W16 K7 K9 O66 87.7(18) 2_666 . . . ?
W18 K7 K9 O66 86.3(3) 2_666 . . . ?
O67 K7 K9 O65 0.1(5) . . . . ?
O12W K7 K9 O65 80.1(6) . . . . ?
O52 K7 K9 O65 169.9(4) 2_666 . . . ?
O61 K7 K9 O65 114.6(4) 2_666 . . . ?
O56 K7 K9 O65 -172.3(5) 2_666 . . . ?
O6W K7 K9 O65 -89.2(5) . . . . ?
O68 K7 K9 O65 61.8(6) 2_666 . . . ?
W15 K7 K9 O65 -170.5(3) 2_666 . . . ?
W14 K7 K9 O65 141.5(4) 2_666 . . . ?
W16 K7 K9 O65 89.7(18) 2_666 . . . ?
W18 K7 K9 O65 88.2(4) 2_666 . . . ?
O67 K7 K9 W17 -7.7(3) . . . . ?
O12W K7 K9 W17 72.3(5) . . . . ?
O52 K7 K9 W17 162.1(3) 2_666 . . . ?
O61 K7 K9 W17 106.8(3) 2_666 . . . ?
O56 K7 K9 W17 180.0(5) 2_666 . . . ?
O6W K7 K9 W17 -96.9(3) . . . . ?
O68 K7 K9 W17 54.1(5) 2_666 . . . ?
W15 K7 K9 W17 -178.28(15) 2_666 . . . ?
W14 K7 K9 W17 133.80(17) 2_666 . . . ?
W16 K7 K9 W17 81.9(18) 2_666 . . . ?
W18 K7 K9 W17 80.5(2) 2_666 . . . ?
O67 K7 K9 K10 43.5(3) . . . . ?
O12W K7 K9 K10 123.5(5) . . . . ?
O52 K7 K9 K10 -146.7(3) 2_666 . . . ?
O61 K7 K9 K10 158.0(2) 2_666 . . . ?
O56 K7 K9 K10 -128.8(5) 2_666 . . . ?
O6W K7 K9 K10 -45.7(3) . . . . ?
O68 K7 K9 K10 105.3(4) 2_666 . . . ?
W15 K7 K9 K10 -127.08(18) 2_666 . . . ?
W14 K7 K9 K10 -175.00(15) 2_666 . . . ?
W16 K7 K9 K10 133.1(17) 2_666 . . . ?
W18 K7 K9 K10 131.71(16) 2_666 . . . ?
O3W K9 K9A K9B 124(2) . . . . ?
O12W K9 K9A K9B -11(4) . . . . ?
O22 K9 K9A K9B -155(3) 1_565 . . . ?
O66 K9 K9A K9B 28(2) . . . . ?
O65 K9 K9A K9B 75(2) . . . . ?
W17 K9 K9A K9B 54(2) . . . . ?
K7 K9 K9A K9B -48(3) . . . . ?
K10 K9 K9A K9B 4(2) . . . . ?
O3W K9 K9A O5 15.0(12) . . . 1_565 ?
O12W K9 K9A O5 -120(2) . . . 1_565 ?
K9B K9 K9A O5 -109(3) . . . 1_565 ?
O22 K9 K9A O5 96.2(12) 1_565 . . 1_565 ?
O66 K9 K9A O5 -81.4(11) . . . 1_565 ?
O65 K9 K9A O5 -34.5(9) . . . 1_565 ?
W17 K9 K9A O5 -54.6(11) . . . 1_565 ?
K7 K9 K9A O5 -156.8(8) . . . 1_565 ?
K10 K9 K9A O5 -104.6(13) . . . 1_565 ?
O3W K9 K9A O22 -81.2(4) . . . 1_565 ?
O12W K9 K9A O22 144(2) . . . 1_565 ?
K9B K9 K9A O22 155(3) . . . 1_565 ?
O66 K9 K9A O22 -177.6(4) . . . 1_565 ?
O65 K9 K9A O22 -130.6(6) . . . 1_565 ?
W17 K9 K9A O22 -150.8(4) . . . 1_565 ?
K7 K9 K9A O22 107.0(5) . . . 1_565 ?
K10 K9 K9A O22 159.2(7) . . . 1_565 ?
O3W K9 K9A O65 49.4(4) . . . . ?
O12W K9 K9A O65 -85(2) . . . . ?
K9B K9 K9A O65 -75(2) . . . . ?
O22 K9 K9A O65 130.6(6) 1_565 . . . ?
O66 K9 K9A O65 -46.9(4) . . . . ?
W17 K9 K9A O65 -20.1(3) . . . . ?
K7 K9 K9A O65 -122.4(5) . . . . ?
K10 K9 K9A O65 -70.2(5) . . . . ?
O3W K9 K9A O11 -32.1(6) . . . 1_565 ?
O12W K9 K9A O11 -166.5(18) . . . 1_565 ?
K9B K9 K9A O11 -156(3) . . . 1_565 ?
O22 K9 K9A O11 49.1(4) 1_565 . . 1_565 ?
O66 K9 K9A O11 -128.4(5) . . . 1_565 ?
O65 K9 K9A O11 -81.5(5) . . . 1_565 ?
W17 K9 K9A O11 -101.6(5) . . . 1_565 ?
K7 K9 K9A O11 156.1(3) . . . 1_565 ?
K10 K9 K9A O11 -151.7(9) . . . 1_565 ?
O3W K9 K9A O14 -137.9(12) . . . 1_665 ?
O12W K9 K9A O14 88(3) . . . 1_665 ?
K9B K9 K9A O14 98(3) . . . 1_665 ?
O22 K9 K9A O14 -56.7(12) 1_565 . . 1_665 ?
O66 K9 K9A O14 125.7(12) . . . 1_665 ?
O65 K9 K9A O14 172.7(15) . . . 1_665 ?
W17 K9 K9A O14 152.5(13) . . . 1_665 ?
K7 K9 K9A O14 50.3(16) . . . 1_665 ?
K10 K9 K9A O14 102.5(14) . . . 1_665 ?
O3W K9 K9A K10 119.6(5) . . . . ?
O12W K9 K9A K10 -15(3) . . . . ?
K9B K9 K9A K10 -4(2) . . . . ?
O22 K9 K9A K10 -159.2(7) 1_565 . . . ?
O66 K9 K9A K10 23.2(6) . . . . ?
O65 K9 K9A K10 70.2(5) . . . . ?
W17 K9 K9A K10 50.0(4) . . . . ?
K7 K9 K9A K10 -52.2(8) . . . . ?
O3W K9 K9A W3 -12.4(8) . . . 1_565 ?
O12W K9 K9A W3 -146.9(17) . . . 1_565 ?
K9B K9 K9A W3 -136(3) . . . 1_565 ?
O22 K9 K9A W3 68.8(7) 1_565 . . 1_565 ?
O66 K9 K9A W3 -108.8(7) . . . 1_565 ?
O65 K9 K9A W3 -61.8(6) . . . 1_565 ?
W17 K9 K9A W3 -82.0(7) . . . 1_565 ?
K7 K9 K9A W3 175.8(3) . . . 1_565 ?
K10 K9 K9A W3 -132.0(11) . . . 1_565 ?
O3W K9 K9A W8 -59.9(4) . . . 1_565 ?
O12W K9 K9A W8 166(2) . . . 1_565 ?
K9B K9 K9A W8 176(3) . . . 1_565 ?
O22 K9 K9A W8 21.3(2) 1_565 . . 1_565 ?
O66 K9 K9A W8 -156.3(3) . . . 1_565 ?
O65 K9 K9A W8 -109.3(5) . . . 1_565 ?
W17 K9 K9A W8 -129.5(3) . . . 1_565 ?
K7 K9 K9A W8 128.3(4) . . . 1_565 ?
K10 K9 K9A W8 -179.5(7) . . . 1_565 ?
O3W K9 K9A K4 -50(5) . . . 2_676 ?
O12W K9 K9A K4 176(3) . . . 2_676 ?
K9B K9 K9A K4 -174(7) . . . 2_676 ?
O22 K9 K9A K4 32(5) 1_565 . . 2_676 ?
O66 K9 K9A K4 -146(5) . . . 2_676 ?
O65 K9 K9A K4 -99(5) . . . 2_676 ?
W17 K9 K9A K4 -119(5) . . . 2_676 ?
K7 K9 K9A K4 139(4) . . . 2_676 ?
K10 K9 K9A K4 -169(5) . . . 2_676 ?
O3W K9 K9A K6 54.3(7) . . . 2_666 ?
O12W K9 K9A K6 -80(2) . . . 2_666 ?
K9B K9 K9A K6 -70(2) . . . 2_666 ?
O22 K9 K9A K6 135.5(9) 1_565 . . 2_666 ?
O66 K9 K9A K6 -42.1(7) . . . 2_666 ?
O65 K9 K9A K6 4.9(4) . . . 2_666 ?
W17 K9 K9A K6 -15.3(6) . . . 2_666 ?
K7 K9 K9A K6 -117.5(6) . . . 2_666 ?
K10 K9 K9A K6 -65.3(6) . . . 2_666 ?
K9 K9A K9B K10 -9(4) . . . . ?
O5 K9A K9B K10 123(3) 1_565 . . . ?
O22 K9A K9B K10 -134(3) 1_565 . . . ?
O65 K9A K9B K10 60(3) . . . . ?
O11 K9A K9B K10 138.6(18) 1_565 . . . ?
O14 K9A K9B K10 -141(3) 1_665 . . . ?
W3 K9A K9B K10 132(2) 1_565 . . . ?
W8 K9A K9B K10 178.0(10) 1_565 . . . ?
K4 K9A K9B K10 170(3) 2_676 . . . ?
K6 K9A K9B K10 92(3) 2_666 . . . ?
O5 K9A K9B K9 132(2) 1_565 . . . ?
O22 K9A K9B K9 -125(5) 1_565 . . . ?
O65 K9A K9B K9 69.0(19) . . . . ?
O11 K9A K9B K9 148(4) 1_565 . . . ?
O14 K9A K9B K9 -132.2(19) 1_665 . . . ?
K10 K9A K9B K9 9(4) . . . . ?
W3 K9A K9B K9 141(2) 1_565 . . . ?
W8 K9A K9B K9 -173(5) 1_565 . . . ?
K4 K9A K9B K9 178.6(15) 2_676 . . . ?
K6 K9A K9B K9 102(2) 2_666 . . . ?
K9 K9A K9B O5 -132(2) . . . 1_565 ?
O22 K9A K9B O5 103(4) 1_565 . . 1_565 ?
O65 K9A K9B O5 -62.9(5) . . . 1_565 ?
O11 K9A K9B O5 15.7(18) 1_565 . . 1_565 ?
O14 K9A K9B O5 95.9(6) 1_665 . . 1_565 ?
K10 K9A K9B O5 -123(3) . . . 1_565 ?
W3 K9A K9B O5 9.1(6) 1_565 . . 1_565 ?
W8 K9A K9B O5 55(3) 1_565 . . 1_565 ?
K4 K9A K9B O5 46.7(7) 2_676 . . 1_565 ?
K6 K9A K9B O5 -30.4(8) 2_666 . . 1_565 ?
K9 K9A K9B O14 132.2(19) . . . 1_665 ?
O5 K9A K9B O14 -95.9(6) 1_565 . . 1_665 ?
O22 K9A K9B O14 7(4) 1_565 . . 1_665 ?
O65 K9A K9B O14 -158.8(6) . . . 1_665 ?
O11 K9A K9B O14 -80.2(19) 1_565 . . 1_665 ?
K10 K9A K9B O14 141(3) . . . 1_665 ?
W3 K9A K9B O14 -86.7(8) 1_565 . . 1_665 ?
W8 K9A K9B O14 -41(3) 1_565 . . 1_665 ?
K4 K9A K9B O14 -49.2(6) 2_676 . . 1_665 ?
K6 K9A K9B O14 -126.2(11) 2_666 . . 1_665 ?
K9 K9A K9B O65 -69.0(19) . . . . ?
O5 K9A K9B O65 62.9(5) 1_565 . . . ?
O22 K9A K9B O65 166(4) 1_565 . . . ?
O11 K9A K9B O65 78.6(18) 1_565 . . . ?
O14 K9A K9B O65 158.8(6) 1_665 . . . ?
K10 K9A K9B O65 -60(3) . . . . ?
W3 K9A K9B O65 72.1(7) 1_565 . . . ?
W8 K9A K9B O65 118(3) 1_565 . . . ?
K4 K9A K9B O65 109.6(8) 2_676 . . . ?
K6 K9A K9B O65 32.6(10) 2_666 . . . ?
K9 K9A K9B W17 -50(2) . . . . ?
O5 K9A K9B W17 82.2(4) 1_565 . . . ?
O22 K9A K9B W17 -175(4) 1_565 . . . ?
O65 K9A K9B W17 19.3(4) . . . . ?
O11 K9A K9B W17 97.9(18) 1_565 . . . ?
O14 K9A K9B W17 178.1(6) 1_665 . . . ?
K10 K9A K9B W17 -41(2) . . . . ?
W3 K9A K9B W17 91.4(7) 1_565 . . . ?
W8 K9A K9B W17 137(3) 1_565 . . . ?
K4 K9A K9B W17 128.9(8) 2_676 . . . ?
K6 K9A K9B W17 51.8(8) 2_666 . . . ?
K9 K9A K9B K6 -102(2) . . . 2_666 ?
O5 K9A K9B K6 30.4(8) 1_565 . . 2_666 ?
O22 K9A K9B K6 133(3) 1_565 . . 2_666 ?
O65 K9A K9B K6 -32.6(10) . . . 2_666 ?
O11 K9A K9B K6 46(2) 1_565 . . 2_666 ?
O14 K9A K9B K6 126.2(11) 1_665 . . 2_666 ?
K10 K9A K9B K6 -92(3) . . . 2_666 ?
W3 K9A K9B K6 39.5(13) 1_565 . . 2_666 ?
W8 K9A K9B K6 86(3) 1_565 . . 2_666 ?
K4 K9A K9B K6 77.1(9) 2_676 . . 2_666 ?
K9 K9A K9B K4 -178.6(15) . . . 2_676 ?
O5 K9A K9B K4 -46.7(7) 1_565 . . 2_676 ?
O22 K9A K9B K4 56(4) 1_565 . . 2_676 ?
O65 K9A K9B K4 -109.6(7) . . . 2_676 ?
O11 K9A K9B K4 -31(2) 1_565 . . 2_676 ?
O14 K9A K9B K4 49.2(6) 1_665 . . 2_676 ?
K10 K9A K9B K4 -170(3) . . . 2_676 ?
W3 K9A K9B K4 -37.6(12) 1_565 . . 2_676 ?
W8 K9A K9B K4 8(4) 1_565 . . 2_676 ?
K6 K9A K9B K4 -77.1(9) 2_666 . . 2_676 ?
O3W K9 K9B K9A -58(3) . . . . ?
O12W K9 K9B K9A 174(2) . . . . ?
O22 K9 K9B K9A 23(2) 1_565 . . . ?
O66 K9 K9B K9A -152(3) . . . . ?
O65 K9 K9B K9A -97(3) . . . . ?
W17 K9 K9B K9A -123(3) . . . . ?
K7 K9 K9B K9A 138(2) . . . . ?
K10 K9 K9B K9A -174(3) . . . . ?
K9A K9 K9B K10 174(3) . . . . ?
O3W K9 K9B K10 116.1(6) . . . . ?
O12W K9 K9B K10 -12.0(13) . . . . ?
O22 K9 K9B K10 -162.5(6) 1_565 . . . ?
O66 K9 K9B K10 22.4(5) . . . . ?
O65 K9 K9B K10 76.8(6) . . . . ?
W17 K9 K9B K10 51.4(5) . . . . ?
K7 K9 K9B K10 -48.1(7) . . . . ?
K9A K9 K9B O5 49(2) . . . 1_565 ?
O3W K9 K9B O5 -8.9(6) . . . 1_565 ?
O12W K9 K9B O5 -137.0(8) . . . 1_565 ?
O22 K9 K9B O5 72.5(5) 1_565 . . 1_565 ?
O66 K9 K9B O5 -102.7(6) . . . 1_565 ?
O65 K9 K9B O5 -48.2(5) . . . 1_565 ?
W17 K9 K9B O5 -73.6(5) . . . 1_565 ?
K7 K9 K9B O5 -173.2(4) . . . 1_565 ?
K10 K9 K9B O5 -125.0(9) . . . 1_565 ?
K9A K9 K9B O14 -54(2) . . . 1_665 ?
O3W K9 K9B O14 -112.1(6) . . . 1_665 ?
O12W K9 K9B O14 119.8(9) . . . 1_665 ?
O22 K9 K9B O14 -30.7(6) 1_565 . . 1_665 ?
O66 K9 K9B O14 154.1(7) . . . 1_665 ?
O65 K9 K9B O14 -151.4(8) . . . 1_665 ?
W17 K9 K9B O14 -176.8(7) . . . 1_665 ?
K7 K9 K9B O14 83.6(7) . . . 1_665 ?
K10 K9 K9B O14 131.8(11) . . . 1_665 ?
K9A K9 K9B O65 97(3) . . . . ?
O3W K9 K9B O65 39.3(4) . . . . ?
O12W K9 K9B O65 -88.8(9) . . . . ?
O22 K9 K9B O65 120.7(4) 1_565 . . . ?
O66 K9 K9B O65 -54.5(3) . . . . ?
W17 K9 K9B O65 -25.4(2) . . . . ?
K7 K9 K9B O65 -124.9(3) . . . . ?
K10 K9 K9B O65 -76.8(6) . . . . ?
K9A K9 K9B W17 123(3) . . . . ?
O3W K9 K9B W17 64.7(3) . . . . ?
O12W K9 K9B W17 -63.4(9) . . . . ?
O22 K9 K9B W17 146.1(3) 1_565 . . . ?
O66 K9 K9B W17 -29.1(2) . . . . ?
O65 K9 K9B W17 25.4(2) . . . . ?
K7 K9 K9B W17 -99.5(2) . . . . ?
K10 K9 K9B W17 -51.4(5) . . . . ?
K9A K9 K9B K6 92(3) . . . 2_666 ?
O3W K9 K9B K6 33.8(6) . . . 2_666 ?
O12W K9 K9B K6 -94.3(10) . . . 2_666 ?
O22 K9 K9B K6 115.2(5) 1_565 . . 2_666 ?
O66 K9 K9B K6 -60.0(5) . . . 2_666 ?
O65 K9 K9B K6 -5.5(3) . . . 2_666 ?
W17 K9 K9B K6 -30.9(4) . . . 2_666 ?
K7 K9 K9B K6 -130.4(4) . . . 2_666 ?
K10 K9 K9B K6 -82.3(7) . . . 2_666 ?
K9A K9 K9B K4 2(2) . . . 2_676 ?
O3W K9 K9B K4 -56.0(10) . . . 2_676 ?
O12W K9 K9B K4 176.0(7) . . . 2_676 ?
O22 K9 K9B K4 25.4(9) 1_565 . . 2_676 ?
O66 K9 K9B K4 -149.7(9) . . . 2_676 ?
O65 K9 K9B K4 -95.3(9) . . . 2_676 ?
W17 K9 K9B K4 -120.6(9) . . . 2_676 ?
K7 K9 K9B K4 139.8(8) . . . 2_676 ?
K10 K9 K9B K4 -172.1(14) . . . 2_676 ?
K9A K9B K10 O16W -145(3) . . . . ?
K9 K9B K10 O16W -150.4(8) . . . . ?
O5 K9B K10 O16W -33.9(8) 1_565 . . . ?
O14 K9B K10 O16W 79.2(9) 1_665 . . . ?
O65 K9B K10 O16W -89.6(7) . . . . ?
W17 K9B K10 O16W -100.1(6) . . . . ?
K6 K9B K10 O16W -40.7(6) 2_666 . . . ?
K4 K9B K10 O16W 24.1(7) 2_676 . . . ?
K9A K9B K10 O9W -156(3) . . . 2_666 ?
K9 K9B K10 O9W -161.1(7) . . . 2_666 ?
O5 K9B K10 O9W -44.7(8) 1_565 . . 2_666 ?
O14 K9B K10 O9W 68.5(8) 1_665 . . 2_666 ?
O65 K9B K10 O9W -100.4(6) . . . 2_666 ?
W17 K9B K10 O9W -110.9(5) . . . 2_666 ?
K6 K9B K10 O9W -51.5(5) 2_666 . . 2_666 ?
K4 K9B K10 O9W 13.3(7) 2_676 . . 2_666 ?
K9A K9B K10 K8 162(2) . . . . ?
K9 K9B K10 K8 156.8(8) . . . . ?
O5 K9B K10 K8 -86.8(12) 1_565 . . . ?
O14 K9B K10 K8 26.4(15) 1_665 . . . ?
O65 K9B K10 K8 -142.5(9) . . . . ?
W17 K9B K10 K8 -153.0(10) . . . . ?
K6 K9B K10 K8 -93.6(10) 2_666 . . . ?
K4 K9B K10 K8 -28.8(14) 2_676 . . . ?
K9A K9B K10 O48 -71(3) . . . . ?
K9 K9B K10 O48 -76.2(11) . . . . ?
O5 K9B K10 O48 40.3(13) 1_565 . . . ?
O14 K9B K10 O48 153.4(6) 1_665 . . . ?
O65 K9B K10 O48 -15.5(11) . . . . ?
W17 K9B K10 O48 -26.0(9) . . . . ?
K6 K9B K10 O48 33.4(9) 2_666 . . . ?
K4 K9B K10 O48 98.2(9) 2_676 . . . ?
K9A K9B K10 O1 138(3) . . . 1_665 ?
K9 K9B K10 O1 132.8(6) . . . 1_665 ?
O5 K9B K10 O1 -110.7(7) 1_565 . . 1_665 ?
O14 K9B K10 O1 2.4(8) 1_665 . . 1_665 ?
O65 K9B K10 O1 -166.5(4) . . . 1_665 ?
W17 K9B K10 O1 -177.0(3) . . . 1_665 ?
K6 K9B K10 O1 -117.6(3) 2_666 . . 1_665 ?
K4 K9B K10 O1 -52.8(6) 2_676 . . 1_665 ?
K9A K9B K10 O59 -63(3) . . . . ?
K9 K9B K10 O59 -68.0(6) . . . . ?
O5 K9B K10 O59 48.4(7) 1_565 . . . ?
O14 K9B K10 O59 161.6(7) 1_665 . . . ?
O65 K9B K10 O59 -7.3(5) . . . . ?
W17 K9B K10 O59 -17.8(2) . . . . ?
K6 K9B K10 O59 41.6(3) 2_666 . . . ?
K4 K9B K10 O59 106.4(5) 2_676 . . . ?
K9A K9B K10 O60 -7(3) . . . . ?
K9 K9B K10 O60 -12.4(9) . . . . ?
O5 K9B K10 O60 104.0(7) 1_565 . . . ?
O14 K9B K10 O60 -142.8(6) 1_665 . . . ?
O65 K9B K10 O60 48.3(6) . . . . ?
W17 K9B K10 O60 37.8(4) . . . . ?
K6 K9B K10 O60 97.2(4) 2_666 . . . ?
K4 K9B K10 O60 162.0(4) 2_676 . . . ?
K9A K9B K10 O66 -16(3) . . . . ?
K9 K9B K10 O66 -20.8(5) . . . . ?
O5 K9B K10 O66 95.7(7) 1_565 . . . ?
O14 K9B K10 O66 -151.2(8) 1_665 . . . ?
O65 K9B K10 O66 39.9(4) . . . . ?
W17 K9B K10 O66 29.44(19) . . . . ?
K6 K9B K10 O66 88.8(3) 2_666 . . . ?
K4 K9B K10 O66 153.6(6) 2_676 . . . ?
K9 K9B K10 K9A -5(3) . . . . ?
O5 K9B K10 K9A 111(3) 1_565 . . . ?
O14 K9B K10 K9A -136(3) 1_665 . . . ?
O65 K9B K10 K9A 55(3) . . . . ?
W17 K9B K10 K9A 45(3) . . . . ?
K6 K9B K10 K9A 104(3) 2_666 . . . ?
K4 K9B K10 K9A 169(3) 2_676 . . . ?
K9A K9B K10 W12 -82(3) . . . . ?
K9 K9B K10 W12 -87.5(6) . . . . ?
O5 K9B K10 W12 28.9(9) 1_565 . . . ?
O14 K9B K10 W12 142.1(5) 1_665 . . . ?
O65 K9B K10 W12 -26.8(6) . . . . ?
W17 K9B K10 W12 -37.3(4) . . . . ?
K6 K9B K10 W12 22.1(4) 2_666 . . . ?
K4 K9B K10 W12 86.9(6) 2_676 . . . ?
K9A K9B K10 W17 -45(3) . . . . ?
K9 K9B K10 W17 -50.2(5) . . . . ?
O5 K9B K10 W17 66.2(6) 1_565 . . . ?
O14 K9B K10 W17 179.4(8) 1_665 . . . ?
O65 K9B K10 W17 10.5(3) . . . . ?
K6 K9B K10 W17 59.40(18) 2_666 . . . ?
K4 K9B K10 W17 124.2(5) 2_676 . . . ?
O1 K8 K10 O16W -81.5(6) 1_665 . . . ?
O48 K8 K10 O16W 95.0(6) . . . . ?
O11W K8 K10 O16W -160.8(6) 1_655 . . . ?
O49 K8 K10 O16W 147.1(6) . . . . ?
O9W K8 K10 O16W -4.4(8) 2_666 . . . ?
O8W K8 K10 O16W -90.2(8) 1_655 . . . ?
W13 K8 K10 O16W 123.7(6) . . . . ?
K5 K8 K10 O16W -18.3(7) 1_655 . . . ?
O1 K8 K10 K9B -30.3(11) 1_665 . . . ?
O48 K8 K10 K9B 146.2(11) . . . . ?
O11W K8 K10 K9B -109.6(11) 1_655 . . . ?
O49 K8 K10 K9B -161.7(11) . . . . ?
O9W K8 K10 K9B 46.8(12) 2_666 . . . ?
O8W K8 K10 K9B -39.0(14) 1_655 . . . ?
W13 K8 K10 K9B 174.9(11) . . . . ?
K5 K8 K10 K9B 32.9(13) 1_655 . . . ?
O1 K8 K10 O9W -77.1(5) 1_665 . . 2_666 ?
O48 K8 K10 O9W 99.4(6) . . . 2_666 ?
O11W K8 K10 O9W -156.4(6) 1_655 . . 2_666 ?
O49 K8 K10 O9W 151.5(5) . . . 2_666 ?
O8W K8 K10 O9W -85.8(7) 1_655 . . 2_666 ?
W13 K8 K10 O9W 128.2(5) . . . 2_666 ?
K5 K8 K10 O9W -13.9(6) 1_655 . . 2_666 ?
O1 K8 K10 O48 -176.5(4) 1_665 . . . ?
O11W K8 K10 O48 104.2(5) 1_655 . . . ?
O49 K8 K10 O48 52.1(3) . . . . ?
O9W K8 K10 O48 -99.4(6) 2_666 . . . ?
O8W K8 K10 O48 174.8(7) 1_655 . . . ?
W13 K8 K10 O48 28.8(2) . . . . ?
K5 K8 K10 O48 -113.3(5) 1_655 . . . ?
O48 K8 K10 O1 176.5(4) . . . 1_665 ?
O11W K8 K10 O1 -79.3(4) 1_655 . . 1_665 ?
O49 K8 K10 O1 -131.4(4) . . . 1_665 ?
O9W K8 K10 O1 77.1(5) 2_666 . . 1_665 ?
O8W K8 K10 O1 -8.7(6) 1_655 . . 1_665 ?
W13 K8 K10 O1 -154.7(3) . . . 1_665 ?
K5 K8 K10 O1 63.2(4) 1_655 . . 1_665 ?
O1 K8 K10 O59 -162.5(4) 1_665 . . . ?
O48 K8 K10 O59 14.0(4) . . . . ?
O11W K8 K10 O59 118.2(5) 1_655 . . . ?
O49 K8 K10 O59 66.1(4) . . . . ?
O9W K8 K10 O59 -85.4(6) 2_666 . . . ?
O8W K8 K10 O59 -171.2(5) 1_655 . . . ?
W13 K8 K10 O59 42.8(3) . . . . ?
K5 K8 K10 O59 -99.3(5) 1_655 . . . ?
O1 K8 K10 O60 140.4(4) 1_665 . . . ?
O48 K8 K10 O60 -43.1(3) . . . . ?
O11W K8 K10 O60 61.1(4) 1_655 . . . ?
O49 K8 K10 O60 9.0(3) . . . . ?
O9W K8 K10 O60 -142.5(5) 2_666 . . . ?
O8W K8 K10 O60 131.7(6) 1_655 . . . ?
W13 K8 K10 O60 -14.32(19) . . . . ?
K5 K8 K10 O60 -156.4(4) 1_655 . . . ?
O1 K8 K10 O66 146.4(5) 1_665 . . . ?
O48 K8 K10 O66 -37.1(5) . . . . ?
O11W K8 K10 O66 67.1(6) 1_655 . . . ?
O49 K8 K10 O66 15.0(5) . . . . ?
O9W K8 K10 O66 -136.5(7) 2_666 . . . ?
O8W K8 K10 O66 137.7(5) 1_655 . . . ?
W13 K8 K10 O66 -8.3(4) . . . . ?
K5 K8 K10 O66 -150.4(4) 1_655 . . . ?
O1 K8 K10 K9A -20.2(15) 1_665 . . . ?
O48 K8 K10 K9A 156.3(15) . . . . ?
O11W K8 K10 K9A -99.5(15) 1_655 . . . ?
O49 K8 K10 K9A -151.6(14) . . . . ?
O9W K8 K10 K9A 56.9(15) 2_666 . . . ?
O8W K8 K10 K9A -28.9(17) 1_655 . . . ?
W13 K8 K10 K9A -174.9(14) . . . . ?
K5 K8 K10 K9A 43.0(17) 1_655 . . . ?
O1 K8 K10 W12 -155.1(3) 1_665 . . . ?
O48 K8 K10 W12 21.4(2) . . . . ?
O11W K8 K10 W12 125.6(4) 1_655 . . . ?
O49 K8 K10 W12 73.5(2) . . . . ?
O9W K8 K10 W12 -78.0(5) 2_666 . . . ?
O8W K8 K10 W12 -163.8(6) 1_655 . . . ?
W13 K8 K10 W12 50.16(9) . . . . ?
K5 K8 K10 W12 -91.9(4) 1_655 . . . ?
O1 K8 K10 W17 -174.8(5) 1_665 . . . ?
O48 K8 K10 W17 1.7(4) . . . . ?
O11W K8 K10 W17 105.9(5) 1_655 . . . ?
O49 K8 K10 W17 53.8(5) . . . . ?
O9W K8 K10 W17 -97.7(6) 2_666 . . . ?
O8W K8 K10 W17 176.5(5) 1_655 . . . ?
W13 K8 K10 W17 30.5(4) . . . . ?
K5 K8 K10 W17 -111.6(4) 1_655 . . . ?
K9B K9A K10 O16W 34(3) . . . . ?
K9 K9A K10 O16W -153.1(9) . . . . ?
O5 K9A K10 O16W -21.2(7) 1_565 . . . ?
O22 K9A K10 O16W 141(2) 1_565 . . . ?
O65 K9A K10 O16W -82.1(7) . . . . ?
O11 K9A K10 O16W -34.7(14) 1_565 . . . ?
O14 K9A K10 O16W 69.2(7) 1_665 . . . ?
W3 K9A K10 O16W -22.5(8) 1_565 . . . ?
W8 K9A K10 O16W 20(8) 1_565 . . . ?
K4 K9A K10 O16W 24.9(6) 2_676 . . . ?
K6 K9A K10 O16W -37.3(6) 2_666 . . . ?
K9 K9A K10 K9B 173(3) . . . . ?
O5 K9A K10 K9B -55(3) 1_565 . . . ?
O22 K9A K10 K9B 107(4) 1_565 . . . ?
O65 K9A K10 K9B -116(3) . . . . ?
O11 K9A K10 K9B -69(3) 1_565 . . . ?
O14 K9A K10 K9B 35(3) 1_665 . . . ?
W3 K9A K10 K9B -56(3) 1_565 . . . ?
W8 K9A K10 K9B -14(7) 1_565 . . . ?
K4 K9A K10 K9B -9(3) 2_676 . . . ?
K6 K9A K10 K9B -71(3) 2_666 . . . ?
K9B K9A K10 O9W 25(3) . . . 2_666 ?
K9 K9A K10 O9W -162.4(8) . . . 2_666 ?
O5 K9A K10 O9W -30.5(7) 1_565 . . 2_666 ?
O22 K9A K10 O9W 131(2) 1_565 . . 2_666 ?
O65 K9A K10 O9W -91.4(6) . . . 2_666 ?
O11 K9A K10 O9W -44.0(15) 1_565 . . 2_666 ?
O14 K9A K10 O9W 60.0(7) 1_665 . . 2_666 ?
W3 K9A K10 O9W -31.8(8) 1_565 . . 2_666 ?
W8 K9A K10 O9W 11(8) 1_565 . . 2_666 ?
K4 K9A K10 O9W 15.6(6) 2_676 . . 2_666 ?
K6 K9A K10 O9W -46.6(5) 2_666 . . 2_666 ?
K9B K9A K10 K8 -27(4) . . . . ?
K9 K9A K10 K8 145.6(12) . . . . ?
O5 K9A K10 K8 -82.5(15) 1_565 . . . ?
O22 K9A K10 K8 79(3) 1_565 . . . ?
O65 K9A K10 K8 -143.4(13) . . . . ?
O11 K9A K10 K8 -96.0(18) 1_565 . . . ?
O14 K9A K10 K8 7.9(17) 1_665 . . . ?
W3 K9A K10 K8 -83.8(16) 1_565 . . . ?
W8 K9A K10 K8 -41(9) 1_565 . . . ?
K4 K9A K10 K8 -36.4(16) 2_676 . . . ?
K6 K9A K10 K8 -98.6(14) 2_666 . . . ?
K9B K9A K10 O48 121(3) . . . . ?
K9 K9A K10 O48 -65.9(11) . . . . ?
O5 K9A K10 O48 66.0(9) 1_565 . . . ?
O22 K9A K10 O48 -132.0(19) 1_565 . . . ?
O65 K9A K10 O48 5.2(9) . . . . ?
O11 K9A K10 O48 52.6(17) 1_565 . . . ?
O14 K9A K10 O48 156.5(6) 1_665 . . . ?
W3 K9A K10 O48 64.8(10) 1_565 . . . ?
W8 K9A K10 O48 108(8) 1_565 . . . ?
K4 K9A K10 O48 112.2(6) 2_676 . . . ?
K6 K9A K10 O48 50.0(7) 2_666 . . . ?
K9B K9A K10 O1 -44(3) . . . 1_665 ?
K9 K9A K10 O1 128.7(7) . . . 1_665 ?
O5 K9A K10 O1 -99.4(6) 1_565 . . 1_665 ?
O22 K9A K10 O1 63(2) 1_565 . . 1_665 ?
O65 K9A K10 O1 -160.2(5) . . . 1_665 ?
O11 K9A K10 O1 -112.8(13) 1_565 . . 1_665 ?
O14 K9A K10 O1 -8.9(6) 1_665 . . 1_665 ?
W3 K9A K10 O1 -100.6(6) 1_565 . . 1_665 ?
W8 K9A K10 O1 -58(8) 1_565 . . 1_665 ?
K4 K9A K10 O1 -53.2(5) 2_676 . . 1_665 ?
K6 K9A K10 O1 -115.5(4) 2_666 . . 1_665 ?
K9B K9A K10 O59 117(3) . . . . ?
K9 K9A K10 O59 -70.1(8) . . . . ?
O5 K9A K10 O59 61.8(5) 1_565 . . . ?
O22 K9A K10 O59 -136(2) 1_565 . . . ?
O65 K9A K10 O59 1.0(4) . . . . ?
O11 K9A K10 O59 48.4(14) 1_565 . . . ?
O14 K9A K10 O59 152.3(5) 1_665 . . . ?
W3 K9A K10 O59 60.6(6) 1_565 . . . ?
W8 K9A K10 O59 103(8) 1_565 . . . ?
K4 K9A K10 O59 108.0(4) 2_676 . . . ?
K6 K9A K10 O59 45.8(3) 2_666 . . . ?
K9B K9A K10 O60 173(3) . . . . ?
K9 K9A K10 O60 -13.7(9) . . . . ?
O5 K9A K10 O60 118.2(5) 1_565 . . . ?
O22 K9A K10 O60 -80(2) 1_565 . . . ?
O65 K9A K10 O60 57.3(5) . . . . ?
O11 K9A K10 O60 104.7(13) 1_565 . . . ?
O14 K9A K10 O60 -151.3(4) 1_665 . . . ?
W3 K9A K10 O60 116.9(6) 1_565 . . . ?
W8 K9A K10 O60 160(8) 1_565 . . . ?
K4 K9A K10 O60 164.3(3) 2_676 . . . ?
K6 K9A K10 O60 102.1(3) 2_666 . . . ?
K9B K9A K10 O66 163(3) . . . . ?
K9 K9A K10 O66 -23.8(6) . . . . ?
O5 K9A K10 O66 108.1(6) 1_565 . . . ?
O22 K9A K10 O66 -90(2) 1_565 . . . ?
O65 K9A K10 O66 47.2(4) . . . . ?
O11 K9A K10 O66 94.6(14) 1_565 . . . ?
O14 K9A K10 O66 -161.4(6) 1_665 . . . ?
W3 K9A K10 O66 106.9(7) 1_565 . . . ?
W8 K9A K10 O66 150(8) 1_565 . . . ?
K4 K9A K10 O66 154.2(5) 2_676 . . . ?
K6 K9A K10 O66 92.0(3) 2_666 . . . ?
K9B K9A K10 W12 103(3) . . . . ?
K9 K9A K10 W12 -84.3(8) . . . . ?
O5 K9A K10 W12 47.6(6) 1_565 . . . ?
O22 K9A K10 W12 -150(2) 1_565 . . . ?
O65 K9A K10 W12 -13.3(6) . . . . ?
O11 K9A K10 W12 34.1(15) 1_565 . . . ?
O14 K9A K10 W12 138.1(4) 1_665 . . . ?
W3 K9A K10 W12 46.3(7) 1_565 . . . ?
W8 K9A K10 W12 89(8) 1_565 . . . ?
K4 K9A K10 W12 93.7(4) 2_676 . . . ?
K6 K9A K10 W12 31.5(3) 2_666 . . . ?
K9B K9A K10 W17 132(3) . . . . ?
K9 K9A K10 W17 -55.1(7) . . . . ?
O5 K9A K10 W17 76.8(5) 1_565 . . . ?
O22 K9A K10 W17 -121(2) 1_565 . . . ?
O65 K9A K10 W17 16.0(3) . . . . ?
O11 K9A K10 W17 63.4(13) 1_565 . . . ?
O14 K9A K10 W17 167.3(6) 1_665 . . . ?
W3 K9A K10 W17 75.6(6) 1_565 . . . ?
W8 K9A K10 W17 118(8) 1_565 . . . ?
K4 K9A K10 W17 123.0(4) 2_676 . . . ?
K6 K9A K10 W17 60.76(17) 2_666 . . . ?
O38 K3 O21 W8 135.4(3) . . . . ?
O5W K3 O21 W8 -97.0(4) . . . . ?
O33 K3 O21 W8 12.3(3) . . . . ?
O32 K3 O21 W8 157.4(4) . . . . ?
O39 K3 O21 W8 27.9(4) . . . . ?
O43 K3 O21 W8 -115.1(4) 1_655 . . . ?
O50 K3 O21 W8 77.2(6) . . . . ?
O71 K3 O21 W8 63.3(3) . . . . ?
K1 K3 O21 W8 113.0(3) . . . . ?
K1A K3 O21 W8 127.5(3) . . . . ?
W13 K3 O21 W8 124.4(3) . . . . ?
O38 K3 O21 W7 -31.9(4) . . . . ?
O5W K3 O21 W7 95.7(4) . . . . ?
O33 K3 O21 W7 -155.0(4) . . . . ?
O32 K3 O21 W7 -9.9(3) . . . . ?
O39 K3 O21 W7 -139.4(3) . . . . ?
O43 K3 O21 W7 77.6(4) 1_655 . . . ?
O50 K3 O21 W7 -90.1(5) . . . . ?
O71 K3 O21 W7 -104.0(3) . . . . ?
K1 K3 O21 W7 -54.3(2) . . . . ?
K1A K3 O21 W7 -39.8(3) . . . . ?
W13 K3 O21 W7 -42.9(4) . . . . ?
O40 K2 O25 W9 -33.2(4) . . . . ?
O34 K2 O25 W9 -17.8(3) . . . . ?
O5W K2 O25 W9 162.1(3) 1_455 . . . ?
O42 K2 O25 W9 -88.4(5) . . . . ?
O35 K2 O25 W9 -134.4(3) . . . . ?
O29 K2 O25 W9 -149.9(4) . . . . ?
W15 K2 O25 W9 -44.2(4) . . . . ?
W19 K2 O25 W9 -128.2(3) . . . . ?
W4 K2 O25 W9 -168.9(5) . . . . ?
W10 K2 O25 W9 -126.9(2) . . . . ?
O40 K2 O25 W4 135.6(3) . . . . ?
O34 K2 O25 W4 151.1(4) . . . . ?
O5W K2 O25 W4 -29.0(4) 1_455 . . . ?
O42 K2 O25 W4 80.5(5) . . . . ?
O35 K2 O25 W4 34.5(4) . . . . ?
O29 K2 O25 W4 19.0(3) . . . . ?
W9 K2 O25 W4 168.9(5) . . . . ?
W15 K2 O25 W4 124.6(3) . . . . ?
W19 K2 O25 W4 40.7(3) . . . . ?
W10 K2 O25 W4 42.0(4) . . . . ?
K1A K1 O27 P1 179.5(8) . . . . ?
O37 K1 O27 P1 136.1(4) . . . . ?
O31 K1 O27 P1 138.7(5) . . . . ?
O38 K1 O27 P1 -117.9(5) . . . . ?
O32 K1 O27 P1 -136.3(5) . . . . ?
O69 K1 O27 P1 21.3(4) . . . . ?
O71 K1 O27 P1 -34.2(4) . . . . ?
O55 K1 O27 P1 -15.8(9) . . . . ?
K3 K1 O27 P1 -92.6(4) . . . . ?
W12 K1 O27 P1 115.9(4) . . . . ?
W6 K1 O27 P1 135.2(5) . . . . ?
K1A K1 O27 W7 -44.8(7) . . . . ?
O37 K1 O27 W7 -88.2(4) . . . . ?
O31 K1 O27 W7 -85.5(3) . . . . ?
O38 K1 O27 W7 17.9(4) . . . . ?
O32 K1 O27 W7 -0.5(2) . . . . ?
O69 K1 O27 W7 157.1(3) . . . . ?
O71 K1 O27 W7 101.6(3) . . . . ?
O55 K1 O27 W7 120.0(6) . . . . ?
K3 K1 O27 W7 43.18(18) . . . . ?
W12 K1 O27 W7 -108.4(4) . . . . ?
W6 K1 O27 W7 -89.1(2) . . . . ?
K1A K1 O27 W6 44.3(7) . . . . ?
O37 K1 O27 W6 0.9(4) . . . . ?
O31 K1 O27 W6 3.5(2) . . . . ?
O38 K1 O27 W6 107.0(4) . . . . ?
O32 K1 O27 W6 88.6(3) . . . . ?
O69 K1 O27 W6 -113.8(3) . . . . ?
O71 K1 O27 W6 -169.3(3) . . . . ?
O55 K1 O27 W6 -150.9(6) . . . . ?
K3 K1 O27 W6 132.26(18) . . . . ?
W12 K1 O27 W6 -19.3(5) . . . . ?
O37 K1 O27 K1A -43.4(7) . . . . ?
O31 K1 O27 K1A -40.8(7) . . . . ?
O38 K1 O27 K1A 62.7(7) . . . . ?
O32 K1 O27 K1A 44.3(7) . . . . ?
O69 K1 O27 K1A -158.1(7) . . . . ?
O71 K1 O27 K1A 146.4(7) . . . . ?
O55 K1 O27 K1A 164.8(10) . . . . ?
K3 K1 O27 K1A 88.0(7) . . . . ?
W12 K1 O27 K1A -63.6(8) . . . . ?
W6 K1 O27 K1A -44.3(7) . . . . ?
K1 K1A O27 P1 -0.7(10) . . . . ?
O31 K1A O27 P1 126.8(6) . . . . ?
O37 K1A O27 P1 80.9(11) . . . . ?
O32 K1A O27 P1 -125.2(6) . . . . ?
O38 K1A O27 P1 -77.0(8) . . . . ?
O55 K1A O27 P1 -6.5(9) . . . . ?
W6 K1A O27 P1 133.7(6) . . . . ?
W7 K1A O27 P1 -135.2(6) . . . . ?
W12 K1A O27 P1 45.7(11) . . . . ?
K3 K1A O27 P1 -79.9(6) . . . . ?
W13 K1A O27 P1 -56.5(9) . . . . ?
K1 K1A O27 W7 134.5(7) . . . . ?
O31 K1A O27 W7 -98.0(4) . . . . ?
O37 K1A O27 W7 -143.9(9) . . . . ?
O32 K1A O27 W7 10.0(3) . . . . ?
O38 K1A O27 W7 58.1(6) . . . . ?
O55 K1A O27 W7 128.6(5) . . . . ?
W6 K1A O27 W7 -91.2(2) . . . . ?
W12 K1A O27 W7 -179.1(7) . . . . ?
K3 K1A O27 W7 55.3(2) . . . . ?
W13 K1A O27 W7 78.6(5) . . . . ?
K1 K1A O27 W6 -134.3(7) . . . . ?
O31 K1A O27 W6 -6.9(3) . . . . ?
O37 K1A O27 W6 -52.8(9) . . . . ?
O32 K1A O27 W6 101.2(4) . . . . ?
O38 K1A O27 W6 149.3(6) . . . . ?
O55 K1A O27 W6 -140.2(5) . . . . ?
W7 K1A O27 W6 91.2(2) . . . . ?
W12 K1A O27 W6 -87.9(7) . . . . ?
K3 K1A O27 W6 146.5(2) . . . . ?
W13 K1A O27 W6 169.8(6) . . . . ?
O31 K1A O27 K1 127.5(9) . . . . ?
O37 K1A O27 K1 81.6(11) . . . . ?
O32 K1A O27 K1 -124.5(8) . . . . ?
O38 K1A O27 K1 -76.3(8) . . . . ?
O55 K1A O27 K1 -5.9(4) . . . . ?
W6 K1A O27 K1 134.3(7) . . . . ?
W7 K1A O27 K1 -134.5(7) . . . . ?
W12 K1A O27 K1 46.4(6) . . . . ?
K3 K1A O27 K1 -79.2(7) . . . . ?
W13 K1A O27 K1 -55.9(6) . . . . ?
O40 K2 O29 W4 -110.3(3) . . . . ?
O34 K2 O29 W4 -56.3(3) . . . . ?
O25 K2 O29 W4 -18.9(3) . . . . ?
O5W K2 O29 W4 102.1(4) 1_455 . . . ?
O42 K2 O29 W4 -167.5(3) . . . . ?
O35 K2 O29 W4 -179.8(4) . . . . ?
W9 K2 O29 W4 -33.3(3) . . . . ?
W15 K2 O29 W4 -143.0(2) . . . . ?
W19 K2 O29 W4 -151.6(5) . . . . ?
W10 K2 O29 W4 178.2(3) . . . . ?
O40 K2 O29 W19 41.4(4) . . . . ?
O34 K2 O29 W19 95.4(3) . . . . ?
O25 K2 O29 W19 132.8(4) . . . . ?
O5W K2 O29 W19 -106.3(4) 1_455 . . . ?
O42 K2 O29 W19 -15.9(3) . . . . ?
O35 K2 O29 W19 -28.2(3) . . . . ?
W9 K2 O29 W19 118.3(3) . . . . ?
W15 K2 O29 W19 8.6(4) . . . . ?
W4 K2 O29 W19 151.6(5) . . . . ?
W10 K2 O29 W19 -30.1(2) . . . . ?
K1 K1A O31 W6 63.5(11) . . . . ?
O37 K1A O31 W6 168.5(6) . . . . ?
O32 K1A O31 W6 -43.5(8) . . . . ?
O38 K1A O31 W6 -112.9(15) . . . . ?
O27 K1A O31 W6 12.4(6) . . . . ?
O55 K1A O31 W6 128.4(7) . . . . ?
W7 K1A O31 W6 -29.2(6) . . . . ?
W12 K1A O31 W6 160.8(5) . . . . ?
K3 K1A O31 W6 -28.8(11) . . . . ?
W13 K1A O31 W6 -162.2(9) . . . . ?
O37 K1A O31 K1 105.0(10) . . . . ?
O32 K1A O31 K1 -107.0(9) . . . . ?
O38 K1A O31 K1 -176(2) . . . . ?
O27 K1A O31 K1 -51.1(8) . . . . ?
O55 K1A O31 K1 64.8(9) . . . . ?
W6 K1A O31 K1 -63.5(11) . . . . ?
W7 K1A O31 K1 -92.7(8) . . . . ?
W12 K1A O31 K1 97.3(9) . . . . ?
K3 K1A O31 K1 -92.3(10) . . . . ?
W13 K1A O31 K1 134.3(19) . . . . ?
K1A K1 O31 W6 -129.0(10) . . . . ?
O37 K1 O31 W6 172.4(5) . . . . ?
O38 K1 O31 W6 -127.6(4) . . . . ?
O32 K1 O31 W6 -71.0(4) . . . . ?
O69 K1 O31 W6 61.9(5) . . . . ?
O71 K1 O31 W6 6.7(8) . . . . ?
O27 K1 O31 W6 -5.7(4) . . . . ?
O55 K1 O31 W6 161.9(3) . . . . ?
K3 K1 O31 W6 -73.7(5) . . . . ?
W12 K1 O31 W6 165.5(4) . . . . ?
O37 K1 O31 K1A -58.6(9) . . . . ?
O38 K1 O31 K1A 1.4(9) . . . . ?
O32 K1 O31 K1A 58.0(9) . . . . ?
O69 K1 O31 K1A -169.1(9) . . . . ?
O71 K1 O31 K1A 135.7(10) . . . . ?
O27 K1 O31 K1A 123.3(9) . . . . ?
O55 K1 O31 K1A -69.1(9) . . . . ?
K3 K1 O31 K1A 55.3(9) . . . . ?
W12 K1 O31 K1A -65.5(9) . . . . ?
W6 K1 O31 K1A 129.0(10) . . . . ?
K1 K1A O32 W7 -70.1(10) . . . . ?
O31 K1A O32 W7 39.7(8) . . . . ?
O37 K1A O32 W7 134.7(10) . . . . ?
O38 K1A O32 W7 -161.6(6) . . . . ?
O27 K1A O32 W7 -17.5(5) . . . . ?
O55 K1A O32 W7 -133.5(6) . . . . ?
W6 K1A O32 W7 24.6(6) . . . . ?
W12 K1A O32 W7 171.3(6) . . . . ?
K3 K1A O32 W7 -127.0(7) . . . . ?
W13 K1A O32 W7 -160.8(5) . . . . ?
O31 K1A O32 K1 109.8(9) . . . . ?
O37 K1A O32 K1 -155.2(18) . . . . ?
O38 K1A O32 K1 -91.5(8) . . . . ?
O27 K1A O32 K1 52.7(7) . . . . ?
O55 K1A O32 K1 -63.4(7) . . . . ?
W6 K1A O32 K1 94.7(8) . . . . ?
W7 K1A O32 K1 70.1(10) . . . . ?
W12 K1A O32 K1 -118.6(14) . . . . ?
K3 K1A O32 K1 -56.9(8) . . . . ?
W13 K1A O32 K1 -90.6(8) . . . . ?
K1 K1A O32 K3 56.9(8) . . . . ?
O31 K1A O32 K3 166.8(4) . . . . ?
O37 K1A O32 K3 -98.2(11) . . . . ?
O38 K1A O32 K3 -34.6(4) . . . . ?
O27 K1A O32 K3 109.6(3) . . . . ?
O55 K1A O32 K3 -6.5(6) . . . . ?
W6 K1A O32 K3 151.7(3) . . . . ?
W7 K1A O32 K3 127.0(7) . . . . ?
W12 K1A O32 K3 -61.6(9) . . . . ?
W13 K1A O32 K3 -33.7(3) . . . . ?
K1A K1 O32 W7 122.2(9) . . . . ?
O37 K1 O32 W7 133.8(5) . . . . ?
O31 K1 O32 W7 68.1(5) . . . . ?
O38 K1 O32 W7 -164.1(6) . . . . ?
O69 K1 O32 W7 -31.5(7) . . . . ?
O71 K1 O32 W7 -77.5(5) . . . . ?
O27 K1 O32 W7 0.8(4) . . . . ?
O55 K1 O32 W7 -156.9(4) . . . . ?
K3 K1 O32 W7 -114.9(5) . . . . ?
W12 K1 O32 W7 154.2(3) . . . . ?
W6 K1 O32 W7 44.2(4) . . . . ?
O37 K1 O32 K1A 11.6(8) . . . . ?
O31 K1 O32 K1A -54.1(8) . . . . ?
O38 K1 O32 K1A 73.8(8) . . . . ?
O69 K1 O32 K1A -153.6(9) . . . . ?
O71 K1 O32 K1A 160.3(8) . . . . ?
O27 K1 O32 K1A -121.3(8) . . . . ?
O55 K1 O32 K1A 80.9(9) . . . . ?
K3 K1 O32 K1A 123.0(8) . . . . ?
W12 K1 O32 K1A 32.0(8) . . . . ?
W6 K1 O32 K1A -78.0(8) . . . . ?
K1A K1 O32 K3 -123.0(8) . . . . ?
O37 K1 O32 K3 -111.4(3) . . . . ?
O31 K1 O32 K3 -177.1(3) . . . . ?
O38 K1 O32 K3 -49.2(3) . . . . ?
O69 K1 O32 K3 83.4(4) . . . . ?
O71 K1 O32 K3 37.3(3) . . . . ?
O27 K1 O32 K3 115.7(3) . . . . ?
O55 K1 O32 K3 -42.0(4) . . . . ?
W12 K1 O32 K3 -90.9(2) . . . . ?
W6 K1 O32 K3 159.0(2) . . . . ?
O38 K3 O32 W7 170.4(5) . . . . ?
O5W K3 O32 W7 -46.7(4) . . . . ?
O33 K3 O32 W7 39.3(4) . . . . ?
O39 K3 O32 W7 95.5(5) . . . . ?
O43 K3 O32 W7 -116.9(4) 1_655 . . . ?
O21 K3 O32 W7 11.9(3) . . . . ?
O50 K3 O32 W7 156.6(3) . . . . ?
O71 K3 O32 W7 88.9(4) . . . . ?
K1 K3 O32 W7 120.8(5) . . . . ?
K1A K3 O32 W7 137.1(6) . . . . ?
W13 K3 O32 W7 170.3(4) . . . . ?
O38 K3 O32 K1A 33.3(4) . . . . ?
O5W K3 O32 K1A 176.1(4) . . . . ?
O33 K3 O32 K1A -97.9(4) . . . . ?
O39 K3 O32 K1A -41.7(5) . . . . ?
O43 K3 O32 K1A 105.9(4) 1_655 . . . ?
O21 K3 O32 K1A -125.2(4) . . . . ?
O50 K3 O32 K1A 19.4(5) . . . . ?
O71 K3 O32 K1A -48.2(4) . . . . ?
K1 K3 O32 K1A -16.4(3) . . . . ?
W13 K3 O32 K1A 33.2(4) . . . . ?
O38 K3 O32 K1 49.7(2) . . . . ?
O5W K3 O32 K1 -167.5(3) . . . . ?
O33 K3 O32 K1 -81.5(2) . . . . ?
O39 K3 O32 K1 -25.3(4) . . . . ?
O43 K3 O32 K1 122.3(2) 1_655 . . . ?
O21 K3 O32 K1 -108.8(3) . . . . ?
O50 K3 O32 K1 35.8(3) . . . . ?
O71 K3 O32 K1 -31.8(2) . . . . ?
K1A K3 O32 K1 16.4(3) . . . . ?
W13 K3 O32 K1 49.52(17) . . . . ?
O38 K3 O33 W8 -106.8(4) . . . . ?
O5W K3 O33 W8 43.1(4) . . . . ?
O32 K3 O33 W8 -40.4(4) . . . . ?
O39 K3 O33 W8 -176.6(5) . . . . ?
O43 K3 O33 W8 104.4(4) 1_655 . . . ?
O21 K3 O33 W8 -13.3(3) . . . . ?
O50 K3 O33 W8 -163.1(3) . . . . ?
O71 K3 O33 W8 -117.3(4) . . . . ?
K1 K3 O33 W8 -85.5(3) . . . . ?
K1A K3 O33 W8 -77.2(4) . . . . ?
W13 K3 O33 W8 -137.7(3) . . . . ?
O38 K3 O33 Sn1 54.3(4) . . . . ?
O5W K3 O33 Sn1 -155.8(4) . . . . ?
O32 K3 O33 Sn1 120.7(3) . . . . ?
O39 K3 O33 Sn1 -15.5(3) . . . . ?
O43 K3 O33 Sn1 -94.5(4) 1_655 . . . ?
O21 K3 O33 Sn1 147.7(4) . . . . ?
O50 K3 O33 Sn1 -2.0(4) . . . . ?
O71 K3 O33 Sn1 43.8(3) . . . . ?
K1 K3 O33 Sn1 75.6(3) . . . . ?
K1A K3 O33 Sn1 83.9(3) . . . . ?
W13 K3 O33 Sn1 23.4(4) . . . . ?
O40 K2 O34 W9 -178.6(5) . . . . ?
O25 K2 O34 W9 18.9(3) . . . . ?
O5W K2 O34 W9 18.7(8) 1_455 . . . ?
O42 K2 O34 W9 164.1(3) . . . . ?
O35 K2 O34 W9 105.9(4) . . . . ?
O29 K2 O34 W9 56.3(4) . . . . ?
W15 K2 O34 W9 -179.6(3) . . . . ?
W19 K2 O34 W9 85.7(3) . . . . ?
W4 K2 O34 W9 32.4(3) . . . . ?
W10 K2 O34 W9 138.8(3) . . . . ?
O40 K2 O34 Sn1 9.0(3) . . . . ?
O25 K2 O34 Sn1 -153.5(4) . . . . ?
O5W K2 O34 Sn1 -153.7(5) 1_455 . . . ?
O42 K2 O34 Sn1 -8.3(4) . . . . ?
O35 K2 O34 Sn1 -66.5(4) . . . . ?
O29 K2 O34 Sn1 -116.1(3) . . . . ?
W9 K2 O34 Sn1 -172.4(6) . . . . ?
W15 K2 O34 Sn1 8.0(3) . . . . ?
W19 K2 O34 Sn1 -86.7(3) . . . . ?
W4 K2 O34 Sn1 -140.0(3) . . . . ?
W10 K2 O34 Sn1 -33.6(4) . . . . ?
O40 K2 O35 W10 56.7(3) . . . . ?
O34 K2 O35 W10 111.0(3) . . . . ?
O25 K2 O35 W10 168.2(3) . . . . ?
O5W K2 O35 W10 -104.8(4) 1_455 . . . ?
O42 K2 O35 W10 18.9(3) . . . . ?
O29 K2 O35 W10 -175.9(4) . . . . ?
W9 K2 O35 W10 143.3(2) . . . . ?
W15 K2 O35 W10 34.2(3) . . . . ?
W19 K2 O35 W10 155.8(5) . . . . ?
W4 K2 O35 W10 -176.0(3) . . . . ?
O40 K2 O35 W19 -99.1(3) . . . . ?
O34 K2 O35 W19 -44.8(4) . . . . ?
O25 K2 O35 W19 12.4(3) . . . . ?
O5W K2 O35 W19 99.4(4) 1_455 . . . ?
O42 K2 O35 W19 -136.9(4) . . . . ?
O29 K2 O35 W19 28.3(2) . . . . ?
W9 K2 O35 W19 -12.5(4) . . . . ?
W15 K2 O35 W19 -121.6(3) . . . . ?
W4 K2 O35 W19 28.2(2) . . . . ?
W10 K2 O35 W19 -155.8(5) . . . . ?
K1 K1A O37 W12 -47.2(12) . . . . ?
O31 K1A O37 W12 -157.2(7) . . . . ?
O32 K1A O37 W12 108.3(12) . . . . ?
O38 K1A O37 W12 45.1(8) . . . . ?
O27 K1A O37 W12 -117.8(9) . . . . ?
O55 K1A O37 W12 -6.2(7) . . . . ?
W6 K1A O37 W12 -152.6(6) . . . . ?
W7 K1A O37 W12 152.5(9) . . . . ?
K3 K1A O37 W12 37.6(11) . . . . ?
W13 K1A O37 W12 34.8(7) . . . . ?
O31 K1A O37 K1 -110.0(9) . . . . ?
O32 K1A O37 K1 155.5(17) . . . . ?
O38 K1A O37 K1 92.3(8) . . . . ?
O27 K1A O37 K1 -70.6(10) . . . . ?
O55 K1A O37 K1 40.9(8) . . . . ?
W6 K1A O37 K1 -105.5(9) . . . . ?
W7 K1A O37 K1 -160.3(19) . . . . ?
W12 K1A O37 K1 47.2(12) . . . . ?
K3 K1A O37 K1 84.8(9) . . . . ?
W13 K1A O37 K1 81.9(8) . . . . ?
K1A K1 O37 W12 144.2(10) . . . . ?
O31 K1 O37 W12 -162.4(6) . . . . ?
O38 K1 O37 W12 71.7(5) . . . . ?
O32 K1 O37 W12 132.8(5) . . . . ?
O69 K1 O37 W12 -58.5(6) . . . . ?
O71 K1 O37 W12 5.0(8) . . . . ?
O27 K1 O37 W12 -160.0(4) . . . . ?
O55 K1 O37 W12 9.3(4) . . . . ?
K3 K1 O37 W12 78.6(5) . . . . ?
W6 K1 O37 W12 -159.4(5) . . . . ?
O31 K1 O37 K1A 53.4(8) . . . . ?
O38 K1 O37 K1A -72.5(8) . . . . ?
O32 K1 O37 K1A -11.4(8) . . . . ?
O69 K1 O37 K1A 157.3(8) . . . . ?
O71 K1 O37 K1A -139.2(9) . . . . ?
O27 K1 O37 K1A 55.8(9) . . . . ?
O55 K1 O37 K1A -134.9(8) . . . . ?
K3 K1 O37 K1A -65.6(8) . . . . ?
W12 K1 O37 K1A -144.2(10) . . . . ?
W6 K1 O37 K1A 56.4(8) . . . . ?
K1 K1A O38 W13 71.7(11) . . . . ?
O31 K1A O38 W13 -111.7(15) . . . . ?
O37 K1A O38 W13 -31.3(9) . . . . ?
O32 K1A O38 W13 177.3(8) . . . . ?
O27 K1A O38 W13 136.3(7) . . . . ?
O55 K1A O38 W13 24.2(6) . . . . ?
W6 K1A O38 W13 -167.7(8) . . . . ?
W7 K1A O38 W13 170.4(6) . . . . ?
W12 K1A O38 W13 -17.2(7) . . . . ?
K3 K1A O38 W13 140.3(9) . . . . ?
O31 K1A O38 K1 177(2) . . . . ?
O37 K1A O38 K1 -103.1(8) . . . . ?
O32 K1A O38 K1 105.6(8) . . . . ?
O27 K1A O38 K1 64.6(7) . . . . ?
O55 K1A O38 K1 -47.5(7) . . . . ?
W6 K1A O38 K1 120.5(16) . . . . ?
W7 K1A O38 K1 98.7(8) . . . . ?
W12 K1A O38 K1 -88.9(7) . . . . ?
K3 K1A O38 K1 68.6(7) . . . . ?
W13 K1A O38 K1 -71.7(11) . . . . ?
K1 K1A O38 K3 -68.6(7) . . . . ?
O31 K1A O38 K3 108.0(16) . . . . ?
O37 K1A O38 K3 -171.7(4) . . . . ?
O32 K1A O38 K3 37.0(4) . . . . ?
O27 K1A O38 K3 -4.0(6) . . . . ?
O55 K1A O38 K3 -116.2(4) . . . . ?
W6 K1A O38 K3 51.9(13) . . . . ?
W7 K1A O38 K3 30.1(4) . . . . ?
W12 K1A O38 K3 -157.5(3) . . . . ?
W13 K1A O38 K3 -140.3(9) . . . . ?
K1A K1 O38 W13 -124.0(10) . . . . ?
O37 K1 O38 W13 -64.2(6) . . . . ?
O31 K1 O38 W13 -125.2(6) . . . . ?
O32 K1 O38 W13 177.1(7) . . . . ?
O69 K1 O38 W13 42.5(8) . . . . ?
O71 K1 O38 W13 79.1(6) . . . . ?
O27 K1 O38 W13 160.1(5) . . . . ?
O55 K1 O38 W13 3.8(5) . . . . ?
K3 K1 O38 W13 124.1(7) . . . . ?
W12 K1 O38 W13 -40.0(5) . . . . ?
W6 K1 O38 W13 -148.9(4) . . . . ?
O37 K1 O38 K1A 59.8(8) . . . . ?
O31 K1 O38 K1A -1.2(8) . . . . ?
O32 K1 O38 K1A -58.9(8) . . . . ?
O69 K1 O38 K1A 166.4(8) . . . . ?
O71 K1 O38 K1A -157.0(8) . . . . ?
O27 K1 O38 K1A -75.9(8) . . . . ?
O55 K1 O38 K1A 127.7(8) . . . . ?
K3 K1 O38 K1A -111.9(8) . . . . ?
W12 K1 O38 K1A 83.9(7) . . . . ?
W6 K1 O38 K1A -24.9(8) . . . . ?
K1A K1 O38 K3 111.9(8) . . . . ?
O37 K1 O38 K3 171.7(3) . . . . ?
O31 K1 O38 K3 110.7(3) . . . . ?
O32 K1 O38 K3 53.0(3) . . . . ?
O69 K1 O38 K3 -81.7(4) . . . . ?
O71 K1 O38 K3 -45.1(3) . . . . ?
O27 K1 O38 K3 36.0(4) . . . . ?
O55 K1 O38 K3 -120.4(4) . . . . ?
W12 K1 O38 K3 -164.1(3) . . . . ?
W6 K1 O38 K3 87.0(3) . . . . ?
O5W K3 O38 W13 124.3(5) . . . . ?
O33 K3 O38 W13 -99.4(5) . . . . ?
O32 K3 O38 W13 -179.7(5) . . . . ?
O39 K3 O38 W13 -44.3(5) . . . . ?
O43 K3 O38 W13 61.2(4) 1_655 . . . ?
O21 K3 O38 W13 -161.0(4) . . . . ?
O50 K3 O38 W13 -15.4(4) . . . . ?
O71 K3 O38 W13 -91.1(5) . . . . ?
K1 K3 O38 W13 -129.9(6) . . . . ?
K1A K3 O38 W13 -148.9(7) . . . . ?
O5W K3 O38 K1A -86.8(5) . . . . ?
O33 K3 O38 K1A 49.6(5) . . . . ?
O32 K3 O38 K1A -30.8(4) . . . . ?
O39 K3 O38 K1A 104.6(4) . . . . ?
O43 K3 O38 K1A -149.8(4) 1_655 . . . ?
O21 K3 O38 K1A -12.1(4) . . . . ?
O50 K3 O38 K1A 133.5(5) . . . . ?
O71 K3 O38 K1A 57.8(4) . . . . ?
K1 K3 O38 K1A 19.0(3) . . . . ?
W13 K3 O38 K1A 148.9(7) . . . . ?
O5W K3 O38 K1 -105.8(4) . . . . ?
O33 K3 O38 K1 30.6(4) . . . . ?
O32 K3 O38 K1 -49.7(2) . . . . ?
O39 K3 O38 K1 85.6(3) . . . . ?
O43 K3 O38 K1 -168.8(3) 1_655 . . . ?
O21 K3 O38 K1 -31.1(3) . . . . ?
O50 K3 O38 K1 114.5(3) . . . . ?
O71 K3 O38 K1 38.8(2) . . . . ?
K1A K3 O38 K1 -19.0(3) . . . . ?
W13 K3 O38 K1 129.9(6) . . . . ?
O38 K3 O39 W14 40.3(4) . . . . ?
O5W K3 O39 W14 -128.9(4) . . . . ?
O33 K3 O39 W14 174.8(5) . . . . ?
O32 K3 O39 W14 103.6(4) . . . . ?
O43 K3 O39 W14 -45.8(4) 1_655 . . . ?
O21 K3 O39 W14 160.6(3) . . . . ?
O50 K3 O39 W14 11.1(3) . . . . ?
O71 K3 O39 W14 112.3(5) . . . . ?
K1 K3 O39 W14 85.8(4) . . . . ?
K1A K3 O39 W14 79.7(4) . . . . ?
W13 K3 O39 W14 23.9(3) . . . . ?
O38 K3 O39 Sn1 -119.1(3) . . . . ?
O5W K3 O39 Sn1 71.6(5) . . . . ?
O33 K3 O39 Sn1 15.4(3) . . . . ?
O32 K3 O39 Sn1 -55.8(5) . . . . ?
O43 K3 O39 Sn1 154.7(3) 1_655 . . . ?
O21 K3 O39 Sn1 1.1(4) . . . . ?
O50 K3 O39 Sn1 -148.3(4) . . . . ?
O71 K3 O39 Sn1 -47.2(3) . . . . ?
K1 K3 O39 Sn1 -73.7(3) . . . . ?
K1A K3 O39 Sn1 -79.8(3) . . . . ?
W13 K3 O39 Sn1 -135.5(3) . . . . ?
O34 K2 O40 W15 -177.9(5) . . . . ?
O25 K2 O40 W15 -162.9(3) . . . . ?
O5W K2 O40 W15 -17.6(9) 1_455 . . . ?
O42 K2 O40 W15 -18.1(3) . . . . ?
O35 K2 O40 W15 -55.3(4) . . . . ?
O29 K2 O40 W15 -103.6(4) . . . . ?
W9 K2 O40 W15 -178.6(4) . . . . ?
W19 K2 O40 W15 -84.5(4) . . . . ?
W4 K2 O40 W15 -138.1(3) . . . . ?
W10 K2 O40 W15 -31.7(3) . . . . ?
O34 K2 O40 Sn1 -8.7(3) . . . . ?
O25 K2 O40 Sn1 6.4(4) . . . . ?
O5W K2 O40 Sn1 151.6(6) 1_455 . . . ?
O42 K2 O40 Sn1 151.2(5) . . . . ?
O35 K2 O40 Sn1 113.9(4) . . . . ?
O29 K2 O40 Sn1 65.7(4) . . . . ?
W9 K2 O40 Sn1 -9.3(3) . . . . ?
W15 K2 O40 Sn1 169.3(7) . . . . ?
W19 K2 O40 Sn1 84.8(3) . . . . ?
W4 K2 O40 Sn1 31.2(5) . . . . ?
W10 K2 O40 Sn1 137.5(4) . . . . ?
O40 K2 O42 W10 -150.5(4) . . . . ?
O34 K2 O42 W10 -132.8(3) . . . . ?
O25 K2 O42 W10 -78.6(5) . . . . ?
O5W K2 O42 W10 29.7(4) 1_455 . . . ?
O35 K2 O42 W10 -18.9(3) . . . . ?
O29 K2 O42 W10 -31.1(4) . . . . ?
W9 K2 O42 W10 -122.5(3) . . . . ?
W15 K2 O42 W10 -167.3(5) . . . . ?
W19 K2 O42 W10 -38.9(3) . . . . ?
W4 K2 O42 W10 -39.1(4) . . . . ?
O40 K2 O42 W15 16.8(3) . . . . ?
O34 K2 O42 W15 34.5(4) . . . . ?
O25 K2 O42 W15 88.6(5) . . . . ?
O5W K2 O42 W15 -163.0(3) 1_455 . . . ?
O35 K2 O42 W15 148.4(4) . . . . ?
O29 K2 O42 W15 136.2(3) . . . . ?
W9 K2 O42 W15 44.8(4) . . . . ?
W19 K2 O42 W15 128.3(3) . . . . ?
W4 K2 O42 W15 128.2(2) . . . . ?
W10 K2 O42 W15 167.3(5) . . . . ?
O8W K5 O45 W11 36.5(12) . . . . ?
O7W K5 O45 W11 -7.3(14) . . . . ?
O2W K5 O45 W11 88.0(13) . . . . ?
O19 K5 O45 W11 -84.5(13) 2_667 . . . ?
O18 K5 O45 W11 -57.3(12) 2_667 . . . ?
W6 K5 O45 W11 -70.5(12) 2_667 . . . ?
K8 K5 O45 W11 94.5(12) 1_455 . . . ?
K6 K5 O45 W11 -13.4(12) 2_666 . . . ?
K4 K5 O45 W11 -9(4) 1_556 . . . ?
O1 K8 O48 W12 -77.9(7) 1_665 . . . ?
O11W K8 O48 W12 174.5(5) 1_655 . . . ?
K10 K8 O48 W12 -82.0(6) . . . . ?
O49 K8 O48 W12 167.7(6) . . . . ?
O9W K8 O48 W12 -26.8(7) 2_666 . . . ?
O8W K8 O48 W12 107.7(12) 1_655 . . . ?
W13 K8 O48 W12 166.7(8) . . . . ?
K5 K8 O48 W12 59.7(7) 1_655 . . . ?
O1 K8 O48 W13 115.4(5) 1_665 . . . ?
O11W K8 O48 W13 7.8(5) 1_655 . . . ?
K10 K8 O48 W13 111.3(4) . . . . ?
O49 K8 O48 W13 1.0(3) . . . . ?
O9W K8 O48 W13 166.5(5) 2_666 . . . ?
O8W K8 O48 W13 -59.0(13) 1_655 . . . ?
K5 K8 O48 W13 -107.0(4) 1_655 . . . ?
O1 K8 O48 K10 4.1(5) 1_665 . . . ?
O11W K8 O48 K10 -103.5(5) 1_655 . . . ?
O49 K8 O48 K10 -110.3(4) . . . . ?
O9W K8 O48 K10 55.2(5) 2_666 . . . ?
O8W K8 O48 K10 -170.3(12) 1_655 . . . ?
W13 K8 O48 K10 -111.3(4) . . . . ?
K5 K8 O48 K10 141.7(4) 1_655 . . . ?
O16W K10 O48 W12 48.2(7) . . . . ?
K9B K10 O48 W12 -21.5(11) . . . . ?
O9W K10 O48 W12 66.2(6) 2_666 . . . ?
K8 K10 O48 W12 131.7(5) . . . . ?
O1 K10 O48 W12 128.8(4) 1_665 . . . ?
O59 K10 O48 W12 -31.7(3) . . . . ?
O60 K10 O48 W12 -110.7(4) . . . . ?
O66 K10 O48 W12 -73.9(4) . . . . ?
K9A K10 O48 W12 -36.9(9) . . . . ?
W17 K10 O48 W12 -47.0(3) . . . . ?
O16W K10 O48 W13 -175.3(7) . . . . ?
K9B K10 O48 W13 115.0(9) . . . . ?
O9W K10 O48 W13 -157.3(6) 2_666 . . . ?
K8 K10 O48 W13 -91.8(4) . . . . ?
O1 K10 O48 W13 -94.7(5) 1_665 . . . ?
O59 K10 O48 W13 104.9(5) . . . . ?
O60 K10 O48 W13 25.9(3) . . . . ?
O66 K10 O48 W13 62.6(4) . . . . ?
K9A K10 O48 W13 99.6(8) . . . . ?
W12 K10 O48 W13 136.5(6) . . . . ?
W17 K10 O48 W13 89.5(4) . . . . ?
O16W K10 O48 K8 -83.5(6) . . . . ?
K9B K10 O48 K8 -153.2(10) . . . . ?
O9W K10 O48 K8 -65.5(5) 2_666 . . . ?
O1 K10 O48 K8 -2.9(4) 1_665 . . . ?
O59 K10 O48 K8 -163.4(4) . . . . ?
O60 K10 O48 K8 117.7(4) . . . . ?
O66 K10 O48 K8 154.4(4) . . . . ?
K9A K10 O48 K8 -168.6(7) . . . . ?
W12 K10 O48 K8 -131.7(5) . . . . ?
W17 K10 O48 K8 -178.7(3) . . . . ?
O1 K8 O49 W13 -116.8(5) 1_665 . . . ?
O48 K8 O49 W13 -1.1(3) . . . . ?
O11W K8 O49 W13 -173.4(6) 1_655 . . . ?
K10 K8 O49 W13 -57.5(4) . . . . ?
O9W K8 O49 W13 -22.4(9) 2_666 . . . ?
O8W K8 O49 W13 159.4(4) 1_655 . . . ?
K5 K8 O49 W13 113.1(4) 1_655 . . . ?
O38 K3 O50 W14 -152.2(5) . . . . ?
O5W K3 O50 W14 94.6(6) . . . . ?
O33 K3 O50 W14 -25.3(4) . . . . ?
O32 K3 O50 W14 -135.9(3) . . . . ?
O39 K3 O50 W14 -10.3(3) . . . . ?
O43 K3 O50 W14 113.6(4) 1_655 . . . ?
O21 K3 O50 W14 -75.3(6) . . . . ?
O71 K3 O50 W14 -61.2(3) . . . . ?
K1 K3 O50 W14 -110.6(3) . . . . ?
K1A K3 O50 W14 -124.4(4) . . . . ?
W13 K3 O50 W14 -164.4(6) . . . . ?
O38 K3 O50 W13 12.2(3) . . . . ?
O5W K3 O50 W13 -101.0(6) . . . . ?
O33 K3 O50 W13 139.0(3) . . . . ?
O32 K3 O50 W13 28.5(4) . . . . ?
O39 K3 O50 W13 154.1(5) . . . . ?
O43 K3 O50 W13 -82.0(3) 1_655 . . . ?
O21 K3 O50 W13 89.1(5) . . . . ?
O71 K3 O50 W13 103.2(3) . . . . ?
K1 K3 O50 W13 53.8(3) . . . . ?
K1A K3 O50 W13 40.0(3) . . . . ?
K1A K1 O55 P2 -177.8(8) . . . . ?
O37 K1 O55 P2 -140.5(6) . . . . ?
O31 K1 O55 P2 -129.0(5) . . . . ?
O38 K1 O55 P2 133.9(6) . . . . ?
O32 K1 O55 P2 126.0(5) . . . . ?
O69 K1 O55 P2 -18.8(5) . . . . ?
O71 K1 O55 P2 36.7(5) . . . . ?
O27 K1 O55 P2 17.9(10) . . . . ?
K3 K1 O55 P2 95.0(5) . . . . ?
W12 K1 O55 P2 -134.7(6) . . . . ?
W6 K1 O55 P2 -111.0(5) . . . . ?
K1A K1 O55 W13 46.1(8) . . . . ?
O37 K1 O55 W13 83.4(3) . . . . ?
O31 K1 O55 W13 94.8(4) . . . . ?
O38 K1 O55 W13 -2.2(3) . . . . ?
O32 K1 O55 W13 -10.2(4) . . . . ?
O69 K1 O55 W13 -155.0(3) . . . . ?
O71 K1 O55 W13 -99.5(3) . . . . ?
O27 K1 O55 W13 -118.3(6) . . . . ?
K3 K1 O55 W13 -41.1(2) . . . . ?
W12 K1 O55 W13 89.2(3) . . . . ?
W6 K1 O55 W13 112.8(4) . . . . ?
K1A K1 O55 W12 -43.1(7) . . . . ?
O37 K1 O55 W12 -5.8(3) . . . . ?
O31 K1 O55 W12 5.6(4) . . . . ?
O38 K1 O55 W12 -91.4(3) . . . . ?
O32 K1 O55 W12 -99.4(3) . . . . ?
O69 K1 O55 W12 115.8(3) . . . . ?
O71 K1 O55 W12 171.3(3) . . . . ?
O27 K1 O55 W12 152.6(6) . . . . ?
K3 K1 O55 W12 -130.32(19) . . . . ?
W6 K1 O55 W12 23.7(5) . . . . ?
O37 K1 O55 K1A 37.3(7) . . . . ?
O31 K1 O55 K1A 48.7(8) . . . . ?
O38 K1 O55 K1A -48.3(8) . . . . ?
O32 K1 O55 K1A -56.3(7) . . . . ?
O69 K1 O55 K1A 159.0(7) . . . . ?
O71 K1 O55 K1A -145.5(7) . . . . ?
O27 K1 O55 K1A -164.3(10) . . . . ?
K3 K1 O55 K1A -87.2(7) . . . . ?
W12 K1 O55 K1A 43.1(7) . . . . ?
W6 K1 O55 K1A 66.8(8) . . . . ?
K1 K1A O55 P2 2.7(10) . . . . ?
O31 K1A O55 P2 -80.6(10) . . . . ?
O37 K1A O55 P2 -129.6(7) . . . . ?
O32 K1A O55 P2 88.9(8) . . . . ?
O38 K1A O55 P2 124.0(7) . . . . ?
O27 K1A O55 P2 9.0(9) . . . . ?
W6 K1A O55 P2 -46.5(11) . . . . ?
W7 K1A O55 P2 63.1(9) . . . . ?
W12 K1A O55 P2 -132.8(7) . . . . ?
K3 K1A O55 P2 83.9(6) . . . . ?
W13 K1A O55 P2 136.4(7) . . . . ?
K1 K1A O55 W13 -133.7(7) . . . . ?
O31 K1A O55 W13 142.9(8) . . . . ?
O37 K1A O55 W13 93.9(4) . . . . ?
O32 K1A O55 W13 -47.6(6) . . . . ?
O38 K1A O55 W13 -12.4(4) . . . . ?
O27 K1A O55 W13 -127.4(5) . . . . ?
W6 K1A O55 W13 177.0(7) . . . . ?
W7 K1A O55 W13 -73.3(6) . . . . ?
W12 K1A O55 W13 90.8(2) . . . . ?
K3 K1A O55 W13 -52.5(2) . . . . ?
K1 K1A O55 W12 135.5(7) . . . . ?
O31 K1A O55 W12 52.2(8) . . . . ?
O37 K1A O55 W12 3.2(3) . . . . ?
O32 K1A O55 W12 -138.3(6) . . . . ?
O38 K1A O55 W12 -103.2(4) . . . . ?
O27 K1A O55 W12 141.8(5) . . . . ?
W6 K1A O55 W12 86.3(7) . . . . ?
W7 K1A O55 W12 -164.1(6) . . . . ?
K3 K1A O55 W12 -143.3(2) . . . . ?
W13 K1A O55 W12 -90.8(2) . . . . ?
O31 K1A O55 K1 -83.3(10) . . . . ?
O37 K1A O55 K1 -132.3(9) . . . . ?
O32 K1A O55 K1 86.2(9) . . . . ?
O38 K1A O55 K1 121.3(9) . . . . ?
O27 K1A O55 K1 6.3(4) . . . . ?
W6 K1A O55 K1 -49.2(7) . . . . ?
W7 K1A O55 K1 60.4(7) . . . . ?
W12 K1A O55 K1 -135.5(8) . . . . ?
K3 K1A O55 K1 81.2(7) . . . . ?
W13 K1A O55 K1 133.7(7) . . . . ?
O16W K10 O59 W17 118.4(7) . . . . ?
K9B K10 O59 W17 41.7(6) . . . . ?
O9W K10 O59 W17 134.8(6) 2_666 . . . ?
K8 K10 O59 W17 -158.7(4) . . . . ?
O48 K10 O59 W17 -144.2(6) . . . . ?
O1 K10 O59 W17 168.0(8) 1_665 . . . ?
O60 K10 O59 W17 -83.6(4) . . . . ?
O66 K10 O59 W17 -25.3(4) . . . . ?
K9A K10 O59 W17 32.4(5) . . . . ?
W12 K10 O59 W17 -172.4(7) . . . . ?
O16W K10 O59 W12 -69.1(7) . . . . ?
K9B K10 O59 W12 -145.9(5) . . . . ?
O9W K10 O59 W12 -52.7(6) 2_666 . . . ?
K8 K10 O59 W12 13.7(5) . . . . ?
O48 K10 O59 W12 28.2(3) . . . . ?
O1 K10 O59 W12 -19.6(11) 1_665 . . . ?
O60 K10 O59 W12 88.9(4) . . . . ?
O66 K10 O59 W12 147.1(5) . . . . ?
K9A K10 O59 W12 -155.1(5) . . . . ?
W17 K10 O59 W12 172.4(7) . . . . ?
O16W K10 O59 K6 22.7(6) . . . 2_666 ?
K9B K10 O59 K6 -54.1(5) . . . 2_666 ?
O9W K10 O59 K6 39.1(5) 2_666 . . 2_666 ?
K8 K10 O59 K6 105.5(3) . . . 2_666 ?
O48 K10 O59 K6 120.1(3) . . . 2_666 ?
O1 K10 O59 K6 72.2(10) 1_665 . . 2_666 ?
O60 K10 O59 K6 -179.3(3) . . . 2_666 ?
O66 K10 O59 K6 -121.1(3) . . . 2_666 ?
K9A K10 O59 K6 -63.3(4) . . . 2_666 ?
W12 K10 O59 K6 91.8(3) . . . 2_666 ?
W17 K10 O59 K6 -95.7(4) . . . 2_666 ?
O16W K10 O60 W18 116.3(10) . . . . ?
K9B K10 O60 W18 11.0(7) . . . . ?
O9W K10 O60 W18 144.0(8) 2_666 . . . ?
K8 K10 O60 W18 -163.9(4) . . . . ?
O48 K10 O60 W18 148.5(5) . . . . ?
O1 K10 O60 W18 -126.6(4) 1_665 . . . ?
O59 K10 O60 W18 83.0(4) . . . . ?
O66 K10 O60 W18 21.8(3) . . . . ?
K9A K10 O60 W18 9.6(6) . . . . ?
W12 K10 O60 W18 118.9(4) . . . . ?
W17 K10 O60 W18 53.1(3) . . . . ?
O16W K10 O60 W13 -53.9(10) . . . . ?
K9B K10 O60 W13 -159.2(5) . . . . ?
O9W K10 O60 W13 -26.2(9) 2_666 . . . ?
K8 K10 O60 W13 25.8(3) . . . . ?
O48 K10 O60 W13 -21.7(3) . . . . ?
O1 K10 O60 W13 63.1(5) 1_665 . . . ?
O59 K10 O60 W13 -87.2(3) . . . . ?
O66 K10 O60 W13 -148.4(4) . . . . ?
K9A K10 O60 W13 -160.6(4) . . . . ?
W12 K10 O60 W13 -51.3(2) . . . . ?
W17 K10 O60 W13 -117.2(3) . . . . ?
K9B K9A O65 W17 -67.4(18) . . . . ?
K9 K9A O65 W17 64.7(9) . . . . ?
O5 K9A O65 W17 -144.5(6) 1_565 . . . ?
O22 K9A O65 W17 120.8(8) 1_565 . . . ?
O11 K9A O65 W17 161.1(6) 1_565 . . . ?
O14 K9A O65 W17 -105.9(15) 1_665 . . . ?
K10 K9A O65 W17 -42.4(7) . . . . ?
W3 K9A O65 W17 -170.5(6) 1_565 . . . ?
W8 K9A O65 W17 142.2(6) 1_565 . . . ?
K4 K9A O65 W17 -126.3(6) 2_676 . . . ?
K6 K9A O65 W17 -109.1(7) 2_666 . . . ?
K9 K9A O65 K9B 132.0(19) . . . . ?
O5 K9A O65 K9B -77.1(16) 1_565 . . . ?
O22 K9A O65 K9B -172(2) 1_565 . . . ?
O11 K9A O65 K9B -131.5(18) 1_565 . . . ?
O14 K9A O65 K9B -38.5(14) 1_665 . . . ?
K10 K9A O65 K9B 24.9(15) . . . . ?
W3 K9A O65 K9B -103.2(17) 1_565 . . . ?
W8 K9A O65 K9B -150.4(19) 1_565 . . . ?
K4 K9A O65 K9B -58.9(15) 2_676 . . . ?
K6 K9A O65 K9B -41.7(16) 2_666 . . . ?
K9B K9A O65 K6 41.7(16) . . . 2_666 ?
K9 K9A O65 K6 173.7(6) . . . 2_666 ?
O5 K9A O65 K6 -35.5(4) 1_565 . . 2_666 ?
O22 K9A O65 K6 -130.2(8) 1_565 . . 2_666 ?
O11 K9A O65 K6 -89.9(4) 1_565 . . 2_666 ?
O14 K9A O65 K6 3.2(16) 1_665 . . 2_666 ?
K10 K9A O65 K6 66.6(3) . . . 2_666 ?
W3 K9A O65 K6 -61.5(3) 1_565 . . 2_666 ?
W8 K9A O65 K6 -108.7(5) 1_565 . . 2_666 ?
K4 K9A O65 K6 -17.3(5) 2_676 . . 2_666 ?
K9B K9A O65 K9 -132.0(19) . . . . ?
O5 K9A O65 K9 150.8(8) 1_565 . . . ?
O22 K9A O65 K9 56.1(7) 1_565 . . . ?
O11 K9A O65 K9 96.4(7) 1_565 . . . ?
O14 K9A O65 K9 -171(2) 1_665 . . . ?
K10 K9A O65 K9 -107.1(7) . . . . ?
W3 K9A O65 K9 124.8(7) 1_565 . . . ?
W8 K9A O65 K9 77.5(7) 1_565 . . . ?
K4 K9A O65 K9 169.0(10) 2_676 . . . ?
K6 K9A O65 K9 -173.7(6) 2_666 . . . ?
K9A K9B O65 W17 121.9(16) . . . . ?
K10 K9B O65 W17 -25.5(7) . . . . ?
K9 K9B O65 W17 86.8(6) . . . . ?
O5 K9B O65 W17 -148.8(6) 1_565 . . . ?
O14 K9B O65 W17 177.7(15) 1_665 . . . ?
K6 K9B O65 W17 -99.9(5) 2_666 . . . ?
K4 K9B O65 W17 -138.1(5) 2_676 . . . ?
K10 K9B O65 K9A -147.5(19) . . . . ?
K9 K9B O65 K9A -35.1(15) . . . . ?
O5 K9B O65 K9A 89.3(16) 1_565 . . . ?
O14 K9B O65 K9A 55.8(19) 1_665 . . . ?
W17 K9B O65 K9A -121.9(16) . . . . ?
K6 K9B O65 K9A 138.2(17) 2_666 . . . ?
K4 K9B O65 K9A 99.9(17) 2_676 . . . ?
K9A K9B O65 K6 -138.2(17) . . . 2_666 ?
K10 K9B O65 K6 74.4(4) . . . 2_666 ?
K9 K9B O65 K6 -173.3(4) . . . 2_666 ?
O5 K9B O65 K6 -48.9(3) 1_565 . . 2_666 ?
O14 K9B O65 K6 -82.4(17) 1_665 . . 2_666 ?
W17 K9B O65 K6 99.9(5) . . . 2_666 ?
K4 K9B O65 K6 -38.3(5) 2_676 . . 2_666 ?
K9A K9B O65 K9 35.1(15) . . . . ?
K10 K9B O65 K9 -112.3(6) . . . . ?
O5 K9B O65 K9 124.4(5) 1_565 . . . ?
O14 K9B O65 K9 90.9(17) 1_665 . . . ?
W17 K9B O65 K9 -86.8(6) . . . . ?
K6 K9B O65 K9 173.3(4) 2_666 . . . ?
K4 K9B O65 K9 135.1(7) 2_676 . . . ?
K9A K9 O65 W17 -128.6(8) . . . . ?
O3W K9 O65 W17 118.7(5) . . . . ?
O12W K9 O65 W17 29.7(6) . . . . ?
K9B K9 O65 W17 -110.2(6) . . . . ?
O22 K9 O65 W17 -179.1(4) 1_565 . . . ?
O66 K9 O65 W17 -15.0(3) . . . . ?
K7 K9 O65 W17 -17.4(6) . . . . ?
K10 K9 O65 W17 -69.5(4) . . . . ?
O3W K9 O65 K9A -112.7(8) . . . . ?
O12W K9 O65 K9A 158.3(9) . . . . ?
K9B K9 O65 K9A 18.5(8) . . . . ?
O22 K9 O65 K9A -50.4(7) 1_565 . . . ?
O66 K9 O65 K9A 113.6(8) . . . . ?
W17 K9 O65 K9A 128.6(8) . . . . ?
K7 K9 O65 K9A 111.3(8) . . . . ?
K10 K9 O65 K9A 59.1(7) . . . . ?
K9A K9 O65 K9B -18.5(8) . . . . ?
O3W K9 O65 K9B -131.2(6) . . . . ?
O12W K9 O65 K9B 139.9(6) . . . . ?
O22 K9 O65 K9B -68.9(6) 1_565 . . . ?
O66 K9 O65 K9B 95.1(5) . . . . ?
W17 K9 O65 K9B 110.2(6) . . . . ?
K7 K9 O65 K9B 92.8(6) . . . . ?
K10 K9 O65 K9B 40.6(5) . . . . ?
K9A K9 O65 K6 -9.0(8) . . . 2_666 ?
O3W K9 O65 K6 -121.7(6) . . . 2_666 ?
O12W K9 O65 K6 149.4(5) . . . 2_666 ?
K9B K9 O65 K6 9.5(6) . . . 2_666 ?
O22 K9 O65 K6 -59.4(6) 1_565 . . 2_666 ?
O66 K9 O65 K6 104.6(5) . . . 2_666 ?
W17 K9 O65 K6 119.7(7) . . . 2_666 ?
K7 K9 O65 K6 102.3(5) . . . 2_666 ?
K10 K9 O65 K6 50.1(4) . . . 2_666 ?
K9A K9 O66 W17 70.3(7) . . . . ?
O3W K9 O66 W17 -22.9(5) . . . . ?
O12W K9 O66 W17 -122.6(5) . . . . ?
K9B K9 O66 W17 78.2(5) . . . . ?
O22 K9 O66 W17 63.5(12) 1_565 . . . ?
O65 K9 O66 W17 13.8(3) . . . . ?
K7 K9 O66 W17 -168.1(4) . . . . ?
K10 K9 O66 W17 96.3(5) . . . . ?
K9A K9 O66 W18 -136.8(8) . . . . ?
O3W K9 O66 W18 129.9(5) . . . . ?
O12W K9 O66 W18 30.2(6) . . . . ?
K9B K9 O66 W18 -128.9(7) . . . . ?
O22 K9 O66 W18 -143.6(10) 1_565 . . . ?
O65 K9 O66 W18 166.7(7) . . . . ?
W17 K9 O66 W18 152.9(8) . . . . ?
K7 K9 O66 W18 -15.2(5) . . . . ?
K10 K9 O66 W18 -110.9(6) . . . . ?
K9A K9 O66 K10 -26.0(7) . . . . ?
O3W K9 O66 K10 -119.2(4) . . . . ?
O12W K9 O66 K10 141.1(5) . . . . ?
K9B K9 O66 K10 -18.0(5) . . . . ?
O22 K9 O66 K10 -32.8(12) 1_565 . . . ?
O65 K9 O66 K10 -82.5(4) . . . . ?
W17 K9 O66 K10 -96.3(5) . . . . ?
K7 K9 O66 K10 95.7(3) . . . . ?
O16W K10 O66 W17 -20.4(8) . . . . ?
K9B K10 O66 W17 -83.0(5) . . . . ?
O9W K10 O66 W17 -7.6(9) 2_666 . . . ?
K8 K10 O66 W17 98.6(5) . . . . ?
O48 K10 O66 W17 68.4(4) . . . . ?
O1 K10 O66 W17 -169.8(8) 1_665 . . . ?
O59 K10 O66 W17 23.4(3) . . . . ?
O60 K10 O66 W17 106.7(4) . . . . ?
K9A K10 O66 W17 -86.1(5) . . . . ?
W12 K10 O66 W17 40.5(3) . . . . ?
O16W K10 O66 W18 -146.2(7) . . . . ?
K9B K10 O66 W18 151.3(5) . . . . ?
O9W K10 O66 W18 -133.3(8) 2_666 . . . ?
K8 K10 O66 W18 -27.1(6) . . . . ?
O48 K10 O66 W18 -57.4(4) . . . . ?
O1 K10 O66 W18 64.5(9) 1_665 . . . ?
O59 K10 O66 W18 -102.3(4) . . . . ?
O60 K10 O66 W18 -19.0(3) . . . . ?
K9A K10 O66 W18 148.2(5) . . . . ?
W12 K10 O66 W18 -85.2(3) . . . . ?
W17 K10 O66 W18 -125.7(5) . . . . ?
O16W K10 O66 K9 81.3(7) . . . . ?
K9B K10 O66 K9 18.7(5) . . . . ?
O9W K10 O66 K9 94.1(8) 2_666 . . . ?
K8 K10 O66 K9 -159.7(4) . . . . ?
O48 K10 O66 K9 170.1(3) . . . . ?
O1 K10 O66 K9 -68.1(9) 1_665 . . . ?
O59 K10 O66 K9 125.1(4) . . . . ?
O60 K10 O66 K9 -151.6(4) . . . . ?
K9A K10 O66 K9 15.6(4) . . . . ?
W12 K10 O66 K9 142.2(3) . . . . ?
W17 K10 O66 K9 101.7(4) . . . . ?
O12W K7 O67 W18 -12.9(12) . . . . ?
O52 K7 O67 W18 -40(3) 2_666 . . . ?
O61 K7 O67 W18 -72.5(13) 2_666 . . . ?
O56 K7 O67 W18 -151.5(10) 2_666 . . . ?
O6W K7 O67 W18 148.3(12) . . . . ?
O68 K7 O67 W18 -117.8(12) 2_666 . . . ?
W15 K7 O67 W18 -168.5(6) 2_666 . . . ?
W14 K7 O67 W18 -48.4(15) 2_666 . . . ?
W16 K7 O67 W18 -141.9(11) 2_666 . . . ?
W18 K7 O67 W18 -89.0(12) 2_666 . . . ?
K9 K7 O67 W18 33.1(11) . . . . ?
K1A K1 O69 W19 20(2) . . . . ?
O37 K1 O69 W19 -37.7(7) . . . . ?
O31 K1 O69 W19 42.9(7) . . . . ?
O38 K1 O69 W19 -125.5(6) . . . . ?
O32 K1 O69 W19 127.0(6) . . . . ?
O71 K1 O69 W19 -172.2(7) . . . . ?
O27 K1 O69 W19 98.9(6) . . . . ?
O55 K1 O69 W19 -93.3(6) . . . . ?
K3 K1 O69 W19 -177.0(5) . . . . ?
W12 K1 O69 W19 -57.7(6) . . . . ?
W6 K1 O69 W19 63.3(6) . . . . ?
K1A K1 O71 Sn1 14(2) . . . . ?
O37 K1 O71 Sn1 114.9(13) . . . . ?
O31 K1 O71 Sn1 -86.5(14) . . . . ?
O38 K1 O71 Sn1 53.9(13) . . . . ?
O32 K1 O71 Sn1 -16.3(14) . . . . ?
O69 K1 O71 Sn1 -158.1(15) . . . . ?
O27 K1 O71 Sn1 -75.4(13) . . . . ?
O55 K1 O71 Sn1 111.0(13) . . . . ?
K3 K1 O71 Sn1 16.8(12) . . . . ?
W12 K1 O71 Sn1 117.1(13) . . . . ?
W6 K1 O71 Sn1 -83.4(13) . . . . ?
K1A K1 O71 K3 -3.2(13) . . . . ?
O37 K1 O71 K3 98.1(4) . . . . ?
O31 K1 O71 K3 -103.3(4) . . . . ?
O38 K1 O71 K3 37.1(2) . . . . ?
O32 K1 O71 K3 -33.1(2) . . . . ?
O69 K1 O71 K3 -174.9(3) . . . . ?
O27 K1 O71 K3 -92.2(2) . . . . ?
O55 K1 O71 K3 94.2(2) . . . . ?
W12 K1 O71 K3 100.34(16) . . . . ?
W6 K1 O71 K3 -100.15(18) . . . . ?
O38 K3 O71 Sn1 148.8(4) . . . . ?
O5W K3 O71 Sn1 -67.2(5) . . . . ?
O33 K3 O71 Sn1 -39.3(3) . . . . ?
O32 K3 O71 Sn1 -143.7(3) . . . . ?
O39 K3 O71 Sn1 42.6(3) . . . . ?
O43 K3 O71 Sn1 86.1(5) 1_655 . . . ?
O21 K3 O71 Sn1 -91.7(3) . . . . ?
O50 K3 O71 Sn1 95.8(3) . . . . ?
K1 K3 O71 Sn1 -174.2(4) . . . . ?
K1A K3 O71 Sn1 -173.7(4) . . . . ?
W13 K3 O71 Sn1 125.1(3) . . . . ?
O38 K3 O71 K1 -37.0(2) . . . . ?
O5W K3 O71 K1 107.0(4) . . . . ?
O33 K3 O71 K1 134.9(3) . . . . ?
O32 K3 O71 K1 30.5(2) . . . . ?
O39 K3 O71 K1 -143.2(4) . . . . ?
O43 K3 O71 K1 -99.7(5) 1_655 . . . ?
O21 K3 O71 K1 82.5(2) . . . . ?
O50 K3 O71 K1 -90.0(3) . . . . ?
K1A K3 O71 K1 0.49(19) . . . . ?
W13 K3 O71 K1 -60.66(16) . . . . ?
O8W K5 O2W K4 -127.4(4) . . . 1_556 ?
O7W K5 O2W K4 -54.1(3) . . . 1_556 ?
O45 K5 O2W K4 -173.9(3) . . . 1_556 ?
O19 K5 O2W K4 -1.0(3) 2_667 . . 1_556 ?
O18 K5 O2W K4 -55.2(6) 2_667 . . 1_556 ?
W6 K5 O2W K4 -22.3(4) 2_667 . . 1_556 ?
K8 K5 O2W K4 178.9(4) 1_455 . . 1_556 ?
K6 K5 O2W K4 -86.4(3) 2_666 . . 1_556 ?
O38 K3 O5W K2 -90.0(6) . . . 1_655 ?
O33 K3 O5W K2 121.6(6) . . . 1_655 ?
O32 K3 O5W K2 -140.1(6) . . . 1_655 ?
O39 K3 O5W K2 75.2(7) . . . 1_655 ?
O43 K3 O5W K2 -22.9(5) 1_655 . . 1_655 ?
O21 K3 O5W K2 170.3(7) . . . 1_655 ?
O50 K3 O5W K2 -3.8(10) . . . 1_655 ?
O71 K3 O5W K2 143.0(4) . . . 1_655 ?
K1 K3 O5W K2 -151.5(4) . . . 1_655 ?
K1A K3 O5W K2 -137.4(5) . . . 1_655 ?
W13 K3 O5W K2 -57.4(8) . . . 1_655 ?
O8W K5 O7W K4 138.1(4) . . . 1_556 ?
O45 K5 O7W K4 -179.8(3) . . . 1_556 ?
O2W K5 O7W K4 45.9(3) . . . 1_556 ?
O19 K5 O7W K4 -76.9(3) 2_667 . . 1_556 ?
O18 K5 O7W K4 -134.8(3) 2_667 . . 1_556 ?
W6 K5 O7W K4 -108.6(3) 2_667 . . 1_556 ?
K8 K5 O7W K4 94.1(3) 1_455 . . 1_556 ?
K6 K5 O7W K4 -172.7(4) 2_666 . . 1_556 ?
O8W K5 O7W K6 -49.2(3) . . . 2_666 ?
O45 K5 O7W K6 -7.2(4) . . . 2_666 ?
O2W K5 O7W K6 -141.5(3) . . . 2_666 ?
O19 K5 O7W K6 95.8(3) 2_667 . . 2_666 ?
O18 K5 O7W K6 37.8(2) 2_667 . . 2_666 ?
W6 K5 O7W K6 64.10(17) 2_667 . . 2_666 ?
K8 K5 O7W K6 -93.2(2) 1_455 . . 2_666 ?
K4 K5 O7W K6 172.7(4) 1_556 . . 2_666 ?
O7W K5 O8W K6 56.5(4) . . . 2_666 ?
O45 K5 O8W K6 -88.3(4) . . . 2_666 ?
O2W K5 O8W K6 122.6(4) . . . 2_666 ?
O19 K5 O8W K6 16.0(5) 2_667 . . 2_666 ?
O18 K5 O8W K6 -23.1(3) 2_667 . . 2_666 ?
W6 K5 O8W K6 -7.0(4) 2_667 . . 2_666 ?
K8 K5 O8W K6 -177.0(5) 1_455 . . 2_666 ?
K4 K5 O8W K6 88.6(3) 1_556 . . 2_666 ?
O7W K5 O8W K8 -126.6(4) . . . 1_455 ?
O45 K5 O8W K8 88.6(3) . . . 1_455 ?
O2W K5 O8W K8 -60.4(3) . . . 1_455 ?
O19 K5 O8W K8 -167.0(3) 2_667 . . 1_455 ?
O18 K5 O8W K8 153.8(3) 2_667 . . 1_455 ?
W6 K5 O8W K8 169.97(19) 2_667 . . 1_455 ?
K6 K5 O8W K8 177.0(5) 2_666 . . 1_455 ?
K4 K5 O8W K8 -94.5(3) 1_556 . . 1_455 ?
O67 K7 O12W K9 88.5(5) . . . . ?
O52 K7 O12W K9 -96.3(4) 2_666 . . . ?
O61 K7 O12W K9 -145.7(5) 2_666 . . . ?
O56 K7 O12W K9 -140.0(4) 2_666 . . . ?
O6W K7 O12W K9 27.5(14) . . . . ?
O68 K7 O12W K9 169.8(3) 2_666 . . . ?
W15 K7 O12W K9 -102.4(4) 2_666 . . . ?
W14 K7 O12W K9 -113.8(4) 2_666 . . . ?
W16 K7 O12W K9 -178.9(2) 2_666 . . . ?
W18 K7 O12W K9 -172.9(4) 2_666 . . . ?
K9A K9 O12W K7 -48(2) . . . . ?
O3W K9 O12W K7 178.1(4) . . . . ?
K9B K9 O12W K7 -53.6(10) . . . . ?
O22 K9 O12W K7 88.6(6) 1_565 . . . ?
O66 K9 O12W K7 -88.9(4) . . . . ?
O65 K9 O12W K7 -125.0(4) . . . . ?
W17 K9 O12W K7 -112.5(4) . . . . ?
K10 K9 O12W K7 -60.8(5) . . . . ?
K9B K10 O16W O9W -146(2) . . . 2_666 ?
K8 K10 O16W O9W 12(2) . . . 2_666 ?
O48 K10 O16W O9W 68(2) . . . 2_666 ?
O1 K10 O16W O9W -39(2) 1_665 . . 2_666 ?
O59 K10 O16W O9W 121(2) . . . 2_666 ?
O60 K10 O16W O9W 93(2) . . . 2_666 ?
O66 K10 O16W O9W 154(2) . . . 2_666 ?
K9A K10 O16W O9W -151(2) . . . 2_666 ?
W12 K10 O16W O9W 90(2) . . . 2_666 ?
W17 K10 O16W O9W 144(2) . . . 2_666 ?
K9B K10 O16W K6 66.8(7) . . . 2_666 ?
O9W K10 O16W K6 -148(3) 2_666 . . 2_666 ?
K8 K10 O16W K6 -135.3(7) . . . 2_666 ?
O48 K10 O16W K6 -79.3(7) . . . 2_666 ?
O1 K10 O16W K6 172.9(7) 1_665 . . 2_666 ?
O59 K10 O16W K6 -26.4(6) . . . 2_666 ?
O60 K10 O16W K6 -55.1(12) . . . 2_666 ?
O66 K10 O16W K6 5.9(10) . . . 2_666 ?
K9A K10 O16W K6 60.8(7) . . . 2_666 ?
W12 K10 O16W K6 -57.5(6) . . . 2_666 ?
W17 K10 O16W K6 -3.7(7) . . . 2_666 ?
W5 O26 P1 O27 -52.9(6) . . . . ?
W4 O26 P1 O27 175.8(4) . . . . ?
W5 O26 P1 O28 -176.4(4) . . . . ?
W4 O26 P1 O28 52.3(6) . . . . ?
W5 O26 P1 O13 66.1(6) . . . . ?
W4 O26 P1 O13 -65.2(6) . . . . ?
W7 O27 P1 O26 -179.5(4) . . . . ?
W6 O27 P1 O26 53.0(6) . . . . ?
K1 O27 P1 O26 -61.5(5) . . . . ?
K1A O27 P1 O26 -61.3(7) . . . . ?
W7 O27 P1 O28 -55.5(6) . . . . ?
W6 O27 P1 O28 177.0(4) . . . . ?
K1 O27 P1 O28 62.5(5) . . . . ?
K1A O27 P1 O28 62.7(7) . . . . ?
W7 O27 P1 O13 63.0(5) . . . . ?
W6 O27 P1 O13 -64.5(6) . . . . ?
K1 O27 P1 O13 -179.0(3) . . . . ?
K1A O27 P1 O13 -178.8(5) . . . . ?
W9 O28 P1 O26 -52.9(6) . . . . ?
W8 O28 P1 O26 -178.5(4) . . . . ?
W9 O28 P1 O27 -176.7(4) . . . . ?
W8 O28 P1 O27 57.7(6) . . . . ?
W9 O28 P1 O13 63.9(5) . . . . ?
W8 O28 P1 O13 -61.7(5) . . . . ?
W3 O13 P1 O26 -179.9(4) . . . . ?
W2 O13 P1 O26 -59.1(5) . . . . ?
W1 O13 P1 O26 59.0(5) . . . . ?
W3 O13 P1 O27 -59.8(5) . . . . ?
W2 O13 P1 O27 61.0(5) . . . . ?
W1 O13 P1 O27 179.1(4) . . . . ?
W3 O13 P1 O28 60.3(5) . . . . ?
W2 O13 P1 O28 -178.9(4) . . . . ?
W1 O13 P1 O28 -60.7(5) . . . . ?
W15 O53 P2 O54 54.3(6) . . . . ?
W14 O53 P2 O54 178.0(4) . . . . ?
W15 O53 P2 O55 177.4(4) . . . . ?
W14 O53 P2 O55 -58.9(6) . . . . ?
W15 O53 P2 O62 -63.4(6) . . . . ?
W14 O53 P2 O62 60.4(6) . . . . ?
W11 O54 P2 O53 175.9(5) . . . . ?
W10 O54 P2 O53 -52.8(6) . . . . ?
W11 O54 P2 O55 53.2(6) . . . . ?
W10 O54 P2 O55 -175.4(5) . . . . ?
W11 O54 P2 O62 -65.5(6) . . . . ?
W10 O54 P2 O62 65.8(6) . . . . ?
W13 O55 P2 O53 55.4(6) . . . . ?
W12 O55 P2 O53 -177.1(5) . . . . ?
K1 O55 P2 O53 -64.5(5) . . . . ?
K1A O55 P2 O53 -65.3(7) . . . . ?
W13 O55 P2 O54 178.4(5) . . . . ?
W12 O55 P2 O54 -54.0(6) . . . . ?
K1 O55 P2 O54 58.6(5) . . . . ?
K1A O55 P2 O54 57.8(7) . . . . ?
W13 O55 P2 O62 -63.8(6) . . . . ?
W12 O55 P2 O62 63.7(6) . . . . ?
K1 O55 P2 O62 176.4(4) . . . . ?
K1A O55 P2 O62 175.5(6) . . . . ?
W18 O62 P2 O53 -59.1(7) . . . . ?
W17 O62 P2 O53 179.8(5) . . . . ?
W16 O62 P2 O53 62.1(6) . . . . ?
W18 O62 P2 O54 -178.9(5) . . . . ?
W17 O62 P2 O54 60.0(6) . . . . ?
W16 O62 P2 O54 -57.8(6) . . . . ?
W18 O62 P2 O55 61.0(7) . . . . ?
W17 O62 P2 O55 -60.1(6) . . . . ?
W16 O62 P2 O55 -177.9(5) . . . . ?
W9 O34 Sn1 O39 -110.7(11) . . . . ?
K2 O34 Sn1 O39 56.9(11) . . . . ?
W9 O34 Sn1 O33 -16.5(8) . . . . ?
K2 O34 Sn1 O33 151.1(4) . . . . ?
W9 O34 Sn1 O40 -178.1(8) . . . . ?
K2 O34 Sn1 O40 -10.5(4) . . . . ?
W9 O34 Sn1 C1 85.3(8) . . . . ?
K2 O34 Sn1 C1 -107.2(5) . . . . ?
W9 O34 Sn1 O71 -96.0(8) . . . . ?
K2 O34 Sn1 O71 71.6(4) . . . . ?
W9 O34 Sn1 K3 -49.3(9) . . . . ?
K2 O34 Sn1 K3 118.2(2) . . . . ?
W9 O34 Sn1 K2 -167.6(10) . . . . ?
W14 O39 Sn1 O34 -72.8(13) . . . . ?
K3 O39 Sn1 O34 75.0(10) . . . . ?
W14 O39 Sn1 O33 -166.7(8) . . . . ?
K3 O39 Sn1 O33 -18.9(3) . . . . ?
W14 O39 Sn1 O40 -6.4(8) . . . . ?
K3 O39 Sn1 O40 141.5(3) . . . . ?
W14 O39 Sn1 C1 91.2(9) . . . . ?
K3 O39 Sn1 C1 -120.9(4) . . . . ?
W14 O39 Sn1 O71 -87.9(8) . . . . ?
K3 O39 Sn1 O71 59.9(3) . . . . ?
W14 O39 Sn1 K3 -147.8(9) . . . . ?
W14 O39 Sn1 K2 -29.1(9) . . . . ?
K3 O39 Sn1 K2 118.7(2) . . . . ?
W8 O33 Sn1 O34 9.5(7) . . . . ?
K3 O33 Sn1 O34 -141.6(3) . . . . ?
W8 O33 Sn1 O39 170.8(7) . . . . ?
K3 O33 Sn1 O39 19.7(3) . . . . ?
W8 O33 Sn1 O40 78.4(13) . . . . ?
K3 O33 Sn1 O40 -72.7(10) . . . . ?
W8 O33 Sn1 C1 -90.1(8) . . . . ?
K3 O33 Sn1 C1 118.7(4) . . . . ?
W8 O33 Sn1 O71 94.6(7) . . . . ?
K3 O33 Sn1 O71 -56.5(3) . . . . ?
W8 O33 Sn1 K3 151.1(9) . . . . ?
W8 O33 Sn1 K2 32.9(8) . . . . ?
K3 O33 Sn1 K2 -118.3(2) . . . . ?
W15 O40 Sn1 O34 172.8(9) . . . . ?
K2 O40 Sn1 O34 10.4(4) . . . . ?
W15 O40 Sn1 O39 10.1(9) . . . . ?
K2 O40 Sn1 O39 -152.3(4) . . . . ?
W15 O40 Sn1 O33 102.9(11) . . . . ?
K2 O40 Sn1 O33 -59.5(11) . . . . ?
W15 O40 Sn1 C1 -88.4(9) . . . . ?
K2 O40 Sn1 C1 109.1(5) . . . . ?
W15 O40 Sn1 O71 86.8(9) . . . . ?
K2 O40 Sn1 O71 -75.6(4) . . . . ?
W15 O40 Sn1 K3 45.1(10) . . . . ?
K2 O40 Sn1 K3 -117.3(3) . . . . ?
W15 O40 Sn1 K2 162.4(11) . . . . ?
C6 C1 Sn1 O34 173.7(13) . . . . ?
C2 C1 Sn1 O34 -1.2(12) . . . . ?
C6 C1 Sn1 O39 -1.2(14) . . . . ?
C2 C1 Sn1 O39 -176.0(11) . . . . ?
C6 C1 Sn1 O33 -94.7(13) . . . . ?
C2 C1 Sn1 O33 90.5(12) . . . . ?
C6 C1 Sn1 O40 89.2(13) . . . . ?
C2 C1 Sn1 O40 -85.7(12) . . . . ?
C6 C1 Sn1 O71 9(6) . . . . ?
C2 C1 Sn1 O71 -166(5) . . . . ?
C6 C1 Sn1 K3 -48.5(14) . . . . ?
C2 C1 Sn1 K3 136.7(11) . . . . ?
C6 C1 Sn1 K2 131.3(13) . . . . ?
C2 C1 Sn1 K2 -43.5(12) . . . . ?
K1 O71 Sn1 O34 119.3(13) . . . . ?
K3 O71 Sn1 O34 135.4(3) . . . . ?
K1 O71 Sn1 O39 -65.5(13) . . . . ?
K3 O71 Sn1 O39 -49.4(3) . . . . ?
K1 O71 Sn1 O33 28.7(13) . . . . ?
K3 O71 Sn1 O33 44.8(3) . . . . ?
K1 O71 Sn1 O40 -156.7(14) . . . . ?
K3 O71 Sn1 O40 -140.6(3) . . . . ?
K1 O71 Sn1 C1 -76(6) . . . . ?
K3 O71 Sn1 C1 -60(6) . . . . ?
K1 O71 Sn1 K3 -16.1(12) . . . . ?
K1 O71 Sn1 K2 160.5(14) . . . . ?
K3 O71 Sn1 K2 176.6(2) . . . . ?
O38 K3 Sn1 O34 -90.7(4) . . . . ?
O5W K3 Sn1 O34 75.5(4) . . . . ?
O33 K3 Sn1 O34 48.7(4) . . . . ?
O32 K3 Sn1 O34 -18.3(3) . . . . ?
O39 K3 Sn1 O34 -157.9(4) . . . . ?
O43 K3 Sn1 O34 167.7(4) 1_655 . . . ?
O21 K3 Sn1 O34 23.1(3) . . . . ?
O50 K3 Sn1 O34 -133.3(3) . . . . ?
O71 K3 Sn1 O34 -57.9(4) . . . . ?
K1 K3 Sn1 O34 -53.5(3) . . . . ?
K1A K3 Sn1 O34 -52.2(3) . . . . ?
W13 K3 Sn1 O34 -113.4(3) . . . . ?
O38 K3 Sn1 O39 67.3(4) . . . . ?
O5W K3 Sn1 O39 -126.5(4) . . . . ?
O33 K3 Sn1 O39 -153.4(4) . . . . ?
O32 K3 Sn1 O39 139.7(4) . . . . ?
O43 K3 Sn1 O39 -34.4(4) 1_655 . . . ?
O21 K3 Sn1 O39 -178.9(4) . . . . ?
O50 K3 Sn1 O39 24.6(4) . . . . ?
O71 K3 Sn1 O39 100.1(5) . . . . ?
K1 K3 Sn1 O39 104.4(3) . . . . ?
K1A K3 Sn1 O39 105.7(4) . . . . ?
W13 K3 Sn1 O39 44.5(3) . . . . ?
O38 K3 Sn1 O33 -139.3(4) . . . . ?
O5W K3 Sn1 O33 26.9(4) . . . . ?
O32 K3 Sn1 O33 -66.9(4) . . . . ?
O39 K3 Sn1 O33 153.4(4) . . . . ?
O43 K3 Sn1 O33 119.0(4) 1_655 . . . ?
O21 K3 Sn1 O33 -25.5(3) . . . . ?
O50 K3 Sn1 O33 178.1(4) . . . . ?
O71 K3 Sn1 O33 -106.5(4) . . . . ?
K1 K3 Sn1 O33 -102.2(3) . . . . ?
K1A K3 Sn1 O33 -100.9(3) . . . . ?
W13 K3 Sn1 O33 -162.1(3) . . . . ?
O38 K3 Sn1 O40 17.5(4) . . . . ?
O5W K3 Sn1 O40 -176.3(4) . . . . ?
O33 K3 Sn1 O40 156.8(4) . . . . ?
O32 K3 Sn1 O40 89.9(3) . . . . ?
O39 K3 Sn1 O40 -49.8(4) . . . . ?
O43 K3 Sn1 O40 -84.2(4) 1_655 . . . ?
O21 K3 Sn1 O40 131.3(3) . . . . ?
O50 K3 Sn1 O40 -25.1(3) . . . . ?
O71 K3 Sn1 O40 50.3(4) . . . . ?
K1 K3 Sn1 O40 54.7(3) . . . . ?
K1A K3 Sn1 O40 55.9(3) . . . . ?
W13 K3 Sn1 O40 -5.3(3) . . . . ?
O38 K3 Sn1 C1 142.5(5) . . . . ?
O5W K3 Sn1 C1 -51.3(5) . . . . ?
O33 K3 Sn1 C1 -78.2(5) . . . . ?
O32 K3 Sn1 C1 -145.1(4) . . . . ?
O39 K3 Sn1 C1 75.2(5) . . . . ?
O43 K3 Sn1 C1 40.8(5) 1_655 . . . ?
O21 K3 Sn1 C1 -103.7(4) . . . . ?
O50 K3 Sn1 C1 99.9(5) . . . . ?
O71 K3 Sn1 C1 175.3(5) . . . . ?
K1 K3 Sn1 C1 179.7(4) . . . . ?
K1A K3 Sn1 C1 -179.1(4) . . . . ?
W13 K3 Sn1 C1 119.7(4) . . . . ?
O38 K3 Sn1 O71 -32.8(4) . . . . ?
O5W K3 Sn1 O71 133.4(4) . . . . ?
O33 K3 Sn1 O71 106.5(4) . . . . ?
O32 K3 Sn1 O71 39.6(4) . . . . ?
O39 K3 Sn1 O71 -100.1(5) . . . . ?
O43 K3 Sn1 O71 -134.5(4) 1_655 . . . ?
O21 K3 Sn1 O71 81.0(4) . . . . ?
O50 K3 Sn1 O71 -75.4(4) . . . . ?
K1 K3 Sn1 O71 4.4(3) . . . . ?
K1A K3 Sn1 O71 5.6(4) . . . . ?
W13 K3 Sn1 O71 -55.6(3) . . . . ?
O38 K3 Sn1 K2 -37.3(2) . . . . ?
O5W K3 Sn1 K2 128.9(3) . . . . ?
O33 K3 Sn1 K2 102.1(3) . . . . ?
O32 K3 Sn1 K2 35.1(2) . . . . ?
O39 K3 Sn1 K2 -104.5(3) . . . . ?
O43 K3 Sn1 K2 -138.9(2) 1_655 . . . ?
O21 K3 Sn1 K2 76.56(17) . . . . ?
O50 K3 Sn1 K2 -79.9(2) . . . . ?
O71 K3 Sn1 K2 -4.4(3) . . . . ?
K1 K3 Sn1 K2 -0.07(11) . . . . ?
K1A K3 Sn1 K2 1.18(19) . . . . ?
W13 K3 Sn1 K2 -60.00(10) . . . . ?
O40 K2 Sn1 O34 -164.4(5) . . . . ?
O25 K2 Sn1 O34 21.6(4) . . . . ?
O5W K2 Sn1 O34 86.8(11) 1_455 . . . ?
O42 K2 Sn1 O34 172.1(4) . . . . ?
O35 K2 Sn1 O34 124.2(4) . . . . ?
O29 K2 Sn1 O34 69.3(4) . . . . ?
W9 K2 Sn1 O34 4.3(3) . . . . ?
W15 K2 Sn1 O34 -170.4(4) . . . . ?
W19 K2 Sn1 O34 96.6(4) . . . . ?
W4 K2 Sn1 O34 40.3(3) . . . . ?
W10 K2 Sn1 O34 152.8(4) . . . . ?
O40 K2 Sn1 O39 35.0(5) . . . . ?
O34 K2 Sn1 O39 -160.6(5) . . . . ?
O25 K2 Sn1 O39 -138.9(3) . . . . ?
O5W K2 Sn1 O39 -73.8(11) 1_455 . . . ?
O42 K2 Sn1 O39 11.5(3) . . . . ?
O35 K2 Sn1 O39 -36.4(3) . . . . ?
O29 K2 Sn1 O39 -91.3(3) . . . . ?
W9 K2 Sn1 O39 -156.3(3) . . . . ?
W15 K2 Sn1 O39 29.1(3) . . . . ?
W19 K2 Sn1 O39 -64.0(3) . . . . ?
W4 K2 Sn1 O39 -120.3(3) . . . . ?
W10 K2 Sn1 O39 -7.8(3) . . . . ?
O40 K2 Sn1 O33 159.1(5) . . . . ?
O34 K2 Sn1 O33 -36.4(5) . . . . ?
O25 K2 Sn1 O33 -14.8(3) . . . . ?
O5W K2 Sn1 O33 50.4(11) 1_455 . . . ?
O42 K2 Sn1 O33 135.7(3) . . . . ?
O35 K2 Sn1 O33 87.8(3) . . . . ?
O29 K2 Sn1 O33 32.9(3) . . . . ?
W9 K2 Sn1 O33 -32.2(3) . . . . ?
W15 K2 Sn1 O33 153.2(3) . . . . ?
W19 K2 Sn1 O33 60.2(3) . . . . ?
W4 K2 Sn1 O33 3.9(3) . . . . ?
W10 K2 Sn1 O33 116.4(3) . . . . ?
O34 K2 Sn1 O40 164.4(5) . . . . ?
O25 K2 Sn1 O40 -173.9(4) . . . . ?
O5W K2 Sn1 O40 -108.7(11) 1_455 . . . ?
O42 K2 Sn1 O40 -23.5(4) . . . . ?
O35 K2 Sn1 O40 -71.3(4) . . . . ?
O29 K2 Sn1 O40 -126.3(4) . . . . ?
W9 K2 Sn1 O40 168.7(4) . . . . ?
W15 K2 Sn1 O40 -5.9(4) . . . . ?
W19 K2 Sn1 O40 -99.0(4) . . . . ?
W4 K2 Sn1 O40 -155.2(4) . . . . ?
W10 K2 Sn1 O40 -42.7(4) . . . . ?
O40 K2 Sn1 C1 -80.9(5) . . . . ?
O34 K2 Sn1 C1 83.6(5) . . . . ?
O25 K2 Sn1 C1 105.2(4) . . . . ?
O5W K2 Sn1 C1 170.4(11) 1_455 . . . ?
O42 K2 Sn1 C1 -104.4(4) . . . . ?
O35 K2 Sn1 C1 -152.2(4) . . . . ?
O29 K2 Sn1 C1 152.9(4) . . . . ?
W9 K2 Sn1 C1 87.8(4) . . . . ?
W15 K2 Sn1 C1 -86.8(4) . . . . ?
W19 K2 Sn1 C1 -179.8(4) . . . . ?
W4 K2 Sn1 C1 123.9(4) . . . . ?
W10 K2 Sn1 C1 -123.6(4) . . . . ?
O40 K2 Sn1 O71 94.9(5) . . . . ?
O34 K2 Sn1 O71 -100.6(4) . . . . ?
O25 K2 Sn1 O71 -79.0(3) . . . . ?
O5W K2 Sn1 O71 -13.8(11) 1_455 . . . ?
O42 K2 Sn1 O71 71.5(3) . . . . ?
O35 K2 Sn1 O71 23.6(3) . . . . ?
O29 K2 Sn1 O71 -31.3(3) . . . . ?
W9 K2 Sn1 O71 -96.4(3) . . . . ?
W15 K2 Sn1 O71 89.0(3) . . . . ?
W19 K2 Sn1 O71 -4.0(3) . . . . ?
W4 K2 Sn1 O71 -60.3(3) . . . . ?
W10 K2 Sn1 O71 52.2(3) . . . . ?
O40 K2 Sn1 K3 98.9(4) . . . . ?
O34 K2 Sn1 K3 -96.7(4) . . . . ?
O25 K2 Sn1 K3 -75.02(18) . . . . ?
O5W K2 Sn1 K3 -9.8(11) 1_455 . . . ?
O42 K2 Sn1 K3 75.41(19) . . . . ?
O35 K2 Sn1 K3 27.56(19) . . . . ?
O29 K2 Sn1 K3 -27.37(19) . . . . ?
W9 K2 Sn1 K3 -92.41(9) . . . . ?
W15 K2 Sn1 K3 92.98(9) . . . . ?
W19 K2 Sn1 K3 -0.07(11) . . . . ?
W4 K2 Sn1 K3 -56.35(11) . . . . ?
W10 K2 Sn1 K3 56.15(11) . . . . ?
K8 O1 W1 O12 126.7(11) 1_445 . . . ?
K10 O1 W1 O12 -72.5(8) 1_445 . . . ?
K8 O1 W1 O6 33.3(12) 1_445 . . . ?
K10 O1 W1 O6 -165.9(7) 1_445 . . . ?
K8 O1 W1 O2 -58.1(12) 1_445 . . . ?
K10 O1 W1 O2 102.7(8) 1_445 . . . ?
K8 O1 W1 O7 -146.6(11) 1_445 . . . ?
K10 O1 W1 O7 14.2(8) 1_445 . . . ?
K8 O1 W1 O13 -10(4) 1_445 . . . ?
K10 O1 W1 O13 151(2) 1_445 . . . ?
W9 O12 W1 O1 129.5(10) . . . . ?
W9 O12 W1 O6 -129.3(10) . . . . ?
W9 O12 W1 O2 -39.2(15) . . . . ?
W9 O12 W1 O7 28.6(10) . . . . ?
W9 O12 W1 O13 -56.0(9) . . . . ?
W3 O6 W1 O1 -174.9(5) . . . . ?
W3 O6 W1 O12 82.5(5) . . . . ?
W3 O6 W1 O2 -73.1(5) . . . . ?
W3 O6 W1 O7 4.9(11) . . . . ?
W3 O6 W1 O13 -0.7(4) . . . . ?
W2 O2 W1 O1 169.5(5) . . . . ?
W2 O2 W1 O12 -21.7(11) . . . . ?
W2 O2 W1 O6 68.8(5) . . . . ?
W2 O2 W1 O7 -89.1(5) . . . . ?
W2 O2 W1 O13 -4.1(4) . . . . ?
W4 O7 W1 O1 -129.7(9) . . . . ?
W4 O7 W1 O12 -28.4(9) . . . . ?
W4 O7 W1 O6 50.5(15) . . . . ?
W4 O7 W1 O2 129.1(10) . . . . ?
W4 O7 W1 O13 55.8(9) . . . . ?
P1 O13 W1 O1 -180(27) . . . . ?
W3 O13 W1 O1 45(3) . . . . ?
W2 O13 W1 O1 -47(3) . . . . ?
P1 O13 W1 O12 43.0(5) . . . . ?
W3 O13 W1 O12 -92.4(3) . . . . ?
W2 O13 W1 O12 175.6(3) . . . . ?
P1 O13 W1 O6 135.9(5) . . . . ?
W3 O13 W1 O6 0.5(3) . . . . ?
W2 O13 W1 O6 -91.5(3) . . . . ?
P1 O13 W1 O2 -129.8(5) . . . . ?
W3 O13 W1 O2 94.8(3) . . . . ?
W2 O13 W1 O2 2.8(3) . . . . ?
P1 O13 W1 O7 -42.0(5) . . . . ?
W3 O13 W1 O7 -177.4(3) . . . . ?
W2 O13 W1 O7 90.7(3) . . . . ?
K4 O3 W2 O9 -168.6(6) 1_546 . . . ?
K6 O3 W2 O9 8.5(4) 1_556 . . . ?
K4 O3 W2 O4 -73.7(6) 1_546 . . . ?
K6 O3 W2 O4 103.4(3) 1_556 . . . ?
K4 O3 W2 O8 101.4(6) 1_546 . . . ?
K6 O3 W2 O8 -81.5(3) 1_556 . . . ?
K4 O3 W2 O2 14.2(7) 1_546 . . . ?
K6 O3 W2 O2 -168.7(3) 1_556 . . . ?
K4 O3 W2 O13 -37(2) 1_546 . . . ?
K6 O3 W2 O13 139.9(17) 1_556 . . . ?
K4 O3 W2 K6 -177.1(8) 1_546 . . 1_556 ?
W6 O9 W2 O3 -128.9(10) . . . . ?
K6 O9 W2 O3 -8.3(4) 1_556 . . . ?
W6 O9 W2 O4 130.7(10) . . . . ?
K6 O9 W2 O4 -108.7(3) 1_556 . . . ?
W6 O9 W2 O8 -27.4(10) . . . . ?
K6 O9 W2 O8 93.2(3) 1_556 . . . ?
W6 O9 W2 O2 44.5(15) . . . . ?
K6 O9 W2 O2 165.1(7) 1_556 . . . ?
W6 O9 W2 O13 58.4(10) . . . . ?
K6 O9 W2 O13 179.1(3) 1_556 . . . ?
W6 O9 W2 K6 -120.6(11) . . . 1_556 ?
W3 O4 W2 O3 178.3(5) . . . . ?
W3 O4 W2 O9 -78.0(5) . . . . ?
W3 O4 W2 O8 11.4(11) . . . . ?
W3 O4 W2 O2 77.5(4) . . . . ?
W3 O4 W2 O13 4.3(4) . . . . ?
W3 O4 W2 K6 -129.7(4) . . . 1_556 ?
W5 O8 W2 O3 127.0(8) . . . . ?
W5 O8 W2 O9 24.2(8) . . . . ?
W5 O8 W2 O4 -66.2(12) . . . . ?
W5 O8 W2 O2 -132.5(8) . . . . ?
W5 O8 W2 O13 -59.5(7) . . . . ?
W5 O8 W2 K6 76.7(7) . . . 1_556 ?
W1 O2 W2 O3 -167.9(5) . . . . ?
W1 O2 W2 O9 18.7(11) . . . . ?
W1 O2 W2 O4 -68.9(5) . . . . ?
W1 O2 W2 O8 91.1(5) . . . . ?
W1 O2 W2 O13 4.2(4) . . . . ?
W1 O2 W2 K6 174.22(11) . . . 1_556 ?
P1 O13 W2 O3 -176.1(17) . . . . ?
W3 O13 W2 O3 -40.9(19) . . . . ?
W1 O13 W2 O3 50.6(19) . . . . ?
P1 O13 W2 O9 -43.5(5) . . . . ?
W3 O13 W2 O9 91.8(3) . . . . ?
W1 O13 W2 O9 -176.8(3) . . . . ?
P1 O13 W2 O4 -138.3(5) . . . . ?
W3 O13 W2 O4 -3.0(3) . . . . ?
W1 O13 W2 O4 88.4(3) . . . . ?
P1 O13 W2 O8 44.4(5) . . . . ?
W3 O13 W2 O8 179.6(3) . . . . ?
W1 O13 W2 O8 -89.0(3) . . . . ?
P1 O13 W2 O2 130.5(5) . . . . ?
W3 O13 W2 O2 -94.2(3) . . . . ?
W1 O13 W2 O2 -2.8(3) . . . . ?
P1 O13 W2 K6 -42.4(6) . . . 1_556 ?
W3 O13 W2 K6 92.8(2) . . . 1_556 ?
W1 O13 W2 K6 -175.72(8) . . . 1_556 ?
K6 O5 W3 O10 134.5(5) 2_656 . . . ?
K9B O5 W3 O10 -76.5(7) 1_545 . . . ?
K9A O5 W3 O10 -85.7(6) 1_545 . . . ?
K4 O5 W3 O10 10.4(3) 2_666 . . . ?
K6 O5 W3 O11 -130.9(5) 2_656 . . . ?
K9B O5 W3 O11 18.1(7) 1_545 . . . ?
K9A O5 W3 O11 8.9(6) 1_545 . . . ?
K4 O5 W3 O11 105.0(3) 2_666 . . . ?
K6 O5 W3 O4 41.8(6) 2_656 . . . ?
K9B O5 W3 O4 -169.2(6) 1_545 . . . ?
K9A O5 W3 O4 -178.4(5) 1_545 . . . ?
K4 O5 W3 O4 -82.3(3) 2_666 . . . ?
K6 O5 W3 O6 -42.1(6) 2_656 . . . ?
K9B O5 W3 O6 106.9(6) 1_545 . . . ?
K9A O5 W3 O6 97.7(5) 1_545 . . . ?
K4 O5 W3 O6 -166.2(3) 2_666 . . . ?
K6 O5 W3 O13 2(2) 2_656 . . . ?
K9B O5 W3 O13 151.4(16) 1_545 . . . ?
K9A O5 W3 O13 142.2(17) 1_545 . . . ?
K4 O5 W3 O13 -121.6(17) 2_666 . . . ?
K6 O5 W3 K9A -139.8(8) 2_656 . . 1_545 ?
K9B O5 W3 K9A 9.2(7) 1_545 . . 1_545 ?
K4 O5 W3 K9A 96.1(5) 2_666 . . 1_545 ?
K6 O5 W3 K4 124.1(6) 2_656 . . 2_666 ?
K9B O5 W3 K4 -86.9(6) 1_545 . . 2_666 ?
K9A O5 W3 K4 -96.1(5) 1_545 . . 2_666 ?
W7 O10 W3 O5 128.3(8) . . . . ?
K4 O10 W3 O5 -12.4(4) 2_666 . . . ?
W7 O10 W3 O11 24.7(8) . . . . ?
K4 O10 W3 O11 -116.1(3) 2_666 . . . ?
W7 O10 W3 O4 -131.3(8) . . . . ?
K4 O10 W3 O4 87.9(3) 2_666 . . . ?
W7 O10 W3 O6 -60.1(12) . . . . ?
K4 O10 W3 O6 159.1(6) 2_666 . . . ?
W7 O10 W3 O13 -59.2(8) . . . . ?
K4 O10 W3 O13 160.0(3) 2_666 . . . ?
W7 O10 W3 K9A 79.7(8) . . . 1_545 ?
K4 O10 W3 K9A -61.1(4) 2_666 . . 1_545 ?
W7 O10 W3 K4 140.8(9) . . . 2_666 ?
W8 O11 W3 O5 -122.8(8) . . . . ?
K9A O11 W3 O5 -8.1(5) 1_545 . . . ?
W8 O11 W3 O10 -19.7(8) . . . . ?
K9A O11 W3 O10 95.0(5) 1_545 . . . ?
W8 O11 W3 O4 75.0(12) . . . . ?
K9A O11 W3 O4 -170.3(7) 1_545 . . . ?
W8 O11 W3 O6 137.3(8) . . . . ?
K9A O11 W3 O6 -108.0(5) 1_545 . . . ?
W8 O11 W3 O13 64.6(8) . . . . ?
K9A O11 W3 O13 179.3(5) 1_545 . . . ?
W8 O11 W3 K9A -114.7(10) . . . 1_545 ?
W8 O11 W3 K4 -62.5(8) . . . 2_666 ?
K9A O11 W3 K4 52.2(5) 1_545 . . 2_666 ?
W2 O4 W3 O5 -177.6(5) . . . . ?
W2 O4 W3 O10 79.7(5) . . . . ?
W2 O4 W3 O11 -15.3(10) . . . . ?
W2 O4 W3 O6 -78.4(4) . . . . ?
W2 O4 W3 O13 -4.4(4) . . . . ?
W2 O4 W3 K9A -179.9(6) . . . 1_545 ?
W2 O4 W3 K4 125.2(4) . . . 2_666 ?
W1 O6 W3 O5 173.2(5) . . . . ?
W1 O6 W3 O10 1.6(11) . . . . ?
W1 O6 W3 O11 -84.3(5) . . . . ?
W1 O6 W3 O4 74.4(5) . . . . ?
W1 O6 W3 O13 0.7(4) . . . . ?
W1 O6 W3 K9A -137.2(5) . . . 1_545 ?
W1 O6 W3 K4 144.8(3) . . . 2_666 ?
P1 O13 W3 O5 178.1(16) . . . . ?
W2 O13 W3 O5 43.9(19) . . . . ?
W1 O13 W3 O5 -46.8(19) . . . . ?
P1 O13 W3 O10 44.9(5) . . . . ?
W2 O13 W3 O10 -89.3(3) . . . . ?
W1 O13 W3 O10 179.9(3) . . . . ?
P1 O13 W3 O11 -47.3(5) . . . . ?
W2 O13 W3 O11 178.5(3) . . . . ?
W1 O13 W3 O11 87.7(3) . . . . ?
P1 O13 W3 O4 137.1(5) . . . . ?
W2 O13 W3 O4 3.0(3) . . . . ?
W1 O13 W3 O4 -87.8(3) . . . . ?
P1 O13 W3 O6 -135.5(5) . . . . ?
W2 O13 W3 O6 90.3(3) . . . . ?
W1 O13 W3 O6 -0.4(3) . . . . ?
P1 O13 W3 K9A -46.4(8) . . . 1_545 ?
W2 O13 W3 K9A 179.4(5) . . . 1_545 ?
W1 O13 W3 K9A 88.6(6) . . . 1_545 ?
P1 O13 W3 K4 62.6(5) . . . 2_666 ?
W2 O13 W3 K4 -71.5(2) . . . 2_666 ?
W1 O13 W3 K4 -162.34(8) . . . 2_666 ?
K9B O14 W4 O7 -13.8(9) 1_445 . . . ?
K9A O14 W4 O7 -34.7(14) 1_445 . . . ?
K4 O14 W4 O7 79.0(3) 2_566 . . . ?
K9B O14 W4 O15 -106.1(8) 1_445 . . . ?
K9A O14 W4 O15 -127.0(13) 1_445 . . . ?
K4 O14 W4 O15 -13.3(3) 2_566 . . . ?
K9B O14 W4 O29 165.4(8) 1_445 . . . ?
K9A O14 W4 O29 144.5(13) 1_445 . . . ?
K4 O14 W4 O29 -101.8(3) 2_566 . . . ?
K9B O14 W4 O25 74.4(8) 1_445 . . . ?
K9A O14 W4 O25 53.4(14) 1_445 . . . ?
K4 O14 W4 O25 167.2(3) 2_566 . . . ?
K9B O14 W4 O26 -111(3) 1_445 . . . ?
K9A O14 W4 O26 -132(3) 1_445 . . . ?
K4 O14 W4 O26 -18(3) 2_566 . . . ?
K9B O14 W4 K4 -92.8(8) 1_445 . . 2_566 ?
K9A O14 W4 K4 -113.7(14) 1_445 . . 2_566 ?
K9B O14 W4 K2 119.0(8) 1_445 . . . ?
K9A O14 W4 K2 98.0(13) 1_445 . . . ?
K4 O14 W4 K2 -148.2(2) 2_566 . . . ?
W1 O7 W4 O14 130.4(9) . . . . ?
W1 O7 W4 O15 -129.6(10) . . . . ?
W1 O7 W4 O29 -47.2(16) . . . . ?
W1 O7 W4 O25 28.5(9) . . . . ?
W1 O7 W4 O26 -55.9(9) . . . . ?
W1 O7 W4 K4 -175.6(9) . . . 2_566 ?
W1 O7 W4 K2 33.2(11) . . . . ?
W5 O15 W4 O14 -175.9(4) . . . . ?
K4 O15 W4 O14 15.2(4) 2_566 . . . ?
W5 O15 W4 O7 84.2(4) . . . . ?
K4 O15 W4 O7 -84.8(3) 2_566 . . . ?
W5 O15 W4 O29 -76.0(4) . . . . ?
K4 O15 W4 O29 115.1(3) 2_566 . . . ?
W5 O15 W4 O25 2.9(11) . . . . ?
K4 O15 W4 O25 -166.0(7) 2_566 . . . ?
W5 O15 W4 O26 3.6(4) . . . . ?
K4 O15 W4 O26 -165.3(3) 2_566 . . . ?
W5 O15 W4 K4 168.9(6) . . . 2_566 ?
W5 O15 W4 K2 -77.9(5) . . . . ?
K4 O15 W4 K2 113.1(2) 2_566 . . . ?
W19 O29 W4 O14 148.9(7) . . . . ?
K2 O29 W4 O14 -78.8(4) . . . . ?
W19 O29 W4 O7 -33.5(14) . . . . ?
K2 O29 W4 O7 98.9(9) . . . . ?
W19 O29 W4 O15 49.5(7) . . . . ?
K2 O29 W4 O15 -178.1(3) . . . . ?
W19 O29 W4 O25 -108.8(7) . . . . ?
K2 O29 W4 O25 23.6(3) . . . . ?
W19 O29 W4 O26 -24.7(6) . . . . ?
K2 O29 W4 O26 107.6(3) . . . . ?
W19 O29 W4 K4 92.3(7) . . . 2_566 ?
K2 O29 W4 K4 -135.41(19) . . . 2_566 ?
W19 O29 W4 K2 -132.3(8) . . . . ?
W9 O25 W4 O14 -126.6(9) . . . . ?
K2 O25 W4 O14 76.2(4) . . . . ?
W9 O25 W4 O7 -27.5(9) . . . . ?
K2 O25 W4 O7 175.3(3) . . . . ?
W9 O25 W4 O15 54.6(14) . . . . ?
K2 O25 W4 O15 -102.6(8) . . . . ?
W9 O25 W4 O29 133.2(9) . . . . ?
K2 O25 W4 O29 -24.1(3) . . . . ?
W9 O25 W4 O26 54.0(9) . . . . ?
K2 O25 W4 O26 -103.3(3) . . . . ?
W9 O25 W4 K4 -101.1(9) . . . 2_566 ?
K2 O25 W4 K4 101.6(5) . . . 2_566 ?
W9 O25 W4 K2 157.3(11) . . . . ?
P1 O26 W4 O14 146(3) . . . . ?
W5 O26 W4 O14 2(3) . . . . ?
P1 O26 W4 O7 48.2(5) . . . . ?
W5 O26 W4 O7 -95.7(3) . . . . ?
P1 O26 W4 O15 141.4(5) . . . . ?
W5 O26 W4 O15 -2.5(3) . . . . ?
P1 O26 W4 O29 -128.8(5) . . . . ?
W5 O26 W4 O29 87.3(3) . . . . ?
P1 O26 W4 O25 -38.9(5) . . . . ?
W5 O26 W4 O25 177.2(3) . . . . ?
P1 O26 W4 K4 129.4(4) . . . 2_566 ?
W5 O26 W4 K4 -14.5(2) . . . 2_566 ?
P1 O26 W4 K2 -83.9(5) . . . . ?
W5 O26 W4 K2 132.26(16) . . . . ?
O40 K2 W4 O14 -164.9(4) . . . . ?
O34 K2 W4 O14 -132.0(3) . . . . ?
O25 K2 W4 O14 -108.4(4) . . . . ?
O5W K2 W4 O14 40.4(4) 1_455 . . . ?
O42 K2 W4 O14 121.6(4) . . . . ?
O35 K2 W4 O14 105.3(3) . . . . ?
O29 K2 W4 O14 105.1(4) . . . . ?
W9 K2 W4 O14 -114.9(3) . . . . ?
W15 K2 W4 O14 163.3(3) . . . . ?
W19 K2 W4 O14 121.4(3) . . . . ?
W10 K2 W4 O14 103.3(3) . . . . ?
O40 K2 W4 O7 -62.9(4) . . . . ?
O34 K2 W4 O7 -30.0(4) . . . . ?
O25 K2 W4 O7 -6.4(4) . . . . ?
O5W K2 W4 O7 142.4(4) 1_455 . . . ?
O42 K2 W4 O7 -136.3(4) . . . . ?
O35 K2 W4 O7 -152.7(3) . . . . ?
O29 K2 W4 O7 -152.8(4) . . . . ?
W9 K2 W4 O7 -12.9(3) . . . . ?
W15 K2 W4 O7 -94.6(3) . . . . ?
W19 K2 W4 O7 -136.6(3) . . . . ?
W10 K2 W4 O7 -154.7(3) . . . . ?
O40 K2 W4 O15 92.6(4) . . . . ?
O34 K2 W4 O15 125.5(3) . . . . ?
O25 K2 W4 O15 149.1(4) . . . . ?
O5W K2 W4 O15 -62.1(4) 1_455 . . . ?
O42 K2 W4 O15 19.1(4) . . . . ?
O35 K2 W4 O15 2.8(4) . . . . ?
O29 K2 W4 O15 2.6(4) . . . . ?
W9 K2 W4 O15 142.6(3) . . . . ?
W15 K2 W4 O15 60.8(3) . . . . ?
W19 K2 W4 O15 18.9(3) . . . . ?
W10 K2 W4 O15 0.8(3) . . . . ?
O40 K2 W4 O29 89.9(4) . . . . ?
O34 K2 W4 O29 122.9(4) . . . . ?
O25 K2 W4 O29 146.4(4) . . . . ?
O5W K2 W4 O29 -64.7(4) 1_455 . . . ?
O42 K2 W4 O29 16.5(4) . . . . ?
O35 K2 W4 O29 0.1(3) . . . . ?
W9 K2 W4 O29 140.0(3) . . . . ?
W15 K2 W4 O29 58.2(3) . . . . ?
W19 K2 W4 O29 16.3(3) . . . . ?
W10 K2 W4 O29 -1.9(3) . . . . ?
O40 K2 W4 O25 -56.5(4) . . . . ?
O34 K2 W4 O25 -23.6(4) . . . . ?
O5W K2 W4 O25 148.8(4) 1_455 . . . ?
O42 K2 W4 O25 -129.9(4) . . . . ?
O35 K2 W4 O25 -146.3(4) . . . . ?
O29 K2 W4 O25 -146.4(4) . . . . ?
W9 K2 W4 O25 -6.5(3) . . . . ?
W15 K2 W4 O25 -88.2(3) . . . . ?
W19 K2 W4 O25 -130.2(3) . . . . ?
W10 K2 W4 O25 -148.3(3) . . . . ?
O40 K2 W4 O26 19.9(3) . . . . ?
O34 K2 W4 O26 52.8(2) . . . . ?
O25 K2 W4 O26 76.4(4) . . . . ?
O5W K2 W4 O26 -134.8(3) 1_455 . . . ?
O42 K2 W4 O26 -53.5(3) . . . . ?
O35 K2 W4 O26 -69.9(2) . . . . ?
O29 K2 W4 O26 -70.0(3) . . . . ?
W9 K2 W4 O26 69.94(17) . . . . ?
W15 K2 W4 O26 -11.8(2) . . . . ?
W19 K2 W4 O26 -53.77(17) . . . . ?
W10 K2 W4 O26 -71.90(18) . . . . ?
O40 K2 W4 K4 158.5(2) . . . 2_566 ?
O34 K2 W4 K4 -168.58(18) . . . 2_566 ?
O25 K2 W4 K4 -145.0(3) . . . 2_566 ?
O5W K2 W4 K4 3.8(3) 1_455 . . 2_566 ?
O42 K2 W4 K4 85.0(3) . . . 2_566 ?
O35 K2 W4 K4 68.68(19) . . . 2_566 ?
O29 K2 W4 K4 68.5(3) . . . 2_566 ?
W9 K2 W4 K4 -151.47(7) . . . 2_566 ?
W15 K2 W4 K4 126.77(14) . . . 2_566 ?
W19 K2 W4 K4 84.82(9) . . . 2_566 ?
W10 K2 W4 K4 66.68(12) . . . 2_566 ?
W6 O17 W5 O16 132.4(10) . . . . ?
W6 O17 W5 O8 31.3(10) . . . . ?
W6 O17 W5 O30 -128.6(10) . . . . ?
W6 O17 W5 O15 -51.1(14) . . . . ?
W6 O17 W5 O26 -50.7(9) . . . . ?
W2 O8 W5 O16 -127.0(8) . . . . ?
W2 O8 W5 O17 -24.6(8) . . . . ?
W2 O8 W5 O30 62.7(13) . . . . ?
W2 O8 W5 O15 133.5(8) . . . . ?
W2 O8 W5 O26 59.7(7) . . . . ?
W19 O30 W5 O16 -149.7(7) . . . . ?
W19 O30 W5 O17 107.9(7) . . . . ?
W19 O30 W5 O8 20.7(15) . . . . ?
W19 O30 W5 O15 -50.5(7) . . . . ?
W19 O30 W5 O26 23.6(7) . . . . ?
W4 O15 W5 O16 173.3(4) . . . . ?
K4 O15 W5 O16 -21.0(5) 2_566 . . . ?
W4 O15 W5 O17 -3.2(11) . . . . ?
K4 O15 W5 O17 162.5(6) 2_566 . . . ?
W4 O15 W5 O8 -85.9(4) . . . . ?
K4 O15 W5 O8 79.9(4) 2_566 . . . ?
W4 O15 W5 O30 75.1(4) . . . . ?
K4 O15 W5 O30 -119.2(5) 2_566 . . . ?
W4 O15 W5 O26 -3.6(4) . . . . ?
K4 O15 W5 O26 162.1(5) 2_566 . . . ?
P1 O26 W5 O16 -167(2) . . . . ?
W4 O26 W5 O16 -22(3) . . . . ?
P1 O26 W5 O17 38.1(5) . . . . ?
W4 O26 W5 O17 -177.4(3) . . . . ?
P1 O26 W5 O8 -51.9(5) . . . . ?
W4 O26 W5 O8 92.6(3) . . . . ?
P1 O26 W5 O30 129.1(6) . . . . ?
W4 O26 W5 O30 -86.4(3) . . . . ?
P1 O26 W5 O15 -142.0(6) . . . . ?
W4 O26 W5 O15 2.5(2) . . . . ?
K6 O18 W6 O31 165.3(4) 1_556 . . . ?
K5 O18 W6 O31 -97.2(3) 2_667 . . . ?
K6 O18 W6 O19 -96.7(4) 1_556 . . . ?
K5 O18 W6 O19 0.9(3) 2_667 . . . ?
K6 O18 W6 O17 69.0(4) 1_556 . . . ?
K5 O18 W6 O17 166.5(3) 2_667 . . . ?
K6 O18 W6 O9 -11.3(4) 1_556 . . . ?
K5 O18 W6 O9 86.2(3) 2_667 . . . ?
K6 O18 W6 O27 -52.7(16) 1_556 . . . ?
K5 O18 W6 O27 44.9(15) 2_667 . . . ?
K6 O18 W6 K1A 177.4(3) 1_556 . . . ?
K5 O18 W6 K1A -85.0(4) 2_667 . . . ?
K6 O18 W6 K5 -97.6(4) 1_556 . . 2_667 ?
K6 O18 W6 K1 166.26(13) 1_556 . . . ?
K5 O18 W6 K1 -96.2(4) 2_667 . . . ?
K5 O18 W6 K6 97.6(4) 2_667 . . 1_556 ?
K1A O31 W6 O18 158.0(7) . . . . ?
K1 O31 W6 O18 178.9(4) . . . . ?
K1A O31 W6 O19 57.5(7) . . . . ?
K1 O31 W6 O19 78.4(5) . . . . ?
K1A O31 W6 O17 -96.9(7) . . . . ?
K1 O31 W6 O17 -76.0(4) . . . . ?
K1A O31 W6 O9 -34.8(17) . . . . ?
K1 O31 W6 O9 -13.9(15) . . . . ?
K1A O31 W6 O27 -14.7(7) . . . . ?
K1 O31 W6 O27 6.2(4) . . . . ?
K1 O31 W6 K1A 20.9(5) . . . . ?
K1A O31 W6 K5 105.2(7) . . . 2_667 ?
K1 O31 W6 K5 126.1(3) . . . 2_667 ?
K1A O31 W6 K1 -20.9(5) . . . . ?
K1A O31 W6 K6 173.0(5) . . . 1_556 ?
K1 O31 W6 K6 -166.15(15) . . . 1_556 ?
W7 O19 W6 O18 -174.9(4) . . . . ?
K5 O19 W6 O18 -1.0(4) 2_667 . . . ?
W7 O19 W6 O31 -71.1(5) . . . . ?
K5 O19 W6 O31 102.9(3) 2_667 . . . ?
W7 O19 W6 O17 37.1(9) . . . . ?
K5 O19 W6 O17 -149.0(5) 2_667 . . . ?
W7 O19 W6 O9 93.3(5) . . . . ?
K5 O19 W6 O9 -92.7(3) 2_667 . . . ?
W7 O19 W6 O27 13.8(4) . . . . ?
K5 O19 W6 O27 -172.3(3) 2_667 . . . ?
W7 O19 W6 K1A -48.6(4) . . . . ?
K5 O19 W6 K1A 125.4(3) 2_667 . . . ?
W7 O19 W6 K5 -174.0(6) . . . 2_667 ?
W7 O19 W6 K1 -36.0(4) . . . . ?
K5 O19 W6 K1 138.0(2) 2_667 . . . ?
W7 O19 W6 K6 144.5(4) . . . 1_556 ?
K5 O19 W6 K6 -41.5(2) 2_667 . . 1_556 ?
W5 O17 W6 O18 -119.4(10) . . . . ?
W5 O17 W6 O31 136.7(10) . . . . ?
W5 O17 W6 O19 27.9(14) . . . . ?
W5 O17 W6 O9 -29.4(9) . . . . ?
W5 O17 W6 O27 50.3(9) . . . . ?
W5 O17 W6 K1A 110.1(10) . . . . ?
W5 O17 W6 K5 -96.1(10) . . . 2_667 ?
W5 O17 W6 K1 101.8(9) . . . . ?
W5 O17 W6 K6 -82.6(9) . . . 1_556 ?
W2 O9 W6 O18 130.8(10) . . . . ?
K6 O9 W6 O18 9.1(3) 1_556 . . . ?
W2 O9 W6 O31 -37(2) . . . . ?
K6 O9 W6 O31 -158.5(12) 1_556 . . . ?
W2 O9 W6 O19 -130.5(10) . . . . ?
K6 O9 W6 O19 107.7(3) 1_556 . . . ?
W2 O9 W6 O17 26.9(10) . . . . ?
K6 O9 W6 O17 -94.8(3) 1_556 . . . ?
W2 O9 W6 O27 -57.3(10) . . . . ?
K6 O9 W6 O27 -179.0(3) 1_556 . . . ?
W2 O9 W6 K1A -60.1(12) . . . . ?
K6 O9 W6 K1A 178.2(3) 1_556 . . . ?
W2 O9 W6 K5 -178.1(10) . . . 2_667 ?
K6 O9 W6 K5 60.23(17) 1_556 . . 2_667 ?
W2 O9 W6 K1 -47.2(11) . . . . ?
K6 O9 W6 K1 -168.91(10) 1_556 . . . ?
W2 O9 W6 K6 121.7(11) . . . 1_556 ?
P1 O27 W6 O18 86.1(16) . . . . ?
W7 O27 W6 O18 -55.1(15) . . . . ?
K1 O27 W6 O18 -147.8(14) . . . . ?
K1A O27 W6 O18 -135.6(14) . . . . ?
P1 O27 W6 O31 -130.8(6) . . . . ?
W7 O27 W6 O31 88.0(3) . . . . ?
K1 O27 W6 O31 -4.7(3) . . . . ?
K1A O27 W6 O31 7.5(3) . . . . ?
P1 O27 W6 O19 132.1(6) . . . . ?
W7 O27 W6 O19 -9.2(3) . . . . ?
K1 O27 W6 O19 -101.8(3) . . . . ?
K1A O27 W6 O19 -89.7(3) . . . . ?
P1 O27 W6 O17 -37.5(5) . . . . ?
W7 O27 W6 O17 -178.7(3) . . . . ?
K1 O27 W6 O17 88.7(3) . . . . ?
K1A O27 W6 O17 100.8(3) . . . . ?
P1 O27 W6 O9 43.8(5) . . . . ?
W7 O27 W6 O9 -97.4(3) . . . . ?
K1 O27 W6 O9 169.9(3) . . . . ?
K1A O27 W6 O9 -178.0(3) . . . . ?
P1 O27 W6 K1A -138.3(6) . . . . ?
W7 O27 W6 K1A 80.5(3) . . . . ?
K1 O27 W6 K1A -12.1(2) . . . . ?
P1 O27 W6 K5 125.5(4) . . . 2_667 ?
W7 O27 W6 K5 -15.7(2) . . . 2_667 ?
K1 O27 W6 K5 -108.37(16) . . . 2_667 ?
K1A O27 W6 K5 -96.2(2) . . . 2_667 ?
P1 O27 W6 K1 -126.1(6) . . . . ?
W7 O27 W6 K1 92.6(2) . . . . ?
K1A O27 W6 K1 12.1(2) . . . . ?
P1 O27 W6 K6 42.7(6) . . . 1_556 ?
W7 O27 W6 K6 -98.5(2) . . . 1_556 ?
K1 O27 W6 K6 168.84(10) . . . 1_556 ?
K1A O27 W6 K6 -179.0(2) . . . 1_556 ?
K1 K1A W6 O18 -148.4(7) . . . . ?
O31 K1A W6 O18 -27.3(8) . . . . ?
O37 K1A W6 O18 -39.8(7) . . . . ?
O32 K1A W6 O18 107.3(5) . . . . ?
O38 K1A W6 O18 92.0(13) . . . . ?
O27 K1A W6 O18 169.5(4) . . . . ?
O55 K1A W6 O18 -107.1(8) . . . . ?
W7 K1A W6 O18 118.1(4) . . . . ?
W12 K1A W6 O18 -51.0(6) . . . . ?
K3 K1A W6 O18 131.1(4) . . . . ?
W13 K1A W6 O18 58(3) . . . . ?
K1 K1A W6 O31 -121.1(11) . . . . ?
O37 K1A W6 O31 -12.5(6) . . . . ?
O32 K1A W6 O31 134.6(9) . . . . ?
O38 K1A W6 O31 119.3(15) . . . . ?
O27 K1A W6 O31 -163.2(8) . . . . ?
O55 K1A W6 O31 -79.8(10) . . . . ?
W7 K1A W6 O31 145.4(7) . . . . ?
W12 K1A W6 O31 -23.7(6) . . . . ?
K3 K1A W6 O31 158.3(9) . . . . ?
W13 K1A W6 O31 85(3) . . . . ?
K1 K1A W6 O19 116.9(8) . . . . ?
O31 K1A W6 O19 -122.0(7) . . . . ?
O37 K1A W6 O19 -134.5(5) . . . . ?
O32 K1A W6 O19 12.6(4) . . . . ?
O38 K1A W6 O19 -2.7(12) . . . . ?
O27 K1A W6 O19 74.8(3) . . . . ?
O55 K1A W6 O19 158.2(8) . . . . ?
W7 K1A W6 O19 23.4(3) . . . . ?
W12 K1A W6 O19 -145.7(5) . . . . ?
K3 K1A W6 O19 36.4(4) . . . . ?
W13 K1A W6 O19 -37(3) . . . . ?
K1 K1A W6 O17 -36.0(8) . . . . ?
O31 K1A W6 O17 85.1(7) . . . . ?
O37 K1A W6 O17 72.6(5) . . . . ?
O32 K1A W6 O17 -140.3(4) . . . . ?
O38 K1A W6 O17 -155.6(12) . . . . ?
O27 K1A W6 O17 -78.1(3) . . . . ?
O55 K1A W6 O17 5.3(8) . . . . ?
W7 K1A W6 O17 -129.5(2) . . . . ?
W12 K1A W6 O17 61.4(4) . . . . ?
K3 K1A W6 O17 -116.5(4) . . . . ?
W13 K1A W6 O17 170(3) . . . . ?
K1 K1A W6 O9 45.2(9) . . . . ?
O31 K1A W6 O9 166.3(7) . . . . ?
O37 K1A W6 O9 153.8(5) . . . . ?
O32 K1A W6 O9 -59.1(6) . . . . ?
O38 K1A W6 O9 -74.4(13) . . . . ?
O27 K1A W6 O9 3.1(5) . . . . ?
O55 K1A W6 O9 86.5(8) . . . . ?
W7 K1A W6 O9 -48.3(4) . . . . ?
W12 K1A W6 O9 142.6(4) . . . . ?
K3 K1A W6 O9 -35.3(6) . . . . ?
W13 K1A W6 O9 -109(3) . . . . ?
K1 K1A W6 O27 42.1(7) . . . . ?
O31 K1A W6 O27 163.2(8) . . . . ?
O37 K1A W6 O27 150.7(6) . . . . ?
O32 K1A W6 O27 -62.2(4) . . . . ?
O38 K1A W6 O27 -77.5(12) . . . . ?
O55 K1A W6 O27 83.4(7) . . . . ?
W7 K1A W6 O27 -51.4(2) . . . . ?
W12 K1A W6 O27 139.5(5) . . . . ?
K3 K1A W6 O27 -38.4(3) . . . . ?
W13 K1A W6 O27 -112(3) . . . . ?
K1 K1A W6 K5 156.4(7) . . . 2_667 ?
O31 K1A W6 K5 -82.5(7) . . . 2_667 ?
O37 K1A W6 K5 -95.0(5) . . . 2_667 ?
O32 K1A W6 K5 52.1(4) . . . 2_667 ?
O38 K1A W6 K5 36.8(12) . . . 2_667 ?
O27 K1A W6 K5 114.3(2) . . . 2_667 ?
O55 K1A W6 K5 -162.3(7) . . . 2_667 ?
W7 K1A W6 K5 62.90(14) . . . 2_667 ?
W12 K1A W6 K5 -106.2(4) . . . 2_667 ?
K3 K1A W6 K5 75.9(3) . . . 2_667 ?
W13 K1A W6 K5 2(3) . . . 2_667 ?
O31 K1A W6 K1 121.1(11) . . . . ?
O37 K1A W6 K1 108.6(10) . . . . ?
O32 K1A W6 K1 -104.3(8) . . . . ?
O38 K1A W6 K1 -119.6(16) . . . . ?
O27 K1A W6 K1 -42.1(7) . . . . ?
O55 K1A W6 K1 41.3(6) . . . . ?
W7 K1A W6 K1 -93.5(7) . . . . ?
W12 K1A W6 K1 97.4(9) . . . . ?
K3 K1A W6 K1 -80.6(7) . . . . ?
W13 K1A W6 K1 -154(3) . . . . ?
K1 K1A W6 K6 -141.1(6) . . . 1_556 ?
O31 K1A W6 K6 -20.0(13) . . . 1_556 ?
O37 K1A W6 K6 -32.5(12) . . . 1_556 ?
O32 K1A W6 K6 114.6(8) . . . 1_556 ?
O38 K1A W6 K6 99.3(13) . . . 1_556 ?
O27 K1A W6 K6 176.8(7) . . . 1_556 ?
O55 K1A W6 K6 -99.8(10) . . . 1_556 ?
W7 K1A W6 K6 125.4(8) . . . 1_556 ?
W12 K1A W6 K6 -43.7(11) . . . 1_556 ?
K3 K1A W6 K6 138.4(6) . . . 1_556 ?
W13 K1A W6 K6 65(3) . . . 1_556 ?
K1A K1 W6 O18 39.3(8) . . . . ?
O37 K1 W6 O18 -9.0(5) . . . . ?
O31 K1 W6 O18 -1.7(6) . . . . ?
O38 K1 W6 O18 63.9(5) . . . . ?
O32 K1 W6 O18 98.9(5) . . . . ?
O69 K1 W6 O18 -124.4(5) . . . . ?
O71 K1 W6 O18 -177.1(5) . . . . ?
O27 K1 W6 O18 170.3(5) . . . . ?
O55 K1 W6 O18 -35.0(6) . . . . ?
K3 K1 W6 O18 116.4(4) . . . . ?
W12 K1 W6 O18 -18.1(4) . . . . ?
K1A K1 W6 O31 40.9(9) . . . . ?
O37 K1 W6 O31 -7.3(5) . . . . ?
O38 K1 W6 O31 65.5(6) . . . . ?
O32 K1 W6 O31 100.6(5) . . . . ?
O69 K1 W6 O31 -122.7(5) . . . . ?
O71 K1 W6 O31 -175.4(5) . . . . ?
O27 K1 W6 O31 172.0(5) . . . . ?
O55 K1 W6 O31 -33.4(6) . . . . ?
K3 K1 W6 O31 118.0(5) . . . . ?
W12 K1 W6 O31 -16.5(5) . . . . ?
K1A K1 W6 O19 -61.9(8) . . . . ?
O37 K1 W6 O19 -110.2(3) . . . . ?
O31 K1 W6 O19 -102.8(5) . . . . ?
O38 K1 W6 O19 -37.3(4) . . . . ?
O32 K1 W6 O19 -2.3(3) . . . . ?
O69 K1 W6 O19 134.4(3) . . . . ?
O71 K1 W6 O19 81.7(3) . . . . ?
O27 K1 W6 O19 69.2(3) . . . . ?
O55 K1 W6 O19 -136.2(5) . . . . ?
K3 K1 W6 O19 15.2(2) . . . . ?
W12 K1 W6 O19 -119.3(2) . . . . ?
K1A K1 W6 O17 144.0(8) . . . . ?
O37 K1 W6 O17 95.8(3) . . . . ?
O31 K1 W6 O17 103.1(5) . . . . ?
O38 K1 W6 O17 168.6(4) . . . . ?
O32 K1 W6 O17 -156.3(3) . . . . ?
O69 K1 W6 O17 -19.6(3) . . . . ?
O71 K1 W6 O17 -72.4(3) . . . . ?
O27 K1 W6 O17 -84.9(3) . . . . ?
O55 K1 W6 O17 69.7(5) . . . . ?
K3 K1 W6 O17 -138.9(2) . . . . ?
W12 K1 W6 O17 86.6(2) . . . . ?
K1A K1 W6 O9 -143.8(8) . . . . ?
O37 K1 W6 O9 167.9(3) . . . . ?
O31 K1 W6 O9 175.2(5) . . . . ?
O38 K1 W6 O9 -119.2(4) . . . . ?
O32 K1 W6 O9 -84.2(3) . . . . ?
O69 K1 W6 O9 52.5(3) . . . . ?
O71 K1 W6 O9 -0.2(4) . . . . ?
O27 K1 W6 O9 -12.7(3) . . . . ?
O55 K1 W6 O9 141.9(5) . . . . ?
K3 K1 W6 O9 -66.7(3) . . . . ?
W12 K1 W6 O9 158.8(3) . . . . ?
K1A K1 W6 O27 -131.1(8) . . . . ?
O37 K1 W6 O27 -179.4(3) . . . . ?
O31 K1 W6 O27 -172.0(5) . . . . ?
O38 K1 W6 O27 -106.5(4) . . . . ?
O32 K1 W6 O27 -71.4(3) . . . . ?
O69 K1 W6 O27 65.2(3) . . . . ?
O71 K1 W6 O27 12.5(3) . . . . ?
O55 K1 W6 O27 154.6(5) . . . . ?
K3 K1 W6 O27 -54.0(2) . . . . ?
W12 K1 W6 O27 171.5(2) . . . . ?
O37 K1 W6 K1A -48.3(8) . . . . ?
O31 K1 W6 K1A -40.9(9) . . . . ?
O38 K1 W6 K1A 24.6(8) . . . . ?
O32 K1 W6 K1A 59.6(8) . . . . ?
O69 K1 W6 K1A -163.7(8) . . . . ?
O71 K1 W6 K1A 143.6(8) . . . . ?
O27 K1 W6 K1A 131.1(8) . . . . ?
O55 K1 W6 K1A -74.3(8) . . . . ?
K3 K1 W6 K1A 77.1(7) . . . . ?
W12 K1 W6 K1A -57.4(7) . . . . ?
K1A K1 W6 K5 -26.4(7) . . . 2_667 ?
O37 K1 W6 K5 -74.7(2) . . . 2_667 ?
O31 K1 W6 K5 -67.4(5) . . . 2_667 ?
O38 K1 W6 K5 -1.8(3) . . . 2_667 ?
O32 K1 W6 K5 33.2(2) . . . 2_667 ?
O69 K1 W6 K5 169.9(2) . . . 2_667 ?
O71 K1 W6 K5 117.2(2) . . . 2_667 ?
O27 K1 W6 K5 104.7(2) . . . 2_667 ?
O55 K1 W6 K5 -100.7(4) . . . 2_667 ?
K3 K1 W6 K5 50.68(11) . . . 2_667 ?
W12 K1 W6 K5 -83.81(9) . . . 2_667 ?
K1A K1 W6 K6 115.1(8) . . . 1_556 ?
O37 K1 W6 K6 66.8(5) . . . 1_556 ?
O31 K1 W6 K6 74.1(6) . . . 1_556 ?
O38 K1 W6 K6 139.7(5) . . . 1_556 ?
O32 K1 W6 K6 174.7(5) . . . 1_556 ?
O69 K1 W6 K6 -48.6(5) . . . 1_556 ?
O71 K1 W6 K6 -101.3(5) . . . 1_556 ?
O27 K1 W6 K6 -113.9(5) . . . 1_556 ?
O55 K1 W6 K6 40.8(7) . . . 1_556 ?
K3 K1 W6 K6 -167.8(4) . . . 1_556 ?
W12 K1 W6 K6 57.7(5) . . . 1_556 ?
K4 O20 W7 O32 166.7(4) 2_666 . . . ?
K4 O20 W7 O19 67.8(4) 2_666 . . . ?
K4 O20 W7 O21 -97.5(4) 2_666 . . . ?
K4 O20 W7 O10 -16.4(4) 2_666 . . . ?
K4 O20 W7 O27 27(2) 2_666 . . . ?
K4 O20 W7 K1A 150.7(3) 2_666 . . . ?
K4 O20 W7 K1 161.62(13) 2_666 . . . ?
K4 O20 W7 K3 -151.1(3) 2_666 . . . ?
K1A O32 W7 O20 -152.9(7) . . . . ?
K1 O32 W7 O20 -174.3(4) . . . . ?
K3 O32 W7 O20 87.8(4) . . . . ?
K1A O32 W7 O19 -52.4(7) . . . . ?
K1 O32 W7 O19 -73.7(5) . . . . ?
K3 O32 W7 O19 -171.6(4) . . . . ?
K1A O32 W7 O21 103.6(7) . . . . ?
K1 O32 W7 O21 82.3(4) . . . . ?
K3 O32 W7 O21 -15.6(4) . . . . ?
K1A O32 W7 O10 40.3(18) . . . . ?
K1 O32 W7 O10 18.9(17) . . . . ?
K3 O32 W7 O10 -78.9(15) . . . . ?
K1A O32 W7 O27 20.5(6) . . . . ?
K1 O32 W7 O27 -0.9(4) . . . . ?
K3 O32 W7 O27 -98.8(3) . . . . ?
K1 O32 W7 K1A -21.4(4) . . . . ?
K3 O32 W7 K1A -119.2(8) . . . . ?
K1A O32 W7 K4 -137.4(5) . . . 2_666 ?
K1 O32 W7 K4 -158.77(17) . . . 2_666 ?
K3 O32 W7 K4 103.4(5) . . . 2_666 ?
K1A O32 W7 K1 21.4(4) . . . . ?
K3 O32 W7 K1 -97.9(5) . . . . ?
K1A O32 W7 K3 119.2(8) . . . . ?
K1 O32 W7 K3 97.9(5) . . . . ?
W6 O19 W7 O20 173.2(4) . . . . ?
K5 O19 W7 O20 1.4(5) 2_667 . . . ?
W6 O19 W7 O32 70.4(5) . . . . ?
K5 O19 W7 O32 -101.4(5) 2_667 . . . ?
W6 O19 W7 O21 -41.2(10) . . . . ?
K5 O19 W7 O21 147.0(6) 2_667 . . . ?
W6 O19 W7 O10 -95.7(4) . . . . ?
K5 O19 W7 O10 92.5(5) 2_667 . . . ?
W6 O19 W7 O27 -13.8(4) . . . . ?
K5 O19 W7 O27 174.4(5) 2_667 . . . ?
W6 O19 W7 K1A 47.3(4) . . . . ?
K5 O19 W7 K1A -124.5(5) 2_667 . . . ?
W6 O19 W7 K4 -146.4(4) . . . 2_666 ?
K5 O19 W7 K4 41.8(4) 2_667 . . 2_666 ?
W6 O19 W7 K1 35.2(4) . . . . ?
K5 O19 W7 K1 -136.6(4) 2_667 . . . ?
W6 O19 W7 K3 62.0(6) . . . . ?
K5 O19 W7 K3 -109.8(4) 2_667 . . . ?
W8 O21 W7 O20 127.1(12) . . . . ?
K3 O21 W7 O20 -89.4(3) . . . . ?
W8 O21 W7 O32 -130.5(12) . . . . ?
K3 O21 W7 O32 13.0(3) . . . . ?
W8 O21 W7 O19 -18.0(17) . . . . ?
K3 O21 W7 O19 125.5(6) . . . . ?
W8 O21 W7 O10 37.0(12) . . . . ?
K3 O21 W7 O10 -179.5(3) . . . . ?
W8 O21 W7 O27 -44.5(12) . . . . ?
K3 O21 W7 O27 99.0(2) . . . . ?
W8 O21 W7 K1A -101.9(12) . . . . ?
K3 O21 W7 K1A 41.6(3) . . . . ?
W8 O21 W7 K4 81.9(12) . . . 2_666 ?
K3 O21 W7 K4 -134.57(15) . . . 2_666 ?
W8 O21 W7 K1 -94.0(12) . . . . ?
K3 O21 W7 K1 49.47(18) . . . . ?
W8 O21 W7 K3 -143.5(13) . . . . ?
W3 O10 W7 O20 -128.0(8) . . . . ?
K4 O10 W7 O20 14.8(3) 2_666 . . . ?
W3 O10 W7 O32 39.0(19) . . . . ?
K4 O10 W7 O32 -178.2(13) 2_666 . . . ?
W3 O10 W7 O19 133.3(8) . . . . ?
K4 O10 W7 O19 -84.0(3) 2_666 . . . ?
W3 O10 W7 O21 -25.6(8) . . . . ?
K4 O10 W7 O21 117.1(3) 2_666 . . . ?
W3 O10 W7 O27 59.1(8) . . . . ?
K4 O10 W7 O27 -158.1(3) 2_666 . . . ?
W3 O10 W7 K1A 68.0(9) . . . . ?
K4 O10 W7 K1A -149.3(3) 2_666 . . . ?
W3 O10 W7 K4 -142.7(9) . . . 2_666 ?
W3 O10 W7 K1 53.7(9) . . . . ?
K4 O10 W7 K1 -163.54(10) 2_666 . . . ?
W3 O10 W7 K3 -26.2(9) . . . . ?
K4 O10 W7 K3 116.6(2) 2_666 . . . ?
P1 O27 W7 O20 -90.3(18) . . . . ?
W6 O27 W7 O20 51.7(18) . . . . ?
K1 O27 W7 O20 141.4(17) . . . . ?
K1A O27 W7 O20 129.3(17) . . . . ?
P1 O27 W7 O32 129.0(5) . . . . ?
W6 O27 W7 O32 -89.0(3) . . . . ?
K1 O27 W7 O32 0.7(3) . . . . ?
K1A O27 W7 O32 -11.4(4) . . . . ?
P1 O27 W7 O19 -132.8(5) . . . . ?
W6 O27 W7 O19 9.3(3) . . . . ?
K1 O27 W7 O19 98.9(3) . . . . ?
K1A O27 W7 O19 86.8(3) . . . . ?
P1 O27 W7 O21 35.5(5) . . . . ?
W6 O27 W7 O21 177.6(3) . . . . ?
K1 O27 W7 O21 -92.8(3) . . . . ?
K1A O27 W7 O21 -104.9(3) . . . . ?
P1 O27 W7 O10 -46.3(5) . . . . ?
W6 O27 W7 O10 95.8(3) . . . . ?
K1 O27 W7 O10 -174.6(3) . . . . ?
K1A O27 W7 O10 173.3(3) . . . . ?
P1 O27 W7 K1A 140.4(6) . . . . ?
W6 O27 W7 K1A -77.5(3) . . . . ?
K1 O27 W7 K1A 12.1(2) . . . . ?
P1 O27 W7 K4 -67.2(5) . . . 2_666 ?
W6 O27 W7 K4 74.8(2) . . . 2_666 ?
K1 O27 W7 K4 164.46(9) . . . 2_666 ?
K1A O27 W7 K4 152.3(2) . . . 2_666 ?
P1 O27 W7 K1 128.3(5) . . . . ?
W6 O27 W7 K1 -89.7(2) . . . . ?
K1A O27 W7 K1 -12.1(2) . . . . ?
P1 O27 W7 K3 87.7(5) . . . . ?
W6 O27 W7 K3 -130.30(16) . . . . ?
K1 O27 W7 K3 -40.64(16) . . . . ?
K1A O27 W7 K3 -52.8(2) . . . . ?
K1 K1A W7 O20 148.0(7) . . . . ?
O31 K1A W7 O20 -104.5(5) . . . . ?
O37 K1A W7 O20 -51.4(14) . . . . ?
O32 K1A W7 O20 33.8(8) . . . . ?
O38 K1A W7 O20 52.4(6) . . . . ?
O27 K1A W7 O20 -170.1(4) . . . . ?
O55 K1A W7 O20 98.8(6) . . . . ?
W6 K1A W7 O20 -117.0(4) . . . . ?
W12 K1A W7 O20 7(2) . . . . ?
K3 K1A W7 O20 75.8(4) . . . . ?
W13 K1A W7 O20 56.0(5) . . . . ?
K1 K1A W7 O32 114.2(11) . . . . ?
O31 K1A W7 O32 -138.3(8) . . . . ?
O37 K1A W7 O32 -85.2(15) . . . . ?
O38 K1A W7 O32 18.6(6) . . . . ?
O27 K1A W7 O32 156.1(8) . . . . ?
O55 K1A W7 O32 65.0(8) . . . . ?
W6 K1A W7 O32 -150.8(7) . . . . ?
W12 K1A W7 O32 -26.5(18) . . . . ?
K3 K1A W7 O32 42.0(6) . . . . ?
W13 K1A W7 O32 22.2(6) . . . . ?
K1 K1A W7 O19 -119.1(7) . . . . ?
O31 K1A W7 O19 -11.5(4) . . . . ?
O37 K1A W7 O19 41.6(13) . . . . ?
O32 K1A W7 O19 126.8(7) . . . . ?
O38 K1A W7 O19 145.4(5) . . . . ?
O27 K1A W7 O19 -77.2(3) . . . . ?
O55 K1A W7 O19 -168.2(6) . . . . ?
W6 K1A W7 O19 -24.0(2) . . . . ?
W12 K1A W7 O19 100(2) . . . . ?
K3 K1A W7 O19 168.8(3) . . . . ?
W13 K1A W7 O19 149.0(4) . . . . ?
K1 K1A W7 O21 34.7(8) . . . . ?
O31 K1A W7 O21 142.2(4) . . . . ?
O37 K1A W7 O21 -164.7(13) . . . . ?
O32 K1A W7 O21 -79.5(7) . . . . ?
O38 K1A W7 O21 -60.9(5) . . . . ?
O27 K1A W7 O21 76.6(3) . . . . ?
O55 K1A W7 O21 -14.5(6) . . . . ?
W6 K1A W7 O21 129.7(2) . . . . ?
W12 K1A W7 O21 -106(2) . . . . ?
K3 K1A W7 O21 -37.5(3) . . . . ?
W13 K1A W7 O21 -57.3(4) . . . . ?
K1 K1A W7 O10 -52.1(9) . . . . ?
O31 K1A W7 O10 55.5(6) . . . . ?
O37 K1A W7 O10 108.6(13) . . . . ?
O32 K1A W7 O10 -166.2(7) . . . . ?
O38 K1A W7 O10 -147.6(4) . . . . ?
O27 K1A W7 O10 -10.2(5) . . . . ?
O55 K1A W7 O10 -101.2(6) . . . . ?
W6 K1A W7 O10 43.0(4) . . . . ?
W12 K1A W7 O10 167.3(18) . . . . ?
K3 K1A W7 O10 -124.3(4) . . . . ?
W13 K1A W7 O10 -144.0(4) . . . . ?
K1 K1A W7 O27 -41.9(7) . . . . ?
O31 K1A W7 O27 65.6(4) . . . . ?
O37 K1A W7 O27 118.8(14) . . . . ?
O32 K1A W7 O27 -156.1(7) . . . . ?
O38 K1A W7 O27 -137.4(5) . . . . ?
O55 K1A W7 O27 -91.0(6) . . . . ?
W6 K1A W7 O27 53.1(2) . . . . ?
W12 K1A W7 O27 177(2) . . . . ?
K3 K1A W7 O27 -114.1(3) . . . . ?
W13 K1A W7 O27 -133.9(4) . . . . ?
K1 K1A W7 K4 -154.5(4) . . . 2_666 ?
O31 K1A W7 K4 -47.0(6) . . . 2_666 ?
O37 K1A W7 K4 6.2(17) . . . 2_666 ?
O32 K1A W7 K4 91.3(8) . . . 2_666 ?
O38 K1A W7 K4 110.0(5) . . . 2_666 ?
O27 K1A W7 K4 -112.6(4) . . . 2_666 ?
O55 K1A W7 K4 156.3(3) . . . 2_666 ?
W6 K1A W7 K4 -59.5(5) . . . 2_666 ?
W12 K1A W7 K4 65(2) . . . 2_666 ?
K3 K1A W7 K4 133.3(3) . . . 2_666 ?
W13 K1A W7 K4 113.5(4) . . . 2_666 ?
O31 K1A W7 K1 107.5(8) . . . . ?
O37 K1A W7 K1 160.7(19) . . . . ?
O32 K1A W7 K1 -114.2(11) . . . . ?
O38 K1A W7 K1 -95.5(8) . . . . ?
O27 K1A W7 K1 41.9(7) . . . . ?
O55 K1A W7 K1 -49.2(6) . . . . ?
W6 K1A W7 K1 95.0(7) . . . . ?
W12 K1A W7 K1 -141(3) . . . . ?
K3 K1A W7 K1 -72.2(7) . . . . ?
W13 K1A W7 K1 -92.0(8) . . . . ?
K1 K1A W7 K3 72.2(7) . . . . ?
O31 K1A W7 K3 179.7(4) . . . . ?
O37 K1A W7 K3 -127.1(14) . . . . ?
O32 K1A W7 K3 -42.0(6) . . . . ?
O38 K1A W7 K3 -23.3(3) . . . . ?
O27 K1A W7 K3 114.1(3) . . . . ?
O55 K1A W7 K3 23.0(5) . . . . ?
W6 K1A W7 K3 167.2(2) . . . . ?
W12 K1A W7 K3 -68.4(19) . . . . ?
W13 K1A W7 K3 -19.8(2) . . . . ?
K1A K1 W7 O20 -39.5(8) . . . . ?
O37 K1 W7 O20 -46.9(5) . . . . ?
O31 K1 W7 O20 -95.2(4) . . . . ?
O38 K1 W7 O20 23.4(5) . . . . ?
O32 K1 W7 O20 8.3(6) . . . . ?
O69 K1 W7 O20 164.4(4) . . . . ?
O71 K1 W7 O20 112.6(4) . . . . ?
O27 K1 W7 O20 -170.5(5) . . . . ?
O55 K1 W7 O20 44.0(5) . . . . ?
K3 K1 W7 O20 60.2(4) . . . . ?
W12 K1 W7 O20 -29.0(4) . . . . ?
W6 K1 W7 O20 -117.0(4) . . . . ?
K1A K1 W7 O32 -47.8(9) . . . . ?
O37 K1 W7 O32 -55.2(5) . . . . ?
O31 K1 W7 O32 -103.6(5) . . . . ?
O38 K1 W7 O32 15.0(5) . . . . ?
O69 K1 W7 O32 156.1(5) . . . . ?
O71 K1 W7 O32 104.3(5) . . . . ?
O27 K1 W7 O32 -178.8(5) . . . . ?
O55 K1 W7 O32 35.7(6) . . . . ?
K3 K1 W7 O32 51.8(5) . . . . ?
W12 K1 W7 O32 -37.4(5) . . . . ?
W6 K1 W7 O32 -125.4(5) . . . . ?
K1A K1 W7 O19 59.3(7) . . . . ?
O37 K1 W7 O19 51.9(3) . . . . ?
O31 K1 W7 O19 3.6(3) . . . . ?
O38 K1 W7 O19 122.2(3) . . . . ?
O32 K1 W7 O19 107.1(5) . . . . ?
O69 K1 W7 O19 -96.8(3) . . . . ?
O71 K1 W7 O19 -148.6(3) . . . . ?
O27 K1 W7 O19 -71.7(3) . . . . ?
O55 K1 W7 O19 142.8(4) . . . . ?
K3 K1 W7 O19 159.0(2) . . . . ?
W12 K1 W7 O19 69.8(3) . . . . ?
W6 K1 W7 O19 -18.2(2) . . . . ?
K1A K1 W7 O21 -145.8(7) . . . . ?
O37 K1 W7 O21 -153.2(3) . . . . ?
O31 K1 W7 O21 158.4(3) . . . . ?
O38 K1 W7 O21 -83.0(3) . . . . ?
O32 K1 W7 O21 -98.0(5) . . . . ?
O69 K1 W7 O21 58.1(3) . . . . ?
O71 K1 W7 O21 6.3(3) . . . . ?
O27 K1 W7 O21 83.2(3) . . . . ?
O55 K1 W7 O21 -62.3(4) . . . . ?
K3 K1 W7 O21 -46.2(2) . . . . ?
W12 K1 W7 O21 -135.4(2) . . . . ?
W6 K1 W7 O21 136.6(2) . . . . ?
K1A K1 W7 O10 138.0(8) . . . . ?
O37 K1 W7 O10 130.6(4) . . . . ?
O31 K1 W7 O10 82.2(3) . . . . ?
O38 K1 W7 O10 -159.2(3) . . . . ?
O32 K1 W7 O10 -174.2(5) . . . . ?
O69 K1 W7 O10 -18.1(3) . . . . ?
O71 K1 W7 O10 -69.9(3) . . . . ?
O27 K1 W7 O10 7.0(3) . . . . ?
O55 K1 W7 O10 -138.5(4) . . . . ?
K3 K1 W7 O10 -122.3(3) . . . . ?
W12 K1 W7 O10 148.4(3) . . . . ?
W6 K1 W7 O10 60.4(3) . . . . ?
K1A K1 W7 O27 131.0(8) . . . . ?
O37 K1 W7 O27 123.6(3) . . . . ?
O31 K1 W7 O27 75.2(3) . . . . ?
O38 K1 W7 O27 -166.2(3) . . . . ?
O32 K1 W7 O27 178.8(5) . . . . ?
O69 K1 W7 O27 -25.1(3) . . . . ?
O71 K1 W7 O27 -76.9(3) . . . . ?
O55 K1 W7 O27 -145.5(4) . . . . ?
K3 K1 W7 O27 -129.3(2) . . . . ?
W12 K1 W7 O27 141.4(3) . . . . ?
W6 K1 W7 O27 53.5(2) . . . . ?
O37 K1 W7 K1A -7.4(7) . . . . ?
O31 K1 W7 K1A -55.8(7) . . . . ?
O38 K1 W7 K1A 62.8(7) . . . . ?
O32 K1 W7 K1A 47.8(9) . . . . ?
O69 K1 W7 K1A -156.1(8) . . . . ?
O71 K1 W7 K1A 152.1(8) . . . . ?
O27 K1 W7 K1A -131.0(8) . . . . ?
O55 K1 W7 K1A 83.5(8) . . . . ?
K3 K1 W7 K1A 99.7(7) . . . . ?
W12 K1 W7 K1A 10.4(7) . . . . ?
W6 K1 W7 K1A -77.6(7) . . . . ?
K1A K1 W7 K4 52.3(8) . . . 2_666 ?
O37 K1 W7 K4 45.0(4) . . . 2_666 ?
O31 K1 W7 K4 -3.4(3) . . . 2_666 ?
O38 K1 W7 K4 115.2(3) . . . 2_666 ?
O32 K1 W7 K4 100.1(5) . . . 2_666 ?
O69 K1 W7 K4 -103.7(3) . . . 2_666 ?
O71 K1 W7 K4 -155.6(3) . . . 2_666 ?
O27 K1 W7 K4 -78.7(3) . . . 2_666 ?
O55 K1 W7 K4 135.8(4) . . . 2_666 ?
K3 K1 W7 K4 152.0(2) . . . 2_666 ?
W12 K1 W7 K4 62.8(3) . . . 2_666 ?
W6 K1 W7 K4 -25.2(3) . . . 2_666 ?
K1A K1 W7 K3 -99.7(7) . . . . ?
O37 K1 W7 K3 -107.0(3) . . . . ?
O31 K1 W7 K3 -155.4(2) . . . . ?
O38 K1 W7 K3 -36.8(2) . . . . ?
O32 K1 W7 K3 -51.8(5) . . . . ?
O69 K1 W7 K3 104.3(2) . . . . ?
O71 K1 W7 K3 52.4(2) . . . . ?
O27 K1 W7 K3 129.3(2) . . . . ?
O55 K1 W7 K3 -16.2(3) . . . . ?
W12 K1 W7 K3 -89.22(13) . . . . ?
W6 K1 W7 K3 -177.22(7) . . . . ?
O38 K3 W7 O20 -108.1(3) . . . . ?
O5W K3 W7 O20 29.5(4) . . . . ?
O33 K3 W7 O20 120.3(3) . . . . ?
O32 K3 W7 O20 -99.3(5) . . . . ?
O39 K3 W7 O20 154.1(4) . . . . ?
O43 K3 W7 O20 -23.9(3) 1_655 . . . ?
O21 K3 W7 O20 100.4(4) . . . . ?
O50 K3 W7 O20 -131.5(4) . . . . ?
O71 K3 W7 O20 171.8(3) . . . . ?
K1 K3 W7 O20 -144.2(3) . . . . ?
K1A K3 W7 O20 -128.5(3) . . . . ?
W13 K3 W7 O20 -109.9(3) . . . . ?
O38 K3 W7 O32 -8.8(4) . . . . ?
O5W K3 W7 O32 128.8(5) . . . . ?
O33 K3 W7 O32 -140.4(4) . . . . ?
O39 K3 W7 O32 -106.6(5) . . . . ?
O43 K3 W7 O32 75.4(5) 1_655 . . . ?
O21 K3 W7 O32 -160.3(5) . . . . ?
O50 K3 W7 O32 -32.2(5) . . . . ?
O71 K3 W7 O32 -88.9(4) . . . . ?
K1 K3 W7 O32 -44.9(4) . . . . ?
K1A K3 W7 O32 -29.2(4) . . . . ?
W13 K3 W7 O32 -10.6(4) . . . . ?
O38 K3 W7 O19 3.7(4) . . . . ?
O5W K3 W7 O19 141.3(4) . . . . ?
O33 K3 W7 O19 -127.8(4) . . . . ?
O32 K3 W7 O19 12.5(5) . . . . ?
O39 K3 W7 O19 -94.1(4) . . . . ?
O43 K3 W7 O19 87.9(4) 1_655 . . . ?
O21 K3 W7 O19 -147.8(4) . . . . ?
O50 K3 W7 O19 -19.6(5) . . . . ?
O71 K3 W7 O19 -76.4(4) . . . . ?
K1 K3 W7 O19 -32.4(3) . . . . ?
K1A K3 W7 O19 -16.7(4) . . . . ?
W13 K3 W7 O19 1.9(4) . . . . ?
O38 K3 W7 O21 151.5(3) . . . . ?
O5W K3 W7 O21 -70.9(4) . . . . ?
O33 K3 W7 O21 20.0(3) . . . . ?
O32 K3 W7 O21 160.3(5) . . . . ?
O39 K3 W7 O21 53.7(4) . . . . ?
O43 K3 W7 O21 -124.3(4) 1_655 . . . ?
O50 K3 W7 O21 128.2(4) . . . . ?
O71 K3 W7 O21 71.4(3) . . . . ?
K1 K3 W7 O21 115.4(3) . . . . ?
K1A K3 W7 O21 131.1(3) . . . . ?
W13 K3 W7 O21 149.7(3) . . . . ?
O38 K3 W7 O10 152.2(3) . . . . ?
O5W K3 W7 O10 -70.2(4) . . . . ?
O33 K3 W7 O10 20.6(3) . . . . ?
O32 K3 W7 O10 161.0(5) . . . . ?
O39 K3 W7 O10 54.4(4) . . . . ?
O43 K3 W7 O10 -123.6(3) 1_655 . . . ?
O21 K3 W7 O10 0.7(4) . . . . ?
O50 K3 W7 O10 128.9(4) . . . . ?
O71 K3 W7 O10 72.1(3) . . . . ?
K1 K3 W7 O10 116.1(3) . . . . ?
K1A K3 W7 O10 131.8(3) . . . . ?
W13 K3 W7 O10 150.4(3) . . . . ?
O38 K3 W7 O27 72.3(3) . . . . ?
O5W K3 W7 O27 -150.2(3) . . . . ?
O33 K3 W7 O27 -59.3(2) . . . . ?
O32 K3 W7 O27 81.1(4) . . . . ?
O39 K3 W7 O27 -25.6(3) . . . . ?
O43 K3 W7 O27 156.4(3) 1_655 . . . ?
O21 K3 W7 O27 -79.3(3) . . . . ?
O50 K3 W7 O27 48.9(3) . . . . ?
O71 K3 W7 O27 -7.9(2) . . . . ?
K1 K3 W7 O27 36.15(18) . . . . ?
K1A K3 W7 O27 51.9(3) . . . . ?
W13 K3 W7 O27 70.44(18) . . . . ?
O38 K3 W7 K1A 20.4(3) . . . . ?
O5W K3 W7 K1A 157.9(3) . . . . ?
O33 K3 W7 K1A -111.2(3) . . . . ?
O32 K3 W7 K1A 29.2(4) . . . . ?
O39 K3 W7 K1A -77.4(3) . . . . ?
O43 K3 W7 K1A 104.6(3) 1_655 . . . ?
O21 K3 W7 K1A -131.1(4) . . . . ?
O50 K3 W7 K1A -3.0(3) . . . . ?
O71 K3 W7 K1A -59.7(3) . . . . ?
K1 K3 W7 K1A -15.7(2) . . . . ?
W13 K3 W7 K1A 18.6(2) . . . . ?
O38 K3 W7 K4 -135.7(2) . . . 2_666 ?
O5W K3 W7 K4 1.8(3) . . . 2_666 ?
O33 K3 W7 K4 92.71(19) . . . 2_666 ?
O32 K3 W7 K4 -126.9(4) . . . 2_666 ?
O39 K3 W7 K4 126.5(2) . . . 2_666 ?
O43 K3 W7 K4 -51.5(2) 1_655 . . 2_666 ?
O21 K3 W7 K4 72.7(3) . . . 2_666 ?
O50 K3 W7 K4 -159.1(3) . . . 2_666 ?
O71 K3 W7 K4 144.15(19) . . . 2_666 ?
K1 K3 W7 K4 -171.84(8) . . . 2_666 ?
K1A K3 W7 K4 -156.1(2) . . . 2_666 ?
W13 K3 W7 K4 -137.54(8) . . . 2_666 ?
O38 K3 W7 K1 36.11(19) . . . . ?
O5W K3 W7 K1 173.7(3) . . . . ?
O33 K3 W7 K1 -95.45(18) . . . . ?
O32 K3 W7 K1 44.9(4) . . . . ?
O39 K3 W7 K1 -61.7(2) . . . . ?
O43 K3 W7 K1 120.3(2) 1_655 . . . ?
O21 K3 W7 K1 -115.4(3) . . . . ?
O50 K3 W7 K1 12.8(3) . . . . ?
O71 K3 W7 K1 -44.01(18) . . . . ?
K1A K3 W7 K1 15.7(2) . . . . ?
W13 K3 W7 K1 34.30(7) . . . . ?
K9A O22 W8 O33 173.5(6) 1_545 . . . ?
K9 O22 W8 O33 -141.8(5) 1_545 . . . ?
K9A O22 W8 O21 77.6(6) 1_545 . . . ?
K9 O22 W8 O21 122.2(5) 1_545 . . . ?
K9A O22 W8 O23 -94.1(6) 1_545 . . . ?
K9 O22 W8 O23 -49.4(5) 1_545 . . . ?
K9A O22 W8 O11 -8.4(6) 1_545 . . . ?
K9 O22 W8 O11 36.2(5) 1_545 . . . ?
K9A O22 W8 O28 -61(3) 1_545 . . . ?
K9 O22 W8 O28 -17(3) 1_545 . . . ?
K9 O22 W8 K9A 44.7(6) 1_545 . . 1_545 ?
K9A O22 W8 K3 130.5(6) 1_545 . . . ?
K9 O22 W8 K3 175.2(4) 1_545 . . . ?
Sn1 O33 W8 O22 125.0(7) . . . . ?
K3 O33 W8 O22 -85.4(4) . . . . ?
Sn1 O33 W8 O21 -131.5(7) . . . . ?
K3 O33 W8 O21 18.1(4) . . . . ?
Sn1 O33 W8 O23 23.2(7) . . . . ?
K3 O33 W8 O23 172.9(4) . . . . ?
Sn1 O33 W8 O11 -48.1(17) . . . . ?
K3 O33 W8 O11 101.5(12) . . . . ?
Sn1 O33 W8 O28 -49.8(7) . . . . ?
K3 O33 W8 O28 99.8(3) . . . . ?
Sn1 O33 W8 K9A 132.8(8) . . . 1_545 ?
K3 O33 W8 K9A -77.6(8) . . . 1_545 ?
Sn1 O33 W8 K3 -149.7(9) . . . . ?
W7 O21 W8 O22 -130.4(12) . . . . ?
K3 O21 W8 O22 86.2(3) . . . . ?
W7 O21 W8 O33 127.9(12) . . . . ?
K3 O21 W8 O33 -15.4(3) . . . . ?
W7 O21 W8 O23 30.3(17) . . . . ?
K3 O21 W8 O23 -113.1(7) . . . . ?
W7 O21 W8 O11 -35.9(12) . . . . ?
K3 O21 W8 O11 -179.3(3) . . . . ?
W7 O21 W8 O28 45.4(12) . . . . ?
K3 O21 W8 O28 -98.0(3) . . . . ?
W7 O21 W8 K9A -87.4(12) . . . 1_545 ?
K3 O21 W8 K9A 129.2(4) . . . 1_545 ?
W7 O21 W8 K3 143.4(13) . . . . ?
W9 O23 W8 O22 -175.3(5) . . . . ?
W9 O23 W8 O33 -74.4(5) . . . . ?
W9 O23 W8 O21 23.9(10) . . . . ?
W9 O23 W8 O11 90.2(5) . . . . ?
W9 O23 W8 O28 8.2(4) . . . . ?
W9 O23 W8 K9A 139.5(5) . . . 1_545 ?
W9 O23 W8 K3 -67.8(5) . . . . ?
W3 O11 W8 O22 121.5(8) . . . . ?
K9A O11 W8 O22 7.5(6) 1_545 . . . ?
W3 O11 W8 O33 -65.3(16) . . . . ?
K9A O11 W8 O33 -179.3(12) 1_545 . . . ?
W3 O11 W8 O21 19.3(8) . . . . ?
K9A O11 W8 O21 -94.7(5) 1_545 . . . ?
W3 O11 W8 O23 -137.4(8) . . . . ?
K9A O11 W8 O23 108.6(5) 1_545 . . . ?
W3 O11 W8 O28 -63.6(8) . . . . ?
K9A O11 W8 O28 -177.6(5) 1_545 . . . ?
W3 O11 W8 K9A 114.1(10) . . . 1_545 ?
W3 O11 W8 K3 18.5(10) . . . . ?
K9A O11 W8 K3 -95.6(5) 1_545 . . . ?
P1 O28 W8 O22 101(3) . . . . ?
W9 O28 W8 O22 -39(3) . . . . ?
P1 O28 W8 O33 -133.4(5) . . . . ?
W9 O28 W8 O33 86.7(3) . . . . ?
P1 O28 W8 O21 -39.0(5) . . . . ?
W9 O28 W8 O21 -178.9(3) . . . . ?
P1 O28 W8 O23 134.2(5) . . . . ?
W9 O28 W8 O23 -5.6(3) . . . . ?
P1 O28 W8 O11 47.1(5) . . . . ?
W9 O28 W8 O11 -92.8(3) . . . . ?
P1 O28 W8 K9A 44.5(7) . . . 1_545 ?
W9 O28 W8 K9A -95.3(5) . . . 1_545 ?
P1 O28 W8 K3 -91.2(5) . . . . ?
W9 O28 W8 K3 128.97(17) . . . . ?
O38 K3 W8 O22 -162.5(4) . . . . ?
O5W K3 W8 O22 -32.2(4) . . . . ?
O33 K3 W8 O22 100.6(5) . . . . ?
O32 K3 W8 O22 -120.3(3) . . . . ?
O39 K3 W8 O22 103.6(3) . . . . ?
O43 K3 W8 O22 -6.5(4) 1_655 . . . ?
O21 K3 W8 O22 -102.3(4) . . . . ?
O50 K3 W8 O22 123.0(4) . . . . ?
O71 K3 W8 O22 150.0(3) . . . . ?
K1 K3 W8 O22 -165.5(3) . . . . ?
K1A K3 W8 O22 -153.1(3) . . . . ?
W13 K3 W8 O22 166.9(3) . . . . ?
O38 K3 W8 O33 96.8(5) . . . . ?
O5W K3 W8 O33 -132.8(4) . . . . ?
O32 K3 W8 O33 139.0(4) . . . . ?
O39 K3 W8 O33 3.0(4) . . . . ?
O43 K3 W8 O33 -107.2(5) 1_655 . . . ?
O21 K3 W8 O33 157.1(5) . . . . ?
O50 K3 W8 O33 22.4(5) . . . . ?
O71 K3 W8 O33 49.4(4) . . . . ?
K1 K3 W8 O33 93.9(4) . . . . ?
K1A K3 W8 O33 106.3(4) . . . . ?
W13 K3 W8 O33 66.2(4) . . . . ?
O38 K3 W8 O21 -60.2(4) . . . . ?
O5W K3 W8 O21 70.1(4) . . . . ?
O33 K3 W8 O21 -157.1(5) . . . . ?
O32 K3 W8 O21 -18.0(3) . . . . ?
O39 K3 W8 O21 -154.1(3) . . . . ?
O43 K3 W8 O21 95.8(4) 1_655 . . . ?
O50 K3 W8 O21 -134.6(4) . . . . ?
O71 K3 W8 O21 -107.7(3) . . . . ?
K1 K3 W8 O21 -63.2(3) . . . . ?
K1A K3 W8 O21 -50.8(3) . . . . ?
W13 K3 W8 O21 -90.8(3) . . . . ?
O38 K3 W8 O23 87.1(4) . . . . ?
O5W K3 W8 O23 -142.6(4) . . . . ?
O33 K3 W8 O23 -9.7(5) . . . . ?
O32 K3 W8 O23 129.3(4) . . . . ?
O39 K3 W8 O23 -6.8(4) . . . . ?
O43 K3 W8 O23 -116.9(4) 1_655 . . . ?
O21 K3 W8 O23 147.3(4) . . . . ?
O50 K3 W8 O23 12.7(4) . . . . ?
O71 K3 W8 O23 39.7(4) . . . . ?
K1 K3 W8 O23 84.1(3) . . . . ?
K1A K3 W8 O23 96.5(4) . . . . ?
W13 K3 W8 O23 56.5(4) . . . . ?
O38 K3 W8 O11 -59.2(5) . . . . ?
O5W K3 W8 O11 71.1(4) . . . . ?
O33 K3 W8 O11 -156.0(5) . . . . ?
O32 K3 W8 O11 -17.0(4) . . . . ?
O39 K3 W8 O11 -153.0(4) . . . . ?
O43 K3 W8 O11 96.8(4) 1_655 . . . ?
O21 K3 W8 O11 1.0(4) . . . . ?
O50 K3 W8 O11 -133.6(4) . . . . ?
O71 K3 W8 O11 -106.6(4) . . . . ?
K1 K3 W8 O11 -62.2(3) . . . . ?
K1A K3 W8 O11 -49.8(4) . . . . ?
W13 K3 W8 O11 -89.8(4) . . . . ?
O38 K3 W8 O28 18.7(3) . . . . ?
O5W K3 W8 O28 149.1(3) . . . . ?
O33 K3 W8 O28 -78.1(4) . . . . ?
O32 K3 W8 O28 61.0(2) . . . . ?
O39 K3 W8 O28 -75.1(2) . . . . ?
O43 K3 W8 O28 174.7(3) 1_655 . . . ?
O21 K3 W8 O28 79.0(3) . . . . ?
O50 K3 W8 O28 -55.7(3) . . . . ?
O71 K3 W8 O28 -28.7(3) . . . . ?
K1 K3 W8 O28 15.78(18) . . . . ?
K1A K3 W8 O28 28.2(2) . . . . ?
W13 K3 W8 O28 -11.8(2) . . . . ?
O38 K3 W8 K9A -124.4(5) . . . 1_545 ?
O5W K3 W8 K9A 5.9(5) . . . 1_545 ?
O33 K3 W8 K9A 138.7(5) . . . 1_545 ?
O32 K3 W8 K9A -82.2(4) . . . 1_545 ?
O39 K3 W8 K9A 141.7(4) . . . 1_545 ?
O43 K3 W8 K9A 31.6(5) 1_655 . . 1_545 ?
O21 K3 W8 K9A -64.2(5) . . . 1_545 ?
O50 K3 W8 K9A 161.1(5) . . . 1_545 ?
O71 K3 W8 K9A -171.9(4) . . . 1_545 ?
K1 K3 W8 K9A -127.4(4) . . . 1_545 ?
K1A K3 W8 K9A -115.0(4) . . . 1_545 ?
W13 K3 W8 K9A -155.0(4) . . . 1_545 ?
Sn1 O34 W9 O24 -113.4(8) . . . . ?
K2 O34 W9 O24 78.7(4) . . . . ?
Sn1 O34 W9 O25 144.0(8) . . . . ?
K2 O34 W9 O25 -23.8(3) . . . . ?
Sn1 O34 W9 O23 -13.4(8) . . . . ?
K2 O34 W9 O23 178.7(3) . . . . ?
Sn1 O34 W9 O12 66.7(15) . . . . ?
K2 O34 W9 O12 -101.2(10) . . . . ?
Sn1 O34 W9 O28 60.0(7) . . . . ?
K2 O34 W9 O28 -107.9(3) . . . . ?
Sn1 O34 W9 K2 167.9(10) . . . . ?
W4 O25 W9 O24 123.5(9) . . . . ?
K2 O25 W9 O24 -78.9(4) . . . . ?
W4 O25 W9 O34 -134.5(9) . . . . ?
K2 O25 W9 O34 23.1(3) . . . . ?
W4 O25 W9 O23 -42.3(14) . . . . ?
K2 O25 W9 O23 115.4(8) . . . . ?
W4 O25 W9 O12 27.1(9) . . . . ?
K2 O25 W9 O12 -175.3(3) . . . . ?
W4 O25 W9 O28 -55.0(9) . . . . ?
K2 O25 W9 O28 102.7(3) . . . . ?
W4 O25 W9 K2 -157.6(10) . . . . ?
W8 O23 W9 O24 172.7(5) . . . . ?
W8 O23 W9 O34 70.9(5) . . . . ?
W8 O23 W9 O25 -21.5(11) . . . . ?
W8 O23 W9 O12 -90.6(5) . . . . ?
W8 O23 W9 O28 -8.3(4) . . . . ?
W8 O23 W9 K2 72.3(5) . . . . ?
W1 O12 W9 O24 -130.5(10) . . . . ?
W1 O12 W9 O34 49.4(17) . . . . ?
W1 O12 W9 O25 -28.9(10) . . . . ?
W1 O12 W9 O23 130.1(10) . . . . ?
W1 O12 W9 O28 56.0(9) . . . . ?
W1 O12 W9 K2 -33.8(11) . . . . ?
P1 O28 W9 O24 -126(3) . . . . ?
W8 O28 W9 O24 14(3) . . . . ?
P1 O28 W9 O34 132.4(6) . . . . ?
W8 O28 W9 O34 -87.7(3) . . . . ?
P1 O28 W9 O25 40.7(5) . . . . ?
W8 O28 W9 O25 -179.4(3) . . . . ?
P1 O28 W9 O23 -134.2(5) . . . . ?
W8 O28 W9 O23 5.6(3) . . . . ?
P1 O28 W9 O12 -45.4(5) . . . . ?
W8 O28 W9 O12 94.4(3) . . . . ?
P1 O28 W9 K2 88.2(5) . . . . ?
W8 O28 W9 K2 -131.99(16) . . . . ?
O40 K2 W9 O24 -105.0(4) . . . . ?
O34 K2 W9 O24 -106.2(5) . . . . ?
O25 K2 W9 O24 106.4(4) . . . . ?
O5W K2 W9 O24 85.3(4) 1_455 . . . ?
O42 K2 W9 O24 -127.6(4) . . . . ?
O35 K2 W9 O24 162.5(4) . . . . ?
O29 K2 W9 O24 130.8(3) . . . . ?
W15 K2 W9 O24 -105.7(3) . . . . ?
W19 K2 W9 O24 156.4(3) . . . . ?
W4 K2 W9 O24 112.6(3) . . . . ?
W10 K2 W9 O24 -169.4(3) . . . . ?
O40 K2 W9 O34 1.2(4) . . . . ?
O25 K2 W9 O34 -147.5(5) . . . . ?
O5W K2 W9 O34 -168.6(5) 1_455 . . . ?
O42 K2 W9 O34 -21.4(4) . . . . ?
O35 K2 W9 O34 -91.4(4) . . . . ?
O29 K2 W9 O34 -123.1(4) . . . . ?
W15 K2 W9 O34 0.5(4) . . . . ?
W19 K2 W9 O34 -97.5(4) . . . . ?
W4 K2 W9 O34 -141.2(4) . . . . ?
W10 K2 W9 O34 -63.2(4) . . . . ?
O40 K2 W9 O25 148.6(4) . . . . ?
O34 K2 W9 O25 147.5(5) . . . . ?
O5W K2 W9 O25 -21.1(4) 1_455 . . . ?
O42 K2 W9 O25 126.0(4) . . . . ?
O35 K2 W9 O25 56.1(4) . . . . ?
O29 K2 W9 O25 24.4(3) . . . . ?
W15 K2 W9 O25 147.9(3) . . . . ?
W19 K2 W9 O25 50.0(3) . . . . ?
W4 K2 W9 O25 6.3(3) . . . . ?
W10 K2 W9 O25 84.3(3) . . . . ?
O40 K2 W9 O23 -0.8(4) . . . . ?
O34 K2 W9 O23 -2.0(5) . . . . ?
O25 K2 W9 O23 -149.4(4) . . . . ?
O5W K2 W9 O23 -170.5(4) 1_455 . . . ?
O42 K2 W9 O23 -23.4(4) . . . . ?
O35 K2 W9 O23 -93.3(4) . . . . ?
O29 K2 W9 O23 -125.0(4) . . . . ?
W15 K2 W9 O23 -1.5(4) . . . . ?
W19 K2 W9 O23 -99.4(3) . . . . ?
W4 K2 W9 O23 -143.2(3) . . . . ?
W10 K2 W9 O23 -65.2(4) . . . . ?
O40 K2 W9 O12 155.1(4) . . . . ?
O34 K2 W9 O12 154.0(5) . . . . ?
O25 K2 W9 O12 6.5(4) . . . . ?
O5W K2 W9 O12 -14.6(4) 1_455 . . . ?
O42 K2 W9 O12 132.5(4) . . . . ?
O35 K2 W9 O12 62.6(4) . . . . ?
O29 K2 W9 O12 30.9(4) . . . . ?
W15 K2 W9 O12 154.4(3) . . . . ?
W19 K2 W9 O12 56.5(3) . . . . ?
W4 K2 W9 O12 12.8(3) . . . . ?
W10 K2 W9 O12 90.8(3) . . . . ?
O40 K2 W9 O28 71.4(3) . . . . ?
O34 K2 W9 O28 70.2(4) . . . . ?
O25 K2 W9 O28 -77.3(3) . . . . ?
O5W K2 W9 O28 -98.4(3) 1_455 . . . ?
O42 K2 W9 O28 48.7(3) . . . . ?
O35 K2 W9 O28 -21.2(3) . . . . ?
O29 K2 W9 O28 -52.9(2) . . . . ?
W15 K2 W9 O28 70.66(18) . . . . ?
W19 K2 W9 O28 -27.27(17) . . . . ?
W4 K2 W9 O28 -71.04(17) . . . . ?
W10 K2 W9 O28 7.0(2) . . . . ?
K3 O43 W10 O57 -160.4(6) 1_455 . . . ?
K3 O43 W10 O35 20.0(7) 1_455 . . . ?
K3 O43 W10 O42 110.5(6) 1_455 . . . ?
K3 O43 W10 O44 -69.4(7) 1_455 . . . ?
K3 O43 W10 O54 -50(3) 1_455 . . . ?
K3 O43 W10 K2 65.9(6) 1_455 . . . ?
W16 O57 W10 O43 -132.7(10) . . . . ?
W16 O57 W10 O35 46.2(17) . . . . ?
W16 O57 W10 O42 -30.9(10) . . . . ?
W16 O57 W10 O44 126.3(10) . . . . ?
W16 O57 W10 O54 54.1(10) . . . . ?
W16 O57 W10 K2 -35.1(12) . . . . ?
W19 O35 W10 O43 -143.5(8) . . . . ?
K2 O35 W10 O43 78.3(4) . . . . ?
W19 O35 W10 O57 37.6(15) . . . . ?
K2 O35 W10 O57 -100.6(10) . . . . ?
W19 O35 W10 O42 114.4(8) . . . . ?
K2 O35 W10 O42 -23.8(3) . . . . ?
W19 O35 W10 O44 -42.7(8) . . . . ?
K2 O35 W10 O44 179.1(3) . . . . ?
W19 O35 W10 O54 29.7(7) . . . . ?
K2 O35 W10 O54 -108.5(3) . . . . ?
W19 O35 W10 K2 138.2(9) . . . . ?
W15 O42 W10 O43 131.1(9) . . . . ?
K2 O42 W10 O43 -75.0(4) . . . . ?
W15 O42 W10 O57 30.3(9) . . . . ?
K2 O42 W10 O57 -175.8(3) . . . . ?
W15 O42 W10 O35 -129.9(9) . . . . ?
K2 O42 W10 O35 24.0(3) . . . . ?
W15 O42 W10 O44 -49.2(14) . . . . ?
K2 O42 W10 O44 104.7(8) . . . . ?
W15 O42 W10 O54 -51.3(9) . . . . ?
K2 O42 W10 O54 102.6(3) . . . . ?
W15 O42 W10 K2 -153.9(10) . . . . ?
W11 O44 W10 O43 173.4(5) . . . . ?
W11 O44 W10 O57 -85.4(5) . . . . ?
W11 O44 W10 O35 74.6(5) . . . . ?
W11 O44 W10 O42 -6.3(11) . . . . ?
W11 O44 W10 O54 -4.1(4) . . . . ?
W11 O44 W10 K2 75.5(5) . . . . ?
P2 O54 W10 O43 -160(2) . . . . ?
W11 O54 W10 O43 -17(3) . . . . ?
P2 O54 W10 O57 -49.1(6) . . . . ?
W11 O54 W10 O57 94.4(3) . . . . ?
P2 O54 W10 O35 128.1(6) . . . . ?
W11 O54 W10 O35 -88.4(3) . . . . ?
P2 O54 W10 O42 38.5(6) . . . . ?
W11 O54 W10 O42 -178.0(3) . . . . ?
P2 O54 W10 O44 -140.7(6) . . . . ?
W11 O54 W10 O44 2.9(3) . . . . ?
P2 O54 W10 K2 83.9(5) . . . . ?
W11 O54 W10 K2 -132.59(18) . . . . ?
O40 K2 W10 O43 133.1(3) . . . . ?
O34 K2 W10 O43 168.2(3) . . . . ?
O25 K2 W10 O43 -120.0(4) . . . . ?
O5W K2 W10 O43 -40.1(4) 1_455 . . . ?
O42 K2 W10 O43 109.1(4) . . . . ?
O35 K2 W10 O43 -104.6(4) . . . . ?
O29 K2 W10 O43 -101.3(3) . . . . ?
W9 K2 W10 O43 -161.2(3) . . . . ?
W15 K2 W10 O43 116.5(3) . . . . ?
W19 K2 W10 O43 -118.5(3) . . . . ?
W4 K2 W10 O43 -100.4(3) . . . . ?
O40 K2 W10 O57 29.8(4) . . . . ?
O34 K2 W10 O57 64.8(4) . . . . ?
O25 K2 W10 O57 136.6(4) . . . . ?
O5W K2 W10 O57 -143.4(4) 1_455 . . . ?
O42 K2 W10 O57 5.7(5) . . . . ?
O35 K2 W10 O57 152.1(5) . . . . ?
O29 K2 W10 O57 155.4(4) . . . . ?
W9 K2 W10 O57 95.5(4) . . . . ?
W15 K2 W10 O57 13.1(3) . . . . ?
W19 K2 W10 O57 138.1(3) . . . . ?
W4 K2 W10 O57 156.3(3) . . . . ?
O40 K2 W10 O35 -122.3(4) . . . . ?
O34 K2 W10 O35 -87.3(4) . . . . ?
O25 K2 W10 O35 -15.5(4) . . . . ?
O5W K2 W10 O35 64.5(4) 1_455 . . . ?
O42 K2 W10 O35 -146.3(5) . . . . ?
O29 K2 W10 O35 3.3(3) . . . . ?
W9 K2 W10 O35 -56.6(3) . . . . ?
W15 K2 W10 O35 -138.9(3) . . . . ?
W19 K2 W10 O35 -14.0(3) . . . . ?
W4 K2 W10 O35 4.2(3) . . . . ?
O40 K2 W10 O42 24.1(4) . . . . ?
O34 K2 W10 O42 59.1(4) . . . . ?
O25 K2 W10 O42 130.9(4) . . . . ?
O5W K2 W10 O42 -149.2(4) 1_455 . . . ?
O35 K2 W10 O42 146.3(5) . . . . ?
O29 K2 W10 O42 149.6(4) . . . . ?
W9 K2 W10 O42 89.7(4) . . . . ?
W15 K2 W10 O42 7.4(3) . . . . ?
W19 K2 W10 O42 132.4(3) . . . . ?
W4 K2 W10 O42 150.5(3) . . . . ?
O40 K2 W10 O44 -123.5(4) . . . . ?
O34 K2 W10 O44 -88.5(4) . . . . ?
O25 K2 W10 O44 -16.7(4) . . . . ?
O5W K2 W10 O44 63.3(4) 1_455 . . . ?
O42 K2 W10 O44 -147.6(5) . . . . ?
O35 K2 W10 O44 -1.3(5) . . . . ?
O29 K2 W10 O44 2.0(4) . . . . ?
W9 K2 W10 O44 -57.8(4) . . . . ?
W15 K2 W10 O44 -140.2(3) . . . . ?
W19 K2 W10 O44 -15.2(3) . . . . ?
W4 K2 W10 O44 2.9(3) . . . . ?
O40 K2 W10 O54 -53.3(3) . . . . ?
O34 K2 W10 O54 -18.3(3) . . . . ?
O25 K2 W10 O54 53.5(3) . . . . ?
O5W K2 W10 O54 133.5(3) 1_455 . . . ?
O42 K2 W10 O54 -77.4(4) . . . . ?
O35 K2 W10 O54 69.0(4) . . . . ?
O29 K2 W10 O54 72.3(2) . . . . ?
W9 K2 W10 O54 12.4(2) . . . . ?
W15 K2 W10 O54 -69.95(19) . . . . ?
W19 K2 W10 O54 55.01(19) . . . . ?
W4 K2 W10 O54 73.2(2) . . . . ?
K5 O45 W11 O46 56.3(13) . . . . ?
K5 O45 W11 O58 -34.8(13) . . . . ?
K5 O45 W11 O44 -125.1(12) . . . . ?
K5 O45 W11 O36 149.7(12) . . . . ?
K5 O45 W11 O54 -147.3(15) . . . . ?
W12 O46 W11 O45 -130.4(11) . . . . ?
W12 O46 W11 O58 -30.4(11) . . . . ?
W12 O46 W11 O44 53.4(16) . . . . ?
W12 O46 W11 O36 131.6(11) . . . . ?
W12 O46 W11 O54 53.2(11) . . . . ?
W17 O58 W11 O45 130.9(9) . . . . ?
W17 O58 W11 O46 27.6(9) . . . . ?
W17 O58 W11 O44 -130.9(9) . . . . ?
W17 O58 W11 O36 -63.6(15) . . . . ?
W17 O58 W11 O54 -57.3(8) . . . . ?
W10 O44 W11 O45 -172.3(5) . . . . ?
W10 O44 W11 O46 3.9(12) . . . . ?
W10 O44 W11 O58 87.8(5) . . . . ?
W10 O44 W11 O36 -75.6(5) . . . . ?
W10 O44 W11 O54 4.2(4) . . . . ?
W19 O36 W11 O45 149.2(8) . . . . ?
W19 O36 W11 O46 -107.1(8) . . . . ?
W19 O36 W11 O58 -16.3(16) . . . . ?
W19 O36 W11 O44 51.6(8) . . . . ?
W19 O36 W11 O54 -22.8(7) . . . . ?
P2 O54 W11 O45 164.5(19) . . . . ?
W10 O54 W11 O45 20(2) . . . . ?
P2 O54 W11 O46 -38.5(5) . . . . ?
W10 O54 W11 O46 177.1(3) . . . . ?
P2 O54 W11 O58 50.8(5) . . . . ?
W10 O54 W11 O58 -93.6(3) . . . . ?
P2 O54 W11 O44 141.6(6) . . . . ?
W10 O54 W11 O44 -2.8(3) . . . . ?
P2 O54 W11 O36 -131.2(6) . . . . ?
W10 O54 W11 O36 84.4(3) . . . . ?
K6 O47 W12 O37 -147.0(4) 2_666 . . . ?
K6 O47 W12 O48 115.1(4) 2_666 . . . ?
K6 O47 W12 O46 -50.5(5) 2_666 . . . ?
K6 O47 W12 O59 29.9(5) 2_666 . . . ?
K6 O47 W12 O55 59(2) 2_666 . . . ?
K6 O47 W12 K1A -153.0(3) 2_666 . . . ?
K6 O47 W12 K1 -142.1(3) 2_666 . . . ?
K6 O47 W12 K10 76.8(4) 2_666 . . . ?
K1A O37 W12 O47 -168.0(8) . . . . ?
K1 O37 W12 O47 174.3(5) . . . . ?
K1A O37 W12 O48 -64.9(8) . . . . ?
K1 O37 W12 O48 -82.6(5) . . . . ?
K1A O37 W12 O46 88.1(8) . . . . ?
K1 O37 W12 O46 70.3(5) . . . . ?
K1A O37 W12 O59 24(2) . . . . ?
K1 O37 W12 O59 6.7(19) . . . . ?
K1A O37 W12 O55 7.4(8) . . . . ?
K1 O37 W12 O55 -10.3(4) . . . . ?
K1 O37 W12 K1A -17.7(5) . . . . ?
K1A O37 W12 K1 17.7(5) . . . . ?
K1A O37 W12 K10 -90.6(8) . . . . ?
K1 O37 W12 K10 -108.3(5) . . . . ?
K1A O37 W12 K6 160.8(6) . . . 2_666 ?
K1 O37 W12 K6 143.1(3) . . . 2_666 ?
W13 O48 W12 O47 175.0(5) . . . . ?
K8 O48 W12 O47 10.4(6) . . . . ?
K10 O48 W12 O47 -52.9(5) . . . . ?
W13 O48 W12 O37 71.2(6) . . . . ?
K8 O48 W12 O37 -93.4(6) . . . . ?
K10 O48 W12 O37 -156.7(4) . . . . ?
W13 O48 W12 O46 -35.9(10) . . . . ?
K8 O48 W12 O46 159.6(5) . . . . ?
K10 O48 W12 O46 96.3(7) . . . . ?
W13 O48 W12 O59 -94.2(5) . . . . ?
K8 O48 W12 O59 101.3(6) . . . . ?
K10 O48 W12 O59 38.0(4) . . . . ?
W13 O48 W12 O55 -13.9(4) . . . . ?
K8 O48 W12 O55 -178.5(6) . . . . ?
K10 O48 W12 O55 118.2(4) . . . . ?
W13 O48 W12 K1A 49.5(5) . . . . ?
K8 O48 W12 K1A -115.1(5) . . . . ?
K10 O48 W12 K1A -178.4(4) . . . . ?
W13 O48 W12 K1 36.0(5) . . . . ?
K8 O48 W12 K1 -128.5(5) . . . . ?
K10 O48 W12 K1 168.2(3) . . . . ?
W13 O48 W12 K10 -132.1(7) . . . . ?
K8 O48 W12 K10 63.3(5) . . . . ?
W13 O48 W12 K6 -142.8(4) . . . 2_666 ?
K8 O48 W12 K6 52.6(6) . . . 2_666 ?
K10 O48 W12 K6 -10.7(4) . . . 2_666 ?
W11 O46 W12 O47 117.9(11) . . . . ?
W11 O46 W12 O37 -138.6(11) . . . . ?
W11 O46 W12 O48 -31.1(15) . . . . ?
W11 O46 W12 O59 28.2(11) . . . . ?
W11 O46 W12 O55 -52.3(11) . . . . ?
W11 O46 W12 K1A -114.6(11) . . . . ?
W11 O46 W12 K1 -105.1(11) . . . . ?
W11 O46 W12 K10 40.2(13) . . . . ?
W11 O46 W12 K6 85.5(11) . . . 2_666 ?
W17 O59 W12 O47 -131.6(13) . . . . ?
K10 O59 W12 O47 65.1(4) . . . . ?
K6 O59 W12 O47 -23.8(4) 2_666 . . . ?
W17 O59 W12 O37 36(2) . . . . ?
K10 O59 W12 O37 -127.0(15) . . . . ?
K6 O59 W12 O37 144.1(15) 2_666 . . . ?
W17 O59 W12 O48 127.0(13) . . . . ?
K10 O59 W12 O48 -36.4(4) . . . . ?
K6 O59 W12 O48 -125.2(3) 2_666 . . . ?
W17 O59 W12 O46 -28.8(12) . . . . ?
K10 O59 W12 O46 167.8(4) . . . . ?
K6 O59 W12 O46 79.0(3) 2_666 . . . ?
W17 O59 W12 O55 53.6(12) . . . . ?
K10 O59 W12 O55 -109.7(4) . . . . ?
K6 O59 W12 O55 161.4(3) 2_666 . . . ?
W17 O59 W12 K1A 52.3(15) . . . . ?
K10 O59 W12 K1A -111.1(4) . . . . ?
K6 O59 W12 K1A 160.1(3) 2_666 . . . ?
W17 O59 W12 K1 41.4(14) . . . . ?
K10 O59 W12 K1 -122.0(3) . . . . ?
K6 O59 W12 K1 149.19(15) 2_666 . . . ?
W17 O59 W12 K10 163.3(15) . . . . ?
K6 O59 W12 K10 -88.9(3) 2_666 . . . ?
W17 O59 W12 K6 -107.8(13) . . . 2_666 ?
K10 O59 W12 K6 88.9(3) . . . 2_666 ?
P2 O55 W12 O47 -74(2) . . . . ?
W13 O55 W12 O47 67(2) . . . . ?
K1 O55 W12 O47 161.7(19) . . . . ?
K1A O55 W12 O47 151(2) . . . . ?
P2 O55 W12 O37 132.2(6) . . . . ?
W13 O55 W12 O37 -86.9(3) . . . . ?
K1 O55 W12 O37 7.6(3) . . . . ?
K1A O55 W12 O37 -3.4(4) . . . . ?
P2 O55 W12 O48 -131.4(6) . . . . ?
W13 O55 W12 O48 9.4(3) . . . . ?
K1 O55 W12 O48 103.9(3) . . . . ?
K1A O55 W12 O48 93.0(3) . . . . ?
P2 O55 W12 O46 38.2(5) . . . . ?
W13 O55 W12 O46 179.1(3) . . . . ?
K1 O55 W12 O46 -86.5(3) . . . . ?
K1A O55 W12 O46 -97.4(3) . . . . ?
P2 O55 W12 O59 -43.5(5) . . . . ?
W13 O55 W12 O59 97.4(3) . . . . ?
K1 O55 W12 O59 -168.2(3) . . . . ?
K1A O55 W12 O59 -179.1(3) . . . . ?
P2 O55 W12 K1A 135.6(6) . . . . ?
W13 O55 W12 K1A -83.5(3) . . . . ?
K1 O55 W12 K1A 10.9(2) . . . . ?
P2 O55 W12 K1 124.7(6) . . . . ?
W13 O55 W12 K1 -94.5(2) . . . . ?
K1A O55 W12 K1 -10.9(2) . . . . ?
P2 O55 W12 K10 -90.3(5) . . . . ?
W13 O55 W12 K10 50.6(2) . . . . ?
K1 O55 W12 K10 145.05(19) . . . . ?
K1A O55 W12 K10 134.1(2) . . . . ?
P2 O55 W12 K6 -22.6(7) . . . 2_666 ?
W13 O55 W12 K6 118.24(19) . . . 2_666 ?
K1 O55 W12 K6 -147.27(12) . . . 2_666 ?
K1A O55 W12 K6 -158.2(2) . . . 2_666 ?
K1 K1A W12 O47 149.0(7) . . . . ?
O31 K1A W12 O47 38.8(7) . . . . ?
O37 K1A W12 O47 14.5(10) . . . . ?
O32 K1A W12 O47 -88.6(10) . . . . ?
O38 K1A W12 O47 -117.1(5) . . . . ?
O27 K1A W12 O47 106.8(8) . . . . ?
O55 K1A W12 O47 -173.8(4) . . . . ?
W6 K1A W12 O47 47.8(6) . . . . ?
W7 K1A W12 O47 -70(2) . . . . ?
K3 K1A W12 O47 -134.2(4) . . . . ?
W13 K1A W12 O47 -123.9(4) . . . . ?
K1 K1A W12 O37 134.5(12) . . . . ?
O31 K1A W12 O37 24.3(8) . . . . ?
O32 K1A W12 O37 -103.1(13) . . . . ?
O38 K1A W12 O37 -131.7(9) . . . . ?
O27 K1A W12 O37 92.3(11) . . . . ?
O55 K1A W12 O37 171.7(9) . . . . ?
W6 K1A W12 O37 33.3(7) . . . . ?
W7 K1A W12 O37 -84(2) . . . . ?
K3 K1A W12 O37 -148.7(9) . . . . ?
W13 K1A W12 O37 -138.5(8) . . . . ?
K1 K1A W12 O48 -110.4(7) . . . . ?
O31 K1A W12 O48 139.4(5) . . . . ?
O37 K1A W12 O48 115.1(9) . . . . ?
O32 K1A W12 O48 12.0(10) . . . . ?
O38 K1A W12 O48 -16.6(4) . . . . ?
O27 K1A W12 O48 -152.6(8) . . . . ?
O55 K1A W12 O48 -73.3(4) . . . . ?
W6 K1A W12 O48 148.4(5) . . . . ?
W7 K1A W12 O48 31(2) . . . . ?
K3 K1A W12 O48 -33.6(4) . . . . ?
W13 K1A W12 O48 -23.4(3) . . . . ?
K1 K1A W12 O46 41.3(7) . . . . ?
O31 K1A W12 O46 -68.9(5) . . . . ?
O37 K1A W12 O46 -93.2(8) . . . . ?
O32 K1A W12 O46 163.7(10) . . . . ?
O38 K1A W12 O46 135.2(4) . . . . ?
O27 K1A W12 O46 -0.9(8) . . . . ?
O55 K1A W12 O46 78.5(3) . . . . ?
W6 K1A W12 O46 -59.9(5) . . . . ?
W7 K1A W12 O46 -178(2) . . . . ?
K3 K1A W12 O46 118.1(4) . . . . ?
W13 K1A W12 O46 128.4(3) . . . . ?
K1 K1A W12 O59 -35.7(9) . . . . ?
O31 K1A W12 O59 -145.9(5) . . . . ?
O37 K1A W12 O59 -170.2(8) . . . . ?
O32 K1A W12 O59 86.7(11) . . . . ?
O38 K1A W12 O59 58.1(6) . . . . ?
O27 K1A W12 O59 -77.9(9) . . . . ?
O55 K1A W12 O59 1.5(5) . . . . ?
W6 K1A W12 O59 -136.9(5) . . . . ?
W7 K1A W12 O59 105(2) . . . . ?
K3 K1A W12 O59 41.1(6) . . . . ?
W13 K1A W12 O59 51.3(5) . . . . ?
K1 K1A W12 O55 -37.2(6) . . . . ?
O31 K1A W12 O55 -147.4(6) . . . . ?
O37 K1A W12 O55 -171.7(9) . . . . ?
O32 K1A W12 O55 85.2(9) . . . . ?
O38 K1A W12 O55 56.7(4) . . . . ?
O27 K1A W12 O55 -79.4(8) . . . . ?
W6 K1A W12 O55 -138.4(5) . . . . ?
W7 K1A W12 O55 104(2) . . . . ?
K3 K1A W12 O55 39.6(3) . . . . ?
W13 K1A W12 O55 49.9(2) . . . . ?
O31 K1A W12 K1 -110.2(9) . . . . ?
O37 K1A W12 K1 -134.5(12) . . . . ?
O32 K1A W12 K1 122.4(14) . . . . ?
O38 K1A W12 K1 93.8(8) . . . . ?
O27 K1A W12 K1 -42.2(6) . . . . ?
O55 K1A W12 K1 37.2(6) . . . . ?
W6 K1A W12 K1 -101.2(8) . . . . ?
W7 K1A W12 K1 141(2) . . . . ?
K3 K1A W12 K1 76.8(7) . . . . ?
W13 K1A W12 K1 87.0(7) . . . . ?
K1 K1A W12 K10 -112.0(7) . . . . ?
O31 K1A W12 K10 137.8(4) . . . . ?
O37 K1A W12 K10 113.5(8) . . . . ?
O32 K1A W12 K10 10.3(11) . . . . ?
O38 K1A W12 K10 -18.2(5) . . . . ?
O27 K1A W12 K10 -154.2(6) . . . . ?
O55 K1A W12 K10 -74.9(3) . . . . ?
W6 K1A W12 K10 146.8(3) . . . . ?
W7 K1A W12 K10 29(2) . . . . ?
K3 K1A W12 K10 -35.2(4) . . . . ?
W13 K1A W12 K10 -25.0(3) . . . . ?
K1 K1A W12 K6 98.6(8) . . . 2_666 ?
O31 K1A W12 K6 -11.6(8) . . . 2_666 ?
O37 K1A W12 K6 -35.9(10) . . . 2_666 ?
O32 K1A W12 K6 -139.0(7) . . . 2_666 ?
O38 K1A W12 K6 -167.5(3) . . . 2_666 ?
O27 K1A W12 K6 56.4(10) . . . 2_666 ?
O55 K1A W12 K6 135.8(4) . . . 2_666 ?
W6 K1A W12 K6 -2.6(8) . . . 2_666 ?
W7 K1A W12 K6 -120.3(18) . . . 2_666 ?
K3 K1A W12 K6 175.5(2) . . . 2_666 ?
W13 K1A W12 K6 -174.3(4) . . . 2_666 ?
K1A K1 W12 O47 -38.3(8) . . . . ?
O37 K1 W12 O47 -8.3(7) . . . . ?
O31 K1 W12 O47 8.7(5) . . . . ?
O38 K1 W12 O47 -107.9(5) . . . . ?
O32 K1 W12 O47 -64.8(5) . . . . ?
O69 K1 W12 O47 119.3(5) . . . . ?
O71 K1 W12 O47 175.4(5) . . . . ?
O27 K1 W12 O47 28.9(6) . . . . ?
O55 K1 W12 O47 -175.2(5) . . . . ?
K3 K1 W12 O47 -120.3(5) . . . . ?
W6 K1 W12 O47 15.2(5) . . . . ?
K1A K1 W12 O37 -30.0(9) . . . . ?
O31 K1 W12 O37 17.0(5) . . . . ?
O38 K1 W12 O37 -99.7(6) . . . . ?
O32 K1 W12 O37 -56.5(6) . . . . ?
O69 K1 W12 O37 127.6(6) . . . . ?
O71 K1 W12 O37 -176.4(6) . . . . ?
O27 K1 W12 O37 37.2(6) . . . . ?
O55 K1 W12 O37 -166.9(6) . . . . ?
K3 K1 W12 O37 -112.0(5) . . . . ?
W6 K1 W12 O37 23.5(5) . . . . ?
K1A K1 W12 O48 69.0(7) . . . . ?
O37 K1 W12 O48 99.0(6) . . . . ?
O31 K1 W12 O48 116.0(3) . . . . ?
O38 K1 W12 O48 -0.7(4) . . . . ?
O32 K1 W12 O48 42.5(4) . . . . ?
O69 K1 W12 O48 -133.5(3) . . . . ?
O71 K1 W12 O48 -77.4(3) . . . . ?
O27 K1 W12 O48 136.1(5) . . . . ?
O55 K1 W12 O48 -68.0(4) . . . . ?
K3 K1 W12 O48 -13.0(3) . . . . ?
W6 K1 W12 O48 122.4(3) . . . . ?
K1A K1 W12 O46 -138.2(7) . . . . ?
O37 K1 W12 O46 -108.2(6) . . . . ?
O31 K1 W12 O46 -91.2(3) . . . . ?
O38 K1 W12 O46 152.2(3) . . . . ?
O32 K1 W12 O46 -164.7(3) . . . . ?
O69 K1 W12 O46 19.4(3) . . . . ?
O71 K1 W12 O46 75.5(3) . . . . ?
O27 K1 W12 O46 -71.0(5) . . . . ?
O55 K1 W12 O46 84.9(3) . . . . ?
K3 K1 W12 O46 139.8(2) . . . . ?
W6 K1 W12 O46 -84.7(2) . . . . ?
K1A K1 W12 O59 152.2(8) . . . . ?
O37 K1 W12 O59 -177.8(6) . . . . ?
O31 K1 W12 O59 -160.8(4) . . . . ?
O38 K1 W12 O59 82.5(4) . . . . ?
O32 K1 W12 O59 125.7(4) . . . . ?
O69 K1 W12 O59 -50.2(4) . . . . ?
O71 K1 W12 O59 5.8(4) . . . . ?
O27 K1 W12 O59 -140.6(5) . . . . ?
O55 K1 W12 O59 15.3(4) . . . . ?
K3 K1 W12 O59 70.2(3) . . . . ?
W6 K1 W12 O59 -154.3(3) . . . . ?
K1A K1 W12 O55 136.9(7) . . . . ?
O37 K1 W12 O55 166.9(6) . . . . ?
O31 K1 W12 O55 -176.1(3) . . . . ?
O38 K1 W12 O55 67.3(3) . . . . ?
O32 K1 W12 O55 110.4(3) . . . . ?
O69 K1 W12 O55 -65.5(3) . . . . ?
O71 K1 W12 O55 -9.4(3) . . . . ?
O27 K1 W12 O55 -155.9(5) . . . . ?
K3 K1 W12 O55 54.9(2) . . . . ?
W6 K1 W12 O55 -169.6(3) . . . . ?
O37 K1 W12 K1A 30.0(9) . . . . ?
O31 K1 W12 K1A 47.0(7) . . . . ?
O38 K1 W12 K1A -69.7(7) . . . . ?
O32 K1 W12 K1A -26.5(7) . . . . ?
O69 K1 W12 K1A 157.6(7) . . . . ?
O71 K1 W12 K1A -146.4(7) . . . . ?
O27 K1 W12 K1A 67.2(8) . . . . ?
O55 K1 W12 K1A -136.9(7) . . . . ?
K3 K1 W12 K1A -82.0(7) . . . . ?
W6 K1 W12 K1A 53.5(7) . . . . ?
K1A K1 W12 K10 81.6(7) . . . . ?
O37 K1 W12 K10 111.6(6) . . . . ?
O31 K1 W12 K10 128.7(3) . . . . ?
O38 K1 W12 K10 12.0(3) . . . . ?
O32 K1 W12 K10 55.2(3) . . . . ?
O69 K1 W12 K10 -120.8(3) . . . . ?
O71 K1 W12 K10 -64.7(3) . . . . ?
O27 K1 W12 K10 148.8(4) . . . . ?
O55 K1 W12 K10 -55.3(3) . . . . ?
K3 K1 W12 K10 -0.3(2) . . . . ?
W6 K1 W12 K10 135.09(19) . . . . ?
K1A K1 W12 K6 -113.5(7) . . . 2_666 ?
O37 K1 W12 K6 -83.5(5) . . . 2_666 ?
O31 K1 W12 K6 -66.4(2) . . . 2_666 ?
O38 K1 W12 K6 176.9(3) . . . 2_666 ?
O32 K1 W12 K6 -139.9(3) . . . 2_666 ?
O69 K1 W12 K6 44.1(3) . . . 2_666 ?
O71 K1 W12 K6 100.2(3) . . . 2_666 ?
O27 K1 W12 K6 -46.3(5) . . . 2_666 ?
O55 K1 W12 K6 109.6(3) . . . 2_666 ?
K3 K1 W12 K6 164.55(14) . . . 2_666 ?
W6 K1 W12 K6 -60.00(18) . . . 2_666 ?
O16W K10 W12 O47 -3.9(7) . . . . ?
K9B K10 W12 O47 -68.9(6) . . . . ?
O9W K10 W12 O47 16.2(6) 2_666 . . . ?
K8 K10 W12 O47 85.3(4) . . . . ?
O48 K10 W12 O47 125.0(5) . . . . ?
O1 K10 W12 O47 62.0(5) 1_665 . . . ?
O59 K10 W12 O47 -108.0(5) . . . . ?
O60 K10 W12 O47 178.0(4) . . . . ?
O66 K10 W12 O47 -133.2(4) . . . . ?
K9A K10 W12 O47 -80.3(5) . . . . ?
W17 K10 W12 O47 -111.9(3) . . . . ?
O16W K10 W12 O37 -93.2(8) . . . . ?
K9B K10 W12 O37 -158.2(7) . . . . ?
O9W K10 W12 O37 -73.1(7) 2_666 . . . ?
K8 K10 W12 O37 -4.0(6) . . . . ?
O48 K10 W12 O37 35.7(6) . . . . ?
O1 K10 W12 O37 -27.3(7) 1_665 . . . ?
O59 K10 W12 O37 162.7(6) . . . . ?
O60 K10 W12 O37 88.7(5) . . . . ?
O66 K10 W12 O37 137.5(5) . . . . ?
K9A K10 W12 O37 -169.6(6) . . . . ?
W17 K10 W12 O37 158.8(5) . . . . ?
O16W K10 W12 O48 -128.8(7) . . . . ?
K9B K10 W12 O48 166.2(7) . . . . ?
O9W K10 W12 O48 -108.7(6) 2_666 . . . ?
K8 K10 W12 O48 -39.6(4) . . . . ?
O1 K10 W12 O48 -62.9(5) 1_665 . . . ?
O59 K10 W12 O48 127.0(5) . . . . ?
O60 K10 W12 O48 53.0(4) . . . . ?
O66 K10 W12 O48 101.9(5) . . . . ?
K9A K10 W12 O48 154.7(6) . . . . ?
W17 K10 W12 O48 123.1(4) . . . . ?
O16W K10 W12 O46 88.6(7) . . . . ?
K9B K10 W12 O46 23.6(6) . . . . ?
O9W K10 W12 O46 108.7(6) 2_666 . . . ?
K8 K10 W12 O46 177.8(4) . . . . ?
O48 K10 W12 O46 -142.6(5) . . . . ?
O1 K10 W12 O46 154.5(4) 1_665 . . . ?
O59 K10 W12 O46 -15.5(5) . . . . ?
O60 K10 W12 O46 -89.5(4) . . . . ?
O66 K10 W12 O46 -40.7(4) . . . . ?
K9A K10 W12 O46 12.2(6) . . . . ?
W17 K10 W12 O46 -19.4(4) . . . . ?
O16W K10 W12 O59 104.2(7) . . . . ?
K9B K10 W12 O59 39.1(6) . . . . ?
O9W K10 W12 O59 124.2(6) 2_666 . . . ?
K8 K10 W12 O59 -166.6(5) . . . . ?
O48 K10 W12 O59 -127.0(5) . . . . ?
O1 K10 W12 O59 170.0(6) 1_665 . . . ?
O60 K10 W12 O59 -74.0(4) . . . . ?
O66 K10 W12 O59 -25.1(4) . . . . ?
K9A K10 W12 O59 27.7(5) . . . . ?
W17 K10 W12 O59 -3.9(4) . . . . ?
O16W K10 W12 O55 173.1(6) . . . . ?
K9B K10 W12 O55 108.0(5) . . . . ?
O9W K10 W12 O55 -166.9(5) 2_666 . . . ?
K8 K10 W12 O55 -97.7(3) . . . . ?
O48 K10 W12 O55 -58.1(4) . . . . ?
O1 K10 W12 O55 -121.1(4) 1_665 . . . ?
O59 K10 W12 O55 68.9(4) . . . . ?
O60 K10 W12 O55 -5.1(3) . . . . ?
O66 K10 W12 O55 43.7(3) . . . . ?
K9A K10 W12 O55 96.6(5) . . . . ?
W17 K10 W12 O55 65.0(2) . . . . ?
O16W K10 W12 K1A -126.6(7) . . . . ?
K9B K10 W12 K1A 168.3(5) . . . . ?
O9W K10 W12 K1A -106.6(6) 2_666 . . . ?
K8 K10 W12 K1A -37.4(4) . . . . ?
O48 K10 W12 K1A 2.2(5) . . . . ?
O1 K10 W12 K1A -60.8(5) 1_665 . . . ?
O59 K10 W12 K1A 129.2(4) . . . . ?
O60 K10 W12 K1A 55.2(4) . . . . ?
O66 K10 W12 K1A 104.0(3) . . . . ?
K9A K10 W12 K1A 156.9(5) . . . . ?
W17 K10 W12 K1A 125.3(3) . . . . ?
O16W K10 W12 K1 -146.1(6) . . . . ?
K9B K10 W12 K1 148.9(5) . . . . ?
O9W K10 W12 K1 -126.0(5) 2_666 . . . ?
K8 K10 W12 K1 -56.9(3) . . . . ?
O48 K10 W12 K1 -17.3(4) . . . . ?
O1 K10 W12 K1 -80.2(4) 1_665 . . . ?
O59 K10 W12 K1 109.8(4) . . . . ?
O60 K10 W12 K1 35.8(3) . . . . ?
O66 K10 W12 K1 84.6(3) . . . . ?
K9A K10 W12 K1 137.5(4) . . . . ?
W17 K10 W12 K1 105.87(15) . . . . ?
O16W K10 W12 K6 40.8(6) . . . 2_666 ?
K9B K10 W12 K6 -24.2(5) . . . 2_666 ?
O9W K10 W12 K6 60.9(5) 2_666 . . 2_666 ?
K8 K10 W12 K6 130.0(2) . . . 2_666 ?
O48 K10 W12 K6 169.6(4) . . . 2_666 ?
O1 K10 W12 K6 106.7(4) 1_665 . . 2_666 ?
O59 K10 W12 K6 -63.4(4) . . . 2_666 ?
O60 K10 W12 K6 -137.4(2) . . . 2_666 ?
O66 K10 W12 K6 -88.5(2) . . . 2_666 ?
K9A K10 W12 K6 -35.6(4) . . . 2_666 ?
W17 K10 W12 K6 -67.27(10) . . . 2_666 ?
K8 O49 W13 O38 -98.9(5) . . . . ?
K8 O49 W13 O48 1.4(4) . . . . ?
K8 O49 W13 O50 166.8(4) . . . . ?
K8 O49 W13 O60 86.3(4) . . . . ?
K8 O49 W13 O55 27(3) . . . . ?
K8 O49 W13 K3 -136.7(3) . . . . ?
K8 O49 W13 K1A -80.7(4) . . . . ?
K8 O49 W13 K1 -90.1(5) . . . . ?
K1A O38 W13 O49 144.7(8) . . . . ?
K1 O38 W13 O49 168.8(6) . . . . ?
K3 O38 W13 O49 -81.6(6) . . . . ?
K1A O38 W13 O48 43.5(8) . . . . ?
K1 O38 W13 O48 67.6(6) . . . . ?
K3 O38 W13 O48 177.2(4) . . . . ?
K1A O38 W13 O50 -113.3(8) . . . . ?
K1 O38 W13 O50 -89.2(6) . . . . ?
K3 O38 W13 O50 20.4(5) . . . . ?
K1A O38 W13 O60 -50.7(18) . . . . ?
K1 O38 W13 O60 -26.7(17) . . . . ?
K3 O38 W13 O60 82.9(14) . . . . ?
K1A O38 W13 O55 -28.1(7) . . . . ?
K1 O38 W13 O55 -4.0(5) . . . . ?
K3 O38 W13 O55 105.6(4) . . . . ?
K1A O38 W13 K8 90.8(8) . . . . ?
K1 O38 W13 K8 114.8(5) . . . . ?
K3 O38 W13 K8 -135.6(4) . . . . ?
K1A O38 W13 K3 -133.6(10) . . . . ?
K1 O38 W13 K3 -109.6(7) . . . . ?
K1 O38 W13 K1A 24.1(5) . . . . ?
K3 O38 W13 K1A 133.6(10) . . . . ?
K1A O38 W13 K1 -24.1(4) . . . . ?
K3 O38 W13 K1 109.6(7) . . . . ?
W12 O48 W13 O49 -170.0(5) . . . . ?
K8 O48 W13 O49 -1.5(5) . . . . ?
K10 O48 W13 O49 62.5(5) . . . . ?
W12 O48 W13 O38 -65.1(6) . . . . ?
K8 O48 W13 O38 103.4(4) . . . . ?
K10 O48 W13 O38 167.4(4) . . . . ?
W12 O48 W13 O50 45.9(11) . . . . ?
K8 O48 W13 O50 -145.7(7) . . . . ?
K10 O48 W13 O50 -81.7(9) . . . . ?
W12 O48 W13 O60 95.2(5) . . . . ?
K8 O48 W13 O60 -96.4(4) . . . . ?
K10 O48 W13 O60 -32.3(4) . . . . ?
W12 O48 W13 O55 14.0(4) . . . . ?
K8 O48 W13 O55 -177.5(4) . . . . ?
K10 O48 W13 O55 -113.5(4) . . . . ?
W12 O48 W13 K8 -168.4(7) . . . . ?
K10 O48 W13 K8 64.0(4) . . . . ?
W12 O48 W13 K3 -62.6(6) . . . . ?
K8 O48 W13 K3 105.9(3) . . . . ?
K10 O48 W13 K3 169.9(2) . . . . ?
W12 O48 W13 K1A -46.7(5) . . . . ?
K8 O48 W13 K1A 121.7(3) . . . . ?
K10 O48 W13 K1A -174.2(4) . . . . ?
W12 O48 W13 K1 -34.4(4) . . . . ?
K8 O48 W13 K1 134.1(3) . . . . ?
K10 O48 W13 K1 -161.9(4) . . . . ?
W14 O50 W13 O49 -137.3(14) . . . . ?
K3 O50 W13 O49 88.9(4) . . . . ?
W14 O50 W13 O38 118.8(14) . . . . ?
K3 O50 W13 O38 -15.0(4) . . . . ?
W14 O50 W13 O48 7(2) . . . . ?
K3 O50 W13 O48 -127.2(8) . . . . ?
W14 O50 W13 O60 -43.5(14) . . . . ?
K3 O50 W13 O60 -177.3(3) . . . . ?
W14 O50 W13 O55 37.0(14) . . . . ?
K3 O50 W13 O55 -96.8(3) . . . . ?
W14 O50 W13 K8 -115.4(13) . . . . ?
K3 O50 W13 K8 110.8(5) . . . . ?
W14 O50 W13 K3 133.8(15) . . . . ?
W14 O50 W13 K1A 94.0(14) . . . . ?
K3 O50 W13 K1A -39.8(3) . . . . ?
W14 O50 W13 K1 85.4(14) . . . . ?
K3 O50 W13 K1 -48.36(19) . . . . ?
W18 O60 W13 O49 126.8(11) . . . . ?
K10 O60 W13 O49 -72.1(5) . . . . ?
W18 O60 W13 O38 -38(2) . . . . ?
K10 O60 W13 O38 123.0(13) . . . . ?
W18 O60 W13 O48 -134.8(11) . . . . ?
K10 O60 W13 O48 26.3(3) . . . . ?
W18 O60 W13 O50 26.2(10) . . . . ?
K10 O60 W13 O50 -172.6(4) . . . . ?
W18 O60 W13 O55 -60.9(10) . . . . ?
K10 O60 W13 O55 100.2(3) . . . . ?
W18 O60 W13 K8 178.8(11) . . . . ?
K10 O60 W13 K8 -20.0(3) . . . . ?
W18 O60 W13 K3 23.0(13) . . . . ?
K10 O60 W13 K3 -175.83(16) . . . . ?
W18 O60 W13 K1A -69.5(13) . . . . ?
K10 O60 W13 K1A 91.6(4) . . . . ?
W18 O60 W13 K1 -56.5(12) . . . . ?
K10 O60 W13 K1 104.6(3) . . . . ?
P2 O55 W13 O49 106(3) . . . . ?
W12 O55 W13 O49 -36(3) . . . . ?
K1 O55 W13 O49 -125(3) . . . . ?
K1A O55 W13 O49 -113(3) . . . . ?
P2 O55 W13 O38 -126.3(6) . . . . ?
W12 O55 W13 O38 91.4(4) . . . . ?
K1 O55 W13 O38 2.9(4) . . . . ?
K1A O55 W13 O38 14.2(4) . . . . ?
P2 O55 W13 O48 133.0(6) . . . . ?
W12 O55 W13 O48 -9.4(3) . . . . ?
K1 O55 W13 O48 -97.8(3) . . . . ?
K1A O55 W13 O48 -86.5(4) . . . . ?
P2 O55 W13 O50 -34.1(6) . . . . ?
W12 O55 W13 O50 -176.5(3) . . . . ?
K1 O55 W13 O50 95.1(3) . . . . ?
K1A O55 W13 O50 106.4(3) . . . . ?
P2 O55 W13 O60 46.2(6) . . . . ?
W12 O55 W13 O60 -96.2(3) . . . . ?
K1 O55 W13 O60 175.4(4) . . . . ?
K1A O55 W13 O60 -173.3(4) . . . . ?
P2 O55 W13 K8 130.9(5) . . . . ?
W12 O55 W13 K8 -11.4(3) . . . . ?
K1 O55 W13 K8 -99.9(2) . . . . ?
K1A O55 W13 K8 -88.6(3) . . . . ?
P2 O55 W13 K3 -89.8(5) . . . . ?
W12 O55 W13 K3 127.89(17) . . . . ?
K1 O55 W13 K3 39.44(19) . . . . ?
K1A O55 W13 K3 50.7(2) . . . . ?
P2 O55 W13 K1A -140.5(6) . . . . ?
W12 O55 W13 K1A 77.1(3) . . . . ?
K1 O55 W13 K1A -11.3(2) . . . . ?
P2 O55 W13 K1 -129.2(6) . . . . ?
W12 O55 W13 K1 88.5(2) . . . . ?
K1A O55 W13 K1 11.3(2) . . . . ?
O1 K8 W13 O49 86.5(6) 1_665 . . . ?
O48 K8 W13 O49 178.1(6) . . . . ?
O11W K8 W13 O49 5.4(5) 1_655 . . . ?
K10 K8 W13 O49 119.7(5) . . . . ?
O9W K8 W13 O49 163.8(6) 2_666 . . . ?
O8W K8 W13 O49 -28.1(6) 1_655 . . . ?
K5 K8 W13 O49 -85.8(5) 1_655 . . . ?
O1 K8 W13 O38 -178.1(6) 1_665 . . . ?
O48 K8 W13 O38 -86.6(5) . . . . ?
O11W K8 W13 O38 100.8(5) 1_655 . . . ?
K10 K8 W13 O38 -144.9(4) . . . . ?
O49 K8 W13 O38 95.4(5) . . . . ?
O9W K8 W13 O38 -100.9(6) 2_666 . . . ?
O8W K8 W13 O38 67.3(6) 1_655 . . . ?
K5 K8 W13 O38 9.5(4) 1_655 . . . ?
O1 K8 W13 O48 -91.5(6) 1_665 . . . ?
O11W K8 W13 O48 -172.6(5) 1_655 . . . ?
K10 K8 W13 O48 -58.3(4) . . . . ?
O49 K8 W13 O48 -178.1(6) . . . . ?
O9W K8 W13 O48 -14.3(6) 2_666 . . . ?
O8W K8 W13 O48 153.9(6) 1_655 . . . ?
K5 K8 W13 O48 96.1(4) 1_655 . . . ?
O1 K8 W13 O50 59.1(8) 1_665 . . . ?
O48 K8 W13 O50 150.6(7) . . . . ?
O11W K8 W13 O50 -22.1(7) 1_655 . . . ?
K10 K8 W13 O50 92.3(6) . . . . ?
O49 K8 W13 O50 -27.5(7) . . . . ?
O9W K8 W13 O50 136.3(7) 2_666 . . . ?
O8W K8 W13 O50 -55.5(8) 1_655 . . . ?
K5 K8 W13 O50 -113.3(6) 1_655 . . . ?
O1 K8 W13 O60 -10.2(5) 1_665 . . . ?
O48 K8 W13 O60 81.3(4) . . . . ?
O11W K8 W13 O60 -91.3(4) 1_655 . . . ?
K10 K8 W13 O60 23.0(3) . . . . ?
O49 K8 W13 O60 -96.7(5) . . . . ?
O9W K8 W13 O60 67.0(5) 2_666 . . . ?
O8W K8 W13 O60 -124.8(5) 1_655 . . . ?
K5 K8 W13 O60 177.4(4) 1_655 . . . ?
O1 K8 W13 O55 -88.8(5) 1_665 . . . ?
O48 K8 W13 O55 2.7(4) . . . . ?
O11W K8 W13 O55 -169.9(4) 1_655 . . . ?
K10 K8 W13 O55 -55.6(3) . . . . ?
O49 K8 W13 O55 -175.3(5) . . . . ?
O9W K8 W13 O55 -11.6(5) 2_666 . . . ?
O8W K8 W13 O55 156.6(5) 1_655 . . . ?
K5 K8 W13 O55 98.8(3) 1_655 . . . ?
O1 K8 W13 K3 148.2(4) 1_665 . . . ?
O48 K8 W13 K3 -120.3(4) . . . . ?
O11W K8 W13 K3 67.0(4) 1_655 . . . ?
K10 K8 W13 K3 -178.64(18) . . . . ?
O49 K8 W13 K3 61.6(4) . . . . ?
O9W K8 W13 K3 -134.6(4) 2_666 . . . ?
O8W K8 W13 K3 33.6(5) 1_655 . . . ?
K5 K8 W13 K3 -24.2(3) 1_655 . . . ?
O1 K8 W13 K1A -150.6(5) 1_665 . . . ?
O48 K8 W13 K1A -59.1(4) . . . . ?
O11W K8 W13 K1A 128.3(4) 1_655 . . . ?
K10 K8 W13 K1A -117.4(3) . . . . ?
O49 K8 W13 K1A 122.8(4) . . . . ?
O9W K8 W13 K1A -73.4(5) 2_666 . . . ?
O8W K8 W13 K1A 94.8(5) 1_655 . . . ?
K5 K8 W13 K1A 37.0(3) 1_655 . . . ?
O1 K8 W13 K1 -144.3(4) 1_665 . . . ?
O48 K8 W13 K1 -52.8(4) . . . . ?
O11W K8 W13 K1 134.6(3) 1_655 . . . ?
K10 K8 W13 K1 -111.1(2) . . . . ?
O49 K8 W13 K1 129.1(4) . . . . ?
O9W K8 W13 K1 -67.1(5) 2_666 . . . ?
O8W K8 W13 K1 101.1(4) 1_655 . . . ?
K5 K8 W13 K1 43.3(3) 1_655 . . . ?
O38 K3 W13 O49 104.8(6) . . . . ?
O5W K3 W13 O49 24.4(6) . . . . ?
O33 K3 W13 O49 -154.2(4) . . . . ?
O32 K3 W13 O49 105.1(4) . . . . ?
O39 K3 W13 O49 -120.4(4) . . . . ?
O43 K3 W13 O49 -10.1(4) 1_655 . . . ?
O21 K3 W13 O49 130.4(5) . . . . ?
O50 K3 W13 O49 -100.0(5) . . . . ?
O71 K3 W13 O49 -170.1(4) . . . . ?
K1 K3 W13 O49 142.9(4) . . . . ?
K1A K3 W13 O49 127.0(4) . . . . ?
O5W K3 W13 O38 -80.3(6) . . . . ?
O33 K3 W13 O38 101.1(5) . . . . ?
O32 K3 W13 O38 0.3(5) . . . . ?
O39 K3 W13 O38 134.9(5) . . . . ?
O43 K3 W13 O38 -114.8(5) 1_655 . . . ?
O21 K3 W13 O38 25.6(5) . . . . ?
O50 K3 W13 O38 155.2(6) . . . . ?
O71 K3 W13 O38 85.1(5) . . . . ?
K1 K3 W13 O38 38.1(5) . . . . ?
K1A K3 W13 O38 22.2(5) . . . . ?
O38 K3 W13 O48 -4.0(6) . . . . ?
O5W K3 W13 O48 -84.4(5) . . . . ?
O33 K3 W13 O48 97.1(4) . . . . ?
O32 K3 W13 O48 -3.7(4) . . . . ?
O39 K3 W13 O48 130.8(4) . . . . ?
O43 K3 W13 O48 -118.9(4) 1_655 . . . ?
O21 K3 W13 O48 21.6(4) . . . . ?
O50 K3 W13 O48 151.2(5) . . . . ?
O71 K3 W13 O48 81.1(4) . . . . ?
K1 K3 W13 O48 34.1(4) . . . . ?
K1A K3 W13 O48 18.2(4) . . . . ?
O38 K3 W13 O50 -155.2(6) . . . . ?
O5W K3 W13 O50 124.5(5) . . . . ?
O33 K3 W13 O50 -54.1(4) . . . . ?
O32 K3 W13 O50 -154.9(4) . . . . ?
O39 K3 W13 O50 -20.3(4) . . . . ?
O43 K3 W13 O50 90.0(4) 1_655 . . . ?
O21 K3 W13 O50 -129.6(4) . . . . ?
O71 K3 W13 O50 -70.1(4) . . . . ?
K1 K3 W13 O50 -117.1(3) . . . . ?
K1A K3 W13 O50 -133.0(4) . . . . ?
O38 K3 W13 O60 -151.4(6) . . . . ?
O5W K3 W13 O60 128.3(5) . . . . ?
O33 K3 W13 O60 -50.3(4) . . . . ?
O32 K3 W13 O60 -151.1(4) . . . . ?
O39 K3 W13 O60 -16.6(4) . . . . ?
O43 K3 W13 O60 93.7(4) 1_655 . . . ?
O21 K3 W13 O60 -125.8(4) . . . . ?
O50 K3 W13 O60 3.8(5) . . . . ?
O71 K3 W13 O60 -66.3(4) . . . . ?
K1 K3 W13 O60 -113.3(3) . . . . ?
K1A K3 W13 O60 -129.2(4) . . . . ?
O38 K3 W13 O55 -72.8(5) . . . . ?
O5W K3 W13 O55 -153.1(4) . . . . ?
O33 K3 W13 O55 28.3(3) . . . . ?
O32 K3 W13 O55 -72.5(3) . . . . ?
O39 K3 W13 O55 62.1(3) . . . . ?
O43 K3 W13 O55 172.4(2) 1_655 . . . ?
O21 K3 W13 O55 -47.2(3) . . . . ?
O50 K3 W13 O55 82.4(4) . . . . ?
O71 K3 W13 O55 12.3(3) . . . . ?
K1 K3 W13 O55 -34.67(19) . . . . ?
K1A K3 W13 O55 -50.6(3) . . . . ?
O38 K3 W13 K8 60.5(5) . . . . ?
O5W K3 W13 K8 -19.9(5) . . . . ?
O33 K3 W13 K8 161.5(3) . . . . ?
O32 K3 W13 K8 60.8(2) . . . . ?
O39 K3 W13 K8 -164.7(2) . . . . ?
O43 K3 W13 K8 -54.4(2) 1_655 . . . ?
O21 K3 W13 K8 86.1(3) . . . . ?
O50 K3 W13 K8 -144.3(4) . . . . ?
O71 K3 W13 K8 145.6(2) . . . . ?
K1 K3 W13 K8 98.60(17) . . . . ?
K1A K3 W13 K8 82.7(3) . . . . ?
O38 K3 W13 K1A -22.2(5) . . . . ?
O5W K3 W13 K1A -102.5(5) . . . . ?
O33 K3 W13 K1A 78.9(3) . . . . ?
O32 K3 W13 K1A -21.9(3) . . . . ?
O39 K3 W13 K1A 112.7(3) . . . . ?
O43 K3 W13 K1A -137.0(3) 1_655 . . . ?
O21 K3 W13 K1A 3.5(3) . . . . ?
O50 K3 W13 K1A 133.0(4) . . . . ?
O71 K3 W13 K1A 62.9(3) . . . . ?
K1 K3 W13 K1A 15.9(2) . . . . ?
O38 K3 W13 K1 -38.1(5) . . . . ?
O5W K3 W13 K1 -118.5(4) . . . . ?
O33 K3 W13 K1 62.9(2) . . . . ?
O32 K3 W13 K1 -37.83(17) . . . . ?
O39 K3 W13 K1 96.72(18) . . . . ?
O43 K3 W13 K1 -152.98(18) 1_655 . . . ?
O21 K3 W13 K1 -12.5(2) . . . . ?
O50 K3 W13 K1 117.1(3) . . . . ?
O71 K3 W13 K1 46.96(18) . . . . ?
K1A K3 W13 K1 -15.94(19) . . . . ?
K1 K1A W13 O49 -151.3(8) . . . . ?
O31 K1A W13 O49 71.4(14) . . . . ?
O37 K1A W13 O49 103.3(6) . . . . ?
O32 K1A W13 O49 -45.5(7) . . . . ?
O38 K1A W13 O49 -42.8(10) . . . . ?
O27 K1A W13 O49 -101.0(7) . . . . ?
O55 K1A W13 O49 170.2(5) . . . . ?
W6 K1A W13 O49 3(3) . . . . ?
W7 K1A W13 O49 -53.7(6) . . . . ?
W12 K1A W13 O49 116.8(5) . . . . ?
K3 K1A W13 O49 -74.1(5) . . . . ?
K1 K1A W13 O38 -108.5(11) . . . . ?
O31 K1A W13 O38 114.2(16) . . . . ?
O37 K1A W13 O38 146.1(10) . . . . ?
O32 K1A W13 O38 -2.7(8) . . . . ?
O27 K1A W13 O38 -58.3(9) . . . . ?
O55 K1A W13 O38 -147.0(9) . . . . ?
W6 K1A W13 O38 46(3) . . . . ?
W7 K1A W13 O38 -10.9(7) . . . . ?
W12 K1A W13 O38 159.6(9) . . . . ?
K3 K1A W13 O38 -31.3(8) . . . . ?
K1 K1A W13 O48 115.7(7) . . . . ?
O31 K1A W13 O48 -21.7(13) . . . . ?
O37 K1A W13 O48 10.2(4) . . . . ?
O32 K1A W13 O48 -138.5(5) . . . . ?
O38 K1A W13 O48 -135.9(9) . . . . ?
O27 K1A W13 O48 165.9(6) . . . . ?
O55 K1A W13 O48 77.1(4) . . . . ?
W6 K1A W13 O48 -90(3) . . . . ?
W7 K1A W13 O48 -146.8(4) . . . . ?
W12 K1A W13 O48 23.7(3) . . . . ?
K3 K1A W13 O48 -167.2(3) . . . . ?
K1 K1A W13 O50 -38.9(8) . . . . ?
O31 K1A W13 O50 -176.2(13) . . . . ?
O37 K1A W13 O50 -144.3(4) . . . . ?
O32 K1A W13 O50 66.9(5) . . . . ?
O38 K1A W13 O50 69.6(9) . . . . ?
O27 K1A W13 O50 11.3(6) . . . . ?
O55 K1A W13 O50 -77.4(4) . . . . ?
W6 K1A W13 O50 115(3) . . . . ?
W7 K1A W13 O50 58.7(4) . . . . ?
W12 K1A W13 O50 -130.8(3) . . . . ?
K3 K1A W13 O50 38.3(3) . . . . ?
K1 K1A W13 O60 48.4(9) . . . . ?
O31 K1A W13 O60 -88.9(14) . . . . ?
O37 K1A W13 O60 -57.0(6) . . . . ?
O32 K1A W13 O60 154.2(5) . . . . ?
O38 K1A W13 O60 156.9(9) . . . . ?
O27 K1A W13 O60 98.7(7) . . . . ?
O55 K1A W13 O60 9.9(5) . . . . ?
W6 K1A W13 O60 -157(3) . . . . ?
W7 K1A W13 O60 146.0(4) . . . . ?
W12 K1A W13 O60 -43.5(5) . . . . ?
K3 K1A W13 O60 125.6(4) . . . . ?
K1 K1A W13 O55 38.5(7) . . . . ?
O31 K1A W13 O55 -98.8(13) . . . . ?
O37 K1A W13 O55 -66.9(4) . . . . ?
O32 K1A W13 O55 144.3(5) . . . . ?
O38 K1A W13 O55 147.0(9) . . . . ?
O27 K1A W13 O55 88.8(6) . . . . ?
W6 K1A W13 O55 -167(3) . . . . ?
W7 K1A W13 O55 136.1(4) . . . . ?
W12 K1A W13 O55 -53.4(2) . . . . ?
K3 K1A W13 O55 115.7(3) . . . . ?
K1 K1A W13 K8 155.3(7) . . . . ?
O31 K1A W13 K8 18.0(13) . . . . ?
O37 K1A W13 K8 49.9(4) . . . . ?
O32 K1A W13 K8 -98.9(4) . . . . ?
O38 K1A W13 K8 -96.2(8) . . . . ?
O27 K1A W13 K8 -154.5(5) . . . . ?
O55 K1A W13 K8 116.7(3) . . . . ?
W6 K1A W13 K8 -50(3) . . . . ?
W7 K1A W13 K8 -107.1(3) . . . . ?
W12 K1A W13 K8 63.35(18) . . . . ?
K3 K1A W13 K8 -127.55(16) . . . . ?
K1 K1A W13 K3 -77.2(7) . . . . ?
O31 K1A W13 K3 145.5(13) . . . . ?
O37 K1A W13 K3 177.4(4) . . . . ?
O32 K1A W13 K3 28.6(3) . . . . ?
O38 K1A W13 K3 31.3(8) . . . . ?
O27 K1A W13 K3 -26.9(5) . . . . ?
O55 K1A W13 K3 -115.7(3) . . . . ?
W6 K1A W13 K3 77(3) . . . . ?
W7 K1A W13 K3 20.4(2) . . . . ?
W12 K1A W13 K3 -169.1(2) . . . . ?
O31 K1A W13 K1 -137.3(18) . . . . ?
O37 K1A W13 K1 -105.4(8) . . . . ?
O32 K1A W13 K1 105.8(8) . . . . ?
O38 K1A W13 K1 108.5(11) . . . . ?
O27 K1A W13 K1 50.2(6) . . . . ?
O55 K1A W13 K1 -38.5(6) . . . . ?
W6 K1A W13 K1 154(3) . . . . ?
W7 K1A W13 K1 97.6(8) . . . . ?
W12 K1A W13 K1 -91.9(7) . . . . ?
K3 K1A W13 K1 77.2(7) . . . . ?
K1A K1 W13 O49 34.8(9) . . . . ?
O37 K1 W13 O49 92.2(6) . . . . ?
O31 K1 W13 O49 50.8(6) . . . . ?
O38 K1 W13 O49 -15.7(9) . . . . ?
O32 K1 W13 O49 -18.5(6) . . . . ?
O69 K1 W13 O49 -162.4(6) . . . . ?
O71 K1 W13 O49 -115.7(6) . . . . ?
O27 K1 W13 O49 -45.8(7) . . . . ?
O55 K1 W13 O49 169.6(6) . . . . ?
K3 K1 W13 O49 -59.5(6) . . . . ?
W12 K1 W13 O49 115.3(6) . . . . ?
W6 K1 W13 O49 29.8(6) . . . . ?
K1A K1 W13 O38 50.6(9) . . . . ?
O37 K1 W13 O38 108.0(7) . . . . ?
O31 K1 W13 O38 66.5(7) . . . . ?
O32 K1 W13 O38 -2.7(7) . . . . ?
O69 K1 W13 O38 -146.7(7) . . . . ?
O71 K1 W13 O38 -99.9(7) . . . . ?
O27 K1 W13 O38 -30.1(7) . . . . ?
O55 K1 W13 O38 -174.7(7) . . . . ?
K3 K1 W13 O38 -43.8(7) . . . . ?
W12 K1 W13 O38 131.0(7) . . . . ?
W6 K1 W13 O38 45.6(7) . . . . ?
K1A K1 W13 O48 -62.5(7) . . . . ?
O37 K1 W13 O48 -5.1(3) . . . . ?
O31 K1 W13 O48 -46.5(3) . . . . ?
O38 K1 W13 O48 -113.1(7) . . . . ?
O32 K1 W13 O48 -115.8(3) . . . . ?
O69 K1 W13 O48 100.2(3) . . . . ?
O71 K1 W13 O48 147.0(3) . . . . ?
O27 K1 W13 O48 -143.2(4) . . . . ?
O55 K1 W13 O48 72.2(4) . . . . ?
K3 K1 W13 O48 -156.9(3) . . . . ?
W12 K1 W13 O48 17.9(2) . . . . ?
W6 K1 W13 O48 -67.5(3) . . . . ?
K1A K1 W13 O50 142.0(7) . . . . ?
O37 K1 W13 O50 -160.5(3) . . . . ?
O31 K1 W13 O50 158.0(4) . . . . ?
O38 K1 W13 O50 91.5(7) . . . . ?
O32 K1 W13 O50 88.7(3) . . . . ?
O69 K1 W13 O50 -55.2(3) . . . . ?
O71 K1 W13 O50 -8.4(3) . . . . ?
O27 K1 W13 O50 61.4(4) . . . . ?
O55 K1 W13 O50 -83.2(4) . . . . ?
K3 K1 W13 O50 47.7(3) . . . . ?
W12 K1 W13 O50 -137.5(3) . . . . ?
W6 K1 W13 O50 137.1(3) . . . . ?
K1A K1 W13 O60 -140.6(8) . . . . ?
O37 K1 W13 O60 -83.2(4) . . . . ?
O31 K1 W13 O60 -124.6(4) . . . . ?
O38 K1 W13 O60 168.9(7) . . . . ?
O32 K1 W13 O60 166.1(4) . . . . ?
O69 K1 W13 O60 22.2(4) . . . . ?
O71 K1 W13 O60 69.0(4) . . . . ?
O27 K1 W13 O60 138.8(4) . . . . ?
O55 K1 W13 O60 -5.8(4) . . . . ?
K3 K1 W13 O60 125.1(4) . . . . ?
W12 K1 W13 O60 -60.1(4) . . . . ?
W6 K1 W13 O60 -145.6(4) . . . . ?
K1A K1 W13 O55 -134.7(7) . . . . ?
O37 K1 W13 O55 -77.3(3) . . . . ?
O31 K1 W13 O55 -118.8(4) . . . . ?
O38 K1 W13 O55 174.7(7) . . . . ?
O32 K1 W13 O55 172.0(3) . . . . ?
O69 K1 W13 O55 28.0(3) . . . . ?
O71 K1 W13 O55 74.8(3) . . . . ?
O27 K1 W13 O55 144.6(4) . . . . ?
K3 K1 W13 O55 130.9(3) . . . . ?
W12 K1 W13 O55 -54.3(3) . . . . ?
W6 K1 W13 O55 -139.7(3) . . . . ?
K1A K1 W13 K8 -26.9(7) . . . . ?
O37 K1 W13 K8 30.5(3) . . . . ?
O31 K1 W13 K8 -10.9(3) . . . . ?
O38 K1 W13 K8 -77.4(7) . . . . ?
O32 K1 W13 K8 -80.2(2) . . . . ?
O69 K1 W13 K8 135.9(3) . . . . ?
O71 K1 W13 K8 -177.4(2) . . . . ?
O27 K1 W13 K8 -107.5(3) . . . . ?
O55 K1 W13 K8 107.9(3) . . . . ?
K3 K1 W13 K8 -121.25(15) . . . . ?
W12 K1 W13 K8 53.55(14) . . . . ?
W6 K1 W13 K8 -31.9(2) . . . . ?
K1A K1 W13 K3 94.4(7) . . . . ?
O37 K1 W13 K3 151.8(2) . . . . ?
O31 K1 W13 K3 110.3(3) . . . . ?
O38 K1 W13 K3 43.8(6) . . . . ?
O32 K1 W13 K3 41.1(2) . . . . ?
O69 K1 W13 K3 -102.9(2) . . . . ?
O71 K1 W13 K3 -56.1(2) . . . . ?
O27 K1 W13 K3 13.7(3) . . . . ?
O55 K1 W13 K3 -130.9(3) . . . . ?
W12 K1 W13 K3 174.80(7) . . . . ?
W6 K1 W13 K3 89.37(14) . . . . ?
O37 K1 W13 K1A 57.4(7) . . . . ?
O31 K1 W13 K1A 16.0(7) . . . . ?
O38 K1 W13 K1A -50.6(9) . . . . ?
O32 K1 W13 K1A -53.3(7) . . . . ?
O69 K1 W13 K1A 162.8(7) . . . . ?
O71 K1 W13 K1A -150.5(7) . . . . ?
O27 K1 W13 K1A -80.6(7) . . . . ?
O55 K1 W13 K1A 134.7(7) . . . . ?
K3 K1 W13 K1A -94.4(7) . . . . ?
W12 K1 W13 K1A 80.4(7) . . . . ?
W6 K1 W13 K1A -5.0(7) . . . . ?
Sn1 O39 W14 O51 -124.7(8) . . . . ?
K3 O39 W14 O51 89.7(5) . . . . ?
Sn1 O39 W14 O50 130.5(8) . . . . ?
K3 O39 W14 O50 -15.1(4) . . . . ?
Sn1 O39 W14 O52 -23.6(8) . . . . ?
K3 O39 W14 O52 -169.2(4) . . . . ?
Sn1 O39 W14 O61 50.5(17) . . . . ?
K3 O39 W14 O61 -95.1(12) . . . . ?
Sn1 O39 W14 O53 48.9(7) . . . . ?
K3 O39 W14 O53 -96.7(4) . . . . ?
Sn1 O39 W14 K7 -36.4(10) . . . 2_666 ?
K3 O39 W14 K7 177.94(13) . . . 2_666 ?
Sn1 O39 W14 K3 145.6(10) . . . . ?
W13 O50 W14 O51 138.0(14) . . . . ?
K3 O50 W14 O51 -89.1(4) . . . . ?
W13 O50 W14 O39 -119.8(14) . . . . ?
K3 O50 W14 O39 13.1(4) . . . . ?
W13 O50 W14 O52 -20(2) . . . . ?
K3 O50 W14 O52 113.0(8) . . . . ?
W13 O50 W14 O61 42.7(14) . . . . ?
K3 O50 W14 O61 175.5(4) . . . . ?
W13 O50 W14 O53 -37.9(14) . . . . ?
K3 O50 W14 O53 94.9(3) . . . . ?
W13 O50 W14 K7 48.0(16) . . . 2_666 ?
K3 O50 W14 K7 -179.10(11) . . . 2_666 ?
W13 O50 W14 K3 -132.9(16) . . . . ?
W15 O52 W14 O51 174.0(6) . . . . ?
K7 O52 W14 O51 -65.6(5) 2_666 . . . ?
W15 O52 W14 O39 72.7(6) . . . . ?
K7 O52 W14 O39 -167.0(4) 2_666 . . . ?
W15 O52 W14 O50 -27.8(11) . . . . ?
K7 O52 W14 O50 92.5(8) 2_666 . . . ?
W15 O52 W14 O61 -90.2(6) . . . . ?
K7 O52 W14 O61 30.1(4) 2_666 . . . ?
W15 O52 W14 O53 -9.0(4) . . . . ?
K7 O52 W14 O53 111.3(4) 2_666 . . . ?
W15 O52 W14 K7 -120.3(7) . . . 2_666 ?
W15 O52 W14 K3 62.5(7) . . . . ?
K7 O52 W14 K3 -177.22(13) 2_666 . . . ?
W18 O61 W14 O51 -123.3(10) . . . . ?
K7 O61 W14 O51 71.2(5) 2_666 . . . ?
W18 O61 W14 O39 61.4(17) . . . . ?
K7 O61 W14 O39 -104.1(12) 2_666 . . . ?
W18 O61 W14 O50 -20.1(9) . . . . ?
K7 O61 W14 O50 174.4(4) 2_666 . . . ?
W18 O61 W14 O52 136.6(10) . . . . ?
K7 O61 W14 O52 -28.9(3) 2_666 . . . ?
W18 O61 W14 O53 63.1(9) . . . . ?
K7 O61 W14 O53 -102.5(3) 2_666 . . . ?
W18 O61 W14 K7 165.5(11) . . . 2_666 ?
W18 O61 W14 K3 -15.0(11) . . . . ?
K7 O61 W14 K3 179.45(12) 2_666 . . . ?
P2 O53 W14 O51 -108(3) . . . . ?
W15 O53 W14 O51 31(3) . . . . ?
P2 O53 W14 O39 133.7(6) . . . . ?
W15 O53 W14 O39 -87.6(3) . . . . ?
P2 O53 W14 O50 39.0(5) . . . . ?
W15 O53 W14 O50 177.7(3) . . . . ?
P2 O53 W14 O52 -132.7(6) . . . . ?
W15 O53 W14 O52 6.0(3) . . . . ?
P2 O53 W14 O61 -45.8(5) . . . . ?
W15 O53 W14 O61 92.9(3) . . . . ?
P2 O53 W14 K7 -91.5(5) . . . 2_666 ?
W15 O53 W14 K7 47.21(19) . . . 2_666 ?
P2 O53 W14 K3 90.8(5) . . . . ?
W15 O53 W14 K3 -130.45(17) . . . . ?
O38 K3 W14 O51 123.7(4) . . . . ?
O5W K3 W14 O51 -23.4(6) . . . . ?
O33 K3 W14 O51 -102.3(4) . . . . ?
O32 K3 W14 O51 161.3(5) . . . . ?
O39 K3 W14 O51 -97.8(6) . . . . ?
O43 K3 W14 O51 38.6(4) 1_655 . . . ?
O21 K3 W14 O51 -123.5(5) . . . . ?
O50 K3 W14 O51 101.5(5) . . . . ?
O71 K3 W14 O51 -150.3(4) . . . . ?
K1 K3 W14 O51 168.1(4) . . . . ?
K1A K3 W14 O51 157.2(4) . . . . ?
W13 K3 W14 O51 110.8(4) . . . . ?
O38 K3 W14 O39 -138.5(4) . . . . ?
O5W K3 W14 O39 74.4(6) . . . . ?
O33 K3 W14 O39 -4.5(4) . . . . ?
O32 K3 W14 O39 -100.9(5) . . . . ?
O43 K3 W14 O39 136.3(4) 1_655 . . . ?
O21 K3 W14 O39 -25.7(4) . . . . ?
O50 K3 W14 O39 -160.7(5) . . . . ?
O71 K3 W14 O39 -52.5(4) . . . . ?
K1 K3 W14 O39 -94.1(4) . . . . ?
K1A K3 W14 O39 -105.0(4) . . . . ?
W13 K3 W14 O39 -151.4(4) . . . . ?
O38 K3 W14 O50 22.2(4) . . . . ?
O5W K3 W14 O50 -124.9(5) . . . . ?
O33 K3 W14 O50 156.2(4) . . . . ?
O32 K3 W14 O50 59.8(4) . . . . ?
O39 K3 W14 O50 160.7(5) . . . . ?
O43 K3 W14 O50 -62.9(4) 1_655 . . . ?
O21 K3 W14 O50 135.0(4) . . . . ?
O71 K3 W14 O50 108.2(4) . . . . ?
K1 K3 W14 O50 66.6(4) . . . . ?
K1A K3 W14 O50 55.7(4) . . . . ?
W13 K3 W14 O50 9.3(4) . . . . ?
O38 K3 W14 O52 -123.5(4) . . . . ?
O5W K3 W14 O52 89.4(5) . . . . ?
O33 K3 W14 O52 10.5(4) . . . . ?
O32 K3 W14 O52 -86.0(4) . . . . ?
O39 K3 W14 O52 15.0(5) . . . . ?
O43 K3 W14 O52 151.3(4) 1_655 . . . ?
O21 K3 W14 O52 -10.7(4) . . . . ?
O50 K3 W14 O52 -145.7(5) . . . . ?
O71 K3 W14 O52 -37.5(4) . . . . ?
K1 K3 W14 O52 -79.1(4) . . . . ?
K1A K3 W14 O52 -90.0(4) . . . . ?
W13 K3 W14 O52 -136.4(4) . . . . ?
O38 K3 W14 O61 15.9(4) . . . . ?
O5W K3 W14 O61 -131.3(5) . . . . ?
O33 K3 W14 O61 149.8(4) . . . . ?
O32 K3 W14 O61 53.4(4) . . . . ?
O39 K3 W14 O61 154.4(5) . . . . ?
O43 K3 W14 O61 -69.3(4) 1_655 . . . ?
O21 K3 W14 O61 128.7(4) . . . . ?
O50 K3 W14 O61 -6.3(5) . . . . ?
O71 K3 W14 O61 101.8(4) . . . . ?
K1 K3 W14 O61 60.3(4) . . . . ?
K1A K3 W14 O61 49.4(4) . . . . ?
W13 K3 W14 O61 2.9(4) . . . . ?
O38 K3 W14 O53 -58.6(3) . . . . ?
O5W K3 W14 O53 154.3(4) . . . . ?
O33 K3 W14 O53 75.4(2) . . . . ?
O32 K3 W14 O53 -21.0(3) . . . . ?
O39 K3 W14 O53 79.9(4) . . . . ?
O43 K3 W14 O53 -143.7(3) 1_655 . . . ?
O21 K3 W14 O53 54.3(3) . . . . ?
O50 K3 W14 O53 -80.8(4) . . . . ?
O71 K3 W14 O53 27.4(3) . . . . ?
K1 K3 W14 O53 -14.17(19) . . . . ?
K1A K3 W14 O53 -25.1(3) . . . . ?
W13 K3 W14 O53 -71.49(19) . . . . ?
O38 K3 W14 K7 -173.2(18) . . . 2_666 ?
O5W K3 W14 K7 40(2) . . . 2_666 ?
O33 K3 W14 K7 -39.2(19) . . . 2_666 ?
O32 K3 W14 K7 -135.7(18) . . . 2_666 ?
O39 K3 W14 K7 -34.7(19) . . . 2_666 ?
O43 K3 W14 K7 101.6(19) 1_655 . . 2_666 ?
O21 K3 W14 K7 -60.4(19) . . . 2_666 ?
O50 K3 W14 K7 164.6(19) . . . 2_666 ?
O71 K3 W14 K7 -87.2(19) . . . 2_666 ?
K1 K3 W14 K7 -128.8(18) . . . 2_666 ?
K1A K3 W14 K7 -139.7(18) . . . 2_666 ?
W13 K3 W14 K7 173.9(18) . . . 2_666 ?
Sn1 O40 W15 O41 117.8(9) . . . . ?
K2 O40 W15 O41 -79.5(4) . . . . ?
Sn1 O40 W15 O42 -139.8(9) . . . . ?
K2 O40 W15 O42 22.9(4) . . . . ?
Sn1 O40 W15 O52 18.0(9) . . . . ?
K2 O40 W15 O52 -179.4(4) . . . . ?
Sn1 O40 W15 O56 -62.1(15) . . . . ?
K2 O40 W15 O56 100.5(11) . . . . ?
Sn1 O40 W15 O53 -55.4(8) . . . . ?
K2 O40 W15 O53 107.3(4) . . . . ?
Sn1 O40 W15 K7 30.2(11) . . . 2_666 ?
K2 O40 W15 K7 -167.21(14) . . . 2_666 ?
Sn1 O40 W15 K2 -162.6(11) . . . . ?
W10 O42 W15 O41 -124.7(9) . . . . ?
K2 O42 W15 O41 81.0(4) . . . . ?
W10 O42 W15 O40 132.5(9) . . . . ?
K2 O42 W15 O40 -21.8(4) . . . . ?
W10 O42 W15 O52 38.8(14) . . . . ?
K2 O42 W15 O52 -115.6(8) . . . . ?
W10 O42 W15 O56 -28.3(9) . . . . ?
K2 O42 W15 O56 177.4(3) . . . . ?
W10 O42 W15 O53 52.6(9) . . . . ?
K2 O42 W15 O53 -101.8(3) . . . . ?
W10 O42 W15 K7 -37.9(10) . . . 2_666 ?
K2 O42 W15 K7 167.75(13) . . . 2_666 ?
W10 O42 W15 K2 154.3(10) . . . . ?
W14 O52 W15 O41 -172.9(5) . . . . ?
K7 O52 W15 O41 65.6(4) 2_666 . . . ?
W14 O52 W15 O40 -70.3(6) . . . . ?
K7 O52 W15 O40 168.2(4) 2_666 . . . ?
W14 O52 W15 O42 23.6(12) . . . . ?
K7 O52 W15 O42 -97.9(8) 2_666 . . . ?
W14 O52 W15 O56 90.3(5) . . . . ?
K7 O52 W15 O56 -31.2(4) 2_666 . . . ?
W14 O52 W15 O53 9.2(5) . . . . ?
K7 O52 W15 O53 -112.3(4) 2_666 . . . ?
W14 O52 W15 K7 121.5(7) . . . 2_666 ?
W14 O52 W15 K2 -71.0(7) . . . . ?
K7 O52 W15 K2 167.53(15) 2_666 . . . ?
W16 O56 W15 O41 126.9(11) . . . . ?
K7 O56 W15 O41 -69.2(4) 2_666 . . . ?
W16 O56 W15 O40 -53.2(17) . . . . ?
K7 O56 W15 O40 110.7(10) 2_666 . . . ?
W16 O56 W15 O42 25.5(10) . . . . ?
K7 O56 W15 O42 -170.5(3) 2_666 . . . ?
W16 O56 W15 O52 -134.0(11) . . . . ?
K7 O56 W15 O52 29.9(3) 2_666 . . . ?
W16 O56 W15 O53 -59.9(10) . . . . ?
K7 O56 W15 O53 104.0(3) 2_666 . . . ?
W16 O56 W15 K7 -163.9(12) . . . 2_666 ?
W16 O56 W15 K2 28.3(12) . . . . ?
K7 O56 W15 K2 -167.80(13) 2_666 . . . ?
P2 O53 W15 O41 116(3) . . . . ?
W14 O53 W15 O41 -23(3) . . . . ?
P2 O53 W15 O40 -133.6(6) . . . . ?
W14 O53 W15 O40 87.4(3) . . . . ?
P2 O53 W15 O42 -41.5(5) . . . . ?
W14 O53 W15 O42 179.5(3) . . . . ?
P2 O53 W15 O52 133.1(6) . . . . ?
W14 O53 W15 O52 -5.9(3) . . . . ?
P2 O53 W15 O56 44.1(5) . . . . ?
W14 O53 W15 O56 -94.8(3) . . . . ?
P2 O53 W15 K7 91.0(5) . . . 2_666 ?
W14 O53 W15 K7 -48.01(19) . . . 2_666 ?
P2 O53 W15 K2 -89.5(5) . . . . ?
W14 O53 W15 K2 131.47(16) . . . . ?
O40 K2 W15 O41 106.1(5) . . . . ?
O34 K2 W15 O41 107.8(4) . . . . ?
O25 K2 W15 O41 129.2(4) . . . . ?
O5W K2 W15 O41 -83.9(4) 1_455 . . . ?
O42 K2 W15 O41 -104.8(4) . . . . ?
O35 K2 W15 O41 -130.2(4) . . . . ?
O29 K2 W15 O41 -159.1(4) . . . . ?
W9 K2 W15 O41 107.6(3) . . . . ?
W19 K2 W15 O41 -154.9(3) . . . . ?
W4 K2 W15 O41 171.3(3) . . . . ?
W10 K2 W15 O41 -111.9(3) . . . . ?
O34 K2 W15 O40 1.7(4) . . . . ?
O25 K2 W15 O40 23.1(5) . . . . ?
O5W K2 W15 O40 170.0(5) 1_455 . . . ?
O42 K2 W15 O40 149.1(5) . . . . ?
O35 K2 W15 O40 123.7(4) . . . . ?
O29 K2 W15 O40 94.8(5) . . . . ?
W9 K2 W15 O40 1.5(4) . . . . ?
W19 K2 W15 O40 99.1(4) . . . . ?
W4 K2 W15 O40 65.3(4) . . . . ?
W10 K2 W15 O40 142.0(4) . . . . ?
O40 K2 W15 O42 -149.1(5) . . . . ?
O34 K2 W15 O42 -147.4(4) . . . . ?
O25 K2 W15 O42 -126.0(4) . . . . ?
O5W K2 W15 O42 20.9(4) 1_455 . . . ?
O35 K2 W15 O42 -25.4(3) . . . . ?
O29 K2 W15 O42 -54.3(4) . . . . ?
W9 K2 W15 O42 -147.6(3) . . . . ?
W19 K2 W15 O42 -50.0(3) . . . . ?
W4 K2 W15 O42 -83.8(3) . . . . ?
W10 K2 W15 O42 -7.1(3) . . . . ?
O40 K2 W15 O52 0.9(6) . . . . ?
O34 K2 W15 O52 2.6(4) . . . . ?
O25 K2 W15 O52 24.0(5) . . . . ?
O5W K2 W15 O52 170.9(5) 1_455 . . . ?
O42 K2 W15 O52 150.0(5) . . . . ?
O35 K2 W15 O52 124.6(4) . . . . ?
O29 K2 W15 O52 95.7(5) . . . . ?
W9 K2 W15 O52 2.4(4) . . . . ?
W19 K2 W15 O52 100.0(4) . . . . ?
W4 K2 W15 O52 66.2(4) . . . . ?
W10 K2 W15 O52 142.9(4) . . . . ?
O40 K2 W15 O56 -152.7(5) . . . . ?
O34 K2 W15 O56 -151.0(4) . . . . ?
O25 K2 W15 O56 -129.6(4) . . . . ?
O5W K2 W15 O56 17.3(5) 1_455 . . . ?
O42 K2 W15 O56 -3.6(5) . . . . ?
O35 K2 W15 O56 -29.0(4) . . . . ?
O29 K2 W15 O56 -57.9(4) . . . . ?
W9 K2 W15 O56 -151.2(3) . . . . ?
W19 K2 W15 O56 -53.6(3) . . . . ?
W4 K2 W15 O56 -87.4(4) . . . . ?
W10 K2 W15 O56 -10.7(3) . . . . ?
O40 K2 W15 O53 -70.9(5) . . . . ?
O34 K2 W15 O53 -69.1(3) . . . . ?
O25 K2 W15 O53 -47.8(3) . . . . ?
O5W K2 W15 O53 99.2(4) 1_455 . . . ?
O42 K2 W15 O53 78.2(4) . . . . ?
O35 K2 W15 O53 52.8(2) . . . . ?
O29 K2 W15 O53 24.0(3) . . . . ?
W9 K2 W15 O53 -69.4(2) . . . . ?
W19 K2 W15 O53 28.2(2) . . . . ?
W4 K2 W15 O53 -5.6(2) . . . . ?
W10 K2 W15 O53 71.16(19) . . . . ?
O40 K2 W15 K7 105.9(7) . . . 2_666 ?
O34 K2 W15 K7 107.7(6) . . . 2_666 ?
O25 K2 W15 K7 129.0(6) . . . 2_666 ?
O5W K2 W15 K7 -84.0(7) 1_455 . . 2_666 ?
O42 K2 W15 K7 -105.0(7) . . . 2_666 ?
O35 K2 W15 K7 -130.4(6) . . . 2_666 ?
O29 K2 W15 K7 -159.2(6) . . . 2_666 ?
W9 K2 W15 K7 107.4(6) . . . 2_666 ?
W19 K2 W15 K7 -155.0(6) . . . 2_666 ?
W4 K2 W15 K7 171.2(5) . . . 2_666 ?
W10 K2 W15 K7 -112.0(6) . . . 2_666 ?
W15 O56 W16 O63 -125.3(10) . . . . ?
K7 O56 W16 O63 71.0(4) 2_666 . . . ?
W15 O56 W16 O64 48.3(16) . . . . ?
K7 O56 W16 O64 -115.4(8) 2_666 . . . ?
W15 O56 W16 O68 133.8(11) . . . . ?
K7 O56 W16 O68 -29.9(4) 2_666 . . . ?
W15 O56 W16 O57 -25.5(10) . . . . ?
K7 O56 W16 O57 170.8(4) 2_666 . . . ?
W15 O56 W16 O62 61.1(10) . . . . ?
K7 O56 W16 O62 -102.7(3) 2_666 . . . ?
W15 O56 W16 K7 163.7(12) . . . 2_666 ?
W17 O64 W16 O63 -168.6(5) . . . . ?
W17 O64 W16 O56 17.8(11) . . . . ?
W17 O64 W16 O68 -67.5(5) . . . . ?
W17 O64 W16 O57 90.9(5) . . . . ?
W17 O64 W16 O62 4.6(4) . . . . ?
W17 O64 W16 K7 -71.7(6) . . . 2_666 ?
W18 O68 W16 O63 174.1(6) . . . . ?
K7 O68 W16 O63 -74.8(4) 2_666 . . . ?
W18 O68 W16 O56 -82.5(6) . . . . ?
K7 O68 W16 O56 28.7(3) 2_666 . . . ?
W18 O68 W16 O64 72.5(6) . . . . ?
K7 O68 W16 O64 -176.4(3) 2_666 . . . ?
W18 O68 W16 O57 -10.6(14) . . . . ?
K7 O68 W16 O57 100.6(10) 2_666 . . . ?
W18 O68 W16 O62 -0.1(5) . . . . ?
K7 O68 W16 O62 111.1(3) 2_666 . . . ?
W18 O68 W16 K7 -111.1(6) . . . 2_666 ?
W10 O57 W16 O63 132.0(10) . . . . ?
W10 O57 W16 O56 29.2(10) . . . . ?
W10 O57 W16 O64 -126.7(10) . . . . ?
W10 O57 W16 O68 -43.4(17) . . . . ?
W10 O57 W16 O62 -53.4(10) . . . . ?
W10 O57 W16 K7 38.2(11) . . . 2_666 ?
P2 O62 W16 O63 -178(2) . . . . ?
W18 O62 W16 O63 -43(3) . . . . ?
W17 O62 W16 O63 49(3) . . . . ?
P2 O62 W16 O56 -44.5(6) . . . . ?
W18 O62 W16 O56 91.0(3) . . . . ?
W17 O62 W16 O56 -177.5(3) . . . . ?
P2 O62 W16 O64 129.9(6) . . . . ?
W18 O62 W16 O64 -94.6(3) . . . . ?
W17 O62 W16 O64 -3.1(3) . . . . ?
P2 O62 W16 O68 -135.5(7) . . . . ?
W18 O62 W16 O68 0.0(3) . . . . ?
W17 O62 W16 O68 91.5(4) . . . . ?
P2 O62 W16 O57 40.6(6) . . . . ?
W18 O62 W16 O57 176.2(3) . . . . ?
W17 O62 W16 O57 -92.4(3) . . . . ?
P2 O62 W16 K7 -90.2(5) . . . 2_666 ?
W18 O62 W16 K7 45.4(2) . . . 2_666 ?
W17 O62 W16 K7 136.83(19) . . . 2_666 ?
K9A O65 W17 O59 80.9(7) . . . . ?
K9B O65 W17 O59 60.6(6) . . . . ?
K6 O65 W17 O59 -25.4(4) 2_666 . . . ?
K9 O65 W17 O59 116.3(4) . . . . ?
K9A O65 W17 O66 -15.5(8) . . . . ?
K9B O65 W17 O66 -35.8(6) . . . . ?
K6 O65 W17 O66 -121.8(4) 2_666 . . . ?
K9 O65 W17 O66 19.9(5) . . . . ?
K9A O65 W17 O58 170.2(7) . . . . ?
K9B O65 W17 O58 149.9(5) . . . . ?
K6 O65 W17 O58 63.9(4) 2_666 . . . ?
K9 O65 W17 O58 -154.4(3) . . . . ?
K9A O65 W17 O64 -104.2(7) . . . . ?
K9B O65 W17 O64 -124.4(6) . . . . ?
K6 O65 W17 O64 149.5(3) 2_666 . . . ?
K9 O65 W17 O64 -68.7(4) . . . . ?
K9A O65 W17 O62 -65(2) . . . . ?
K9B O65 W17 O62 -85(2) . . . . ?
K6 O65 W17 O62 -171(2) 2_666 . . . ?
K9 O65 W17 O62 -29(2) . . . . ?
K9A O65 W17 K9 -35.4(6) . . . . ?
K9B O65 W17 K9 -55.7(5) . . . . ?
K6 O65 W17 K9 -141.7(5) 2_666 . . . ?
K9A O65 W17 K6 106.3(7) . . . 2_666 ?
K9B O65 W17 K6 86.0(6) . . . 2_666 ?
K9 O65 W17 K6 141.7(5) . . . 2_666 ?
K9A O65 W17 K10 38.4(7) . . . . ?
K9B O65 W17 K10 18.1(5) . . . . ?
K6 O65 W17 K10 -67.9(3) 2_666 . . . ?
K9 O65 W17 K10 73.8(3) . . . . ?
K9A O65 W17 K9B 20.3(6) . . . . ?
K6 O65 W17 K9B -86.0(6) 2_666 . . . ?
K9 O65 W17 K9B 55.7(5) . . . . ?
W12 O59 W17 O65 131.0(12) . . . . ?
K10 O59 W17 O65 -66.3(5) . . . . ?
K6 O59 W17 O65 24.0(4) 2_666 . . . ?
W12 O59 W17 O66 -127.3(13) . . . . ?
K10 O59 W17 O66 35.4(5) . . . . ?
K6 O59 W17 O66 125.8(3) 2_666 . . . ?
W12 O59 W17 O58 30.7(13) . . . . ?
K10 O59 W17 O58 -166.5(4) . . . . ?
K6 O59 W17 O58 -76.2(3) 2_666 . . . ?
W12 O59 W17 O64 -36.8(19) . . . . ?
K10 O59 W17 O64 125.9(8) . . . . ?
K6 O59 W17 O64 -143.7(8) 2_666 . . . ?
W12 O59 W17 O62 -54.6(12) . . . . ?
K10 O59 W17 O62 108.2(4) . . . . ?
K6 O59 W17 O62 -161.5(3) 2_666 . . . ?
W12 O59 W17 K9 -173.1(11) . . . . ?
K10 O59 W17 K9 -10.4(5) . . . . ?
K6 O59 W17 K9 79.9(3) 2_666 . . . ?
W12 O59 W17 K6 106.9(13) . . . 2_666 ?
K10 O59 W17 K6 -90.3(4) . . . 2_666 ?
W12 O59 W17 K10 -162.7(15) . . . . ?
K6 O59 W17 K10 90.3(4) 2_666 . . . ?
W12 O59 W17 K9B 169.5(13) . . . . ?
K10 O59 W17 K9B -27.7(4) . . . . ?
K6 O59 W17 K9B 62.6(3) 2_666 . . . ?
W18 O66 W17 O65 -176.3(6) . . . . ?
K9 O66 W17 O65 -20.9(5) . . . . ?
K10 O66 W17 O65 74.1(4) . . . . ?
W18 O66 W17 O59 79.1(6) . . . . ?
K9 O66 W17 O59 -125.6(4) . . . . ?
K10 O66 W17 O59 -30.6(4) . . . . ?
W18 O66 W17 O58 -11.3(14) . . . . ?
K9 O66 W17 O58 144.0(8) . . . . ?
K10 O66 W17 O58 -121.0(9) . . . . ?
W18 O66 W17 O64 -76.9(6) . . . . ?
K9 O66 W17 O64 78.5(4) . . . . ?
K10 O66 W17 O64 173.4(3) . . . . ?
W18 O66 W17 O62 -4.0(5) . . . . ?
K9 O66 W17 O62 151.4(4) . . . . ?
K10 O66 W17 O62 -113.6(3) . . . . ?
W18 O66 W17 K9 -155.3(8) . . . . ?
K10 O66 W17 K9 95.0(4) . . . . ?
W18 O66 W17 K6 131.7(4) . . . 2_666 ?
K9 O66 W17 K6 -73.0(4) . . . 2_666 ?
K10 O66 W17 K6 22.0(4) . . . 2_666 ?
W18 O66 W17 K10 109.7(6) . . . . ?
K9 O66 W17 K10 -95.0(4) . . . . ?
W18 O66 W17 K9B 156.5(7) . . . . ?
K9 O66 W17 K9B -48.1(4) . . . . ?
K10 O66 W17 K9B 46.8(4) . . . . ?
W11 O58 W17 O65 -131.5(9) . . . . ?
W11 O58 W17 O59 -28.1(9) . . . . ?
W11 O58 W17 O66 63.6(14) . . . . ?
W11 O58 W17 O64 129.7(9) . . . . ?
W11 O58 W17 O62 56.5(9) . . . . ?
W11 O58 W17 K9 -169.5(5) . . . . ?
W11 O58 W17 K6 -84.6(8) . . . 2_666 ?
W11 O58 W17 K10 -41.4(10) . . . . ?
W11 O58 W17 K9B -100.2(9) . . . . ?
W16 O64 W17 O65 168.9(5) . . . . ?
W16 O64 W17 O59 -23.1(12) . . . . ?
W16 O64 W17 O66 68.8(5) . . . . ?
W16 O64 W17 O58 -91.2(5) . . . . ?
W16 O64 W17 O62 -4.6(4) . . . . ?
W16 O64 W17 K9 119.0(5) . . . . ?
W16 O64 W17 K6 -151.6(3) . . . 2_666 ?
W16 O64 W17 K10 77.9(6) . . . . ?
W16 O64 W17 K9B 126.2(5) . . . . ?
P2 O62 W17 O65 -171(2) . . . . ?
W18 O62 W17 O65 54(2) . . . . ?
W16 O62 W17 O65 -38(2) . . . . ?
P2 O62 W17 O59 42.9(6) . . . . ?
W18 O62 W17 O59 -92.7(3) . . . . ?
W16 O62 W17 O59 175.6(3) . . . . ?
P2 O62 W17 O66 138.3(6) . . . . ?
W18 O62 W17 O66 2.8(3) . . . . ?
W16 O62 W17 O66 -89.0(4) . . . . ?
P2 O62 W17 O58 -44.4(5) . . . . ?
W18 O62 W17 O58 -180.0(3) . . . . ?
W16 O62 W17 O58 88.3(3) . . . . ?
P2 O62 W17 O64 -129.7(6) . . . . ?
W18 O62 W17 O64 94.8(3) . . . . ?
W16 O62 W17 O64 3.0(3) . . . . ?
P2 O62 W17 K9 162.9(4) . . . . ?
W18 O62 W17 K9 27.4(3) . . . . ?
W16 O62 W17 K9 -64.4(3) . . . . ?
P2 O62 W17 K6 19.9(7) . . . 2_666 ?
W18 O62 W17 K6 -115.7(2) . . . 2_666 ?
W16 O62 W17 K6 152.57(13) . . . 2_666 ?
P2 O62 W17 K10 87.6(5) . . . . ?
W18 O62 W17 K10 -47.9(3) . . . . ?
W16 O62 W17 K10 -139.6(2) . . . . ?
P2 O62 W17 K9B 113.8(6) . . . . ?
W18 O62 W17 K9B -21.7(5) . . . . ?
W16 O62 W17 K9B -113.5(4) . . . . ?
K9A K9 W17 O65 45.7(7) . . . . ?
O3W K9 W17 O65 -50.1(5) . . . . ?
O12W K9 W17 O65 -152.5(6) . . . . ?
K9B K9 W17 O65 60.0(6) . . . . ?
O22 K9 W17 O65 1.3(6) 1_565 . . . ?
O66 K9 W17 O65 154.2(6) . . . . ?
K7 K9 W17 O65 166.2(5) . . . . ?
K10 K9 W17 O65 93.8(4) . . . . ?
K9A K9 W17 O59 -40.1(7) . . . . ?
O3W K9 W17 O59 -136.0(4) . . . . ?
O12W K9 W17 O59 121.6(5) . . . . ?
K9B K9 W17 O59 -25.9(6) . . . . ?
O22 K9 W17 O59 -84.6(6) 1_565 . . . ?
O66 K9 W17 O59 68.3(6) . . . . ?
O65 K9 W17 O59 -85.9(5) . . . . ?
K7 K9 W17 O59 80.3(4) . . . . ?
K10 K9 W17 O59 7.9(4) . . . . ?
K9A K9 W17 O66 -108.5(8) . . . . ?
O3W K9 W17 O66 155.7(5) . . . . ?
O12W K9 W17 O66 53.3(5) . . . . ?
K9B K9 W17 O66 -94.2(6) . . . . ?
O22 K9 W17 O66 -152.9(7) 1_565 . . . ?
O65 K9 W17 O66 -154.2(6) . . . . ?
K7 K9 W17 O66 12.0(4) . . . . ?
K10 K9 W17 O66 -60.4(4) . . . . ?
K9A K9 W17 O58 94.3(8) . . . . ?
O3W K9 W17 O58 -1.5(6) . . . . ?
O12W K9 W17 O58 -103.9(6) . . . . ?
K9B K9 W17 O58 108.6(6) . . . . ?
O22 K9 W17 O58 49.9(8) 1_565 . . . ?
O66 K9 W17 O58 -157.2(6) . . . . ?
O65 K9 W17 O58 48.6(7) . . . . ?
K7 K9 W17 O58 -145.2(5) . . . . ?
K10 K9 W17 O58 142.4(5) . . . . ?
K9A K9 W17 O64 156.5(7) . . . . ?
O3W K9 W17 O64 60.6(4) . . . . ?
O12W K9 W17 O64 -41.8(5) . . . . ?
K9B K9 W17 O64 170.7(5) . . . . ?
O22 K9 W17 O64 112.1(6) 1_565 . . . ?
O66 K9 W17 O64 -95.0(5) . . . . ?
O65 K9 W17 O64 110.7(5) . . . . ?
K7 K9 W17 O64 -83.1(3) . . . . ?
K10 K9 W17 O64 -155.4(3) . . . . ?
K9A K9 W17 O62 -139.7(7) . . . . ?
O3W K9 W17 O62 124.5(3) . . . . ?
O12W K9 W17 O62 22.1(5) . . . . ?
K9B K9 W17 O62 -125.4(5) . . . . ?
O22 K9 W17 O62 175.9(5) 1_565 . . . ?
O66 K9 W17 O62 -31.2(5) . . . . ?
O65 K9 W17 O62 174.6(5) . . . . ?
K7 K9 W17 O62 -19.2(3) . . . . ?
K10 K9 W17 O62 -91.6(3) . . . . ?
K9A K9 W17 K6 16.0(7) . . . 2_666 ?
O3W K9 W17 K6 -79.8(3) . . . 2_666 ?
O12W K9 W17 K6 177.8(4) . . . 2_666 ?
K9B K9 W17 K6 30.3(4) . . . 2_666 ?
O22 K9 W17 K6 -28.4(5) 1_565 . . 2_666 ?
O66 K9 W17 K6 124.5(4) . . . 2_666 ?
O65 K9 W17 K6 -29.7(4) . . . 2_666 ?
K7 K9 W17 K6 136.51(17) . . . 2_666 ?
K10 K9 W17 K6 64.13(15) . . . 2_666 ?
K9A K9 W17 K10 -48.1(7) . . . . ?
O3W K9 W17 K10 -143.9(3) . . . . ?
O12W K9 W17 K10 113.7(4) . . . . ?
K9B K9 W17 K10 -33.8(4) . . . . ?
O22 K9 W17 K10 -92.5(5) 1_565 . . . ?
O66 K9 W17 K10 60.4(4) . . . . ?
O65 K9 W17 K10 -93.8(4) . . . . ?
K7 K9 W17 K10 72.4(2) . . . . ?
K9A K9 W17 K9B -14.3(7) . . . . ?
O3W K9 W17 K9B -110.1(5) . . . . ?
O12W K9 W17 K9B 147.5(6) . . . . ?
O22 K9 W17 K9B -58.7(6) 1_565 . . . ?
O66 K9 W17 K9B 94.2(6) . . . . ?
O65 K9 W17 K9B -60.0(6) . . . . ?
K7 K9 W17 K9B 106.2(5) . . . . ?
K10 K9 W17 K9B 33.8(4) . . . . ?
O16W K10 W17 O65 55.0(7) . . . . ?
K9B K10 W17 O65 -19.5(6) . . . . ?
O9W K10 W17 O65 67.0(6) 2_666 . . . ?
K8 K10 W17 O65 143.9(5) . . . . ?
O48 K10 W17 O65 145.3(4) . . . . ?
O1 K10 W17 O65 15(4) 1_665 . . . ?
O59 K10 W17 O65 116.3(6) . . . . ?
O60 K10 W17 O65 -162.4(4) . . . . ?
O66 K10 W17 O65 -107.7(5) . . . . ?
K9A K10 W17 O65 -27.6(5) . . . . ?
W12 K10 W17 O65 121.0(4) . . . . ?
O16W K10 W17 O59 -61.3(7) . . . . ?
K9B K10 W17 O59 -135.8(6) . . . . ?
O9W K10 W17 O59 -49.3(7) 2_666 . . . ?
K8 K10 W17 O59 27.6(5) . . . . ?
O48 K10 W17 O59 29.0(5) . . . . ?
O1 K10 W17 O59 -101(4) 1_665 . . . ?
O60 K10 W17 O59 81.3(5) . . . . ?
O66 K10 W17 O59 136.0(6) . . . . ?
K9A K10 W17 O59 -143.8(6) . . . . ?
W12 K10 W17 O59 4.7(4) . . . . ?
O16W K10 W17 O66 162.7(7) . . . . ?
K9B K10 W17 O66 88.2(6) . . . . ?
O9W K10 W17 O66 174.7(7) 2_666 . . . ?
K8 K10 W17 O66 -108.5(5) . . . . ?
O48 K10 W17 O66 -107.0(4) . . . . ?
O1 K10 W17 O66 123(4) 1_665 . . . ?
O59 K10 W17 O66 -136.0(6) . . . . ?
O60 K10 W17 O66 -54.7(4) . . . . ?
K9A K10 W17 O66 80.1(5) . . . . ?
W12 K10 W17 O66 -131.3(4) . . . . ?
O16W K10 W17 O58 -42.9(7) . . . . ?
K9B K10 W17 O58 -117.5(5) . . . . ?
O9W K10 W17 O58 -31.0(7) 2_666 . . . ?
K8 K10 W17 O58 45.9(6) . . . . ?
O48 K10 W17 O58 47.3(4) . . . . ?
O1 K10 W17 O58 -83(4) 1_665 . . . ?
O59 K10 W17 O58 18.3(6) . . . . ?
O60 K10 W17 O58 99.7(4) . . . . ?
O66 K10 W17 O58 154.3(5) . . . . ?
K9A K10 W17 O58 -125.5(5) . . . . ?
W12 K10 W17 O58 23.0(4) . . . . ?
O16W K10 W17 O64 151.8(7) . . . . ?
K9B K10 W17 O64 77.3(6) . . . . ?
O9W K10 W17 O64 163.8(6) 2_666 . . . ?
K8 K10 W17 O64 -119.4(5) . . . . ?
O48 K10 W17 O64 -117.9(5) . . . . ?
O1 K10 W17 O64 112(4) 1_665 . . . ?
O59 K10 W17 O64 -146.9(6) . . . . ?
O60 K10 W17 O64 -65.6(5) . . . . ?
O66 K10 W17 O64 -10.9(6) . . . . ?
K9A K10 W17 O64 69.2(6) . . . . ?
W12 K10 W17 O64 -142.2(4) . . . . ?
O16W K10 W17 O62 -134.6(6) . . . . ?
K9B K10 W17 O62 150.9(5) . . . . ?
O9W K10 W17 O62 -122.6(5) 2_666 . . . ?
K8 K10 W17 O62 -45.8(5) . . . . ?
O48 K10 W17 O62 -44.3(3) . . . . ?
O1 K10 W17 O62 -175(4) 1_665 . . . ?
O59 K10 W17 O62 -73.3(5) . . . . ?
O60 K10 W17 O62 8.0(3) . . . . ?
O66 K10 W17 O62 62.7(4) . . . . ?
K9A K10 W17 O62 142.8(4) . . . . ?
W12 K10 W17 O62 -68.6(2) . . . . ?
O16W K10 W17 K9 109.3(6) . . . . ?
K9B K10 W17 K9 34.7(4) . . . . ?
O9W K10 W17 K9 121.2(5) 2_666 . . . ?
K8 K10 W17 K9 -161.9(4) . . . . ?
O48 K10 W17 K9 -160.5(3) . . . . ?
O1 K10 W17 K9 69(4) 1_665 . . . ?
O59 K10 W17 K9 170.5(5) . . . . ?
O60 K10 W17 K9 -108.1(2) . . . . ?
O66 K10 W17 K9 -53.5(4) . . . . ?
K9A K10 W17 K9 26.7(4) . . . . ?
W12 K10 W17 K9 175.22(16) . . . . ?
O16W K10 W17 K6 2.9(6) . . . 2_666 ?
K9B K10 W17 K6 -71.7(4) . . . 2_666 ?
O9W K10 W17 K6 14.8(5) 2_666 . . 2_666 ?
K8 K10 W17 K6 91.7(4) . . . 2_666 ?
O48 K10 W17 K6 93.1(3) . . . 2_666 ?
O1 K10 W17 K6 -37(4) 1_665 . . 2_666 ?
O59 K10 W17 K6 64.1(4) . . . 2_666 ?
O60 K10 W17 K6 145.5(2) . . . 2_666 ?
O66 K10 W17 K6 -159.9(4) . . . 2_666 ?
K9A K10 W17 K6 -79.7(4) . . . 2_666 ?
W12 K10 W17 K6 68.83(9) . . . 2_666 ?
O16W K10 W17 K9B 74.5(7) . . . . ?
O9W K10 W17 K9B 86.5(7) 2_666 . . . ?
K8 K10 W17 K9B 163.3(7) . . . . ?
O48 K10 W17 K9B 164.8(5) . . . . ?
O1 K10 W17 K9B 34(4) 1_665 . . . ?
O59 K10 W17 K9B 135.8(6) . . . . ?
O60 K10 W17 K9B -142.9(5) . . . . ?
O66 K10 W17 K9B -88.2(6) . . . . ?
K9A K10 W17 K9B -8.1(6) . . . . ?
W12 K10 W17 K9B 140.5(5) . . . . ?
K9A K9B W17 O65 -54.1(16) . . . . ?
K10 K9B W17 O65 152.0(8) . . . . ?
K9 K9B W17 O65 -81.9(6) . . . . ?
O5 K9B W17 O65 27.4(5) 1_565 . . . ?
O14 K9B W17 O65 -18(12) 1_665 . . . ?
K6 K9B W17 O65 63.6(5) 2_666 . . . ?
K4 K9B W17 O65 52.0(7) 2_676 . . . ?
K9A K9B W17 O59 -174.9(17) . . . . ?
K10 K9B W17 O59 31.2(5) . . . . ?
K9 K9B W17 O59 157.3(5) . . . . ?
O5 K9B W17 O59 -93.4(5) 1_565 . . . ?
O14 K9B W17 O59 -139(12) 1_665 . . . ?
O65 K9B W17 O59 -120.8(7) . . . . ?
K6 K9B W17 O59 -57.3(3) 2_666 . . . ?
K4 K9B W17 O59 -68.9(6) 2_676 . . . ?
K9A K9B W17 O66 86.3(16) . . . . ?
K10 K9B W17 O66 -67.6(5) . . . . ?
K9 K9B W17 O66 58.5(4) . . . . ?
O5 K9B W17 O66 167.8(6) 1_565 . . . ?
O14 K9B W17 O66 123(12) 1_665 . . . ?
O65 K9B W17 O66 140.4(7) . . . . ?
K6 K9B W17 O66 -156.0(4) 2_666 . . . ?
K4 K9B W17 O66 -167.6(8) 2_676 . . . ?
K9A K9B W17 O58 -100.3(16) . . . . ?
K10 K9B W17 O58 105.8(5) . . . . ?
K9 K9B W17 O58 -128.1(4) . . . . ?
O5 K9B W17 O58 -18.8(7) 1_565 . . . ?
O14 K9B W17 O58 -64(12) 1_665 . . . ?
O65 K9B W17 O58 -46.2(8) . . . . ?
K6 K9B W17 O58 17.3(6) 2_666 . . . ?
K4 K9B W17 O58 5.7(9) 2_676 . . . ?
K9A K9B W17 O64 17.2(17) . . . . ?
K10 K9B W17 O64 -136.7(4) . . . . ?
K9 K9B W17 O64 -10.6(6) . . . . ?
O5 K9B W17 O64 98.7(5) 1_565 . . . ?
O14 K9B W17 O64 53(12) 1_665 . . . ?
O65 K9B W17 O64 71.3(7) . . . . ?
K6 K9B W17 O64 134.9(3) 2_666 . . . ?
K4 K9B W17 O64 123.3(6) 2_676 . . . ?
K9A K9B W17 O62 112.5(16) . . . . ?
K10 K9B W17 O62 -41.4(6) . . . . ?
K9 K9B W17 O62 84.7(5) . . . . ?
O5 K9B W17 O62 -166.0(3) 1_565 . . . ?
O14 K9B W17 O62 149(12) 1_665 . . . ?
O65 K9B W17 O62 166.6(5) . . . . ?
K6 K9B W17 O62 -129.9(3) 2_666 . . . ?
K4 K9B W17 O62 -141.4(5) 2_676 . . . ?
K9A K9B W17 K9 27.8(14) . . . . ?
K10 K9B W17 K9 -126.1(6) . . . . ?
O5 K9B W17 K9 109.3(6) 1_565 . . . ?
O14 K9B W17 K9 64(12) 1_665 . . . ?
O65 K9B W17 K9 81.9(6) . . . . ?
K6 K9B W17 K9 145.5(5) 2_666 . . . ?
K4 K9B W17 K9 133.9(8) 2_676 . . . ?
K9A K9B W17 K6 -117.7(16) . . . 2_666 ?
K10 K9B W17 K6 88.5(4) . . . 2_666 ?
K9 K9B W17 K6 -145.5(5) . . . 2_666 ?
O5 K9B W17 K6 -36.1(3) 1_565 . . 2_666 ?
O14 K9B W17 K6 -81(12) 1_665 . . 2_666 ?
O65 K9B W17 K6 -63.6(5) . . . 2_666 ?
K4 K9B W17 K6 -11.6(4) 2_676 . . 2_666 ?
K9A K9B W17 K10 153.9(18) . . . . ?
K9 K9B W17 K10 126.1(6) . . . . ?
O5 K9B W17 K10 -124.6(6) 1_565 . . . ?
O14 K9B W17 K10 -170(12) 1_665 . . . ?
O65 K9B W17 K10 -152.0(8) . . . . ?
K6 K9B W17 K10 -88.5(4) 2_666 . . . ?
K4 K9B W17 K10 -100.0(7) 2_676 . . . ?
K7 O67 W18 O60 -137.5(11) . . . . ?
K7 O67 W18 O61 128.4(11) . . . . ?
K7 O67 W18 O66 -44.8(12) . . . . ?
K7 O67 W18 O68 39.3(12) . . . . ?
K7 O67 W18 O62 -5(4) . . . . ?
K7 O67 W18 K7 86.5(11) . . . 2_666 ?
W13 O60 W18 O67 -127.3(11) . . . . ?
K10 O60 W18 O67 72.5(5) . . . . ?
W13 O60 W18 O61 -24.0(11) . . . . ?
K10 O60 W18 O61 175.8(4) . . . . ?
W13 O60 W18 O66 132.8(11) . . . . ?
K10 O60 W18 O66 -27.4(4) . . . . ?
W13 O60 W18 O68 60.5(17) . . . . ?
K10 O60 W18 O68 -99.7(10) . . . . ?
W13 O60 W18 O62 60.8(10) . . . . ?
K10 O60 W18 O62 -99.4(4) . . . . ?
W13 O60 W18 K7 -28.0(13) . . . 2_666 ?
K10 O60 W18 K7 171.76(18) . . . 2_666 ?
W14 O61 W18 O67 123.4(9) . . . . ?
K7 O61 W18 O67 -71.5(5) 2_666 . . . ?
W14 O61 W18 O60 18.9(9) . . . . ?
K7 O61 W18 O60 -176.0(4) 2_666 . . . ?
W14 O61 W18 O66 -73.7(14) . . . . ?
K7 O61 W18 O66 91.4(10) 2_666 . . . ?
W14 O61 W18 O68 -137.4(9) . . . . ?
K7 O61 W18 O68 27.7(4) 2_666 . . . ?
W14 O61 W18 O62 -64.6(9) . . . . ?
K7 O61 W18 O62 100.5(3) 2_666 . . . ?
W14 O61 W18 K7 -165.1(12) . . . 2_666 ?
W17 O66 W18 O67 176.7(6) . . . . ?
K9 O66 W18 O67 28.9(7) . . . . ?
K10 O66 W18 O67 -77.7(5) . . . . ?
W17 O66 W18 O60 -79.2(6) . . . . ?
K9 O66 W18 O60 133.1(6) . . . . ?
K10 O66 W18 O60 26.4(4) . . . . ?
W17 O66 W18 O61 13.6(13) . . . . ?
K9 O66 W18 O61 -134.2(8) . . . . ?
K10 O66 W18 O61 119.1(9) . . . . ?
W17 O66 W18 O68 78.1(6) . . . . ?
K9 O66 W18 O68 -69.7(5) . . . . ?
K10 O66 W18 O68 -176.4(4) . . . . ?
W17 O66 W18 O62 4.0(5) . . . . ?
K9 O66 W18 O62 -143.7(6) . . . . ?
K10 O66 W18 O62 109.6(3) . . . . ?
W17 O66 W18 K7 82.9(6) . . . 2_666 ?
K9 O66 W18 K7 -64.8(6) . . . 2_666 ?
K10 O66 W18 K7 -171.48(16) . . . 2_666 ?
W16 O68 W18 O67 -171.9(6) . . . . ?
K7 O68 W18 O67 76.6(5) 2_666 . . . ?
W16 O68 W18 O60 0.4(14) . . . . ?
K7 O68 W18 O60 -111.0(10) 2_666 . . . ?
W16 O68 W18 O61 85.7(6) . . . . ?
K7 O68 W18 O61 -25.8(3) 2_666 . . . ?
W16 O68 W18 O66 -73.5(6) . . . . ?
K7 O68 W18 O66 175.1(3) 2_666 . . . ?
W16 O68 W18 O62 0.1(5) . . . . ?
K7 O68 W18 O62 -111.3(3) 2_666 . . . ?
W16 O68 W18 K7 111.4(6) . . . 2_666 ?
P2 O62 W18 O67 -179(36) . . . . ?
W17 O62 W18 O67 -44(3) . . . . ?
W16 O62 W18 O67 46(3) . . . . ?
P2 O62 W18 O60 -45.2(6) . . . . ?
W17 O62 W18 O60 89.7(4) . . . . ?
W16 O62 W18 O60 -179.9(4) . . . . ?
P2 O62 W18 O61 46.2(6) . . . . ?
W17 O62 W18 O61 -178.9(3) . . . . ?
W16 O62 W18 O61 -88.5(3) . . . . ?
P2 O62 W18 O66 -137.6(7) . . . . ?
W17 O62 W18 O66 -2.7(3) . . . . ?
W16 O62 W18 O66 87.7(4) . . . . ?
P2 O62 W18 O68 134.6(7) . . . . ?
W17 O62 W18 O68 -90.4(4) . . . . ?
W16 O62 W18 O68 0.0(3) . . . . ?
P2 O62 W18 K7 90.0(6) . . . 2_666 ?
W17 O62 W18 K7 -135.1(2) . . . 2_666 ?
W16 O62 W18 K7 -44.7(2) . . . 2_666 ?
K1 O69 W19 O30 -51.6(6) . . . . ?
K1 O69 W19 O36 44.2(6) . . . . ?
K1 O69 W19 O35 133.6(6) . . . . ?
K1 O69 W19 O29 -141.2(6) . . . . ?
K1 O69 W19 O70 -161(12) . . . . ?
K1 O69 W19 K2 176.1(6) . . . . ?
W5 O30 W19 O69 -66.3(8) . . . . ?
W5 O30 W19 O36 -167.3(7) . . . . ?
W5 O30 W19 O35 97.1(12) . . . . ?
W5 O30 W19 O29 30.9(7) . . . . ?
W5 O30 W19 O70 112.3(8) . . . . ?
W5 O30 W19 K2 12.6(9) . . . . ?
W11 O36 W19 O69 67.6(8) . . . . ?
W11 O36 W19 O30 168.4(8) . . . . ?
W11 O36 W19 O35 -29.9(8) . . . . ?
W11 O36 W19 O29 -95.1(12) . . . . ?
W11 O36 W19 O70 -111.8(8) . . . . ?
W11 O36 W19 K2 -11.5(10) . . . . ?
W10 O35 W19 O69 -76.8(8) . . . . ?
K2 O35 W19 O69 61.8(3) . . . . ?
W10 O35 W19 O30 119.8(10) . . . . ?
K2 O35 W19 O30 -101.7(10) . . . . ?
W10 O35 W19 O36 23.3(8) . . . . ?
K2 O35 W19 O36 161.8(3) . . . . ?
W10 O35 W19 O29 -173.5(8) . . . . ?
K2 O35 W19 O29 -34.9(3) . . . . ?
W10 O35 W19 O70 104.6(8) . . . . ?
K2 O35 W19 O70 -116.8(3) . . . . ?
W10 O35 W19 K2 -138.6(9) . . . . ?
W4 O29 W19 O69 70.5(7) . . . . ?
K2 O29 W19 O69 -62.1(3) . . . . ?
W4 O29 W19 O30 -29.4(7) . . . . ?
K2 O29 W19 O30 -162.0(3) . . . . ?
W4 O29 W19 O36 -126.7(9) . . . . ?
K2 O29 W19 O36 100.7(10) . . . . ?
W4 O29 W19 O35 167.5(7) . . . . ?
K2 O29 W19 O35 34.9(3) . . . . ?
W4 O29 W19 O70 -110.1(7) . . . . ?
K2 O29 W19 O70 117.4(3) . . . . ?
W4 O29 W19 K2 132.6(8) . . . . ?
O40 K2 W19 O69 -30.7(3) . . . . ?
O34 K2 W19 O69 26.6(3) . . . . ?
O25 K2 W19 O69 77.0(3) . . . . ?
O5W K2 W19 O69 176.0(4) 1_455 . . . ?
O42 K2 W19 O69 -80.9(3) . . . . ?
O35 K2 W19 O69 -115.4(4) . . . . ?
O29 K2 W19 O69 114.9(4) . . . . ?
W9 K2 W19 O69 54.2(3) . . . . ?
W15 K2 W19 O69 -58.0(3) . . . . ?
W4 K2 W19 O69 99.0(3) . . . . ?
W10 K2 W19 O69 -101.9(3) . . . . ?
O40 K2 W19 O30 -120.4(4) . . . . ?
O34 K2 W19 O30 -63.1(4) . . . . ?
O25 K2 W19 O30 -12.7(4) . . . . ?
O5W K2 W19 O30 86.3(4) 1_455 . . . ?
O42 K2 W19 O30 -170.6(4) . . . . ?
O35 K2 W19 O30 154.9(4) . . . . ?
O29 K2 W19 O30 25.2(4) . . . . ?
W9 K2 W19 O30 -35.5(3) . . . . ?
W15 K2 W19 O30 -147.7(3) . . . . ?
W4 K2 W19 O30 9.2(3) . . . . ?
W10 K2 W19 O30 168.4(3) . . . . ?
O40 K2 W19 O36 59.5(4) . . . . ?
O34 K2 W19 O36 116.8(4) . . . . ?
O25 K2 W19 O36 167.2(4) . . . . ?
O5W K2 W19 O36 -93.8(4) 1_455 . . . ?
O42 K2 W19 O36 9.3(4) . . . . ?
O35 K2 W19 O36 -25.2(4) . . . . ?
O29 K2 W19 O36 -155.0(4) . . . . ?
W9 K2 W19 O36 144.4(3) . . . . ?
W15 K2 W19 O36 32.2(3) . . . . ?
W4 K2 W19 O36 -170.9(3) . . . . ?
W10 K2 W19 O36 -11.7(3) . . . . ?
O40 K2 W19 O35 84.6(3) . . . . ?
O34 K2 W19 O35 142.0(3) . . . . ?
O25 K2 W19 O35 -167.7(3) . . . . ?
O5W K2 W19 O35 -68.6(4) 1_455 . . . ?
O42 K2 W19 O35 34.5(3) . . . . ?
O29 K2 W19 O35 -129.8(4) . . . . ?
W9 K2 W19 O35 169.5(3) . . . . ?
W15 K2 W19 O35 57.4(3) . . . . ?
W4 K2 W19 O35 -145.7(3) . . . . ?
W10 K2 W19 O35 13.5(3) . . . . ?
O40 K2 W19 O29 -145.6(4) . . . . ?
O34 K2 W19 O29 -88.3(3) . . . . ?
O25 K2 W19 O29 -37.9(3) . . . . ?
O5W K2 W19 O29 61.2(4) 1_455 . . . ?
O42 K2 W19 O29 164.3(3) . . . . ?
O35 K2 W19 O29 129.8(4) . . . . ?
W9 K2 W19 O29 -60.7(3) . . . . ?
W15 K2 W19 O29 -172.9(3) . . . . ?
W4 K2 W19 O29 -15.9(3) . . . . ?
W10 K2 W19 O29 143.3(3) . . . . ?
O40 K2 W19 O70 149.9(3) . . . . ?
O34 K2 W19 O70 -152.8(3) . . . . ?
O25 K2 W19 O70 -102.4(2) . . . . ?
O5W K2 W19 O70 -3.3(3) 1_455 . . . ?
O42 K2 W19 O70 99.7(3) . . . . ?
O35 K2 W19 O70 65.3(4) . . . . ?
O29 K2 W19 O70 -64.5(4) . . . . ?
W9 K2 W19 O70 -125.2(2) . . . . ?
W15 K2 W19 O70 122.6(2) . . . . ?
W4 K2 W19 O70 -80.4(2) . . . . ?
W10 K2 W19 O70 78.8(2) . . . . ?
